data_4134410
loop_
_publ_author_name
'Rahman, Faiz-Ur'
'Tzeli, Demeter'
'Petsalakis, Ioannis D.'
'Theodorakopoulos, Giannoula'
'Ballester, Pablo'
'Rebek, Jr, Julius'
'Yu, Yang'

_publ_section_title
;
 Chalcogen Bonding and Hydrophobic Effects Force Molecules into Small
 Spaces.
;
_journal_issue 12
_journal_name_full 'Journal of the American Chemical Society'
_journal_page_first 5876
_journal_page_last 5883
_journal_paper_doi 10.1021/jacs.0c01290
_journal_volume 142
_journal_year 2020
_chemical_formula_sum 'C166 H164 N24 O24 Se8'
_chemical_formula_weight 3510.88
_space_group_crystal_system triclinic
_space_group_IT_number 2
_space_group_name_Hall '-P 1'
_space_group_name_H-M_alt 'P -1'
_atom_sites_solution_hydrogens mixed
_audit_creation_method SHELXL-2018/3
_cell_angle_alpha 84.628(5)
_cell_angle_beta 89.020(5)
_cell_angle_gamma 79.679(5)
_cell_formula_units_Z 8
_cell_length_a 23.5179(18)
_cell_length_b 41.767(4)
_cell_length_c 43.084(4)
_cell_measurement_reflns_used 9829
_cell_measurement_temperature 173(2)
_cell_measurement_theta_max 43.83
_cell_measurement_theta_min 2.27
_cell_volume 41453(6)
_computing_structure_refinement 'SHELXL-2018/3 (Sheldrick, 2018)'
_computing_structure_solution 'SHELXT 2014/5 (Sheldrick, 2014)'
_diffrn_ambient_temperature 173(2)
_diffrn_measured_fraction_theta_full 0.982
_diffrn_measured_fraction_theta_max 0.982
_diffrn_measurement_device_type 'BRUKER D8 VENTURE PHOTON II'
_diffrn_radiation_type GaK\a
_diffrn_radiation_wavelength 1.34139
_diffrn_reflns_av_R_equivalents 0.1571
_diffrn_reflns_av_unetI/netI 0.1610
_diffrn_reflns_Laue_measured_fraction_full 0.982
_diffrn_reflns_Laue_measured_fraction_max 0.982
_diffrn_reflns_limit_h_max 27
_diffrn_reflns_limit_h_min -27
_diffrn_reflns_limit_k_max 48
_diffrn_reflns_limit_k_min -48
_diffrn_reflns_limit_l_max 50
_diffrn_reflns_limit_l_min -50
_diffrn_reflns_number 569355
_diffrn_reflns_point_group_measured_fraction_full 0.982
_diffrn_reflns_point_group_measured_fraction_max 0.982
_diffrn_reflns_theta_full 51.741
_diffrn_reflns_theta_max 51.741
_diffrn_reflns_theta_min 1.661
_exptl_absorpt_coefficient_mu 1.405
_exptl_crystal_density_diffrn 1.125
_exptl_crystal_description block
_exptl_crystal_F_000 14336
_exptl_crystal_size_max 0.100
_exptl_crystal_size_mid 0.100
_exptl_crystal_size_min 0.100
_refine_diff_density_max 2.095
_refine_diff_density_min -0.831
_refine_diff_density_rms 0.126
_refine_ls_extinction_method none
_refine_ls_goodness_of_fit_ref 1.002
_refine_ls_hydrogen_treatment constr
_refine_ls_matrix_type fullcycle
_refine_ls_number_parameters 7948
_refine_ls_number_reflns 136738
_refine_ls_number_restraints 10392
_refine_ls_restrained_S_all 1.044
_refine_ls_R_factor_all 0.2449
_refine_ls_R_factor_gt 0.1521
_refine_ls_shift/su_max 0.051
_refine_ls_shift/su_mean 0.002
_refine_ls_structure_factor_coef Fsqd
_refine_ls_weighting_details 'w=1/[\s^2^(Fo^2^)+(0.0800P)^2^+420.0000P] where P=(Fo^2^+2Fc^2^)/3'
_refine_ls_weighting_scheme calc
_refine_ls_wR_factor_gt 0.3570
_refine_ls_wR_factor_ref 0.4054
_reflns_Friedel_coverage 0.000
_reflns_number_gt 51138
_reflns_number_total 136738
_reflns_threshold_expression 'I > 2\s(I)'
_cod_data_source_file ja0c01290_si_001.cif
_cod_data_source_block znz2204_0m_a_sq
_cod_depositor_comments 'Adding full bibliography for 4134410.cif.'
_cod_database_code 4134410
_shelx_shelxl_version_number 2018/3
_shelx_space_group_comment
;
The symmetry employed for this shelxl refinement is uniquely defined
by the following loop, which should always be used as a source of
symmetry information in preference to the above space-group names.
They are only intended as comments.
;
_shelx_estimated_absorpt_t_min 0.872
_shelx_estimated_absorpt_t_max 0.872

loop_
_space_group_symop_operation_xyz
'x, y, z'
'-x, -y, -z'

loop_
_atom_site_label
_atom_site_type_symbol
_atom_site_fract_x
_atom_site_fract_y
_atom_site_fract_z
_atom_site_U_iso_or_equiv
_atom_site_adp_type
_atom_site_occupancy
_atom_site_site_symmetry_order
_atom_site_calc_flag
_atom_site_refinement_flags_posn
_atom_site_refinement_flags_adp
_atom_site_refinement_flags_occupancy
_atom_site_disorder_assembly
_atom_site_disorder_group
C1_1 C 0.730930 0.602119 0.492702 0.125(4) Uani 1 1 d D U . . .
H1A_1 H 0.691489 0.597209 0.495923 0.150 Uiso 1 1 calc R U . . .
H1B_1 H 0.738272 0.604293 0.469974 0.150 Uiso 1 1 calc R U . . .
O1_1 O 0.769733 0.576874 0.506252 0.142(3) Uani 1 1 d D U . . .
N1_1 N 0.728174 0.631017 0.540399 0.101(3) Uani 1 1 d D U . . .
Se1_1 Se 0.696042 0.626764 0.828602 0.1412(9) Uani 1 1 d D U . . .
C2_1 C 0.733810 0.632860 0.505167 0.105(4) Uani 1 1 d D U . . .
H2A_1 H 0.702503 0.649912 0.495819 0.125 Uiso 1 1 calc R U . . .
H2B_1 H 0.771131 0.639454 0.499087 0.125 Uiso 1 1 calc R U . . .
O2_1 O 0.669790 0.606432 0.689267 0.088(2) Uani 1 1 d . U . . .
Se2_1 Se 0.418683 0.624602 0.828991 0.1039(6) Uani 1 1 d . U . . .
N2_1 N 0.726169 0.651951 0.798309 0.124(3) Uani 1 1 d . U . . .
C3_1 C 0.771153 0.603086 0.552047 0.124(4) Uani 1 1 d D U . . .
H3A_1 H 0.769864 0.601282 0.575115 0.149 Uiso 1 1 calc R U . . .
H3B_1 H 0.809875 0.607464 0.545661 0.149 Uiso 1 1 calc R U . . .
O3_1 O 0.466077 0.607313 0.688949 0.085(2) Uani 1 1 d . U . . .
Se3_1 Se 0.635467 0.802411 0.813218 0.1452(9) Uani 1 1 d . U . . .
N3_1 N 0.668030 0.602988 0.800994 0.134(3) Uani 1 1 d . U . . .
C4_1 C 0.764495 0.570889 0.541367 0.137(4) Uani 1 1 d D U . . .
H4A_1 H 0.726381 0.565345 0.547416 0.164 Uiso 1 1 calc R U . . .
H4B_1 H 0.795376 0.553125 0.549975 0.164 Uiso 1 1 calc R U . . .
Se4_1 Se 0.356879 0.800822 0.814155 0.1174(6) Uani 1 1 d . U . . .
O4_1 O 0.731671 0.656321 0.687827 0.087(2) Uani 1 1 d . U . . .
N4_1 N 0.388589 0.632438 0.542630 0.098(3) Uani 1 1 d . U . . .
C5_1 C 0.731400 0.660549 0.550242 0.097(3) Uani 1 1 d D U . . .
H5A_1 H 0.699749 0.677135 0.540548 0.117 Uiso 1 1 calc R U . . .
H5B_1 H 0.768502 0.666831 0.543210 0.117 Uiso 1 1 calc R U . . .
O5_1 O 0.351460 0.585936 0.506965 0.129(3) Uani 1 1 d . U . . .
N5_1 N 0.463363 0.601343 0.802387 0.102(3) Uani 1 1 d . U . . .
C6_1 C 0.726809 0.660540 0.588091 0.097(3) Uani 1 1 d D U . . .
H6A_1 H 0.758111 0.643917 0.598054 0.117 Uiso 1 1 calc R U . . .
H6B_1 H 0.731225 0.682191 0.594304 0.117 Uiso 1 1 calc R U . . .
O6_1 O 0.372833 0.655914 0.687360 0.075(2) Uani 1 1 d . U . . .
N6_1 N 0.374526 0.649823 0.799549 0.103(3) Uani 1 1 d . U . . .
C7_1 C 0.666225 0.652627 0.599208 0.082(3) Uani 1 1 d D U . . .
H7A_1 H 0.634826 0.669767 0.590085 0.098 Uiso 1 1 calc R U . . .
H7B_1 H 0.661011 0.631369 0.592349 0.098 Uiso 1 1 calc R U . . .
O7_1 O 0.397044 0.821307 0.671517 0.091(2) Uani 1 1 d . U . . .
N7_1 N 0.595404 0.828319 0.781801 0.136(3) Uani 1 1 d . U . . .
C8_1 C 0.664269 0.651347 0.634605 0.078(3) Uani 1 1 d D U . . .
H8_1 H 0.698729 0.635302 0.642746 0.094 Uiso 1 1 calc R U . . .
O8_1 O 0.600495 0.822242 0.669632 0.085(2) Uani 1 1 d . U . . .
N8_1 N 0.680256 0.777370 0.788277 0.125(3) Uani 1 1 d . U . . .
C9_1 C 0.610347 0.640106 0.649402 0.077(3) Uani 1 1 d . U . . .
O9_1 O 0.692010 0.773557 0.676923 0.090(2) Uani 1 1 d . U . . .
N9_1 N 0.672782 0.793704 0.524580 0.167(4) Uani 1 1 d D U . . .
C63_1 C 0.667917 0.789662 0.489311 0.189(5) Uani 1 1 d D U . . .
H63A_1 H 0.704600 0.777294 0.481730 0.227 Uiso 1 1 calc R U . . .
H63B_1 H 0.636569 0.777433 0.485823 0.227 Uiso 1 1 calc R U . . .
C66_1 C 0.655556 0.821921 0.472580 0.209(6) Uani 1 1 d D U . . .
H66A_1 H 0.651703 0.819011 0.450218 0.250 Uiso 1 1 calc R U . . .
H66B_1 H 0.617345 0.832883 0.479679 0.250 Uiso 1 1 calc R U . . .
C65_1 C 0.707040 0.848877 0.508945 0.208(6) Uani 1 1 d D U . . .
H65A_1 H 0.740449 0.860191 0.509898 0.250 Uiso 1 1 calc R U . . .
H65B_1 H 0.673097 0.861529 0.518902 0.250 Uiso 1 1 calc R U . . .
C64_1 C 0.721107 0.813334 0.523790 0.187(5) Uani 1 1 d D U . . .
H64A_1 H 0.754063 0.801656 0.512305 0.224 Uiso 1 1 calc R U . . .
H64B_1 H 0.734083 0.813716 0.545469 0.224 Uiso 1 1 calc R U . . .
O10_1 O 0.693745 0.842907 0.474846 0.218(5) Uani 1 1 d D U . . .
C10_1 C 0.614672 0.618951 0.676812 0.082(3) Uani 1 1 d . U . . .
N10_1 N 0.389004 0.823453 0.783266 0.109(3) Uani 1 1 d . U . . .
C11_1 C 0.567512 0.607771 0.689595 0.075(3) Uani 1 1 d . U . . .
H11_1 H 0.571382 0.592209 0.707326 0.090 Uiso 1 1 calc R U . . .
N11_1 N 0.329236 0.774795 0.786703 0.108(3) Uani 1 1 d . U . . .
O11_1 O 0.332072 0.773094 0.676689 0.089(2) Uani 1 1 d . U . . .
C12_1 C 0.514576 0.619517 0.676257 0.078(3) Uani 1 1 d . U . . .
C13_1 C 0.506612 0.640452 0.648347 0.074(3) Uani 1 1 d . U . . .
C14_1 C 0.556305 0.650526 0.635538 0.075(3) Uani 1 1 d . U . . .
H14_1 H 0.553107 0.664832 0.616917 0.091 Uiso 1 1 calc R U . . .
C15_1 C 0.668719 0.684707 0.646218 0.076(3) Uani 1 1 d . U . . .
C16_1 C 0.643048 0.713973 0.631716 0.077(3) Uani 1 1 d . U . . .
H16_1 H 0.618430 0.713938 0.614470 0.092 Uiso 1 1 calc R U . . .
C17_1 C 0.650964 0.743561 0.640775 0.079(3) Uani 1 1 d . U . . .
C18_1 C 0.681518 0.743432 0.669039 0.080(3) Uani 1 1 d . U . . .
C19_1 C 0.706618 0.713787 0.683755 0.082(3) Uani 1 1 d . U . . .
H19_1 H 0.728709 0.713665 0.702035 0.099 Uiso 1 1 calc R U . . .
C20_1 C 0.701603 0.685253 0.673745 0.079(3) Uani 1 1 d . U . . .
C21_1 C 0.714670 0.644955 0.716548 0.096(3) Uani 1 1 d . U . . .
C22_1 C 0.731287 0.654678 0.742470 0.107(4) Uani 1 1 d . U . . .
H22_1 H 0.755299 0.670783 0.741194 0.129 Uiso 1 1 calc R U . . .
C23_1 C 0.715070 0.642291 0.771794 0.113(3) Uani 1 1 d . U . . .
C25_1 C 0.682125 0.615172 0.772500 0.114(3) Uani 1 1 d . U . . .
C24_1 C 0.399039 0.743482 0.641564 0.081(3) Uani 1 1 d . U . . .
C26_1 C 0.666776 0.603092 0.746075 0.108(4) Uani 1 1 d . U . . .
H26_1 H 0.646963 0.585097 0.747109 0.129 Uiso 1 1 calc R U . . .
C27_1 C 0.447478 0.652842 0.635246 0.082(3) Uani 1 1 d . U . . .
H27_1 H 0.422885 0.636563 0.642991 0.098 Uiso 1 1 calc R U . . .
C28_1 C 0.445936 0.654934 0.599481 0.085(3) Uani 1 1 d . U . . .
H28A_1 H 0.460139 0.632913 0.592689 0.103 Uiso 1 1 calc R U . . .
H28B_1 H 0.472617 0.669427 0.591017 0.103 Uiso 1 1 calc R U . . .
C29_1 C 0.381837 0.668653 0.584860 0.099(3) Uani 1 1 d . U . . .
H29A_1 H 0.353858 0.655930 0.595058 0.119 Uiso 1 1 calc R U . . .
H29B_1 H 0.369526 0.691785 0.589031 0.119 Uiso 1 1 calc R U . . .
C30_1 C 0.381757 0.666077 0.550637 0.098(3) Uani 1 1 d . U . . .
H30A_1 H 0.344928 0.678558 0.541771 0.118 Uiso 1 1 calc R U . . .
H30B_1 H 0.413573 0.676171 0.540984 0.118 Uiso 1 1 calc R U . . .
C31_1 C 0.400413 0.631612 0.508525 0.106(4) Uani 1 1 d . U . . .
H31A_1 H 0.369127 0.646354 0.496495 0.127 Uiso 1 1 calc R U . . .
H31B_1 H 0.437326 0.639130 0.503336 0.127 Uiso 1 1 calc R U . . .
C32_1 C 0.403755 0.597808 0.500351 0.122(4) Uani 1 1 d . U . . .
H32A_1 H 0.412641 0.596989 0.477865 0.147 Uiso 1 1 calc R U . . .
H32B_1 H 0.435710 0.583402 0.512177 0.147 Uiso 1 1 calc R U . . .
C33_1 C 0.336877 0.586528 0.540458 0.125(4) Uani 1 1 d . U . . .
H33A_1 H 0.300797 0.577842 0.544910 0.150 Uiso 1 1 calc R U . . .
H33B_1 H 0.368326 0.572903 0.553274 0.150 Uiso 1 1 calc R U . . .
C34_1 C 0.329383 0.620606 0.547713 0.109(4) Uani 1 1 d . U . . .
H34A_1 H 0.316640 0.622360 0.569604 0.130 Uiso 1 1 calc R U . . .
H34B_1 H 0.299593 0.634392 0.533942 0.130 Uiso 1 1 calc R U . . .
C35_1 C 0.426954 0.714890 0.633269 0.077(3) Uani 1 1 d . U . . .
H35_1 H 0.453438 0.715072 0.616382 0.092 Uiso 1 1 calc R U . . .
C36_1 C 0.419777 0.685743 0.647454 0.077(3) Uani 1 1 d . U . . .
C37_1 C 0.383957 0.685597 0.673968 0.073(3) Uani 1 1 d . U . . .
C38_1 C 0.358557 0.714068 0.684314 0.077(3) Uani 1 1 d . U . . .
H38_1 H 0.336633 0.713927 0.703036 0.093 Uiso 1 1 calc R U . . .
C39_1 C 0.363786 0.743192 0.668323 0.080(3) Uani 1 1 d . U . . .
C40_1 C 0.408398 0.777431 0.624302 0.091(3) Uani 1 1 d . U . . .
H40_1 H 0.374183 0.793809 0.629874 0.109 Uiso 1 1 calc R U . . .
C41_1 C 0.397040 0.643953 0.716653 0.079(3) Uani 1 1 d . U . . .
C42_1 C 0.445639 0.618692 0.718481 0.079(3) Uani 1 1 d . U . . .
C43_1 C 0.468058 0.602739 0.744467 0.086(3) Uani 1 1 d . U . . .
H43_1 H 0.498930 0.584643 0.744328 0.103 Uiso 1 1 calc R U . . .
C44_1 C 0.443639 0.614001 0.772881 0.094(3) Uani 1 1 d . U . . .
C45_1 C 0.394992 0.640099 0.770919 0.096(3) Uani 1 1 d . U . . .
C46_1 C 0.370715 0.655232 0.743038 0.090(3) Uani 1 1 d . U . . .
H46_1 H 0.337965 0.672304 0.742307 0.108 Uiso 1 1 calc R U . . .
C47_1 C 0.453560 0.808658 0.661559 0.084(3) Uani 1 1 d . U . . .
C48_1 C 0.458022 0.788252 0.635934 0.088(3) Uani 1 1 d . U . . .
C49_1 C 0.515836 0.778602 0.625464 0.086(3) Uani 1 1 d . U . . .
H49_1 H 0.521693 0.764068 0.609547 0.104 Uiso 1 1 calc R U . . .
C50_1 C 0.563533 0.788424 0.636314 0.083(3) Uani 1 1 d . U . . .
C51_1 C 0.553143 0.809361 0.660046 0.084(3) Uani 1 1 d . U . . .
C52_1 C 0.498726 0.820198 0.671975 0.084(3) Uani 1 1 d . U . . .
H52_1 H 0.493485 0.835493 0.687224 0.101 Uiso 1 1 calc R U . . .
C53_1 C 0.668140 0.785839 0.704257 0.096(3) Uani 1 1 d . U . . .
C54_1 C 0.619843 0.812195 0.699588 0.094(3) Uani 1 1 d . U . . .
C55_1 C 0.596498 0.826843 0.722697 0.104(3) Uani 1 1 d . U . . .
H55_1 H 0.566068 0.845096 0.719233 0.125 Uiso 1 1 calc R U . . .
C56_1 C 0.616498 0.815574 0.754047 0.119(3) Uani 1 1 d . U . . .
C57_1 C 0.664798 0.788004 0.758497 0.119(3) Uani 1 1 d . U . . .
C58_1 C 0.690832 0.772631 0.731981 0.115(4) Uani 1 1 d . U . . .
H58_1 H 0.721758 0.754495 0.733891 0.139 Uiso 1 1 calc R U . . .
C59_1 C 0.624627 0.777991 0.624182 0.087(3) Uani 1 1 d . U . . .
H59_1 H 0.648856 0.794230 0.629137 0.104 Uiso 1 1 calc R U . . .
C60_1 C 0.625059 0.775734 0.588043 0.094(3) Uani 1 1 d . U . . .
H60A_1 H 0.601399 0.759554 0.582991 0.113 Uiso 1 1 calc R U . . .
H60B_1 H 0.607842 0.797222 0.577360 0.113 Uiso 1 1 calc R U . . .
C61_1 C 0.685753 0.765746 0.576660 0.122(4) Uani 1 1 d . U . . .
H61A_1 H 0.703041 0.744660 0.588072 0.146 Uiso 1 1 calc R U . . .
H61B_1 H 0.708844 0.782260 0.581540 0.146 Uiso 1 1 calc R U . . .
C62_1 C 0.689749 0.761967 0.539972 0.152(4) Uani 1 1 d . U . . .
H62A_1 H 0.729767 0.752654 0.534102 0.182 Uiso 1 1 calc R U . . .
H62B_1 H 0.663749 0.747294 0.534170 0.182 Uiso 1 1 calc R U . . .
C67_1 C 0.345078 0.785550 0.759481 0.097(3) Uani 1 1 d . U . . .
C68_1 C 0.376816 0.811441 0.757076 0.096(3) Uani 1 1 d . U . . .
C69_1 C 0.398001 0.823398 0.726386 0.097(3) Uani 1 1 d . U . . .
H69_1 H 0.421131 0.839940 0.724526 0.116 Uiso 1 1 calc R U . . .
C70_1 C 0.383543 0.810213 0.701738 0.088(3) Uani 1 1 d . U . . .
C71_1 C 0.349364 0.784011 0.704773 0.088(3) Uani 1 1 d . U . . .
C72_1 C 0.331392 0.770848 0.734902 0.092(3) Uani 1 1 d . U . . .
H72_1 H 0.311238 0.752982 0.737149 0.111 Uiso 1 1 calc R U . . .
C73_1 C 0.406042 0.776935 0.589657 0.116(4) Uani 1 1 d . U . . .
H73A_1 H 0.417244 0.797241 0.579724 0.140 Uiso 1 1 calc R U . . .
H73B_1 H 0.434931 0.758323 0.583476 0.140 Uiso 1 1 calc R U . . .
C81_1 C 0.681195 0.618070 0.717782 0.096(3) Uani 1 1 d . U . . .
O1_4 O 0.453705 0.669641 1.179757 0.170(4) Uani 1 1 d . U . . .
N1_4 N 0.387999 0.691932 1.125202 0.152(4) Uani 1 1 d . U . . .
C1_4 C 0.474369 0.658804 1.149007 0.176(5) Uani 1 1 d . U . . .
H1A_4 H 0.500014 0.673317 1.139330 0.211 Uiso 1 1 calc R U . . .
H1B_4 H 0.496672 0.636259 1.151760 0.211 Uiso 1 1 calc R U . . .
Se1_4 Se 0.345024 0.711776 0.828250 0.0903(5) Uani 1 1 d . U . . .
O2_4 O 0.337926 0.677266 0.971673 0.110(3) Uani 1 1 d . U . . .
C2_4 C 0.428460 0.659814 1.130488 0.171(5) Uani 1 1 d . U . . .
H2A_4 H 0.405971 0.643315 1.139545 0.206 Uiso 1 1 calc R U . . .
H2B_4 H 0.442934 0.653115 1.109937 0.206 Uiso 1 1 calc R U . . .
Se2_4 Se 0.571492 0.584174 0.843128 0.1234(7) Uani 1 1 d . U . . .
N2_4 N 0.329545 0.743482 0.854628 0.092(3) Uani 1 1 d . U . . .
O3_4 O 0.508273 0.593627 0.982527 0.123(3) Uani 1 1 d . U . . .
C3_4 C 0.419622 0.702716 1.174488 0.163(5) Uani 1 1 d . U . . .
H3A_4 H 0.442966 0.717472 1.163026 0.196 Uiso 1 1 calc R U . . .
H3B_4 H 0.407841 0.711391 1.194685 0.196 Uiso 1 1 calc R U . . .
Se3_4 Se 0.482271 0.843484 0.819370 0.1117(6) Uani 1 1 d . U . . .
N3_4 N 0.351808 0.679823 0.859102 0.094(3) Uani 1 1 d . U . . .
Se4_4 Se 0.707966 0.714664 0.826472 0.1185(7) Uani 1 1 d . U . . .
C4_4 C 0.366125 0.700879 1.155441 0.158(5) Uani 1 1 d . U . . .
H4A_4 H 0.344977 0.684211 1.165503 0.190 Uiso 1 1 calc R U . . .
H4B_4 H 0.339722 0.722273 1.153382 0.190 Uiso 1 1 calc R U . . .
O4_4 O 0.314933 0.743686 0.966067 0.112(3) Uani 1 1 d . U . . .
C30_4 C 0.620590 0.612913 1.115636 0.211(5) Uani 1 1 d . U . . .
H30A_4 H 0.661664 0.606923 1.121983 0.253 Uiso 1 1 calc R U . . .
H30B_4 H 0.606441 0.635920 1.119718 0.253 Uiso 1 1 calc R U . . .
N4_4 N 0.584720 0.590462 1.133964 0.232(5) Uani 1 1 d D U . . .
C33_4 C 0.593172 0.554869 1.127257 0.250(6) Uani 1 1 d D U . . .
H33A_4 H 0.583347 0.553449 1.105235 0.300 Uiso 1 1 calc R U . . .
H33B_4 H 0.634136 0.544515 1.130641 0.300 Uiso 1 1 calc R U . . .
C34_4 C 0.556506 0.537834 1.147632 0.262(6) Uani 1 1 d D U . . .
H34_4 H 0.515771 0.545237 1.141069 0.315 Uiso 1 1 calc R U . . .
H34B_4 H 0.566614 0.514122 1.145350 0.315 Uiso 1 1 calc R U . . .
C32_4 C 0.606378 0.560587 1.189800 0.262(6) Uani 1 1 d D U . . .
H32A_4 H 0.598379 0.566213 1.211453 0.315 Uiso 1 1 calc R U . . .
H32B_4 H 0.645934 0.547780 1.188512 0.315 Uiso 1 1 calc R U . . .
C31_4 C 0.597440 0.590178 1.167048 0.248(6) Uani 1 1 d D U . . .
H31A_4 H 0.565667 0.605806 1.175575 0.297 Uiso 1 1 calc R U . . .
H31B_4 H 0.632711 0.599902 1.168047 0.297 Uiso 1 1 calc R U . . .
O5_4 O 0.561449 0.542798 1.178071 0.268(6) Uani 1 1 d D U . . .
C5_4 C 0.339968 0.689626 1.107341 0.149(4) Uani 1 1 d . U . . .
H5A_4 H 0.311106 0.709944 1.108109 0.179 Uiso 1 1 calc R U . . .
H5B_4 H 0.322115 0.671281 1.116788 0.179 Uiso 1 1 calc R U . . .
N5_4 N 0.513198 0.585488 0.871001 0.122(3) Uani 1 1 d . U . . .
O6_4 O 0.623077 0.596351 0.982086 0.122(3) Uani 1 1 d . U . . .
N6_4 N 0.624663 0.586183 0.870396 0.122(3) Uani 1 1 d . U . . .
C7_4 C 0.370822 0.714027 1.056844 0.130(4) Uani 1 1 d . U . . .
H7A_4 H 0.409072 0.716641 1.064438 0.156 Uiso 1 1 calc R U . . .
H7B_4 H 0.342240 0.733356 1.061715 0.156 Uiso 1 1 calc R U . . .
O7_4 O 0.709229 0.748437 0.962762 0.128(3) Uani 1 1 d . U . . .
N7_4 N 0.535621 0.842956 0.848906 0.119(3) Uani 1 1 d . U . . .
C8_4 C 0.373457 0.711910 1.019855 0.124(3) Uani 1 1 d . U . . .
H8_4 H 0.332915 0.711309 1.013639 0.148 Uiso 1 1 calc R U . . .
O8_4 O 0.537596 0.834561 0.960563 0.136(3) Uani 1 1 d . U . . .
N8_4 N 0.424732 0.839294 0.848315 0.114(3) Uani 1 1 d . U . . .
C9_4 C 0.409667 0.680515 1.009201 0.121(3) Uani 1 1 d . U . . .
O9_4 O 0.424317 0.831596 0.960695 0.126(3) Uani 1 1 d . U . . .
C10_4 C 0.393187 0.664677 0.984964 0.115(3) Uani 1 1 d . U . . .
N10_4 N 0.698099 0.747258 0.853131 0.122(3) Uani 1 1 d . U . . .
C11_4 C 0.425597 0.636418 0.976615 0.119(3) Uani 1 1 d . U . . .
H11_4 H 0.412630 0.625833 0.960205 0.142 Uiso 1 1 calc R U . . .
N11_4 N 0.721557 0.682329 0.858769 0.117(3) Uani 1 1 d D U . . .
O11_4 O 0.732603 0.682711 0.969913 0.117(3) Uani 1 1 d . U . . .
C12_4 C 0.474376 0.623504 0.990770 0.124(3) Uani 1 1 d . U . . .
C13_4 C 0.496715 0.638329 1.016296 0.127(3) Uani 1 1 d . U . . .
C14_4 C 0.464304 0.665912 1.024897 0.125(3) Uani 1 1 d . U . . .
H14_4 H 0.477055 0.676232 1.041556 0.150 Uiso 1 1 calc R U . . .
C15_4 C 0.387572 0.743920 1.002687 0.120(3) Uani 1 1 d . U . . .
C16_4 C 0.430442 0.758480 1.014180 0.124(3) Uani 1 1 d . U . . .
H16_4 H 0.452178 0.748044 1.031855 0.149 Uiso 1 1 calc R U . . .
C17_4 C 0.442039 0.787439 1.000652 0.133(3) Uani 1 1 d . U . . .
C18_4 C 0.414266 0.801192 0.973470 0.124(3) Uani 1 1 d . U . . .
C19_4 C 0.371364 0.785972 0.963375 0.121(3) Uani 1 1 d . U . . .
H19_4 H 0.348833 0.796498 0.946007 0.145 Uiso 1 1 calc R U . . .
C20_4 C 0.359137 0.757726 0.976076 0.114(3) Uani 1 1 d . U . . .
C21_4 C 0.327104 0.728115 0.938106 0.103(3) Uani 1 1 d . U . . .
C22_4 C 0.321635 0.746108 0.910693 0.101(3) Uani 1 1 d . U . . .
H22_4 H 0.312170 0.769292 0.908905 0.122 Uiso 1 1 calc R U . . .
C23_4 C 0.331625 0.726772 0.883117 0.093(3) Uani 1 1 d . U . . .
C25_4 C 0.343731 0.692563 0.886274 0.091(3) Uani 1 1 d . U . . .
C24_4 C 0.354411 0.684223 1.072819 0.142(4) Uani 1 1 d . U . . .
H24A_4 H 0.386663 0.665547 1.071680 0.170 Uiso 1 1 calc R U . . .
H24B_4 H 0.320351 0.679077 1.062431 0.170 Uiso 1 1 calc R U . . .
C26_4 C 0.344455 0.676237 0.915969 0.099(3) Uani 1 1 d . U . . .
H26_4 H 0.350223 0.653039 0.918385 0.119 Uiso 1 1 calc R U . . .
C27_4 C 0.553957 0.622641 1.030020 0.133(3) Uani 1 1 d . U . . .
H27_4 H 0.561742 0.599116 1.025795 0.160 Uiso 1 1 calc R U . . .
C28_4 C 0.553549 0.624703 1.067487 0.155(4) Uani 1 1 d . U . . .
H28A_4 H 0.545230 0.647723 1.072528 0.186 Uiso 1 1 calc R U . . .
H28B_4 H 0.524180 0.612967 1.077657 0.186 Uiso 1 1 calc R U . . .
C29_4 C 0.613900 0.608445 1.077940 0.183(5) Uani 1 1 d . U . . .
H29A_4 H 0.643007 0.618654 1.065664 0.220 Uiso 1 1 calc R U . . .
H29B_4 H 0.620298 0.584937 1.074605 0.220 Uiso 1 1 calc R U . . .
C35_4 C 0.611902 0.668721 1.022669 0.123(4) Uani 1 1 d . U . . .
H35_4 H 0.589696 0.678715 1.038939 0.147 Uiso 1 1 calc R U . . .
C36_4 C 0.600237 0.639274 1.014326 0.124(3) Uani 1 1 d . U . . .
C37_4 C 0.633936 0.625626 0.989227 0.117(3) Uani 1 1 d . U . . .
C38_4 C 0.675590 0.638882 0.974318 0.117(3) Uani 1 1 d . U . . .
H38_4 H 0.697370 0.628744 0.957986 0.140 Uiso 1 1 calc R U . . .
C39_4 C 0.685304 0.667943 0.983829 0.116(3) Uani 1 1 d . U . . .
C40_4 C 0.671046 0.713771 1.018362 0.126(3) Uani 1 1 d . U . . .
H40_4 H 0.711941 0.714148 1.011820 0.151 Uiso 1 1 calc R U . . .
C41_4 C 0.595623 0.594395 0.953799 0.123(3) Uani 1 1 d . U . . .
C42_4 C 0.534715 0.592359 0.954045 0.122(3) Uani 1 1 d . U . . .
C43_4 C 0.505733 0.589483 0.927691 0.127(4) Uani 1 1 d . U . . .
H43_4 H 0.465509 0.588963 0.928338 0.152 Uiso 1 1 calc R U . . .
C44_4 C 0.537968 0.587189 0.898104 0.121(3) Uani 1 1 d . U . . .
C45_4 C 0.601275 0.589784 0.898735 0.123(3) Uani 1 1 d . U . . .
C46_4 C 0.626878 0.592220 0.927020 0.123(4) Uani 1 1 d . U . . .
H46_4 H 0.667186 0.592369 0.927664 0.148 Uiso 1 1 calc R U . . .
C47_4 C 0.652568 0.762380 0.975243 0.126(3) Uani 1 1 d . U . . .
C48_4 C 0.634973 0.745272 1.003001 0.125(3) Uani 1 1 d . U . . .
C49_4 C 0.581760 0.760247 1.014647 0.128(4) Uani 1 1 d . U . . .
H49_4 H 0.566969 0.749761 1.032750 0.153 Uiso 1 1 calc R U . . .
C50_4 C 0.549134 0.789257 1.001665 0.135(3) Uani 1 1 d . U . . .
C51_4 C 0.567200 0.804384 0.974052 0.131(3) Uani 1 1 d . U . . .
C52_4 C 0.623354 0.790753 0.961629 0.132(4) Uani 1 1 d . U . . .
H52_4 H 0.639177 0.801728 0.944152 0.158 Uiso 1 1 calc R U . . .
C53_4 C 0.450084 0.832324 0.930494 0.121(3) Uani 1 1 d . U . . .
C54_4 C 0.513426 0.835623 0.931949 0.126(3) Uani 1 1 d . U . . .
C55_4 C 0.542384 0.838786 0.904219 0.125(4) Uani 1 1 d . U . . .
H55_4 H 0.582439 0.839766 0.903807 0.150 Uiso 1 1 calc R U . . .
C56_4 C 0.509875 0.840596 0.875433 0.118(3) Uani 1 1 d . U . . .
C57_4 C 0.451033 0.837999 0.875877 0.115(3) Uani 1 1 d . U . . .
C58_4 C 0.422991 0.835015 0.904289 0.116(3) Uani 1 1 d . U . . .
H58_4 H 0.382613 0.834947 0.904491 0.140 Uiso 1 1 calc R U . . .
C59_4 C 0.488086 0.804362 1.011554 0.157(3) Uani 1 1 d . U . . .
H59_4 H 0.479559 0.828117 1.004049 0.189 Uiso 1 1 calc R U . . .
C80_4 C 0.718336 0.698846 0.884913 0.115(3) Uani 1 1 d . U . . .
N12_4 N 0.730840 0.663290 1.125739 0.144(4) Uani 1 1 d D U . . .
C64_4 C 0.731144 0.669631 1.159837 0.140(4) Uani 1 1 d D U . . .
H64A_4 H 0.753642 0.687126 1.162299 0.168 Uiso 1 1 calc R U . . .
H64B_4 H 0.691028 0.677323 1.166691 0.168 Uiso 1 1 calc R U . . .
C63_4 C 0.756042 0.640512 1.179415 0.139(4) Uani 1 1 d D U . . .
H63A_4 H 0.755165 0.645753 1.201376 0.166 Uiso 1 1 calc R U . . .
H63B_4 H 0.731976 0.623554 1.177878 0.166 Uiso 1 1 calc R U . . .
C62_4 C 0.816406 0.618932 1.138332 0.147(4) Uani 1 1 d D U . . .
H62A_4 H 0.857405 0.611846 1.132666 0.176 Uiso 1 1 calc R U . . .
H62B_4 H 0.795075 0.600975 1.135675 0.176 Uiso 1 1 calc R U . . .
C6_4 C 0.790371 0.649294 1.118679 0.146(4) Uani 1 1 d D U . . .
H6A_4 H 0.814577 0.666079 1.120760 0.175 Uiso 1 1 calc R U . . .
H6B_4 H 0.792269 0.644380 1.096609 0.175 Uiso 1 1 calc R U . . .
O10_4 O 0.811302 0.628256 1.171585 0.139(4) Uani 1 1 d D U . . .
C68_4 C 0.705668 0.731537 0.880960 0.120(3) Uani 1 1 d . U . . .
C69_4 C 0.702031 0.749011 0.908043 0.124(4) Uani 1 1 d . U . . .
H69_4 H 0.693881 0.772224 0.906079 0.149 Uiso 1 1 calc R U . . .
C70_4 C 0.710231 0.732380 0.936445 0.125(3) Uani 1 1 d . U . . .
C71_4 C 0.720308 0.696831 0.939451 0.121(3) Uani 1 1 d . U . . .
C72_4 C 0.727627 0.680017 0.914671 0.118(4) Uani 1 1 d . U . . .
H72_4 H 0.738379 0.656885 0.916441 0.141 Uiso 1 1 calc R U . . .
C73_4 C 0.668373 0.718156 1.054968 0.131(4) Uani 1 1 d . U . . .
H73A_4 H 0.682588 0.738230 1.059244 0.157 Uiso 1 1 calc R U . . .
H73B_4 H 0.628276 0.719555 1.062817 0.157 Uiso 1 1 calc R U . . .
C74_4 C 0.707528 0.687743 1.070403 0.136(4) Uani 1 1 d . U . . .
H74A_4 H 0.747241 0.686009 1.061922 0.164 Uiso 1 1 calc R U . . .
H74B_4 H 0.692582 0.667776 1.066527 0.164 Uiso 1 1 calc R U . . .
C76_4 C 0.656794 0.685347 1.007705 0.119(3) Uani 1 1 d . U . . .
C77_4 C 0.337095 0.692971 0.941077 0.104(3) Uani 1 1 d . U . . .
C78_4 C 0.707470 0.691869 1.107007 0.132(4) Uani 1 1 d . U . . .
H78A_4 H 0.729751 0.709172 1.110593 0.158 Uiso 1 1 calc R U . . .
H78B_4 H 0.667182 0.699323 1.113720 0.158 Uiso 1 1 calc R U . . .
Se1_5 Se 0.785726 0.290277 0.277758 0.0877(5) Uani 1 1 d . U . . .
C1_5 C 1.089608 0.303374 0.622649 0.100(3) Uani 1 1 d . U . . .
H1A_5 H 1.062964 0.288226 0.619081 0.120 Uiso 1 1 calc R U . . .
H1B_5 H 1.103568 0.298600 0.644428 0.120 Uiso 1 1 calc R U . . .
O1_5 O 1.058904 0.336444 0.618267 0.106(3) Uani 1 1 d . U . . .
N1_5 N 1.122363 0.304924 0.568478 0.091(3) Uani 1 1 d . U . . .
O2_5 O 0.776918 0.251706 0.419323 0.094(2) Uani 1 1 d . U . . .
C2_5 C 1.139920 0.297728 0.600888 0.091(3) Uani 1 1 d . U . . .
H2A_5 H 1.167942 0.311709 0.605554 0.109 Uiso 1 1 calc R U . . .
H2B_5 H 1.159537 0.274651 0.604328 0.109 Uiso 1 1 calc R U . . .
Se2_5 Se 1.009503 0.155184 0.291012 0.1285(7) Uani 1 1 d . U . . .
N2_5 N 0.769581 0.321436 0.304616 0.080(3) Uani 1 1 d . U . . .
O3_5 O 0.938067 0.162653 0.429798 0.094(3) Uani 1 1 d . U . . .
C3_5 C 1.043466 0.343876 0.587305 0.116(4) Uani 1 1 d . U . . .
H3A_5 H 1.025768 0.367299 0.584113 0.139 Uiso 1 1 calc R U . . .
H3B_5 H 1.013660 0.331054 0.582549 0.139 Uiso 1 1 calc R U . . .
Se3_5 Se 0.932885 0.410654 0.273742 0.1035(6) Uani 1 1 d . U . . .
N3_5 N 0.793470 0.257810 0.308291 0.084(3) Uani 1 1 d . U . . .
Se4_5 Se 1.154739 0.276452 0.278850 0.0899(5) Uani 1 1 d . U . . .
C4_5 C 1.092297 0.337301 0.564705 0.107(3) Uani 1 1 d . U . . .
H4A_5 H 1.076832 0.342008 0.543214 0.129 Uiso 1 1 calc R U . . .
H4B_5 H 1.119631 0.352308 0.567396 0.129 Uiso 1 1 calc R U . . .
O4_5 O 0.756003 0.316958 0.415964 0.092(2) Uani 1 1 d . U . . .
N4_5 N 1.001123 0.140079 0.574756 0.169(4) Uani 1 1 d . U . . .
C79_5 C 1.084927 0.101460 0.600646 0.174(5) Uani 1 1 d . U . . .
H79A_5 H 1.109570 0.079550 0.601236 0.209 Uiso 1 1 calc R U . . .
H79B_5 H 1.109336 0.118324 0.596015 0.209 Uiso 1 1 calc R U . . .
C80_5 C 1.173180 0.298302 0.548090 0.090(3) Uani 1 1 d . U . . .
H80A_5 H 1.194907 0.276138 0.554398 0.107 Uiso 1 1 calc R U . . .
H80B_5 H 1.198845 0.314129 0.551117 0.107 Uiso 1 1 calc R U . . .
C5_5 C 0.788540 0.314863 0.553003 0.155(4) Uani 1 1 d . U . . .
H5A_5 H 0.777240 0.296252 0.566102 0.186 Uiso 1 1 calc R U . . .
H5B_5 H 0.830680 0.313810 0.555226 0.186 Uiso 1 1 calc R U . . .
O5_5 O 1.052395 0.106119 0.630989 0.158(4) Uani 1 1 d . U . . .
N5_5 N 0.951389 0.158568 0.318585 0.121(3) Uani 1 1 d . U . . .
C6_5 C 0.772961 0.313302 0.518334 0.135(4) Uani 1 1 d . U . . .
H6A_5 H 0.780619 0.333060 0.505586 0.162 Uiso 1 1 calc R U . . .
H6B_5 H 0.731505 0.312145 0.516415 0.162 Uiso 1 1 calc R U . . .
O6_5 O 1.054760 0.158097 0.430995 0.091(2) Uani 1 1 d . U . . .
N6_5 N 1.065264 0.153374 0.318737 0.113(3) Uani 1 1 d . U . . .
C7_5 C 0.812970 0.280628 0.506358 0.114(4) Uani 1 1 d . U . . .
H7A_5 H 0.853031 0.278910 0.513894 0.137 Uiso 1 1 calc R U . . .
H7B_5 H 0.798089 0.261051 0.515364 0.137 Uiso 1 1 calc R U . . .
O7_5 O 1.159034 0.305792 0.416922 0.075(2) Uani 1 1 d . U . . .
N7_5 N 0.990506 0.402191 0.301937 0.095(3) Uani 1 1 d . U . . .
C8_5 C 0.813362 0.281397 0.470359 0.097(3) Uani 1 1 d . U . . .
H8_5 H 0.772547 0.282065 0.463808 0.116 Uiso 1 1 calc R U . . .
O8_5 O 0.993996 0.392750 0.414481 0.082(2) Uani 1 1 d . U . . .
N8_5 N 0.875430 0.411877 0.301773 0.101(3) Uani 1 1 d . U . . .
C9_5 C 0.847732 0.251722 0.459210 0.090(3) Uani 1 1 d . U . . .
N9_5 N 0.757101 0.345693 0.562649 0.177(4) Uani 1 1 d D U . . .
C62_5 C 0.772371 0.342765 0.596996 0.180(5) Uani 1 1 d D U . . .
H62A_5 H 0.759437 0.323093 0.607260 0.216 Uiso 1 1 calc R U . . .
H62B_5 H 0.814962 0.339330 0.598948 0.216 Uiso 1 1 calc R U . . .
C64_5 C 0.747641 0.370606 0.613626 0.187(5) Uani 1 1 d D U . . .
H64A_5 H 0.737897 0.362679 0.635092 0.224 Uiso 1 1 calc R U . . .
H64B_5 H 0.777023 0.384657 0.615135 0.224 Uiso 1 1 calc R U . . .
C74_5 C 0.705017 0.402059 0.566202 0.203(5) Uani 1 1 d D U . . .
H74A_5 H 0.668702 0.402367 0.554801 0.243 Uiso 1 1 calc R U . . .
H74B_5 H 0.712889 0.424643 0.565094 0.243 Uiso 1 1 calc R U . . .
C75_5 C 0.753932 0.380111 0.552051 0.197(5) Uani 1 1 d D U . . .
H75A_5 H 0.749651 0.382956 0.529089 0.236 Uiso 1 1 calc R U . . .
H75B_5 H 0.790702 0.386810 0.557197 0.236 Uiso 1 1 calc R U . . .
O12_5 O 0.699474 0.388861 0.599918 0.202(5) Uani 1 1 d D U . . .
O9_5 O 0.876622 0.399423 0.414647 0.085(2) Uani 1 1 d . U . . .
C10_5 C 0.831059 0.236490 0.433894 0.091(3) Uani 1 1 d . U . . .
N12_5 N 0.900292 0.422835 0.564119 0.200(5) Uani 1 1 d D U . . .
C63_5 C 0.907221 0.414398 0.599040 0.202(6) Uani 1 1 d D U . . .
H63A_5 H 0.874945 0.403341 0.606405 0.242 Uiso 1 1 calc R U . . .
H63B_5 H 0.943368 0.398268 0.602616 0.242 Uiso 1 1 calc R U . . .
C66_5 C 0.908961 0.440625 0.618610 0.217(6) Uani 1 1 d D U . . .
H66A_5 H 0.887801 0.436502 0.638218 0.260 Uiso 1 1 calc R U . . .
H66B_5 H 0.949628 0.440795 0.624050 0.260 Uiso 1 1 calc R U . . .
C78_5 C 0.901889 0.483882 0.572340 0.218(6) Uani 1 1 d D U . . .
H78A_5 H 0.868166 0.497276 0.561095 0.262 Uiso 1 1 calc R U . . .
H78B_5 H 0.932713 0.497057 0.573493 0.262 Uiso 1 1 calc R U . . .
C65_5 C 0.923110 0.452950 0.557518 0.213(6) Uani 1 1 d D U . . .
H65A_5 H 0.919224 0.458657 0.534736 0.256 Uiso 1 1 calc R U . . .
H65B_5 H 0.965082 0.447250 0.561879 0.256 Uiso 1 1 calc R U . . .
O10_5 O 0.885281 0.470303 0.604430 0.223(5) Uani 1 1 d D U . . .
N10_5 N 1.147051 0.307915 0.305965 0.085(3) Uani 1 1 d D U . . .
C11_5 C 0.859579 0.207897 0.423642 0.086(3) Uani 1 1 d . U . . .
H11_5 H 0.843791 0.198648 0.407170 0.103 Uiso 1 1 calc R U . . .
N11_5 N 1.168322 0.243452 0.309314 0.090(3) Uani 1 1 d . U . . .
O11_5 O 1.176024 0.240228 0.421505 0.081(2) Uani 1 1 d . U . . .
C12_5 C 0.913285 0.191859 0.437724 0.095(3) Uani 1 1 d . U . . .
C13_5 C 0.931521 0.204961 0.463735 0.091(3) Uani 1 1 d . U . . .
C14_5 C 0.899866 0.234489 0.472890 0.091(3) Uani 1 1 d . U . . .
H14_5 H 0.914837 0.243611 0.489706 0.109 Uiso 1 1 calc R U . . .
C15_5 C 0.832162 0.312059 0.454402 0.089(3) Uani 1 1 d . U . . .
C16_5 C 0.878292 0.324323 0.465869 0.092(3) Uani 1 1 d . U . . .
H16_5 H 0.899975 0.312658 0.483063 0.111 Uiso 1 1 calc R U . . .
C17_5 C 0.892920 0.353192 0.452588 0.087(3) Uani 1 1 d . U . . .
C18_5 C 0.864933 0.368912 0.427085 0.083(3) Uani 1 1 d . U . . .
C19_5 C 0.818442 0.358117 0.415396 0.090(3) Uani 1 1 d . U . . .
H19_5 H 0.795776 0.370527 0.398907 0.108 Uiso 1 1 calc R U . . .
C20_5 C 0.805727 0.328909 0.428229 0.093(3) Uani 1 1 d . U . . .
C21_5 C 0.767841 0.302859 0.388717 0.084(3) Uani 1 1 d . U . . .
C22_5 C 0.760902 0.322020 0.360752 0.085(3) Uani 1 1 d . U . . .
H22_5 H 0.749911 0.345105 0.359961 0.103 Uiso 1 1 calc R U . . .
C23_5 C 0.770935 0.305682 0.333109 0.082(3) Uani 1 1 d . U . . .
C25_5 C 0.784017 0.270656 0.334932 0.081(3) Uani 1 1 d . U . . .
C24_5 C 1.158138 0.300491 0.514050 0.087(3) Uani 1 1 d . U . . .
H24A_5 H 1.194073 0.298775 0.501534 0.105 Uiso 1 1 calc R U . . .
H24B_5 H 1.134001 0.322060 0.507968 0.105 Uiso 1 1 calc R U . . .
C26_5 C 0.786470 0.250375 0.364596 0.082(3) Uani 1 1 d . U . . .
H26_5 H 0.792444 0.227176 0.366150 0.098 Uiso 1 1 calc R U . . .
C27_5 C 0.987975 0.187847 0.480164 0.091(3) Uani 1 1 d . U . . .
H27_5 H 0.993918 0.164243 0.476288 0.110 Uiso 1 1 calc R U . . .
C28_5 C 0.960466 0.141107 0.544896 0.169(5) Uani 1 1 d . U . . .
H28A_5 H 0.982413 0.126708 0.530162 0.202 Uiso 1 1 calc R U . . .
H28B_5 H 0.926876 0.131066 0.552004 0.202 Uiso 1 1 calc R U . . .
C31_5 C 0.972960 0.144326 0.607366 0.164(5) Uani 1 1 d . U . . .
H31A_5 H 0.948891 0.166320 0.607664 0.197 Uiso 1 1 calc R U . . .
H31B_5 H 0.948167 0.127753 0.612538 0.197 Uiso 1 1 calc R U . . .
C30_5 C 0.940629 0.168519 0.529320 0.141(4) Uani 1 1 d . U . . .
H30A_5 H 0.914383 0.182036 0.543146 0.169 Uiso 1 1 calc R U . . .
H30B_5 H 0.916941 0.164030 0.512002 0.169 Uiso 1 1 calc R U . . .
C29_5 C 0.911539 0.393750 0.551745 0.185(5) Uani 1 1 d . U . . .
H29A_5 H 0.895188 0.378230 0.566584 0.222 Uiso 1 1 calc R U . . .
H29B_5 H 0.954030 0.386781 0.552761 0.222 Uiso 1 1 calc R U . . .
C32_5 C 1.021824 0.139994 0.630486 0.159(5) Uani 1 1 d . U . . .
H32A_5 H 1.048497 0.155281 0.624183 0.190 Uiso 1 1 calc R U . . .
H32B_5 H 1.006453 0.144533 0.651467 0.190 Uiso 1 1 calc R U . . .
C34_5 C 1.036319 0.105134 0.576671 0.178(5) Uani 1 1 d . U . . .
H34A_5 H 1.010648 0.089233 0.582767 0.214 Uiso 1 1 calc R U . . .
H34B_5 H 1.053000 0.100466 0.555976 0.214 Uiso 1 1 calc R U . . .
C33_5 C 0.985763 0.189580 0.515075 0.108(4) Uani 1 1 d . U . . .
H33A_5 H 0.974069 0.212560 0.519869 0.130 Uiso 1 1 calc R U . . .
H33B_5 H 1.024423 0.180999 0.524242 0.130 Uiso 1 1 calc R U . . .
C35_5 C 1.056439 0.230241 0.474276 0.078(3) Uani 1 1 d . U . . .
H35_5 H 1.036158 0.240876 0.490787 0.093 Uiso 1 1 calc R U . . .
C36_5 C 1.038911 0.202046 0.465268 0.084(3) Uani 1 1 d . U . . .
C37_5 C 1.069805 0.187817 0.438913 0.085(3) Uani 1 1 d . U . . .
C38_5 C 1.115121 0.200276 0.425568 0.082(3) Uani 1 1 d . U . . .
H38_5 H 1.137421 0.189424 0.409797 0.099 Uiso 1 1 calc R U . . .
C39_5 C 1.128067 0.227817 0.434753 0.081(3) Uani 1 1 d . U . . .
C40_5 C 1.119714 0.273338 0.470851 0.074(3) Uani 1 1 d . U . . .
H40_5 H 1.159769 0.273012 0.462559 0.089 Uiso 1 1 calc R U . . .
C41_5 C 1.030796 0.160101 0.402004 0.096(3) Uani 1 1 d . U . . .
C42_5 C 0.969534 0.161789 0.402102 0.102(3) Uani 1 1 d . U . . .
C43_5 C 0.940632 0.159722 0.374728 0.106(4) Uani 1 1 d . U . . .
H43_5 H 0.900081 0.160254 0.374662 0.127 Uiso 1 1 calc R U . . .
C44_5 C 0.972416 0.156881 0.347703 0.110(3) Uani 1 1 d . U . . .
C45_5 C 1.037082 0.155046 0.348080 0.102(3) Uani 1 1 d . U . . .
C46_5 C 1.063900 0.156801 0.376272 0.100(3) Uani 1 1 d . U . . .
H46_5 H 1.104527 0.155699 0.377338 0.120 Uiso 1 1 calc R U . . .
C47_5 C 1.104690 0.320422 0.428850 0.077(3) Uani 1 1 d . U . . .
C48_5 C 1.084206 0.305245 0.456631 0.078(3) Uani 1 1 d . U . . .
C49_5 C 1.033180 0.319549 0.467875 0.080(3) Uani 1 1 d . U . . .
H49_5 H 1.018166 0.309608 0.486207 0.096 Uiso 1 1 calc R U . . .
C50_5 C 1.001433 0.348534 0.453545 0.081(3) Uani 1 1 d . U . . .
C51_5 C 1.022128 0.362401 0.427575 0.082(3) Uani 1 1 d . U . . .
C52_5 C 1.075722 0.348977 0.415433 0.078(3) Uani 1 1 d . U . . .
H52_5 H 1.091527 0.359884 0.397907 0.094 Uiso 1 1 calc R U . . .
C53_5 C 0.904030 0.399055 0.387251 0.088(3) Uani 1 1 d . U . . .
C54_5 C 0.966729 0.394602 0.384585 0.086(3) Uani 1 1 d . U . . .
C55_5 C 0.996526 0.394716 0.357989 0.086(3) Uani 1 1 d . U . . .
H55_5 H 1.037575 0.390961 0.358257 0.103 Uiso 1 1 calc R U . . .
C56_5 C 0.966583 0.400431 0.329725 0.089(3) Uani 1 1 d . U . . .
C57_5 C 0.902365 0.405445 0.329747 0.093(3) Uani 1 1 d . U . . .
C58_5 C 0.874519 0.404123 0.357375 0.091(3) Uani 1 1 d . U . . .
H58_5 H 0.833566 0.406633 0.357272 0.110 Uiso 1 1 calc R U . . .
C59_5 C 0.944619 0.365443 0.468168 0.089(3) Uani 1 1 d . U . . .
H59_5 H 0.940643 0.389259 0.461202 0.107 Uiso 1 1 calc R U . . .
C60_5 C 0.944034 0.362850 0.502675 0.116(4) Uani 1 1 d . U . . .
H60A_5 H 0.980083 0.368490 0.510375 0.140 Uiso 1 1 calc R U . . .
H60B_5 H 0.942378 0.340065 0.510797 0.140 Uiso 1 1 calc R U . . .
C61_5 C 0.891350 0.386101 0.514756 0.158(5) Uani 1 1 d . U . . .
H61A_5 H 0.856699 0.375629 0.515975 0.190 Uiso 1 1 calc R U . . .
H61B_5 H 0.882853 0.406642 0.500879 0.190 Uiso 1 1 calc R U . . .
C67_5 C 1.164534 0.256941 0.336513 0.084(3) Uani 1 1 d . U . . .
C68_5 C 1.155172 0.292533 0.334291 0.079(3) Uani 1 1 d . U . . .
C69_5 C 1.151599 0.309122 0.361702 0.077(3) Uani 1 1 d . U . . .
H69_5 H 1.145562 0.332311 0.360511 0.092 Uiso 1 1 calc R U . . .
C70_5 C 1.157024 0.291021 0.389660 0.078(3) Uani 1 1 d . U . . .
C71_5 C 1.167780 0.255335 0.391348 0.078(3) Uani 1 1 d . U . . .
C72_5 C 1.171268 0.239579 0.365913 0.086(3) Uani 1 1 d . U . . .
H72_5 H 1.178383 0.216363 0.367677 0.103 Uiso 1 1 calc R U . . .
C73_5 C 1.124949 0.273062 0.506690 0.077(3) Uani 1 1 d . U . . .
H73A_5 H 1.145999 0.251555 0.515530 0.093 Uiso 1 1 calc R U . . .
H73B_5 H 1.085979 0.276796 0.516200 0.093 Uiso 1 1 calc R U . . .
C76_5 C 1.101338 0.243272 0.460496 0.077(3) Uani 1 1 d . U . . .
C77_5 C 0.779114 0.268633 0.390505 0.087(3) Uani 1 1 d . U . . .
Se1_6 Se 1.082106 0.363218 0.267466 0.1030(6) Uani 1 1 d D U . . .
N1_6 N 0.840250 0.238313 -0.017557 0.180(4) Uani 1 1 d D U . . .
C4_6 C 0.810868 0.273764 -0.023341 0.198(5) Uani 1 1 d D U . . .
H4A_6 H 0.770564 0.274358 -0.029969 0.237 Uiso 1 1 calc R U . . .
H4B_6 H 0.809279 0.283902 -0.003401 0.237 Uiso 1 1 calc R U . . .
C3_6 C 0.838342 0.293413 -0.046522 0.209(6) Uani 1 1 d D U . . .
H3A_6 H 0.814412 0.315460 -0.050241 0.251 Uiso 1 1 calc R U . . .
H3B_6 H 0.876660 0.295851 -0.038882 0.251 Uiso 1 1 calc R U . . .
C1_6 C 0.873585 0.243244 -0.073174 0.206(6) Uani 1 1 d D U . . .
H1A_6 H 0.868690 0.234850 -0.093521 0.247 Uiso 1 1 calc R U . . .
H1B_6 H 0.915410 0.240753 -0.068787 0.247 Uiso 1 1 calc R U . . .
C2_6 C 0.844261 0.225250 -0.047837 0.193(5) Uani 1 1 d D U . . .
H2A_6 H 0.804620 0.224717 -0.054881 0.232 Uiso 1 1 calc R U . . .
H2B_6 H 0.865131 0.202380 -0.045101 0.232 Uiso 1 1 calc R U . . .
O1_6 O 0.844648 0.278776 -0.073507 0.213(5) Uani 1 1 d D U . . .
O2_6 O 1.138147 0.341933 0.128968 0.115(3) Uani 1 1 d . U . . .
Se2_6 Se 1.144148 0.189602 0.275601 0.1300(7) Uani 1 1 d . U . . .
N2_6 N 1.041192 0.387930 0.236437 0.106(3) Uani 1 1 d . U . . .
O3_6 O 1.173813 0.225368 0.133256 0.121(3) Uani 1 1 d . U . . .
Se3_6 Se 0.798593 0.377928 0.262761 0.1218(7) Uani 1 1 d . U . . .
N3_6 N 1.127865 0.339325 0.241647 0.107(3) Uani 1 1 d . U . . .
Se4_6 Se 0.861321 0.203633 0.277917 0.1065(6) Uani 1 1 d . U . . .
O4_6 O 1.046070 0.391843 0.124840 0.117(3) Uani 1 1 d . U . . .
N5_6 N 1.175879 0.214578 0.246022 0.133(3) Uani 1 1 d . U . . .
C5_6 C 0.810248 0.219485 0.003388 0.158(5) Uani 1 1 d . U . . .
H5A_6 H 0.826654 0.195957 0.003203 0.189 Uiso 1 1 calc R U . . .
H5B_6 H 0.768866 0.222960 -0.002345 0.189 Uiso 1 1 calc R U . . .
O6_6 O 1.108585 0.178267 0.135766 0.116(3) Uani 1 1 d . U . . .
N6_6 N 1.110062 0.168051 0.246388 0.127(3) Uani 1 1 d . U . . .
O7_6 O 0.811118 0.232040 0.136625 0.092(2) Uani 1 1 d . U . . .
N7_6 N 0.771606 0.352576 0.236400 0.115(3) Uani 1 1 d . U . . .
C8_6 C 1.067610 0.348148 0.076066 0.128(3) Uani 1 1 d . U . . .
H8_6 H 1.092922 0.363104 0.082740 0.154 Uiso 1 1 calc R U . . .
O8_6 O 0.776263 0.350052 0.125557 0.092(2) Uani 1 1 d . U . . .
N8_6 N 0.828145 0.400519 0.231921 0.113(3) Uani 1 1 d . U . . .
C9_6 C 1.091312 0.313838 0.091603 0.115(3) Uani 1 1 d . U . . .
O9_6 O 0.840646 0.396616 0.120801 0.103(3) Uani 1 1 d . U . . .
C10_6 C 1.127839 0.313195 0.118776 0.113(3) Uani 1 1 d . U . . .
N10_6 N 0.817179 0.228630 0.248248 0.095(3) Uani 1 1 d . U . . .
C11_6 C 1.150155 0.283895 0.132472 0.113(3) Uani 1 1 d . U . . .
H11_6 H 1.171347 0.282875 0.151222 0.135 Uiso 1 1 calc R U . . .
N11_6 N 0.905088 0.179803 0.250309 0.106(3) Uani 1 1 d . U . . .
O11_6 O 0.903322 0.182555 0.138057 0.101(3) Uani 1 1 d . U . . .
C12_6 C 1.144437 0.255364 0.121241 0.115(3) Uani 1 1 d . U . . .
C74_6 C 1.164782 0.235125 -0.000224 0.264(6) Uani 1 1 d D U . . .
H74A_6 H 1.124876 0.245275 -0.006585 0.317 Uiso 1 1 calc R U . . .
H74B_6 H 1.188273 0.252374 -0.005218 0.317 Uiso 1 1 calc R U . . .
N12_6 N 1.181682 0.213674 -0.021774 0.307(7) Uani 1 1 d D U . . .
C75_6 C 1.213587 0.181019 -0.007279 0.323(8) Uani 1 1 d D U . . .
H75A_6 H 1.253212 0.183157 -0.001510 0.388 Uiso 1 1 calc R U . . .
H75B_6 H 1.193376 0.174327 0.011934 0.388 Uiso 1 1 calc R U . . .
C78_6 C 1.216403 0.156304 -0.029038 0.337(8) Uani 1 1 d D U . . .
H78A_6 H 1.229981 0.134555 -0.017814 0.404 Uiso 1 1 calc R U . . .
H78B_6 H 1.177015 0.156549 -0.036916 0.404 Uiso 1 1 calc R U . . .
C79_6 C 1.267238 0.194172 -0.061375 0.337(8) Uani 1 1 d D U . . .
H79A_6 H 1.305635 0.194911 -0.052690 0.404 Uiso 1 1 calc R U . . .
H79B_6 H 1.268486 0.199327 -0.084250 0.404 Uiso 1 1 calc R U . . .
C80_6 C 1.221704 0.218304 -0.047270 0.327(8) Uani 1 1 d D U . . .
H80A_6 H 1.242438 0.235331 -0.041039 0.392 Uiso 1 1 calc R U . . .
H80B_6 H 1.196765 0.228775 -0.065007 0.392 Uiso 1 1 calc R U . . .
O12_6 O 1.251921 0.160564 -0.053669 0.336(8) Uani 1 1 d D U . . .
C13_6 C 1.109586 0.254945 0.094511 0.117(3) Uani 1 1 d . U . . .
C14_6 C 1.084245 0.285785 0.080808 0.114(4) Uani 1 1 d . U . . .
H14_6 H 1.060766 0.286871 0.062882 0.137 Uiso 1 1 calc R U . . .
C15_6 C 1.005028 0.360773 0.088246 0.116(3) Uani 1 1 d . U . . .
C16_6 C 0.957929 0.351053 0.075985 0.107(3) Uani 1 1 d . U . . .
H16_6 H 0.963076 0.336906 0.059741 0.128 Uiso 1 1 calc R U . . .
C17_6 C 0.902980 0.361853 0.087278 0.105(3) Uani 1 1 d . U . . .
C18_6 C 0.893857 0.383885 0.111244 0.104(3) Uani 1 1 d . U . . .
C19_6 C 0.943296 0.393577 0.123601 0.107(4) Uani 1 1 d . U . . .
H19_6 H 0.939364 0.408577 0.139101 0.129 Uiso 1 1 calc R U . . .
C20_6 C 0.995434 0.380994 0.112800 0.109(3) Uani 1 1 d . U . . .
C21_6 C 1.063855 0.377831 0.154527 0.112(3) Uani 1 1 d . U . . .
C22_6 C 1.040690 0.390531 0.180044 0.112(4) Uani 1 1 d . U . . .
H22_6 H 1.010544 0.409076 0.178216 0.135 Uiso 1 1 calc R U . . .
C23_6 C 1.060990 0.376385 0.210077 0.106(3) Uani 1 1 d . U . . .
C25_6 C 1.107339 0.350744 0.212027 0.102(3) Uani 1 1 d . U . . .
C24_6 C 0.817915 0.231858 0.038358 0.130(4) Uani 1 1 d . U . . .
H24A_6 H 0.800323 0.255247 0.038277 0.157 Uiso 1 1 calc R U . . .
H24B_6 H 0.797281 0.219302 0.054030 0.157 Uiso 1 1 calc R U . . .
C26_6 C 1.132946 0.338385 0.185031 0.105(3) Uani 1 1 d . U . . .
H26_6 H 1.164655 0.320673 0.186341 0.126 Uiso 1 1 calc R U . . .
C27_6 C 1.102792 0.222562 0.082659 0.129(4) Uani 1 1 d . U . . .
H27_6 H 1.135961 0.205455 0.090613 0.155 Uiso 1 1 calc R U . . .
C28_6 C 1.102984 0.224498 0.045189 0.163(5) Uani 1 1 d . U . . .
H28A_6 H 1.097179 0.203441 0.038101 0.196 Uiso 1 1 calc R U . . .
H28B_6 H 1.071539 0.241913 0.036563 0.196 Uiso 1 1 calc R U . . .
C29_6 C 0.884978 0.226947 0.047921 0.110(4) Uani 1 1 d . U . . .
H29A_6 H 0.906621 0.206025 0.041507 0.132 Uiso 1 1 calc R U . . .
H29B_6 H 0.903057 0.245092 0.038212 0.132 Uiso 1 1 calc R U . . .
C35_6 C 0.992268 0.224348 0.083168 0.114(4) Uani 1 1 d . U . . .
H35_6 H 0.988156 0.237578 0.063886 0.137 Uiso 1 1 calc R U . . .
C7_6 C 1.072840 0.348083 0.043903 0.167(5) Uani 1 1 d D U . . .
H7A_6 H 1.055545 0.370178 0.034580 0.201 Uiso 1 1 calc R U . . .
H7B_6 H 1.048839 0.332772 0.037212 0.201 Uiso 1 1 calc R U . . .
C32_6 C 1.134675 0.338826 0.029089 0.218(6) Uani 1 1 d D U . . .
H32A_6 H 1.152296 0.316376 0.037315 0.262 Uiso 1 1 calc R U . . .
H32B_6 H 1.159575 0.353896 0.035313 0.262 Uiso 1 1 calc R U . . .
C6_6 C 1.132087 0.340802 -0.008901 0.272(7) Uani 1 1 d D U . . .
H6A_6 H 1.170527 0.330888 -0.016601 0.327 Uiso 1 1 calc R U . . .
H6B_6 H 1.104094 0.327316 -0.014779 0.327 Uiso 1 1 calc R U . . .
N4_6 N 1.117111 0.371172 -0.023792 0.322(7) Uani 1 1 d D U . . .
C30_6 C 1.102130 0.366708 -0.057060 0.337(8) Uani 1 1 d D U . . .
H30A_6 H 1.135940 0.354740 -0.067696 0.405 Uiso 1 1 calc R U . . .
H30B_6 H 1.069831 0.354465 -0.057464 0.405 Uiso 1 1 calc R U . . .
C31_6 C 1.085498 0.399628 -0.071885 0.357(8) Uani 1 1 d D U . . .
H31A_6 H 1.113864 0.412818 -0.065868 0.428 Uiso 1 1 calc R U . . .
H31B_6 H 1.088423 0.398667 -0.094741 0.428 Uiso 1 1 calc R U . . .
C33_6 C 1.020753 0.424658 -0.032129 0.372(9) Uani 1 1 d D U . . .
H33A_6 H 1.030505 0.446119 -0.028572 0.446 Uiso 1 1 calc R U . . .
H33B_6 H 0.981421 0.422940 -0.024412 0.446 Uiso 1 1 calc R U . . .
C34_6 C 1.065999 0.396206 -0.020883 0.356(8) Uani 1 1 d D U . . .
H34A_6 H 1.078506 0.405496 -0.002371 0.427 Uiso 1 1 calc R U . . .
H34B_6 H 1.039680 0.381628 -0.012131 0.427 Uiso 1 1 calc R U . . .
O5_6 O 1.031780 0.415526 -0.065228 0.374(8) Uani 1 1 d D U . . .
C36_6 C 1.047957 0.213761 0.096646 0.116(3) Uani 1 1 d . U . . .
C37_6 C 1.054073 0.192025 0.123783 0.112(3) Uani 1 1 d . U . . .
C38_6 C 1.002700 0.181503 0.138132 0.110(4) Uani 1 1 d . U . . .
H38_6 H 1.005684 0.166778 0.156465 0.132 Uiso 1 1 calc R U . . .
C39_6 C 0.952211 0.193107 0.124808 0.104(3) Uani 1 1 d . U . . .
C40_6 C 0.883590 0.226831 0.083916 0.102(3) Uani 1 1 d . U . . .
H40_6 H 0.858410 0.211112 0.092309 0.122 Uiso 1 1 calc R U . . .
C41_6 C 1.123708 0.188459 0.163727 0.115(3) Uani 1 1 d . U . . .
C42_6 C 1.157165 0.210431 0.164512 0.117(3) Uani 1 1 d . U . . .
C43_6 C 1.174728 0.221647 0.191371 0.123(4) Uani 1 1 d . U . . .
H43_6 H 1.195286 0.239311 0.190770 0.148 Uiso 1 1 calc R U . . .
C44_6 C 1.160766 0.205859 0.218567 0.124(4) Uani 1 1 d . U . . .
C45_6 C 1.127091 0.182039 0.219729 0.121(3) Uani 1 1 d . U . . .
C46_6 C 1.108513 0.173998 0.191671 0.118(4) Uani 1 1 d . U . . .
H46_6 H 1.084494 0.157960 0.191818 0.141 Uiso 1 1 calc R U . . .
C47_6 C 0.823458 0.260965 0.121482 0.090(3) Uani 1 1 d . U . . .
C48_6 C 0.857810 0.260705 0.094390 0.090(3) Uani 1 1 d . U . . .
C49_6 C 0.865271 0.290321 0.079860 0.090(3) Uani 1 1 d . U . . .
H49_6 H 0.889130 0.290322 0.061843 0.108 Uiso 1 1 calc R U . . .
C50_6 C 0.840860 0.319447 0.089545 0.094(3) Uani 1 1 d . U . . .
C51_6 C 0.806216 0.320087 0.117380 0.090(3) Uani 1 1 d . U . . .
C52_6 C 0.798167 0.290194 0.132837 0.087(3) Uani 1 1 d . U . . .
H52_6 H 0.775255 0.289935 0.151203 0.104 Uiso 1 1 calc R U . . .
C53_6 C 0.827515 0.385844 0.150233 0.101(3) Uani 1 1 d . U . . .
C54_6 C 0.791227 0.360042 0.151983 0.095(3) Uani 1 1 d . U . . .
C55_6 C 0.770480 0.349077 0.180673 0.100(3) Uani 1 1 d . U . . .
H55_6 H 0.746186 0.333110 0.182336 0.120 Uiso 1 1 calc R U . . .
C56_6 C 0.787354 0.362960 0.208040 0.108(3) Uani 1 1 d . U . . .
C57_6 C 0.820864 0.388966 0.204799 0.106(3) Uani 1 1 d . U . . .
C58_6 C 0.839012 0.400987 0.176457 0.101(3) Uani 1 1 d . U . . .
H58_6 H 0.858769 0.419021 0.174642 0.121 Uiso 1 1 calc R U . . .
C59_6 C 0.848948 0.352905 0.073261 0.109(3) Uani 1 1 d . U . . .
H59_6 H 0.814803 0.369578 0.078348 0.131 Uiso 1 1 calc R U . . .
C60_6 C 0.854926 0.354208 0.037932 0.148(5) Uani 1 1 d . U . . .
H60A_6 H 0.874697 0.372655 0.030971 0.177 Uiso 1 1 calc R U . . .
H60B_6 H 0.880638 0.333912 0.032797 0.177 Uiso 1 1 calc R U . . .
C61_6 C 0.805783 0.357585 0.020918 0.217(6) Uani 1 1 d D U . . .
H61A_6 H 0.771893 0.368985 0.031922 0.260 Uiso 1 1 calc R U . . .
H61B_6 H 0.798107 0.336206 0.015594 0.260 Uiso 1 1 calc R U . . .
C62_6 C 0.822530 0.379840 -0.009883 0.266(7) Uani 1 1 d D U . . .
H62A_6 H 0.826943 0.401843 -0.004642 0.319 Uiso 1 1 calc R U . . .
H62B_6 H 0.858791 0.369280 -0.019481 0.319 Uiso 1 1 calc R U . . .
N9_6 N 0.776766 0.381553 -0.029099 0.300(7) Uani 1 1 d D U . . .
C63_6 C 0.789144 0.383123 -0.063850 0.311(8) Uani 1 1 d D U . . .
H63A_6 H 0.801087 0.404211 -0.070765 0.373 Uiso 1 1 calc R U . . .
H63B_6 H 0.821381 0.365329 -0.068129 0.373 Uiso 1 1 calc R U . . .
C65_6 C 0.738449 0.379961 -0.081215 0.324(8) Uani 1 1 d D U . . .
H65A_6 H 0.746532 0.383688 -0.103763 0.389 Uiso 1 1 calc R U . . .
H65B_6 H 0.731337 0.357294 -0.077091 0.389 Uiso 1 1 calc R U . . .
C66_6 C 0.664007 0.399325 -0.041755 0.330(8) Uani 1 1 d D U . . .
H66A_6 H 0.636936 0.419718 -0.038251 0.396 Uiso 1 1 calc R U . . .
H66B_6 H 0.643758 0.380501 -0.037823 0.396 Uiso 1 1 calc R U . . .
C64_6 C 0.717051 0.395185 -0.022013 0.320(8) Uani 1 1 d D U . . .
H64A_6 H 0.718303 0.417338 -0.015963 0.385 Uiso 1 1 calc R U . . .
H64B_6 H 0.707968 0.382305 -0.002679 0.385 Uiso 1 1 calc R U . . .
O10_6 O 0.689774 0.400882 -0.074238 0.333(8) Uani 1 1 d D U . . .
C68_6 C 0.835974 0.218373 0.220501 0.093(3) Uani 1 1 d . U . . .
C67_6 C 0.887085 0.191354 0.222880 0.100(3) Uani 1 1 d . U . . .
C69_6 C 0.811567 0.232308 0.191967 0.091(3) Uani 1 1 d . U . . .
H69_6 H 0.779643 0.249889 0.191061 0.109 Uiso 1 1 calc R U . . .
C70_6 C 0.833817 0.220515 0.166620 0.092(3) Uani 1 1 d . U . . .
C71_6 C 0.883569 0.193030 0.165521 0.098(3) Uani 1 1 d . U . . .
C72_6 C 0.907655 0.178830 0.195516 0.101(3) Uani 1 1 d . U . . .
H72_6 H 0.938245 0.160517 0.196334 0.121 Uiso 1 1 calc R U . . .
C76_6 C 0.943601 0.215422 0.098095 0.104(3) Uani 1 1 d . U . . .
C73_6 C 1.162167 0.232119 0.034221 0.213(6) Uani 1 1 d . U . . .
H73A_6 H 1.168175 0.252782 0.042096 0.256 Uiso 1 1 calc R U . . .
H73B_6 H 1.193257 0.214407 0.042701 0.256 Uiso 1 1 calc R U . . .
C77_6 C 1.111455 0.352273 0.156965 0.109(3) Uani 1 1 d . U . . .
C1_2 C 1.362118 0.587482 0.218008 0.113(4) Uani 1 1 d . U . . .
H1A_2 H 1.374911 0.608737 0.213258 0.136 Uiso 1 1 calc R U . . .
H1B_2 H 1.353397 0.584950 0.240573 0.136 Uiso 1 1 calc R U . . .
N1_2 N 1.396824 0.528105 0.218568 0.155(4) Uani 1 1 d . U . . .
O1_2 O 1.421654 0.462187 0.246824 0.207(5) Uani 1 1 d . U . . .
C2_2 C 1.409707 0.560288 0.210165 0.134(4) Uani 1 1 d . U . . .
H2A_2 H 1.417332 0.562722 0.187475 0.161 Uiso 1 1 calc R U . . .
H2B_2 H 1.445403 0.562361 0.221068 0.161 Uiso 1 1 calc R U . . .
C3_2 C 1.393475 0.521662 0.251614 0.187(5) Uani 1 1 d . U . . .
H3A_2 H 1.360263 0.536512 0.259888 0.224 Uiso 1 1 calc R U . . .
H3B_2 H 1.429215 0.525286 0.261484 0.224 Uiso 1 1 calc R U . . .
C4_2 C 1.385695 0.484826 0.259144 0.207(6) Uani 1 1 d . U . . .
H4A_2 H 1.387623 0.479817 0.282060 0.248 Uiso 1 1 calc R U . . .
H4B_2 H 1.346250 0.483172 0.252612 0.248 Uiso 1 1 calc R U . . .
C5_2 C 1.433383 0.469815 0.215020 0.190(5) Uani 1 1 d . U . . .
H5A_2 H 1.401290 0.465540 0.202351 0.228 Uiso 1 1 calc R U . . .
H5B_2 H 1.469054 0.455180 0.209119 0.228 Uiso 1 1 calc R U . . .
C6_2 C 1.440541 0.503411 0.207695 0.171(5) Uani 1 1 d . U . . .
H6A_2 H 1.478016 0.505919 0.216399 0.205 Uiso 1 1 calc R U . . .
H6B_2 H 1.443040 0.507515 0.184749 0.205 Uiso 1 1 calc R U . . .
Se1_2 Se 1.111270 0.819008 0.169842 0.1467(9) Uani 1 1 d D U . . .
O2_2 O 1.267937 0.686520 0.211671 0.102(3) Uani 1 1 d . U . . .
Se2_2 Se 1.018468 0.790659 0.326994 0.1045(6) Uani 1 1 d . U . . .
N2_2 N 1.125341 0.787076 0.143936 0.146(4) Uani 1 1 d . U . . .
O3_2 O 1.202659 0.666440 0.316798 0.080(2) Uani 1 1 d . U . . .
Se3_2 Se 0.895655 0.762519 0.112595 0.1833(13) Uani 1 1 d . U . . .
N3_2 N 1.154503 0.795491 0.200693 0.129(3) Uani 1 1 d . U . . .
Se4_2 Se 0.810005 0.740754 0.265429 0.0983(5) Uani 1 1 d . U . . .
O4_2 O 1.236361 0.678226 0.155159 0.107(3) Uani 1 1 d . U . . .
N4_2 N 1.304197 0.507682 0.345701 0.098(3) Uani 1 1 d . U . . .
N5_2 N 1.090609 0.774390 0.314145 0.101(3) Uani 1 1 d . U . . .
O6_2 O 1.113731 0.642044 0.344236 0.0662(19) Uani 1 1 d . U . . .
N6_2 N 1.005145 0.751635 0.341912 0.089(3) Uani 1 1 d . U . . .
C7_2 C 1.305863 0.587082 0.198698 0.098(3) Uani 1 1 d . U . . .
H7A_2 H 1.283923 0.570860 0.208895 0.117 Uiso 1 1 calc R U . . .
H7B_2 H 1.316308 0.581134 0.177364 0.117 Uiso 1 1 calc R U . . .
O7_2 O 0.919828 0.597908 0.245748 0.088(2) Uani 1 1 d . U . . .
N7_2 N 0.881167 0.724105 0.129199 0.170(4) Uani 1 1 d . U . . .
C8_2 C 1.268138 0.622502 0.197368 0.089(3) Uani 1 1 d . U . . .
H8_2 H 1.293033 0.637959 0.188036 0.107 Uiso 1 1 calc R U . . .
O8_2 O 0.986788 0.613558 0.140420 0.114(3) Uani 1 1 d . U . . .
N8_2 N 0.967553 0.744879 0.100421 0.167(4) Uani 1 1 d . U . . .
C9_2 C 1.248916 0.633522 0.229475 0.082(3) Uani 1 1 d . U . . .
N9_2 N 1.130011 0.454531 0.323750 0.095(3) Uani 1 1 d . U . . .
O9_2 O 1.079886 0.634960 0.113360 0.125(3) Uani 1 1 d . U . . .
C64_2 C 1.152683 0.421173 0.318933 0.101(3) Uani 1 1 d . U . . .
H64A_2 H 1.179177 0.420816 0.300813 0.121 Uiso 1 1 calc R U . . .
H64B_2 H 1.120293 0.410478 0.313584 0.121 Uiso 1 1 calc R U . . .
C63_2 C 1.184101 0.401757 0.345856 0.105(4) Uani 1 1 d . U . . .
H63A_2 H 1.198480 0.379132 0.340655 0.126 Uiso 1 1 calc R U . . .
H63B_2 H 1.217673 0.411526 0.351116 0.126 Uiso 1 1 calc R U . . .
C62_2 C 1.123652 0.434204 0.380294 0.105(4) Uani 1 1 d . U . . .
H62A_2 H 1.155964 0.444574 0.386391 0.126 Uiso 1 1 calc R U . . .
H62B_2 H 1.096529 0.433519 0.398072 0.126 Uiso 1 1 calc R U . . .
C10_2 C 1.246791 0.666505 0.236112 0.089(3) Uani 1 1 d . U . . .
O10_2 O 1.145308 0.401507 0.371856 0.105(3) Uani 1 1 d . U . . .
N10_2 N 0.822727 0.708221 0.238789 0.097(3) Uani 1 1 d D U . . .
C11_2 C 1.229698 0.677870 0.264516 0.085(3) Uani 1 1 d . U . . .
H11_2 H 1.228204 0.700088 0.268163 0.102 Uiso 1 1 calc R U . . .
N11_2 N 0.850217 0.714377 0.295834 0.083(3) Uani 1 1 d . U . . .
O11_2 O 0.952506 0.603090 0.303408 0.076(2) Uani 1 1 d . U . . .
C12_2 C 1.215028 0.655551 0.287134 0.076(3) Uani 1 1 d . U . . .
O12_2 O 1.305921 0.460113 0.398356 0.141(4) Uani 1 1 d . U . . .
C13_2 C 1.215446 0.623972 0.283510 0.071(3) Uani 1 1 d . U . . .
C14_2 C 1.231094 0.612482 0.253768 0.079(3) Uani 1 1 d . U . . .
H14_2 H 1.229475 0.590522 0.250347 0.094 Uiso 1 1 calc R U . . .
C15_2 C 1.217355 0.626336 0.177097 0.094(3) Uani 1 1 d . U . . .
C16_2 C 1.184856 0.602783 0.176268 0.102(4) Uani 1 1 d . U . . .
H16_2 H 1.193653 0.583793 0.190503 0.122 Uiso 1 1 calc R U . . .
C17_2 C 1.136211 0.605120 0.154263 0.112(3) Uani 1 1 d . U . . .
C18_2 C 1.125067 0.632535 0.135336 0.112(3) Uani 1 1 d . U . . .
C19_2 C 1.158667 0.656995 0.135634 0.108(4) Uani 1 1 d . U . . .
H19_2 H 1.149106 0.676244 0.121795 0.129 Uiso 1 1 calc R U . . .
C20_2 C 1.204626 0.654045 0.155148 0.102(3) Uani 1 1 d . U . . .
C21_2 C 1.214165 0.707750 0.165298 0.112(3) Uani 1 1 d . U . . .
C22_2 C 1.181115 0.731034 0.146740 0.127(4) Uani 1 1 d . U . . .
H22_2 H 1.171348 0.727908 0.126069 0.152 Uiso 1 1 calc R U . . .
C23_2 C 1.161223 0.761651 0.160767 0.130(4) Uani 1 1 d . U . . .
C25_2 C 1.174100 0.765189 0.190875 0.123(4) Uani 1 1 d . U . . .
C24_2 C 1.292627 0.565927 0.324084 0.087(3) Uani 1 1 d . U . . .
H24A_2 H 1.311805 0.580418 0.309528 0.104 Uiso 1 1 calc R U . . .
H24B_2 H 1.289631 0.574953 0.344612 0.104 Uiso 1 1 calc R U . . .
C26_2 C 1.210479 0.740319 0.208104 0.115(4) Uani 1 1 d . U . . .
H26_2 H 1.222260 0.743894 0.228286 0.138 Uiso 1 1 calc R U . . .
C27_2 C 1.195251 0.600927 0.310389 0.071(3) Uani 1 1 d . U . . .
H27_2 H 1.201598 0.609953 0.330488 0.086 Uiso 1 1 calc R U . . .
C28_2 C 1.230337 0.565872 0.311762 0.075(3) Uani 1 1 d . U . . .
H28A_2 H 1.232645 0.558003 0.290726 0.090 Uiso 1 1 calc R U . . .
H28B_2 H 1.211036 0.551006 0.325831 0.090 Uiso 1 1 calc R U . . .
C29_2 C 1.329642 0.532033 0.327406 0.099(3) Uani 1 1 d . U . . .
H29A_2 H 1.338078 0.524755 0.306331 0.119 Uiso 1 1 calc R U . . .
H29B_2 H 1.366922 0.533474 0.337026 0.119 Uiso 1 1 calc R U . . .
C31_2 C 1.343723 0.474978 0.347586 0.112(4) Uani 1 1 d . U . . .
H31A_2 H 1.351053 0.467792 0.326403 0.134 Uiso 1 1 calc R U . . .
H31B_2 H 1.381204 0.476759 0.356772 0.134 Uiso 1 1 calc R U . . .
C30_2 C 1.268805 0.492304 0.396910 0.134(4) Uani 1 1 d . U . . .
H30A_2 H 1.230787 0.491052 0.388048 0.161 Uiso 1 1 calc R U . . .
H30B_2 H 1.262423 0.499311 0.418209 0.161 Uiso 1 1 calc R U . . .
C34_2 C 1.295538 0.516191 0.377591 0.117(4) Uani 1 1 d . U . . .
H34A_2 H 1.270631 0.537980 0.377556 0.140 Uiso 1 1 calc R U . . .
H34B_2 H 1.333297 0.517532 0.386714 0.140 Uiso 1 1 calc R U . . .
C33_2 C 1.091161 0.454430 0.350338 0.105(4) Uani 1 1 d . U . . .
H33A_2 H 1.057666 0.444535 0.345200 0.126 Uiso 1 1 calc R U . . .
H33B_2 H 1.076503 0.477192 0.355046 0.126 Uiso 1 1 calc R U . . .
C32_2 C 1.316654 0.450811 0.367075 0.130(4) Uani 1 1 d . U . . .
H32A_2 H 1.279676 0.448779 0.357469 0.156 Uiso 1 1 calc R U . . .
H32B_2 H 1.342349 0.429206 0.367886 0.156 Uiso 1 1 calc R U . . .
C35_2 C 1.109660 0.582197 0.289003 0.071(3) Uani 1 1 d . U . . .
H35_2 H 1.135551 0.567660 0.277416 0.085 Uiso 1 1 calc R U . . .
C36_2 C 1.132396 0.601937 0.307199 0.066(3) Uani 1 1 d . U . . .
C37_2 C 1.092973 0.622180 0.324362 0.069(3) Uani 1 1 d . U . . .
C38_2 C 1.033592 0.623692 0.323345 0.069(3) Uani 1 1 d . U . . .
H38_2 H 1.007569 0.637833 0.335241 0.082 Uiso 1 1 calc R U . . .
C39_2 C 1.015154 0.603552 0.304159 0.071(3) Uani 1 1 d . U . . .
C40_2 C 1.026765 0.559194 0.266395 0.076(3) Uani 1 1 d . U . . .
H40_2 H 0.987733 0.556799 0.274850 0.092 Uiso 1 1 calc R U . . .
C41_2 C 1.106195 0.674662 0.336370 0.072(3) Uani 1 1 d . U . . .
C42_2 C 1.153079 0.688928 0.321791 0.077(3) Uani 1 1 d . U . . .
C43_2 C 1.148540 0.721693 0.313924 0.090(3) Uani 1 1 d . U . . .
H43_2 H 1.179582 0.730278 0.303887 0.108 Uiso 1 1 calc R U . . .
C44_2 C 1.097983 0.742091 0.320838 0.089(3) Uani 1 1 d . U . . .
C45_2 C 1.049150 0.729566 0.335935 0.083(3) Uani 1 1 d . U . . .
C46_2 C 1.054568 0.695188 0.343227 0.076(3) Uani 1 1 d . U . . .
H46_2 H 1.023374 0.686255 0.352674 0.092 Uiso 1 1 calc R U . . .
C47_2 C 0.964706 0.593911 0.223319 0.093(3) Uani 1 1 d . U . . .
C48_2 C 1.017579 0.574580 0.232891 0.086(3) Uani 1 1 d . U . . .
C49_2 C 1.061108 0.570498 0.210682 0.090(3) Uani 1 1 d . U . . .
H49_2 H 1.098319 0.558885 0.216802 0.109 Uiso 1 1 calc R U . . .
C50_2 C 1.051750 0.583025 0.179455 0.104(3) Uani 1 1 d . U . . .
C51_2 C 0.996354 0.601923 0.171924 0.103(3) Uani 1 1 d . U . . .
C52_2 C 0.955003 0.606741 0.193078 0.099(3) Uani 1 1 d . U . . .
H52_2 H 0.918278 0.619209 0.187223 0.119 Uiso 1 1 calc R U . . .
C53_2 C 1.029109 0.658352 0.117376 0.130(4) Uani 1 1 d . U . . .
C54_2 C 0.985400 0.647031 0.134117 0.123(4) Uani 1 1 d . U . . .
C55_2 C 0.933206 0.667326 0.137462 0.137(4) Uani 1 1 d . U . . .
H55_2 H 0.901411 0.658732 0.146596 0.164 Uiso 1 1 calc R U . . .
C56_2 C 0.926626 0.701729 0.127100 0.153(4) Uani 1 1 d . U . . .
C57_2 C 0.977266 0.711957 0.110030 0.152(4) Uani 1 1 d . U . . .
C58_2 C 1.029345 0.690687 0.106864 0.141(4) Uani 1 1 d . U . . .
H58_2 H 1.062756 0.697850 0.098097 0.169 Uiso 1 1 calc R U . . .
C59_2 C 1.101207 0.577745 0.154240 0.128(4) Uani 1 1 d . U . . .
H59_2 H 1.081402 0.580761 0.133544 0.154 Uiso 1 1 calc R U . . .
C67_2 C 0.866501 0.686288 0.285791 0.082(3) Uani 1 1 d . U . . .
C68_2 C 0.852698 0.682780 0.253962 0.085(3) Uani 1 1 d . U . . .
C69_2 C 0.869257 0.652927 0.240504 0.087(3) Uani 1 1 d . U . . .
H69_2 H 0.856544 0.650985 0.220065 0.105 Uiso 1 1 calc R U . . .
C70_2 C 0.902030 0.627761 0.255849 0.085(3) Uani 1 1 d . U . . .
C71_2 C 0.918020 0.631266 0.288379 0.078(3) Uani 1 1 d . U . . .
C72_2 C 0.901205 0.658660 0.302312 0.082(3) Uani 1 1 d . U . . .
H72_2 H 0.912366 0.659735 0.323223 0.098 Uiso 1 1 calc R U . . .
C73_2 C 1.063038 0.524516 0.267665 0.084(3) Uani 1 1 d . U . . .
H73A_2 H 1.043003 0.510894 0.255513 0.100 Uiso 1 1 calc R U . . .
H73B_2 H 1.100744 0.525768 0.257496 0.100 Uiso 1 1 calc R U . . .
C74_2 C 1.073889 0.507759 0.300410 0.093(3) Uani 1 1 d . U . . .
H74A_2 H 1.037402 0.509211 0.312427 0.112 Uiso 1 1 calc R U . . .
H74B_2 H 1.101535 0.517803 0.311657 0.112 Uiso 1 1 calc R U . . .
C75_2 C 1.099387 0.471916 0.295526 0.097(3) Uani 1 1 d . U . . .
H75A_2 H 1.067840 0.460523 0.290289 0.116 Uiso 1 1 calc R U . . .
H75B_2 H 1.126679 0.471354 0.277752 0.116 Uiso 1 1 calc R U . . .
C76_2 C 1.050089 0.582241 0.286508 0.072(3) Uani 1 1 d . U . . .
C77_2 C 1.228569 0.712750 0.197583 0.111(3) Uani 1 1 d . U . . .
C60_2 C 1.130401 0.540333 0.159255 0.190(5) Uani 1 1 d . U . . .
H60A_2 H 1.158496 0.537108 0.176612 0.228 Uiso 1 1 calc R U . . .
H60B_2 H 1.100400 0.526963 0.164993 0.228 Uiso 1 1 calc R U . . .
C81_2 C 0.096233 0.995101 0.238140 0.149(5) Uani 1 1 d . U . . .
H81A_2 H 0.094669 0.992260 0.215633 0.179 Uiso 1 1 calc R U . . .
H81B_2 H 0.086562 0.975216 0.249815 0.179 Uiso 1 1 calc R U . . .
C1_3 C 0.567028 1.094215 0.305438 0.168(5) Uani 1 1 d . U . . .
H1A_3 H 0.568415 1.101611 0.326538 0.202 Uiso 1 1 calc R U . . .
H1B_3 H 0.604443 1.095838 0.295085 0.202 Uiso 1 1 calc R U . . .
O1_3 O 0.523597 1.114370 0.288759 0.168(4) Uani 1 1 d . U . . .
N1_3 N 0.561594 1.050426 0.272132 0.164(4) Uani 1 1 d . U . . .
Se1_3 Se 0.872942 0.769200 0.332578 0.0990(5) Uani 1 1 d . U . . .
C2_3 C 0.558477 1.056394 0.308578 0.169(5) Uani 1 1 d . U . . .
H2A_3 H 0.589981 1.041939 0.320699 0.203 Uiso 1 1 calc R U . . .
H2B_3 H 0.520673 1.053697 0.317914 0.203 Uiso 1 1 calc R U . . .
O2_3 O 0.778824 0.917840 0.326805 0.120(3) Uani 1 1 d . U . . .
Se2_3 Se 1.090659 0.820873 0.255916 0.1138(7) Uani 1 1 d . U . . .
N2_3 N 0.800400 0.785667 0.319450 0.104(3) Uani 1 1 d . U . . .
O3_3 O 0.941790 0.955289 0.275276 0.124(3) Uani 1 1 d . U . . .
C3_3 C 0.525077 1.107041 0.256802 0.167(5) Uani 1 1 d . U . . .
H3A_3 H 0.494645 1.122822 0.245147 0.200 Uiso 1 1 calc R U . . .
H3B_3 H 0.562819 1.110249 0.247712 0.200 Uiso 1 1 calc R U . . .
Se3_3 Se 0.800286 0.746875 0.178811 0.1292(7) Uani 1 1 d D U . . .
N3_3 N 0.887368 0.808314 0.339980 0.101(3) Uani 1 1 d . U . . .
Se4_3 Se 1.017039 0.809262 0.103236 0.1885(12) Uani 1 1 d . U . . .
C59_3 C 0.633684 0.940643 0.175834 0.165(4) Uani 1 1 d D U . . .
H59_3 H 0.607681 0.925953 0.169378 0.198 Uiso 1 1 calc R U . . .
C60_3 C 0.598671 0.975139 0.172682 0.208(6) Uani 1 1 d D U . . .
H60A_3 H 0.586849 0.981227 0.150668 0.250 Uiso 1 1 calc R U . . .
H60B_3 H 0.623113 0.990615 0.178523 0.250 Uiso 1 1 calc R U . . .
C31_3 C 0.543195 0.978082 0.194017 0.258(7) Uani 1 1 d D U . . .
H31A_3 H 0.554021 0.971506 0.216104 0.310 Uiso 1 1 calc R U . . .
H31B_3 H 0.516767 0.963960 0.187543 0.310 Uiso 1 1 calc R U . . .
C32_3 C 0.512387 1.016483 0.189446 0.316(7) Uani 1 1 d D U . . .
H32A_3 H 0.511151 1.025098 0.210133 0.379 Uiso 1 1 calc R U . . .
H32B_3 H 0.538091 1.028262 0.176093 0.379 Uiso 1 1 calc R U . . .
N4_3 N 0.458484 1.024772 0.177162 0.366(8) Uani 1 1 d D U . . .
C33_3 C 0.449812 1.007892 0.148350 0.387(9) Uani 1 1 d D U . . .
H33A_3 H 0.481204 1.010994 0.133381 0.464 Uiso 1 1 calc R U . . .
H33B_3 H 0.453678 0.984151 0.154438 0.464 Uiso 1 1 calc R U . . .
C34_3 C 0.394891 1.019063 0.132568 0.401(9) Uani 1 1 d D U . . .
H34A_3 H 0.396713 1.009821 0.112162 0.482 Uiso 1 1 calc R U . . .
H34B_3 H 0.364325 1.010429 0.145068 0.482 Uiso 1 1 calc R U . . .
C61_3 C 0.382449 1.073555 0.154004 0.405(9) Uani 1 1 d D U . . .
H61A_3 H 0.381007 1.096628 0.145782 0.486 Uiso 1 1 calc R U . . .
H61B_3 H 0.350193 1.072277 0.168871 0.486 Uiso 1 1 calc R U . . .
C66_3 C 0.439399 1.059658 0.169184 0.387(9) Uani 1 1 d D U . . .
H66A_3 H 0.469447 1.067168 0.155412 0.464 Uiso 1 1 calc R U . . .
H66B_3 H 0.440208 1.070292 0.188726 0.464 Uiso 1 1 calc R U . . .
O5_3 O 0.379730 1.052060 0.127765 0.410(9) Uani 1 1 d D U . . .
C4_3 C 0.516933 1.074820 0.252424 0.169(5) Uani 1 1 d . U . . .
H4A_3 H 0.521833 1.070950 0.230136 0.203 Uiso 1 1 calc R U . . .
H4B_3 H 0.477388 1.072011 0.258877 0.203 Uiso 1 1 calc R U . . .
O4_3 O 0.690278 0.894805 0.302978 0.116(3) Uani 1 1 d . U . . .
C5_3 C 0.555100 1.017327 0.275543 0.168(4) Uani 1 1 d . U . . .
H5A_3 H 0.545263 1.011963 0.254617 0.201 Uiso 1 1 calc R U . . .
H5B_3 H 0.520428 1.016324 0.288703 0.201 Uiso 1 1 calc R U . . .
N5_3 N 1.046427 0.845196 0.283130 0.110(3) Uani 1 1 d . U . . .
C6_3 C 0.598905 0.990852 0.287811 0.155(4) Uani 1 1 d . U . . .
H6A_3 H 0.591479 0.970463 0.279940 0.186 Uiso 1 1 calc R U . . .
H6B_3 H 0.594811 0.988426 0.310778 0.186 Uiso 1 1 calc R U . . .
O6_3 O 0.978842 0.965621 0.216266 0.133(3) Uani 1 1 d . U . . .
N6_3 N 1.081951 0.853838 0.225252 0.123(3) Uani 1 1 d D U . . .
C7_3 C 0.661706 0.994152 0.280015 0.145(4) Uani 1 1 d . U . . .
H7A_3 H 0.676029 1.007921 0.294545 0.174 Uiso 1 1 calc R U . . .
H7B_3 H 0.664468 1.004301 0.258465 0.174 Uiso 1 1 calc R U . . .
C80_3 C 0.832043 1.096441 0.212593 0.226(6) Uani 1 1 d G U . . .
H80A_3 H 0.857986 1.111413 0.204232 0.271 Uiso 1 1 calc R U . . .
H80B_3 H 0.796865 1.100379 0.199489 0.271 Uiso 1 1 calc R U . . .
C29_3 C 0.869075 1.100591 0.266811 0.256(6) Uani 1 1 d . U . . .
H29A_3 H 0.892668 1.116995 0.258874 0.307 Uiso 1 1 calc R U . . .
H29B_3 H 0.893456 1.078569 0.268358 0.307 Uiso 1 1 calc R U . . .
C30_3 C 0.839655 1.108920 0.299349 0.259(6) Uani 1 1 d . U . . .
H30A_3 H 0.818058 1.091275 0.306388 0.311 Uiso 1 1 calc R U . . .
H30B_3 H 0.870986 1.107972 0.314646 0.311 Uiso 1 1 calc R U . . .
O12_3 O 0.799112 1.141056 0.301015 0.262(6) Uani 1 1 d D U . . .
N12_3 N 0.816069 1.102124 0.246482 0.245(6) Uani 1 1 d . U . . .
C79_3 C 0.777396 1.140062 0.237806 0.256(7) Uani 1 1 d . U . . .
H79A_3 H 0.744643 1.140839 0.223458 0.308 Uiso 1 1 calc R U . . .
H79B_3 H 0.801185 1.156646 0.230687 0.308 Uiso 1 1 calc R U . . .
C78_3 C 0.757565 1.140245 0.277119 0.264(7) Uani 1 1 d D U . . .
H78A_3 H 0.745150 1.118742 0.278120 0.316 Uiso 1 1 d R U . . .
H78B_3 H 0.721656 1.156808 0.276269 0.316 Uiso 1 1 d R U . . .
O7_3 O 0.823850 0.931510 0.092161 0.161(4) Uani 1 1 d . U . . .
N7_3 N 0.784971 0.780376 0.149783 0.137(4) Uani 1 1 d . U . . .
C8_3 C 0.697805 0.958896 0.283442 0.131(4) Uani 1 1 d . U . . .
H8_3 H 0.688761 0.948549 0.304391 0.157 Uiso 1 1 calc R U . . .
O8_3 O 0.667153 0.886087 0.140405 0.150(4) Uani 1 1 d . U . . .
N8_3 N 0.754570 0.769119 0.206844 0.129(3) Uani 1 1 d . U . . .
C9_3 C 0.765109 0.960436 0.283087 0.133(4) Uani 1 1 d . U . . .
C75_3 C 0.791656 1.049575 0.116415 0.172(5) Uani 1 1 d . U . . .
H75A_3 H 0.797215 1.052403 0.093559 0.206 Uiso 1 1 calc R U . . .
H75B_3 H 0.829796 1.045472 0.126843 0.206 Uiso 1 1 calc R U . . .
C24_3 C 0.750168 1.080403 0.128577 0.175(5) Uani 1 1 d . U . . .
H24A_3 H 0.710187 1.081834 0.121030 0.211 Uiso 1 1 calc R U . . .
H24B_3 H 0.749751 1.078881 0.151647 0.211 Uiso 1 1 calc R U . . .
O9_3 O 0.633571 0.875584 0.199830 0.135(3) Uani 1 1 d . U . . .
C10_3 C 0.800832 0.937770 0.301649 0.127(3) Uani 1 1 d . U . . .
N10_3 N 0.941101 0.823440 0.091038 0.179(4) Uani 1 1 d . U . . .
C11_3 C 0.859579 0.935838 0.299215 0.125(4) Uani 1 1 d . U . . .
H11_3 H 0.884629 0.920897 0.313052 0.150 Uiso 1 1 calc R U . . .
N11_3 N 1.031081 0.846656 0.112542 0.174(4) Uani 1 1 d . U . . .
O11_3 O 0.913790 0.954649 0.115849 0.157(4) Uani 1 1 d . U . . .
C12_3 C 0.882066 0.955554 0.276730 0.125(3) Uani 1 1 d . U . . .
C74_3 C 0.865429 1.057583 0.212663 0.200(5) Uani 1 1 d . U . . .
H74A_3 H 0.866178 1.050838 0.191214 0.240 Uiso 1 1 calc R U . . .
H74B_3 H 0.905872 1.055609 0.219687 0.240 Uiso 1 1 calc R U . . .
C13_3 C 0.847473 0.978208 0.258274 0.129(4) Uani 1 1 d . U . . .
C14_3 C 0.788305 0.978713 0.259182 0.131(4) Uani 1 1 d . U . . .
H14_3 H 0.763899 0.991467 0.243565 0.157 Uiso 1 1 calc R U . . .
C15_3 C 0.682370 0.937730 0.259419 0.127(4) Uani 1 1 d . U . . .
C16_3 C 0.669981 0.949087 0.230780 0.132(4) Uani 1 1 d . U . . .
H16_3 H 0.670939 0.971346 0.224237 0.158 Uiso 1 1 calc R U . . .
C17_3 C 0.654507 0.927556 0.208529 0.142(4) Uani 1 1 d . U . . .
C18_3 C 0.652586 0.896571 0.220314 0.132(4) Uani 1 1 d . U . . .
C19_3 C 0.665608 0.883835 0.251515 0.122(4) Uani 1 1 d . U . . .
H19_3 H 0.663570 0.861900 0.258849 0.146 Uiso 1 1 calc R U . . .
C20_3 C 0.680724 0.904563 0.269603 0.118(4) Uani 1 1 d . U . . .
C21_3 C 0.741628 0.870814 0.311703 0.110(3) Uani 1 1 d . U . . .
C22_3 C 0.743061 0.839723 0.310943 0.105(4) Uani 1 1 d . U . . .
H22_3 H 0.711107 0.831641 0.303450 0.126 Uiso 1 1 calc R U . . .
C23_3 C 0.793096 0.818560 0.321497 0.101(3) Uani 1 1 d . U . . .
C25_3 C 0.841908 0.830561 0.332344 0.099(3) Uani 1 1 d . U . . .
C26_3 C 0.837059 0.864545 0.334213 0.105(4) Uani 1 1 d . U . . .
H26_3 H 0.868534 0.873025 0.341749 0.126 Uiso 1 1 calc R U . . .
C27_3 C 0.873195 1.001970 0.234871 0.139(4) Uani 1 1 d . U . . .
H27_3 H 0.911933 1.003826 0.243001 0.167 Uiso 1 1 calc R U . . .
C28_3 C 0.835816 1.035982 0.233344 0.161(5) Uani 1 1 d . U . . .
H28A_3 H 0.797036 1.035475 0.225029 0.194 Uiso 1 1 calc R U . . .
H28B_3 H 0.831210 1.043797 0.254393 0.194 Uiso 1 1 calc R U . . .
C35_3 C 0.838426 0.993900 0.179533 0.137(4) Uani 1 1 d . U . . .
H35_3 H 0.800723 1.005028 0.183999 0.165 Uiso 1 1 calc R U . . .
C36_3 C 0.882343 0.990286 0.202894 0.134(4) Uani 1 1 d . U . . .
C37_3 C 0.934346 0.969718 0.193633 0.132(4) Uani 1 1 d . U . . .
C38_3 C 0.947136 0.958206 0.166216 0.137(4) Uani 1 1 d . U . . .
H38_3 H 0.984713 0.947303 0.161211 0.165 Uiso 1 1 calc R U . . .
C39_3 C 0.900385 0.963450 0.145014 0.146(4) Uani 1 1 d . U . . .
C40_3 C 0.801498 0.986912 0.124702 0.156(4) Uani 1 1 d . U . . .
H40_3 H 0.821373 0.985877 0.104021 0.187 Uiso 1 1 calc R U . . .
C41_3 C 0.997282 0.933236 0.233183 0.124(3) Uani 1 1 d . U . . .
C42_3 C 0.976316 0.929242 0.263229 0.124(3) Uani 1 1 d . U . . .
C43_3 C 0.991881 0.900579 0.282360 0.123(4) Uani 1 1 d . U . . .
H43_3 H 0.977940 0.898090 0.303112 0.148 Uiso 1 1 calc R U . . .
C44_3 C 1.030752 0.874593 0.268796 0.118(3) Uani 1 1 d . U . . .
C45_3 C 1.047808 0.879140 0.237196 0.123(3) Uani 1 1 d . U . . .
C46_3 C 1.033089 0.908756 0.218267 0.127(4) Uani 1 1 d . U . . .
H46_3 H 1.046168 0.911844 0.197401 0.152 Uiso 1 1 calc R U . . .
C47_3 C 0.779830 0.932471 0.112972 0.153(4) Uani 1 1 d . U . . .
C48_3 C 0.765814 0.959610 0.129954 0.154(4) Uani 1 1 d . U . . .
C49_3 C 0.717577 0.961475 0.151030 0.154(5) Uani 1 1 d . U . . .
H49_3 H 0.708465 0.979929 0.162701 0.184 Uiso 1 1 calc R U . . .
C50_3 C 0.683017 0.936811 0.155085 0.155(4) Uani 1 1 d . U . . .
C51_3 C 0.698003 0.911245 0.139088 0.152(4) Uani 1 1 d . U . . .
C52_3 C 0.747126 0.908162 0.118090 0.153(5) Uani 1 1 d . U . . .
H52_3 H 0.757040 0.888915 0.107591 0.184 Uiso 1 1 calc R U . . .
C53_3 C 0.673844 0.850369 0.187827 0.134(4) Uani 1 1 d . U . . .
C54_3 C 0.691656 0.857748 0.157138 0.143(4) Uani 1 1 d . U . . .
C55_3 C 0.729460 0.833117 0.140834 0.145(4) Uani 1 1 d . U . . .
H55_3 H 0.739763 0.836644 0.119533 0.174 Uiso 1 1 calc R U . . .
C56_3 C 0.749679 0.803337 0.159451 0.135(4) Uani 1 1 d . U . . .
C57_3 C 0.732469 0.798457 0.190707 0.132(4) Uani 1 1 d . U . . .
C58_3 C 0.692964 0.822295 0.207609 0.133(4) Uani 1 1 d . U . . .
H58_3 H 0.682115 0.819024 0.228852 0.159 Uiso 1 1 calc R U . . .
C67_3 C 0.980525 0.867767 0.107320 0.169(4) Uani 1 1 d . U . . .
N9_3 N 0.775706 1.110504 0.115093 0.172(4) Uani 1 1 d D U . . .
C65_3 C 0.745954 1.138364 0.133086 0.176(5) Uani 1 1 d D U . . .
H65A_3 H 0.703765 1.138649 0.133387 0.211 Uiso 1 1 calc R U . . .
H65B_3 H 0.759898 1.134822 0.154903 0.211 Uiso 1 1 calc R U . . .
C64_3 C 0.757282 1.169564 0.119147 0.181(5) Uani 1 1 d D U . . .
H64A_3 H 0.734894 1.187171 0.130564 0.217 Uiso 1 1 calc R U . . .
H64B_3 H 0.798794 1.170224 0.121722 0.217 Uiso 1 1 calc R U . . .
C63_3 C 0.771349 1.150389 0.067054 0.185(5) Uani 1 1 d D U . . .
H63A_3 H 0.754672 1.155046 0.045822 0.222 Uiso 1 1 calc R U . . .
H63B_3 H 0.813720 1.149264 0.065761 0.222 Uiso 1 1 calc R U . . .
C62_3 C 0.756344 1.119626 0.083046 0.177(5) Uani 1 1 d D U . . .
H62A_3 H 0.713762 1.121653 0.082738 0.213 Uiso 1 1 calc R U . . .
H62B_3 H 0.772512 1.101411 0.070534 0.213 Uiso 1 1 calc R U . . .
O10_3 O 0.743713 1.175686 0.088405 0.179(4) Uani 1 1 d D U . . .
C68_3 C 0.933082 0.856703 0.096515 0.169(4) Uani 1 1 d . U . . .
C69_3 C 0.879210 0.878694 0.091884 0.164(5) Uani 1 1 d . U . . .
H69_3 H 0.846443 0.870919 0.085009 0.196 Uiso 1 1 calc R U . . .
C70_3 C 0.874873 0.908118 0.096818 0.160(4) Uani 1 1 d . U . . .
C71_3 C 0.920434 0.921381 0.114461 0.160(4) Uani 1 1 d . U . . .
C72_3 C 0.973730 0.900622 0.116046 0.164(5) Uani 1 1 d . U . . .
H72_3 H 1.006464 0.908325 0.123064 0.196 Uiso 1 1 calc R U . . .
C73_3 C 0.757584 1.022046 0.125755 0.167(5) Uani 1 1 d . U . . .
H73A_3 H 0.725030 1.023359 0.111149 0.200 Uiso 1 1 calc R U . . .
H73B_3 H 0.741626 1.024197 0.147023 0.200 Uiso 1 1 calc R U . . .
C76_3 C 0.848241 0.982389 0.152049 0.147(4) Uani 1 1 d . U . . .
C77_3 C 0.787272 0.885117 0.325210 0.109(3) Uani 1 1 d . U . . .
Se1_9 Se 0.593925 0.816771 0.378773 0.1244(7) Uani 1 1 d . U . . .
C1_9 C 0.943893 0.476035 0.380246 0.114(4) Uani 1 1 d . U . . .
H1A_9 H 0.908033 0.470133 0.389644 0.136 Uiso 1 1 calc R U . . .
H1B_9 H 0.977367 0.461362 0.390537 0.136 Uiso 1 1 calc R U . . .
N1_9 N 0.899060 0.533872 0.369601 0.101(3) Uani 1 1 d . U . . .
O1_9 O 0.944869 0.472550 0.346759 0.122(3) Uani 1 1 d . U . . .
O2_9 O 0.720620 0.674327 0.411953 0.080(2) Uani 1 1 d . U . . .
C2_9 C 0.899339 0.530289 0.336882 0.112(3) Uani 1 1 d . U . . .
H2A_9 H 0.934344 0.536786 0.326970 0.135 Uiso 1 1 calc R U . . .
H2B_9 H 0.864831 0.544128 0.326750 0.135 Uiso 1 1 calc R U . . .
Se2_9 Se 0.373657 0.749688 0.441356 0.1349(8) Uani 1 1 d . U . . .
N2_9 N 0.638787 0.795193 0.350982 0.113(3) Uani 1 1 d . U . . .
O3_9 O 0.563304 0.625359 0.453702 0.076(2) Uani 1 1 d . U . . .
C3_9 C 0.946419 0.509514 0.384403 0.107(3) Uani 1 1 d . U . . .
H3A_9 H 0.983602 0.514410 0.375889 0.128 Uiso 1 1 calc R U . . .
H3B_9 H 0.946203 0.512025 0.407029 0.128 Uiso 1 1 calc R U . . .
Se3_9 Se 0.521706 0.799791 0.221535 0.1332(8) Uani 1 1 d . U . . .
N3_9 N 0.608550 0.783388 0.407228 0.114(3) Uani 1 1 d . U . . .
Se4_9 Se 0.308062 0.741088 0.287040 0.1047(6) Uani 1 1 d . U . . .
C4_9 C 0.898838 0.493444 0.333687 0.119(4) Uani 1 1 d . U . . .
H4A_9 H 0.863092 0.487783 0.343451 0.143 Uiso 1 1 calc R U . . .
H4B_9 H 0.897467 0.490197 0.311262 0.143 Uiso 1 1 calc R U . . .
N4_9 N 0.764559 0.493028 0.452936 0.117(3) Uani 1 1 d . U . . .
O4_9 O 0.758094 0.688539 0.352222 0.083(2) Uani 1 1 d . U . . .
C5_9 C 0.907556 0.566469 0.373707 0.095(3) Uani 1 1 d . U . . .
H5A_9 H 0.942751 0.570476 0.362173 0.114 Uiso 1 1 calc R U . . .
H5B_9 H 0.914523 0.567882 0.396093 0.114 Uiso 1 1 calc R U . . .
O5_9 O 0.868179 0.471641 0.486781 0.171(4) Uani 1 1 d . U . . .
N5_9 N 0.443098 0.732474 0.455755 0.109(3) Uani 1 1 d . U . . .
C6_9 C 0.857782 0.593179 0.362913 0.084(3) Uani 1 1 d . U . . .
H6A_9 H 0.867647 0.614349 0.367401 0.101 Uiso 1 1 calc R U . . .
H6B_9 H 0.854653 0.593565 0.339991 0.101 Uiso 1 1 calc R U . . .
O6_9 O 0.475516 0.604807 0.426309 0.071(2) Uani 1 1 d . U . . .
N6_9 N 0.361321 0.712860 0.426636 0.127(3) Uani 1 1 d D U . . .
C7_9 C 0.802218 0.591139 0.376043 0.075(3) Uani 1 1 d . U . . .
H7A_9 H 0.807136 0.583471 0.398444 0.089 Uiso 1 1 calc R U . . .
H7B_9 H 0.785996 0.574500 0.365831 0.089 Uiso 1 1 calc R U . . .
O7_9 O 0.457292 0.607366 0.262429 0.084(2) Uani 1 1 d . U . . .
N7_9 N 0.510426 0.761879 0.211634 0.114(3) Uani 1 1 d . U . . .
C8_9 C 0.759082 0.622864 0.372967 0.073(3) Uani 1 1 d . U . . .
H8_9 H 0.780253 0.639109 0.381029 0.088 Uiso 1 1 calc R U . . .
O8_9 O 0.620159 0.651472 0.220706 0.092(2) Uani 1 1 d . U . . .
N8_9 N 0.590798 0.782671 0.238698 0.124(3) Uani 1 1 d . U . . .
C9_9 C 0.704870 0.624424 0.393455 0.070(2) Uani 1 1 d . U . . .
O9_9 O 0.704478 0.674746 0.247982 0.095(2) Uani 1 1 d . U . . .
C10_9 C 0.687368 0.650248 0.411832 0.072(2) Uani 1 1 d . U . . .
N10_9 N 0.351587 0.718430 0.259160 0.103(3) Uani 1 1 d . U . . .
C11_9 C 0.639718 0.650248 0.431495 0.069(2) Uani 1 1 d . U . . .
H11_9 H 0.627951 0.667622 0.444247 0.083 Uiso 1 1 calc R U . . .
N11_9 N 0.316619 0.706670 0.316444 0.094(3) Uani 1 1 d D U . . .
O11_9 O 0.418210 0.595362 0.321196 0.079(2) Uani 1 1 d . U . . .
C12_9 C 0.610325 0.624952 0.432128 0.071(2) Uani 1 1 d . U . . .
O12_9 O 0.724466 0.410936 0.361101 0.096(3) Uani 1 1 d . U . . .
N12_9 N 0.632770 0.456947 0.328866 0.090(3) Uani 1 1 d . U . . .
C13_9 C 0.624835 0.599024 0.415450 0.070(3) Uani 1 1 d . U . . .
C14_9 C 0.674049 0.598960 0.395371 0.067(3) Uani 1 1 d . U . . .
H14_9 H 0.685770 0.581136 0.383146 0.080 Uiso 1 1 calc R U . . .
C15_9 C 0.744110 0.636365 0.339685 0.074(3) Uani 1 1 d . U . . .
C16_9 C 0.729619 0.617017 0.318780 0.073(3) Uani 1 1 d . U . . .
H16_9 H 0.728622 0.594768 0.325349 0.087 Uiso 1 1 calc R U . . .
C17_9 C 0.715509 0.629073 0.286598 0.081(3) Uani 1 1 d . U . . .
C18_9 C 0.714488 0.662353 0.280197 0.083(3) Uani 1 1 d . U . . .
C19_9 C 0.726216 0.682842 0.300884 0.087(3) Uani 1 1 d . U . . .
H19_9 H 0.723718 0.705537 0.294952 0.104 Uiso 1 1 calc R U . . .
C20_9 C 0.742081 0.669664 0.331175 0.082(3) Uani 1 1 d . U . . .
C21_9 C 0.714115 0.712076 0.364790 0.082(3) Uani 1 1 d . U . . .
C22_9 C 0.698133 0.740991 0.349489 0.091(3) Uani 1 1 d . U . . .
H22_9 H 0.712454 0.745582 0.329111 0.109 Uiso 1 1 calc R U . . .
C23_9 C 0.659308 0.765136 0.363840 0.100(3) Uani 1 1 d . U . . .
C25_9 C 0.642268 0.757858 0.395511 0.099(3) Uani 1 1 d . U . . .
C24_9 C 0.654036 0.424158 0.318326 0.094(3) Uani 1 1 d . U . . .
H24A_9 H 0.629736 0.408544 0.327297 0.112 Uiso 1 1 calc R U . . .
H24B_9 H 0.651816 0.425178 0.295320 0.112 Uiso 1 1 calc R U . . .
C26_9 C 0.664331 0.727419 0.410776 0.095(3) Uani 1 1 d . U . . .
H26_9 H 0.655644 0.722886 0.432177 0.114 Uiso 1 1 calc R U . . .
C27_9 C 0.590490 0.571519 0.417017 0.069(3) Uani 1 1 d . U . . .
H27_9 H 0.568695 0.571996 0.437151 0.083 Uiso 1 1 calc R U . . .
C28_9 C 0.627975 0.537865 0.417032 0.076(3) Uani 1 1 d . U . . .
H28A_9 H 0.602946 0.521127 0.420082 0.091 Uiso 1 1 calc R U . . .
H28B_9 H 0.646790 0.535857 0.396401 0.091 Uiso 1 1 calc R U . . .
C35_9 C 0.557214 0.567319 0.360961 0.071(3) Uani 1 1 d . U . . .
H35_9 H 0.594883 0.556121 0.356530 0.085 Uiso 1 1 calc R U . . .
C34_9 C 0.797875 0.459554 0.453260 0.132(4) Uani 1 1 d . U . . .
H34A_9 H 0.784136 0.445400 0.470440 0.158 Uiso 1 1 calc R U . . .
H34B_9 H 0.792173 0.450472 0.433359 0.158 Uiso 1 1 calc R U . . .
C33_9 C 0.859531 0.460159 0.457563 0.155(5) Uani 1 1 d . U . . .
H33A_9 H 0.882273 0.437893 0.456675 0.186 Uiso 1 1 calc R U . . .
H33B_9 H 0.873023 0.474660 0.440593 0.186 Uiso 1 1 calc R U . . .
C32_9 C 0.837629 0.503405 0.487855 0.162(5) Uani 1 1 d . U . . .
H32A_9 H 0.850775 0.517858 0.470729 0.194 Uiso 1 1 calc R U . . .
H32B_9 H 0.845571 0.511649 0.507855 0.194 Uiso 1 1 calc R U . . .
C31_9 C 0.771340 0.504346 0.484677 0.139(4) Uani 1 1 d . U . . .
H31A_9 H 0.757445 0.489531 0.501229 0.167 Uiso 1 1 calc R U . . .
H31B_9 H 0.749559 0.526776 0.485979 0.167 Uiso 1 1 calc R U . . .
C30_9 C 0.706800 0.496034 0.444225 0.100(3) Uani 1 1 d . U . . .
H30A_9 H 0.687242 0.482563 0.459612 0.120 Uiso 1 1 calc R U . . .
H30B_9 H 0.705222 0.487285 0.423742 0.120 Uiso 1 1 calc R U . . .
C29_9 C 0.674137 0.530972 0.442019 0.088(3) Uani 1 1 d . U . . .
H29A_9 H 0.655857 0.535440 0.462405 0.106 Uiso 1 1 calc R U . . .
H29B_9 H 0.701917 0.546038 0.437561 0.106 Uiso 1 1 calc R U . . .
C36_9 C 0.545455 0.578262 0.390576 0.062(2) Uani 1 1 d . U . . .
C37_9 C 0.489557 0.596487 0.396615 0.066(2) Uani 1 1 d . U . . .
C38_9 C 0.446564 0.601707 0.373443 0.071(3) Uani 1 1 d . U . . .
H38_9 H 0.408698 0.612768 0.377673 0.085 Uiso 1 1 calc R U . . .
C39_9 C 0.460111 0.590389 0.343870 0.074(3) Uani 1 1 d . U . . .
C40_9 C 0.526730 0.560410 0.306243 0.081(3) Uani 1 1 d . U . . .
H40_9 H 0.488787 0.558105 0.297400 0.097 Uiso 1 1 calc R U . . .
C41_9 C 0.465948 0.636928 0.430374 0.078(3) Uani 1 1 d . U . . .
C42_9 C 0.512852 0.648061 0.446565 0.080(3) Uani 1 1 d . U . . .
C43_9 C 0.507217 0.678358 0.454814 0.088(3) Uani 1 1 d . U . . .
H43_9 H 0.537784 0.684958 0.465304 0.106 Uiso 1 1 calc R U . . .
C44_9 C 0.453818 0.701337 0.447639 0.098(3) Uani 1 1 d . U . . .
C45_9 C 0.410291 0.691304 0.432262 0.105(3) Uani 1 1 d . U . . .
C46_9 C 0.415922 0.656410 0.424556 0.093(3) Uani 1 1 d . U . . .
H46_9 H 0.384606 0.648745 0.415836 0.112 Uiso 1 1 calc R U . . .
C47_9 C 0.518285 0.608399 0.262908 0.080(3) Uani 1 1 d . U . . .
C48_9 C 0.552125 0.585797 0.282932 0.077(3) Uani 1 1 d . U . . .
C49_9 C 0.612043 0.586159 0.283265 0.079(3) Uani 1 1 d . U . . .
H49_9 H 0.636380 0.570911 0.297185 0.095 Uiso 1 1 calc R U . . .
C50_9 C 0.636511 0.609031 0.263054 0.085(3) Uani 1 1 d . U . . .
C51_9 C 0.596470 0.630957 0.243185 0.089(3) Uani 1 1 d . U . . .
C52_9 C 0.539321 0.630477 0.243394 0.090(3) Uani 1 1 d . U . . .
H52_9 H 0.514078 0.645642 0.229840 0.108 Uiso 1 1 calc R U . . .
C53_9 C 0.655227 0.696407 0.239589 0.095(3) Uani 1 1 d . U . . .
C54_9 C 0.611651 0.683501 0.225378 0.099(3) Uani 1 1 d . U . . .
C55_9 C 0.561496 0.705207 0.214698 0.101(4) Uani 1 1 d . U . . .
H55_9 H 0.532309 0.697335 0.204216 0.121 Uiso 1 1 calc R U . . .
C56_9 C 0.554510 0.738656 0.219543 0.105(3) Uani 1 1 d . U . . .
C57_9 C 0.602063 0.751968 0.235269 0.111(3) Uani 1 1 d . U . . .
C58_9 C 0.652516 0.728624 0.243004 0.102(4) Uani 1 1 d . U . . .
H58_9 H 0.685284 0.735703 0.250779 0.122 Uiso 1 1 calc R U . . .
C59_9 C 0.700450 0.608687 0.262579 0.091(3) Uani 1 1 d . U . . .
H59_9 H 0.709490 0.619599 0.241885 0.109 Uiso 1 1 calc R U . . .
C60_9 C 0.735302 0.572676 0.264322 0.102(3) Uani 1 1 d . U . . .
H60A_9 H 0.729795 0.561063 0.284955 0.122 Uiso 1 1 calc R U . . .
H60B_9 H 0.721571 0.560629 0.248063 0.122 Uiso 1 1 calc R U . . .
C67_9 C 0.349121 0.681519 0.303806 0.088(3) Uani 1 1 d . U . . .
C68_9 C 0.367867 0.687571 0.272514 0.091(3) Uani 1 1 d . U . . .
C69_9 C 0.403738 0.663236 0.258912 0.093(3) Uani 1 1 d . U . . .
H69_9 H 0.416536 0.666995 0.238075 0.112 Uiso 1 1 calc R U . . .
C70_9 C 0.421313 0.633237 0.275470 0.084(3) Uani 1 1 d . U . . .
C71_9 C 0.401039 0.627483 0.306333 0.085(3) Uani 1 1 d . U . . .
C72_9 C 0.364394 0.649933 0.320568 0.085(3) Uani 1 1 d . U . . .
H72_9 H 0.349338 0.645136 0.340731 0.102 Uiso 1 1 calc R U . . .
C73_9 C 0.566370 0.525908 0.306960 0.088(3) Uani 1 1 d . U . . .
H73A_9 H 0.572369 0.519687 0.285373 0.105 Uiso 1 1 calc R U . . .
H73B_9 H 0.604575 0.527151 0.315593 0.105 Uiso 1 1 calc R U . . .
C74_9 C 0.540919 0.499739 0.326341 0.088(3) Uani 1 1 d . U . . .
H74A_9 H 0.544980 0.502615 0.348696 0.105 Uiso 1 1 calc R U . . .
H74B_9 H 0.499128 0.502637 0.321704 0.105 Uiso 1 1 calc R U . . .
C75_9 C 0.568820 0.465962 0.320531 0.091(3) Uani 1 1 d . U . . .
H75A_9 H 0.564393 0.463216 0.298175 0.109 Uiso 1 1 calc R U . . .
H75B_9 H 0.547926 0.450378 0.332655 0.109 Uiso 1 1 calc R U . . .
C76_9 C 0.514194 0.572577 0.337472 0.073(3) Uani 1 1 d . U . . .
C77_9 C 0.697147 0.704827 0.395839 0.083(3) Uani 1 1 d . U . . .
C78_9 C 0.714478 0.413102 0.328604 0.100(3) Uani 1 1 d . U . . .
H78A_9 H 0.728384 0.391303 0.321250 0.120 Uiso 1 1 calc R U . . .
H78B_9 H 0.738227 0.428279 0.318192 0.120 Uiso 1 1 calc R U . . .
C79_9 C 0.705928 0.443140 0.369677 0.101(3) Uani 1 1 d . U . . .
H79A_9 H 0.728707 0.458194 0.358205 0.121 Uiso 1 1 calc R U . . .
H79B_9 H 0.712126 0.443662 0.392281 0.121 Uiso 1 1 calc R U . . .
C80_9 C 0.640971 0.454234 0.361852 0.099(3) Uani 1 1 d . U . . .
H80A_9 H 0.618634 0.438166 0.371970 0.118 Uiso 1 1 calc R U . . .
H80B_9 H 0.626698 0.475626 0.369963 0.118 Uiso 1 1 calc R U . . .
C6_12 C 0.799630 0.574607 0.259156 0.126(4) Uani 1 1 d D U . . .
H6A_12 H 0.812743 0.587049 0.275280 0.151 Uiso 1 1 calc R U . . .
H6B_12 H 0.804665 0.586304 0.238505 0.151 Uiso 1 1 calc R U . . .
C5_12 C 0.836730 0.539891 0.260838 0.149(4) Uani 1 1 d D U . . .
H5A_12 H 0.877872 0.540971 0.264146 0.179 Uiso 1 1 calc R U . . .
H5B_12 H 0.823754 0.525881 0.278381 0.179 Uiso 1 1 calc R U . . .
N1_12 N 0.829520 0.526036 0.230476 0.172(4) Uani 1 1 d D U . . .
C2_12 C 0.863470 0.491397 0.235609 0.192(5) Uani 1 1 d D U . . .
H2A_12 H 0.904650 0.491902 0.239505 0.231 Uiso 1 1 calc R U . . .
H2B_12 H 0.848095 0.479578 0.253951 0.231 Uiso 1 1 calc R U . . .
C1_12 C 0.858237 0.475563 0.208960 0.206(5) Uani 1 1 d D U . . .
H1A_12 H 0.816709 0.476179 0.204962 0.247 Uiso 1 1 calc R U . . .
H1B_12 H 0.876775 0.452344 0.212972 0.247 Uiso 1 1 calc R U . . .
O1_12 O 0.886530 0.491095 0.178314 0.217(5) Uani 1 1 d D U . . .
C4_12 C 0.841646 0.527743 0.171658 0.209(5) Uani 1 1 d D U . . .
H4A_12 H 0.850753 0.540052 0.151987 0.250 Uiso 1 1 calc R U . . .
H4B_12 H 0.800379 0.525621 0.171972 0.250 Uiso 1 1 calc R U . . .
C3_12 C 0.859673 0.542821 0.201376 0.193(5) Uani 1 1 d D U . . .
H3A_12 H 0.846399 0.566792 0.199518 0.231 Uiso 1 1 calc R U . . .
H3B_12 H 0.902212 0.538230 0.203854 0.231 Uiso 1 1 calc R U . . .
Se1_13 Se 0.287141 0.739132 0.373202 0.1120(6) Uani 1 1 d D U . . .
O2_13 O 0.154310 0.877523 0.395258 0.123(3) Uani 1 1 d . U . . .
C2_13 C 0.430988 0.952830 0.368020 0.146(4) Uani 1 1 d . U . . .
H2_13 H 0.467611 0.941141 0.375051 0.175 Uiso 1 1 calc R U . . .
Se2_13 Se 0.497514 0.796041 0.445966 0.1268(7) Uani 1 1 d . U . . .
N2_13 N 0.246139 0.764936 0.342076 0.108(3) Uani 1 1 d . U . . .
O3_13 O 0.304861 0.919042 0.443786 0.142(3) Uani 1 1 d . U . . .
Se3_13 Se 0.378690 0.776099 0.216891 0.1425(9) Uani 1 1 d . U . . .
N3_13 N 0.267333 0.769268 0.401576 0.116(3) Uani 1 1 d . U . . .
Se4_13 Se 0.586289 0.823509 0.291692 0.1258(8) Uani 1 1 d . U . . .
O4_13 O 0.124765 0.870711 0.336569 0.122(3) Uani 1 1 d . U . . .
N5_13 N 0.423024 0.811396 0.454333 0.127(3) Uani 1 1 d . U . . .
O6_13 O 0.399345 0.943078 0.419243 0.148(4) Uani 1 1 d . U . . .
N6_13 N 0.511645 0.835191 0.432348 0.132(3) Uani 1 1 d . U . . .
C7_13 C 0.084160 0.969054 0.354424 0.170(5) Uani 1 1 d . U . . .
H7A_13 H 0.107531 0.985465 0.346209 0.205 Uiso 1 1 calc R U . . .
H7B_13 H 0.070707 0.974045 0.375626 0.205 Uiso 1 1 calc R U . . .
O7_13 O 0.441164 0.961230 0.257452 0.149(4) Uani 1 1 d . U . . .
N7_13 N 0.394568 0.815661 0.205725 0.142(4) Uani 1 1 d . U . . .
C8_13 C 0.121931 0.933281 0.355552 0.148(4) Uani 1 1 d . U . . .
H8_13 H 0.097371 0.917076 0.363545 0.178 Uiso 1 1 calc R U . . .
O8_13 O 0.282658 0.924722 0.209760 0.143(4) Uani 1 1 d . U . . .
N8_13 N 0.305792 0.791160 0.228453 0.135(4) Uani 1 1 d . U . . .
C9_13 C 0.174641 0.930012 0.377435 0.138(4) Uani 1 1 d . U . . .
O9_13 O 0.192526 0.899005 0.232705 0.138(3) Uani 1 1 d . U . . .
C10_13 C 0.189529 0.900824 0.398147 0.132(4) Uani 1 1 d . U . . .
N10_13 N 0.543993 0.849621 0.261418 0.129(3) Uani 1 1 d . U . . .
C11_13 C 0.229026 0.897187 0.419712 0.130(4) Uani 1 1 d . U . . .
H11_13 H 0.234548 0.878691 0.434667 0.156 Uiso 1 1 calc R U . . .
N11_13 N 0.572671 0.855351 0.318301 0.132(3) Uani 1 1 d . U . . .
O11_13 O 0.473265 0.965466 0.315595 0.150(4) Uani 1 1 d . U . . .
C12_13 C 0.262881 0.921370 0.420074 0.139(4) Uani 1 1 d . U . . .
C13_13 C 0.249983 0.950491 0.402659 0.143(4) Uani 1 1 d . U . . .
C14_13 C 0.206573 0.954729 0.381110 0.138(4) Uani 1 1 d . U . . .
H14_13 H 0.197889 0.974816 0.368383 0.166 Uiso 1 1 calc R U . . .
C15_13 C 0.147352 0.924105 0.322830 0.137(4) Uani 1 1 d . U . . .
C16_13 C 0.163294 0.945560 0.298598 0.133(4) Uani 1 1 d . U . . .
H16_13 H 0.162231 0.967525 0.303004 0.160 Uiso 1 1 calc R U . . .
C17_13 C 0.179848 0.938165 0.269898 0.135(4) Uani 1 1 d . U . . .
C18_13 C 0.183146 0.904907 0.261498 0.135(4) Uani 1 1 d . U . . .
C19_13 C 0.164384 0.882894 0.284891 0.128(4) Uani 1 1 d . U . . .
H19_13 H 0.163143 0.861103 0.280690 0.154 Uiso 1 1 calc R U . . .
C20_13 C 0.147917 0.893182 0.313792 0.129(4) Uani 1 1 d . U . . .
C21_13 C 0.166251 0.845541 0.351962 0.115(3) Uani 1 1 d . U . . .
C22_13 C 0.185741 0.818846 0.336954 0.106(4) Uani 1 1 d . U . . .
H22_13 H 0.176183 0.817103 0.315917 0.127 Uiso 1 1 calc R U . . .
C23_13 C 0.222728 0.792938 0.355854 0.107(3) Uani 1 1 d . U . . .
C25_13 C 0.238052 0.795242 0.386431 0.110(3) Uani 1 1 d . U . . .
C26_13 C 0.214733 0.824254 0.399290 0.117(4) Uani 1 1 d . U . . .
H26_13 H 0.223307 0.826705 0.420312 0.140 Uiso 1 1 calc R U . . .
C27_13 C 0.286442 0.977799 0.403428 0.161(4) Uani 1 1 d . U . . .
H27_13 H 0.305553 0.974487 0.424325 0.194 Uiso 1 1 calc R U . . .
C28_13 C 0.246577 1.014268 0.401109 0.197(5) Uani 1 1 d . U . . .
H28A_13 H 0.271515 1.031096 0.399661 0.237 Uiso 1 1 calc R U . . .
H28B_13 H 0.222002 1.017648 0.382242 0.237 Uiso 1 1 calc R U . . .
C35_13 C 0.331134 0.987879 0.349217 0.150(4) Uani 1 1 d . U . . .
H35_13 H 0.294057 0.999901 0.343389 0.181 Uiso 1 1 calc R U . . .
C36_13 C 0.335201 0.974337 0.379208 0.153(4) Uani 1 1 d . U . . .
C37_13 C 0.386528 0.955292 0.389387 0.146(4) Uani 1 1 d . U . . .
C39_13 C 0.427076 0.965905 0.337118 0.150(4) Uani 1 1 d . U . . .
C40_13 C 0.367941 1.001997 0.294055 0.164(4) Uani 1 1 d . U . . .
H40_13 H 0.408480 1.002617 0.286978 0.196 Uiso 1 1 calc R U . . .
C41_13 C 0.405353 0.910471 0.425434 0.137(4) Uani 1 1 d . U . . .
C42_13 C 0.355608 0.897411 0.438560 0.139(4) Uani 1 1 d . U . . .
C43_13 C 0.360703 0.864453 0.449982 0.131(4) Uani 1 1 d . U . . .
H43_13 H 0.329041 0.856619 0.460143 0.157 Uiso 1 1 calc R U . . .
C44_13 C 0.413815 0.843012 0.446133 0.129(4) Uani 1 1 d . U . . .
C45_13 C 0.462159 0.855792 0.432630 0.129(4) Uani 1 1 d . U . . .
C46_13 C 0.456960 0.890114 0.424949 0.130(4) Uani 1 1 d . U . . .
H46_13 H 0.490629 0.898936 0.419338 0.156 Uiso 1 1 calc R U . . .
C47_13 C 0.380072 0.962180 0.254258 0.149(4) Uani 1 1 d . U . . .
C48_13 C 0.343685 0.982527 0.272471 0.154(4) Uani 1 1 d . U . . .
C49_13 C 0.283983 0.983197 0.271028 0.148(4) Uani 1 1 d . U . . .
H49_13 H 0.257504 0.995828 0.283970 0.177 Uiso 1 1 calc R U . . .
C50_13 C 0.265240 0.963774 0.248954 0.147(4) Uani 1 1 d . U . . .
C51_13 C 0.305556 0.942699 0.230863 0.146(4) Uani 1 1 d . U . . .
C52_13 C 0.362318 0.941873 0.234025 0.146(4) Uani 1 1 d . U . . .
H52_13 H 0.389698 0.927806 0.222760 0.175 Uiso 1 1 calc R U . . .
C53_13 C 0.244931 0.877370 0.228833 0.137(4) Uani 1 1 d . U . . .
C54_13 C 0.292578 0.890381 0.215194 0.138(4) Uani 1 1 d . U . . .
C55_13 C 0.342347 0.870862 0.208337 0.141(4) Uani 1 1 d . U . . .
H55_13 H 0.375298 0.879849 0.201567 0.169 Uiso 1 1 calc R U . . .
C56_13 C 0.344329 0.837784 0.211352 0.139(4) Uani 1 1 d . U . . .
C57_13 C 0.298489 0.822386 0.224563 0.135(4) Uani 1 1 d . U . . .
C58_13 C 0.246140 0.844740 0.231246 0.136(4) Uani 1 1 d . U . . .
H58_13 H 0.212247 0.836385 0.237398 0.163 Uiso 1 1 calc R U . . .
C59_13 C 0.198625 0.962446 0.246738 0.141(4) Uani 1 1 d . U . . .
H59_13 H 0.192984 0.954797 0.225883 0.169 Uiso 1 1 calc R U . . .
C60_13 C 0.159060 0.998208 0.246609 0.143(4) Uani 1 1 d . U . . .
H60A_13 H 0.159754 1.006418 0.267398 0.172 Uiso 1 1 calc R U . . .
H60B_13 H 0.173829 1.013723 0.231072 0.172 Uiso 1 1 calc R U . . .
C67_13 C 0.542883 0.880801 0.304756 0.134(4) Uani 1 1 d . U . . .
C68_13 C 0.529069 0.878011 0.270283 0.135(4) Uani 1 1 d . U . . .
C69_13 C 0.493349 0.905748 0.256085 0.142(4) Uani 1 1 d . U . . .
H69_13 H 0.481688 0.905483 0.235122 0.170 Uiso 1 1 calc R U . . .
C70_13 C 0.474995 0.932405 0.270521 0.142(4) Uani 1 1 d . U . . .
C71_13 C 0.489495 0.935124 0.303320 0.140(4) Uani 1 1 d . U . . .
C72_13 C 0.526479 0.909723 0.318197 0.141(4) Uani 1 1 d . U . . .
H72_13 H 0.541187 0.911967 0.338126 0.169 Uiso 1 1 calc R U . . .
C73_13 C 0.335417 1.039851 0.293530 0.186(5) Uani 1 1 d . U . . .
H73A_13 H 0.294332 1.040483 0.299306 0.223 Uiso 1 1 calc R U . . .
H73B_13 H 0.336746 1.050650 0.272138 0.223 Uiso 1 1 calc R U . . .
C74_13 C 0.366790 1.060802 0.318735 0.210(6) Uani 1 1 d . U . . .
H74A_13 H 0.355959 1.053443 0.340183 0.252 Uiso 1 1 calc R U . . .
H74B_13 H 0.409224 1.054253 0.316955 0.252 Uiso 1 1 calc R U . . .
C76_13 C 0.371988 0.987010 0.325918 0.154(4) Uani 1 1 d . U . . .
C77_13 C 0.180082 0.849000 0.382348 0.118(3) Uani 1 1 d . U . . .
C5_14 C 0.052918 1.022992 0.244923 0.153(5) Uani 1 1 d . U . . .
H5A_14 H 0.014500 1.019087 0.238857 0.184 Uiso 1 1 calc R U . . .
H5B_14 H 0.052255 1.024727 0.267691 0.184 Uiso 1 1 calc R U . . .
N1_14 N 0.062344 1.053272 0.229375 0.159(4) Uani 1 1 d . U . . .
C2_14 C 0.050216 1.054264 0.192523 0.165(5) Uani 1 1 d . U . . .
H2A_14 H 0.075929 1.036148 0.183303 0.198 Uiso 1 1 calc R U . . .
H2B_14 H 0.009546 1.052527 0.188676 0.198 Uiso 1 1 calc R U . . .
C1_14 C 0.063249 1.088170 0.178397 0.166(5) Uani 1 1 d . U . . .
H1A_14 H 0.103430 1.090146 0.183183 0.200 Uiso 1 1 calc R U . . .
H1B_14 H 0.058337 1.090502 0.155474 0.200 Uiso 1 1 calc R U . . .
O1_14 O 0.022764 1.113024 0.192371 0.161(4) Uani 1 1 d . U . . .
C4_14 C 0.032239 1.113064 0.224689 0.163(5) Uani 1 1 d . U . . .
H4A_14 H 0.006697 1.131815 0.233031 0.195 Uiso 1 1 calc R U . . .
H4B_14 H 0.072899 1.114710 0.228682 0.195 Uiso 1 1 calc R U . . .
C3_14 C 0.018082 1.079700 0.240658 0.161(5) Uani 1 1 d . U . . .
H3A_14 H 0.019894 1.079277 0.263636 0.193 Uiso 1 1 calc R U . . .
H3B_14 H -0.021130 1.076934 0.234757 0.193 Uiso 1 1 calc R U . . .
C5_15 C 0.352477 1.098320 0.314928 0.233(6) Uani 1 1 d . U . . .
H5A_15 H 0.344700 1.106576 0.292837 0.279 Uiso 1 1 calc R U . . .
H5B_15 H 0.384500 1.107933 0.322622 0.279 Uiso 1 1 calc R U . . .
N1_15 N 0.292784 1.106992 0.336888 0.245(6) Uani 1 1 d . U . . .
C2_15 C 0.287591 1.100894 0.371948 0.253(7) Uani 1 1 d . U . . .
H2A_15 H 0.285698 1.077400 0.376191 0.304 Uiso 1 1 calc R U . . .
H2B_15 H 0.324917 1.103769 0.380565 0.304 Uiso 1 1 calc R U . . .
C1_15 C 0.242535 1.118252 0.391490 0.264(7) Uani 1 1 d . U . . .
H1A_15 H 0.211343 1.105201 0.394700 0.317 Uiso 1 1 calc R U . . .
H1B_15 H 0.259416 1.119391 0.412164 0.317 Uiso 1 1 calc R U . . .
O1_15 O 0.218355 1.149424 0.379805 0.265(7) Uani 1 1 d . U . . .
C4_15 C 0.214059 1.150204 0.344397 0.256(7) Uani 1 1 d . U . . .
H4A_15 H 0.190546 1.134096 0.338976 0.307 Uiso 1 1 calc R U . . .
H4B_15 H 0.194772 1.172163 0.335685 0.307 Uiso 1 1 calc R U . . .
C3_15 C 0.269674 1.142779 0.331449 0.251(7) Uani 1 1 d . U . . .
H3A_15 H 0.295877 1.155146 0.341042 0.302 Uiso 1 1 calc R U . . .
H3B_15 H 0.267981 1.149442 0.308771 0.302 Uiso 1 1 calc R U . . .
C6_17 C 0.028973 0.970117 0.331674 0.202(6) Uani 1 1 d D U . . .
H6A_17 H 0.043103 0.962985 0.311211 0.243 Uiso 1 1 calc R U . . .
H6B_17 H 0.004774 0.954561 0.340889 0.243 Uiso 1 1 calc R U . . .
C5_17 C -0.008390 1.004540 0.326725 0.236(6) Uani 1 1 d D U . . .
H5A_17 H 0.014154 1.020358 0.316331 0.283 Uiso 1 1 calc R U . . .
H5B_17 H -0.042773 1.004280 0.313874 0.283 Uiso 1 1 calc R U . . .
N1_17 N -0.025907 1.013237 0.359085 0.269(6) Uani 1 1 d D U . . .
C2_17 C -0.054116 1.049729 0.353354 0.285(7) Uani 1 1 d D U . . .
H2A_17 H -0.026359 1.062957 0.343740 0.342 Uiso 1 1 calc R U . . .
H2B_17 H -0.088532 1.052621 0.339772 0.342 Uiso 1 1 calc R U . . .
C1_17 C -0.069538 1.058245 0.383497 0.298(7) Uani 1 1 d D U . . .
H1A_17 H -0.083984 1.082094 0.382325 0.357 Uiso 1 1 calc R U . . .
H1B_17 H -0.034292 1.053609 0.396575 0.357 Uiso 1 1 calc R U . . .
O1_17 O -0.116910 1.040187 0.400384 0.307(7) Uani 1 1 d D U . . .
C4_17 C -0.086937 1.001052 0.409698 0.303(7) Uani 1 1 d D U . . .
H4A_17 H -0.051702 0.998640 0.422578 0.364 Uiso 1 1 calc R U . . .
H4B_17 H -0.114503 0.988091 0.419965 0.364 Uiso 1 1 calc R U . . .
C3_17 C -0.072961 0.992965 0.374675 0.289(7) Uani 1 1 d D U . . .
H3A_17 H -0.108993 0.998376 0.362247 0.347 Uiso 1 1 calc R U . . .
H3B_17 H -0.058077 0.969274 0.374358 0.347 Uiso 1 1 calc R U . . .
C6_18 C 1.159699 0.529630 0.131261 0.268(7) Uani 1 1 d D U . . .
H6A_18 H 1.187574 0.544478 0.125997 0.321 Uiso 1 1 calc R U . . .
H6B_18 H 1.130185 0.534346 0.114557 0.321 Uiso 1 1 calc R U . . .
C5_18 C 1.193686 0.493998 0.127595 0.333(7) Uani 1 1 d D U . . .
H5A_18 H 1.223298 0.486947 0.144075 0.400 Uiso 1 1 calc R U . . .
H5B_18 H 1.167140 0.478038 0.128204 0.400 Uiso 1 1 calc R U . . .
N1_18 N 1.221882 0.498049 0.094979 0.384(8) Uani 1 1 d D U . . .
C2_18 C 1.224133 0.464181 0.084486 0.400(9) Uani 1 1 d D U . . .
H2A_18 H 1.247305 0.447391 0.099156 0.480 Uiso 1 1 calc R U . . .
H2B_18 H 1.184752 0.459120 0.083138 0.480 Uiso 1 1 calc R U . . .
C1_18 C 1.250240 0.465311 0.055051 0.417(9) Uani 1 1 d D U . . .
H1A_18 H 1.249170 0.443811 0.047382 0.501 Uiso 1 1 calc R U . . .
H1B_18 H 1.291449 0.465602 0.059093 0.501 Uiso 1 1 calc R U . . .
O1_18 O 1.233065 0.491411 0.025717 0.429(9) Uani 1 1 d D U . . .
C4_18 C 1.214636 0.530539 0.035947 0.419(9) Uani 1 1 d D U . . .
H4A_18 H 1.248846 0.541348 0.035677 0.503 Uiso 1 1 calc R U . . .
H4B_18 H 1.184971 0.543656 0.021665 0.503 Uiso 1 1 calc R U . . .
C3_18 C 1.190354 0.526137 0.069472 0.405(9) Uani 1 1 d D U . . .
H3_18 H 1.150133 0.522569 0.067473 0.486 Uiso 1 1 calc R U . . .
H6C_18 H 1.188116 0.547272 0.078497 0.486 Uiso 1 1 calc R U . . .
C6_8 C 0.206658 1.017373 0.431870 0.244(6) Uani 1 1 d DG U . . .
H6A_8 H 0.191336 0.997057 0.437742 0.293 Uiso 1 1 calc R U . . .
H6AB_8 H 0.228159 1.022635 0.449718 0.293 Uiso 1 1 calc R U . . .
C5_8 C 0.157154 1.046417 0.420781 0.297(7) Uani 1 1 d D U . . .
H5A_8 H 0.173965 1.065495 0.412222 0.356 Uiso 1 1 calc R U . . .
H5AB_8 H 0.134218 1.039897 0.404163 0.356 Uiso 1 1 calc R U . . .
N1_8 N 0.119514 1.055183 0.447716 0.343(7) Uani 1 1 d D U . . .
C2_8 C 0.069748 1.080148 0.435470 0.362(8) Uani 1 1 d D U . . .
H2A_8 H 0.081633 1.101817 0.433030 0.434 Uiso 1 1 calc R U . . .
H2AB_8 H 0.059290 1.074957 0.414588 0.434 Uiso 1 1 calc R U . . .
C1_8 C 0.020489 1.081843 0.455037 0.375(9) Uani 1 1 d D U . . .
H1A_8 H -0.001315 1.065029 0.449409 0.450 Uiso 1 1 calc R U . . .
H1B_8 H -0.004379 1.103363 0.449718 0.450 Uiso 1 1 calc R U . . .
O1_8 O 0.028551 1.077330 0.492119 0.384(9) Uani 1 1 d D U . . .
C4_8 C 0.062982 1.038755 0.500577 0.377(9) Uani 1 1 d D U . . .
H4A_8 H 0.068490 1.033154 0.523295 0.452 Uiso 1 1 calc R U . . .
H4AB_8 H 0.042964 1.022704 0.491815 0.452 Uiso 1 1 calc R U . . .
C3_8 C 0.122280 1.041795 0.483034 0.366(8) Uani 1 1 d D U . . .
H3A_8 H 0.142041 1.056159 0.494436 0.439 Uiso 1 1 calc R U . . .
H3AB_8 H 0.146999 1.019869 0.484761 0.439 Uiso 1 1 calc R U . . .
C6_7 C 0.348414 0.774104 0.577342 0.163(5) Uani 1 1 d DG U . . .
H6A_7 H 0.319323 0.792480 0.583807 0.196 Uiso 1 1 calc R U . . .
H6AB_7 H 0.337508 0.753565 0.586890 0.196 Uiso 1 1 calc R U . . .
C5_7 C 0.346450 0.774288 0.542163 0.194(5) Uani 1 1 d D U . . .
H5A_7 H 0.380261 0.782697 0.532827 0.233 Uiso 1 1 calc R U . . .
H5AB_7 H 0.348347 0.751702 0.536465 0.233 Uiso 1 1 calc R U . . .
N1_7 N 0.291643 0.795457 0.529491 0.226(5) Uani 1 1 d D U . . .
C2_7 C 0.284171 0.783902 0.498197 0.234(6) Uani 1 1 d D U . . .
H2A_7 H 0.316364 0.788397 0.484325 0.281 Uiso 1 1 calc R U . . .
H2AB_7 H 0.285049 0.760011 0.500435 0.281 Uiso 1 1 calc R U . . .
C1_7 C 0.231510 0.799889 0.485011 0.244(6) Uani 1 1 d D U . . .
H1A_7 H 0.199609 0.791312 0.496330 0.293 Uiso 1 1 calc R U . . .
H1B_7 H 0.230229 0.794833 0.463066 0.293 Uiso 1 1 calc R U . . .
O1_7 O 0.221372 0.838456 0.485942 0.254(6) Uani 1 1 d D U . . .
C4_7 C 0.196249 0.841494 0.523637 0.266(6) Uani 1 1 d D U . . .
H4A_7 H 0.179793 0.864166 0.527947 0.319 Uiso 1 1 calc R U . . .
H4AB_7 H 0.168743 0.826658 0.529813 0.319 Uiso 1 1 calc R U . . .
C3_7 C 0.259132 0.828959 0.537834 0.256(6) Uani 1 1 d D U . . .
H3A_7 H 0.283277 0.845489 0.531128 0.307 Uiso 1 1 calc R U . . .
H3AB_7 H 0.255920 0.828170 0.560824 0.307 Uiso 1 1 calc R U . . .
C7_11 C 0.485463 0.799850 1.048709 0.244(5) Uani 1 1 d G U . . .
H7A_11 H 0.452632 0.789123 1.055781 0.293 Uiso 1 1 calc R U . . .
H7AB_11 H 0.521690 0.786376 1.057319 0.293 Uiso 1 1 calc R U . . .
C6_11 C 0.477398 0.834813 1.059273 0.364 Uani 1 1 d D U . . .
H6AB_11 H 0.456934 0.836335 1.079499 0.437 Uiso 1 1 d R U . . .
C5_11 C 0.539736 0.838454 1.062069 0.413(5) Uani 1 1 d D U . . .
H5A_11 H 0.553103 0.831746 1.083759 0.496 Uiso 1 1 calc R U . . .
H5AB_11 H 0.563984 0.824003 1.048182 0.496 Uiso 1 1 calc R U . . .
N1_11 N 0.546087 0.871843 1.053707 0.459(7) Uani 1 1 d D U . . .
C2_11 C 0.609024 0.876694 1.049752 0.476(8) Uani 1 1 d D U . . .
H2A_11 H 0.631418 0.865895 1.068283 0.572 Uiso 1 1 calc R U . . .
H2AB_11 H 0.625777 0.865900 1.031344 0.572 Uiso 1 1 calc R U . . .
C1_11 C 0.614972 0.910591 1.045868 0.490(9) Uani 1 1 d D U . . .
H1A_11 H 0.603577 0.920319 1.065634 0.588 Uiso 1 1 calc R U . . .
H1B_11 H 0.656326 0.911630 1.042302 0.588 Uiso 1 1 calc R U . . .
O1_11 O 0.583522 0.929565 1.022093 0.500(9) Uani 1 1 d D U . . .
C4_11 C 0.512742 0.927415 1.024511 0.493(9) Uani 1 1 d D U . . .
H4A_11 H 0.495176 0.938460 1.042617 0.591 Uiso 1 1 calc R U . . .
H4AB_11 H 0.492464 0.938407 1.005404 0.591 Uiso 1 1 calc R U . . .
C3_11 C 0.507203 0.892406 1.028147 0.481(8) Uani 1 1 d D U . . .
H3A_11 H 0.516829 0.883027 1.008042 0.577 Uiso 1 1 calc R U . . .
H3AB_11 H 0.466454 0.890847 1.033050 0.577 Uiso 1 1 calc R U . . .
C1_10 C 0.958277 0.326810 0.197223 0.176(11) Uiso 0.5 1 d D U P A 1
H1A_10 H 0.953909 0.350643 0.191528 0.212 Uiso 0.5 1 calc R U P B 1
H1AB_10 H 0.999777 0.318126 0.201151 0.212 Uiso 0.5 1 calc R U P C 1
C2_10 C 0.937680 0.310494 0.169966 0.204(11) Uiso 0.5 1 d D U P A 1
H2A_10 H 0.962770 0.313514 0.151632 0.245 Uiso 0.5 1 calc R U P D 1
H2AB_10 H 0.897737 0.321196 0.164230 0.245 Uiso 0.5 1 calc R U P E 1
C3_10 C 0.939180 0.273762 0.178518 0.238(12) Uiso 0.5 1 d D U P A 1
H3A_10 H 0.979784 0.262588 0.181570 0.286 Uiso 0.5 1 calc R U P F 1
H3AB_10 H 0.922877 0.264409 0.161116 0.286 Uiso 0.5 1 calc R U P G 1
C4_10 C 0.904547 0.267548 0.208407 0.244(11) Uiso 0.5 1 d D U P A 1
H4A_10 H 0.863047 0.276233 0.204479 0.293 Uiso 0.5 1 calc R U P H 1
H4AB_10 H 0.908915 0.243715 0.214103 0.293 Uiso 0.5 1 calc R U P I 1
C5_10 C 0.925145 0.283864 0.235663 0.235(10) Uiso 0.5 1 d D U P A 1
H5A_10 H 0.965088 0.273162 0.241398 0.282 Uiso 0.5 1 calc R U P J 1
H5AB_10 H 0.900056 0.280844 0.253997 0.282 Uiso 0.5 1 calc R U P K 1
C6_10 C 0.923644 0.320596 0.227111 0.214(11) Uiso 0.5 1 d D U P A 1
H6A_10 H 0.939946 0.329950 0.244513 0.257 Uiso 0.5 1 calc R U P L 1
H6AB_10 H 0.883040 0.331769 0.224058 0.257 Uiso 0.5 1 calc R U P M 1
C1_19 C 0.550636 0.578079 0.540302 0.130(7) Uiso 0.5 1 d D U P N 1
H1A_19 H 0.586593 0.584587 0.531666 0.156 Uiso 0.5 1 calc R U P O 1
H1AB_19 H 0.517738 0.595175 0.532810 0.156 Uiso 0.5 1 calc R U P P 1
C2_19 C 0.552891 0.575705 0.576115 0.085(6) Uiso 0.5 1 d D U P N 1
H2A_19 H 0.554218 0.597537 0.582954 0.103 Uiso 0.5 1 calc R U P Q 1
H2AB_19 H 0.588591 0.560739 0.583474 0.103 Uiso 0.5 1 calc R U P R 1
C3_19 C 0.500057 0.563115 0.590806 0.087(6) Uiso 0.5 1 d D U P N 1
H3A_19 H 0.464785 0.579508 0.585681 0.105 Uiso 0.5 1 calc R U P S 1
H3AB_19 H 0.504369 0.560271 0.613767 0.105 Uiso 0.5 1 calc R U P T 1
C4_19 C 0.493252 0.530380 0.578979 0.102(6) Uiso 0.5 1 d D U P N 1
H4A_19 H 0.526151 0.513284 0.586471 0.123 Uiso 0.5 1 calc R U P U 1
H4AB_19 H 0.457295 0.523872 0.587615 0.123 Uiso 0.5 1 calc R U P V 1
C5_19 C 0.490997 0.532754 0.543166 0.149(8) Uiso 0.5 1 d D U P N 1
H5A_19 H 0.455297 0.547720 0.535807 0.179 Uiso 0.5 1 calc R U P W 1
H5AB_19 H 0.489670 0.510922 0.536327 0.179 Uiso 0.5 1 calc R U P X 1
C6_19 C 0.543831 0.545344 0.528475 0.148(7) Uiso 0.5 1 d D U P N 1
H6A_19 H 0.539519 0.548189 0.505515 0.178 Uiso 0.5 1 calc R U P Y 1
H6AB_19 H 0.579103 0.528951 0.533600 0.178 Uiso 0.5 1 calc R U P Z 1
C1_20 C 0.914856 0.828612 0.244989 0.57(2) Uiso 1 1 d D U . . .
H1A_20 H 0.922665 0.836300 0.265278 0.687 Uiso 1 1 calc R U . . .
H1AB_20 H 0.872675 0.834073 0.241209 0.687 Uiso 1 1 calc R U . . .
C2_20 C 0.934441 0.791338 0.246437 0.55(2) Uiso 1 1 d D U . . .
H2A_20 H 0.911210 0.780653 0.262260 0.662 Uiso 1 1 calc R U . . .
H2AB_20 H 0.975463 0.785650 0.252930 0.662 Uiso 1 1 calc R U . . .
C3_20 C 0.927560 0.778421 0.214684 0.55(2) Uiso 1 1 d D U . . .
H3A_20 H 0.885975 0.781530 0.209482 0.657 Uiso 1 1 calc R U . . .
H3AB_20 H 0.943305 0.754707 0.216019 0.657 Uiso 1 1 calc R U . . .
C4_20 C 0.959099 0.796141 0.188679 0.56(2) Uiso 1 1 d D U . . .
H4A_20 H 1.001280 0.790679 0.192458 0.668 Uiso 1 1 calc R U . . .
H4AB_20 H 0.951290 0.788453 0.168390 0.668 Uiso 1 1 calc R U . . .
C5_20 C 0.939514 0.833416 0.187231 0.58(2) Uiso 1 1 d D U . . .
H5A_20 H 0.898492 0.839105 0.180738 0.690 Uiso 1 1 calc R U . . .
H5AB_20 H 0.962746 0.844101 0.171408 0.690 Uiso 1 1 calc R U . . .
C6_20 C 0.946395 0.846333 0.218984 0.58(2) Uiso 1 1 d D U . . .
H6A_20 H 0.930650 0.870047 0.217649 0.702 Uiso 1 1 calc R U . . .
H6AB_20 H 0.987980 0.843225 0.224186 0.702 Uiso 1 1 calc R U . . .
C1_21 C 0.461684 0.806406 0.366257 0.37(2) Uiso 0.5 1 d D U P A 1
H1A_21 H 0.489119 0.803301 0.383913 0.441 Uiso 0.5 1 calc R U P B 1
H1AB_21 H 0.426014 0.820997 0.372230 0.441 Uiso 0.5 1 calc R U P C 1
C2_21 C 0.447096 0.773151 0.359940 0.35(2) Uiso 0.5 1 d D U P A 1
H2A_21 H 0.427209 0.764251 0.378345 0.419 Uiso 0.5 1 calc R U P D 1
H2AB_21 H 0.483332 0.757657 0.356678 0.419 Uiso 0.5 1 calc R U P E 1
C3_21 C 0.408183 0.776187 0.331094 0.34(2) Uiso 0.5 1 d D U P A 1
H3A_21 H 0.370003 0.789361 0.335416 0.413 Uiso 0.5 1 calc R U P F 1
H3AB_21 H 0.402139 0.754176 0.326759 0.413 Uiso 0.5 1 calc R U P G 1
C4_21 C 0.435022 0.792362 0.302266 0.35(2) Uiso 0.5 1 d D U P A 1
H4A_21 H 0.470692 0.777772 0.296294 0.421 Uiso 0.5 1 calc R U P H 1
H4AB_21 H 0.407587 0.795467 0.284610 0.421 Uiso 0.5 1 calc R U P I 1
C5_21 C 0.449609 0.825616 0.308583 0.38(2) Uiso 0.5 1 d D U P A 1
H5A_21 H 0.413373 0.841110 0.311845 0.452 Uiso 0.5 1 calc R U P J 1
H5AB_21 H 0.469495 0.834516 0.290178 0.452 Uiso 0.5 1 calc R U P K 1
C6_21 C 0.488522 0.822580 0.337429 0.38(2) Uiso 0.5 1 d D U P A 1
H6A_21 H 0.494566 0.844590 0.341764 0.454 Uiso 0.5 1 calc R U P L 1
H6AB_21 H 0.526702 0.809406 0.333107 0.454 Uiso 0.5 1 calc R U P M 1
C1_22 C 0.607563 0.496637 0.521305 0.095(6) Uiso 0.5 1 d D U P N 2
H1A_22 H 0.606432 0.502301 0.498465 0.114 Uiso 0.5 1 calc R U P O 2
H1AB_22 H 0.642352 0.479809 0.526210 0.114 Uiso 0.5 1 calc R U P P 2
C2_22 C 0.553290 0.482623 0.531520 0.084(6) Uiso 0.5 1 d D U P N 2
H2A_22 H 0.553512 0.462056 0.521774 0.101 Uiso 0.5 1 calc R U P Q 2
H2AB_22 H 0.518431 0.498330 0.524166 0.101 Uiso 0.5 1 calc R U P R 2
C3_22 C 0.550547 0.475839 0.567175 0.079(6) Uiso 0.5 1 d D U P N 2
H3A_22 H 0.582663 0.458037 0.574233 0.094 Uiso 0.5 1 calc R U P S 2
H3AB_22 H 0.513751 0.468484 0.573028 0.094 Uiso 0.5 1 calc R U P T 2
C4_22 C 0.554761 0.506461 0.583637 0.109(6) Uiso 0.5 1 d D U P N 2
H4A_22 H 0.519972 0.523289 0.578732 0.130 Uiso 0.5 1 calc R U P U 2
H4AB_22 H 0.555892 0.500797 0.606477 0.130 Uiso 0.5 1 calc R U P V 2
C5_22 C 0.609033 0.520475 0.573422 0.149(8) Uiso 0.5 1 d D U P N 2
H5A_22 H 0.643892 0.504768 0.580776 0.179 Uiso 0.5 1 calc R U P W 2
H5AB_22 H 0.608811 0.541042 0.583168 0.179 Uiso 0.5 1 calc R U P X 2
C6_22 C 0.611777 0.527259 0.537767 0.129(7) Uiso 0.5 1 d D U P N 2
H6A_22 H 0.648573 0.534614 0.531915 0.155 Uiso 0.5 1 calc R U P Y 2
H6AB_22 H 0.579661 0.545061 0.530709 0.155 Uiso 0.5 1 calc R U P Z 2
C1_23 C 0.508575 0.742598 0.925655 0.184(11) Uiso 0.5 1 d D U P A 2
H1A_23 H 0.525070 0.762694 0.926588 0.221 Uiso 0.5 1 calc R U P B 2
H1AB_23 H 0.475869 0.743435 0.940508 0.221 Uiso 0.5 1 calc R U P C 2
C2_23 C 0.554986 0.712569 0.935343 0.189(11) Uiso 0.5 1 d D U P A 2
H2A_23 H 0.566147 0.713198 0.957300 0.227 Uiso 0.5 1 calc R U P D 2
H2AB_23 H 0.589773 0.713288 0.922211 0.227 Uiso 0.5 1 calc R U P E 2
C3_23 C 0.533039 0.680533 0.931902 0.182(11) Uiso 0.5 1 d D U P A 2
H3A_23 H 0.501478 0.678459 0.947047 0.218 Uiso 0.5 1 calc R U P F 2
H3AB_23 H 0.564839 0.661802 0.936752 0.218 Uiso 0.5 1 calc R U P G 2
C4_23 C 0.510735 0.679429 0.898732 0.185(11) Uiso 0.5 1 d D U P A 2
H4A_23 H 0.543441 0.678591 0.883879 0.223 Uiso 0.5 1 calc R U P H 2
H4AB_23 H 0.494239 0.659334 0.897799 0.223 Uiso 0.5 1 calc R U P I 2
C5_23 C 0.464324 0.709459 0.889044 0.202(11) Uiso 0.5 1 d D U P A 2
H5A_23 H 0.429537 0.708740 0.902176 0.242 Uiso 0.5 1 calc R U P J 2
H5AB_23 H 0.453162 0.708831 0.867087 0.242 Uiso 0.5 1 calc R U P K 2
C6_23 C 0.486272 0.741494 0.892485 0.184(11) Uiso 0.5 1 d D U P A 2
H6A_23 H 0.454473 0.760225 0.887635 0.221 Uiso 0.5 1 calc R U P L 2
H6AB_23 H 0.517833 0.743568 0.877340 0.221 Uiso 0.5 1 calc R U P M 2
C1_24 C 0.946742 0.279719 0.276181 0.220(10) Uiso 0.5 1 d D U P N 2
H1A_24 H 0.945908 0.279904 0.253198 0.264 Uiso 0.5 1 calc R U P O 2
H1AB_24 H 0.908129 0.276881 0.284267 0.264 Uiso 0.5 1 calc R U P P 2
C2_24 C 0.959823 0.312534 0.284901 0.214(11) Uiso 0.5 1 d D U P N 2
H2A_24 H 0.928150 0.330358 0.277308 0.257 Uiso 0.5 1 calc R U P Q 2
H2AB_24 H 0.995994 0.316727 0.274518 0.257 Uiso 0.5 1 calc R U P R 2
C3_24 C 0.966214 0.312594 0.320365 0.233(12) Uiso 0.5 1 d D U P N 2
H3A_24 H 0.928515 0.311296 0.330524 0.280 Uiso 0.5 1 calc R U P S 2
H3AB_24 H 0.977548 0.333351 0.325022 0.280 Uiso 0.5 1 calc R U P T 2
C4_24 C 1.011807 0.283722 0.333802 0.248(12) Uiso 0.5 1 d D U P N 2
H4A_24 H 1.050421 0.286561 0.325716 0.297 Uiso 0.5 1 calc R U P U 2
H4AB_24 H 1.012641 0.283537 0.356785 0.297 Uiso 0.5 1 calc R U P V 2
C5_24 C 0.998727 0.250907 0.325082 0.240(12) Uiso 0.5 1 d D U P N 2
H5A_24 H 0.962557 0.246713 0.335465 0.288 Uiso 0.5 1 calc R U P W 2
H5AB_24 H 1.030401 0.233084 0.332674 0.288 Uiso 0.5 1 calc R U P X 2
C6_24 C 0.992335 0.250847 0.289618 0.223(12) Uiso 0.5 1 d D U P N 2
H6A_24 H 0.981001 0.230090 0.284961 0.268 Uiso 0.5 1 calc R U P Y 2
H6AB_24 H 1.030034 0.252145 0.279459 0.268 Uiso 0.5 1 calc R U P Z 2

loop_
_atom_site_aniso_label
_atom_site_aniso_U_11
_atom_site_aniso_U_22
_atom_site_aniso_U_33
_atom_site_aniso_U_23
_atom_site_aniso_U_13
_atom_site_aniso_U_12
C1_1 0.139(8) 0.132(9) 0.096(7) -0.010(7) -0.007(7) 0.001(8)
O1_1 0.167(8) 0.142(8) 0.105(6) -0.012(6) -0.003(6) 0.000(7)
N1_1 0.106(6) 0.116(7) 0.073(5) 0.000(5) 0.008(5) -0.003(6)
Se1_1 0.1137(15) 0.240(3) 0.0732(11) 0.0301(14) -0.0157(10) -0.0632(16)
C2_1 0.116(8) 0.120(8) 0.072(6) -0.011(6) 0.001(6) -0.007(7)
O2_1 0.060(4) 0.115(6) 0.079(5) -0.002(4) 0.008(4) 0.009(4)
Se2_1 0.0855(12) 0.1432(16) 0.0721(10) 0.0034(10) 0.0059(8) 0.0017(11)
N2_1 0.097(6) 0.213(7) 0.065(5) 0.024(6) -0.014(5) -0.054(6)
C3_1 0.139(8) 0.130(8) 0.091(7) 0.003(7) 0.009(7) 0.006(7)
O3_1 0.067(5) 0.105(5) 0.085(5) -0.012(4) 0.008(4) -0.020(4)
Se3_1 0.0965(14) 0.230(3) 0.0916(13) -0.0301(15) 0.0107(11) 0.0252(15)
N3_1 0.113(6) 0.207(7) 0.079(6) 0.021(6) -0.022(6) -0.037(6)
C4_1 0.159(9) 0.140(8) 0.101(7) -0.003(7) 0.001(7) -0.002(8)
Se4_1 0.1261(16) 0.1420(17) 0.0940(12) -0.0311(12) 0.0327(11) -0.0431(13)
O4_1 0.047(4) 0.137(6) 0.073(5) 0.000(5) 0.002(4) -0.007(4)
N4_1 0.076(5) 0.132(7) 0.086(5) -0.012(6) 0.005(5) -0.019(6)
C5_1 0.090(7) 0.120(8) 0.079(6) -0.006(6) 0.010(6) -0.013(7)
O5_1 0.127(7) 0.142(7) 0.116(6) -0.020(6) -0.005(6) -0.015(6)
N5_1 0.092(6) 0.128(6) 0.079(5) -0.003(5) 0.008(5) -0.005(5)
C6_1 0.078(6) 0.127(8) 0.085(6) -0.010(6) 0.008(6) -0.014(6)
O6_1 0.056(4) 0.104(5) 0.068(4) -0.008(4) 0.005(4) -0.021(4)
N6_1 0.083(6) 0.141(6) 0.074(5) 0.007(5) -0.006(5) 0.002(5)
C7_1 0.053(6) 0.120(7) 0.074(6) -0.012(6) 0.005(5) -0.020(6)
O7_1 0.068(5) 0.099(5) 0.098(5) 0.001(5) 0.002(4) -0.004(4)
N7_1 0.097(6) 0.198(7) 0.102(6) -0.026(6) 0.007(6) 0.012(6)
C8_1 0.046(5) 0.118(6) 0.070(5) -0.005(5) 0.006(5) -0.015(5)
O8_1 0.064(5) 0.108(6) 0.085(5) -0.003(4) 0.009(4) -0.024(4)
N8_1 0.081(6) 0.204(7) 0.079(6) -0.033(6) 0.017(5) 0.010(6)
C9_1 0.052(5) 0.110(6) 0.069(5) -0.011(5) 0.003(5) -0.010(5)
O9_1 0.057(4) 0.133(6) 0.076(5) -0.006(5) 0.022(4) -0.015(5)
N9_1 0.161(8) 0.232(10) 0.106(7) 0.046(7) -0.005(7) -0.055(8)
C63_1 0.185(10) 0.254(12) 0.125(8) 0.045(9) -0.023(9) -0.060(9)
C66_1 0.203(11) 0.275(13) 0.144(9) 0.050(9) -0.026(9) -0.065(10)
C65_1 0.211(11) 0.271(13) 0.139(9) 0.044(10) -0.023(9) -0.065(10)
C64_1 0.189(10) 0.249(12) 0.120(8) 0.048(9) -0.020(9) -0.062(9)
O10_1 0.216(11) 0.283(12) 0.153(8) 0.047(9) -0.028(9) -0.071(9)
C10_1 0.055(5) 0.108(6) 0.079(5) -0.012(5) 0.005(5) -0.001(5)
N10_1 0.103(6) 0.127(6) 0.101(6) -0.023(6) 0.032(5) -0.030(6)
C11_1 0.053(5) 0.095(6) 0.078(6) -0.013(5) 0.011(5) -0.012(5)
N11_1 0.112(6) 0.126(6) 0.095(6) -0.031(6) 0.022(5) -0.038(5)
O11_1 0.054(5) 0.104(6) 0.101(5) -0.007(5) 0.006(4) 0.001(4)
C12_1 0.057(5) 0.097(6) 0.081(5) -0.013(5) 0.008(5) -0.018(5)
C13_1 0.051(5) 0.103(6) 0.070(5) -0.016(5) 0.000(5) -0.016(5)
C14_1 0.056(6) 0.106(7) 0.064(6) -0.014(5) 0.001(5) -0.009(5)
C15_1 0.046(5) 0.113(6) 0.065(5) -0.003(5) 0.009(4) -0.010(5)
C16_1 0.048(5) 0.107(7) 0.070(6) 0.002(6) 0.009(5) -0.010(5)
C17_1 0.053(5) 0.116(6) 0.065(5) 0.004(5) 0.011(4) -0.013(5)
C18_1 0.051(5) 0.122(6) 0.064(5) -0.001(5) 0.022(4) -0.015(5)
C19_1 0.048(5) 0.126(7) 0.070(6) 0.001(6) 0.021(5) -0.014(6)
C20_1 0.043(5) 0.122(6) 0.070(5) -0.002(5) 0.016(4) -0.010(5)
C21_1 0.059(5) 0.146(7) 0.076(5) 0.006(6) -0.005(5) -0.002(5)
C22_1 0.072(6) 0.173(8) 0.073(6) 0.010(7) -0.002(6) -0.020(6)
C23_1 0.085(6) 0.187(7) 0.063(5) 0.023(6) -0.011(5) -0.033(6)
C25_1 0.092(6) 0.176(7) 0.068(5) 0.022(6) -0.012(5) -0.025(6)
C24_1 0.047(5) 0.115(6) 0.078(5) -0.004(5) -0.010(5) -0.012(5)
C26_1 0.077(6) 0.153(8) 0.084(6) 0.015(7) -0.007(6) -0.007(6)
C27_1 0.052(5) 0.114(6) 0.079(5) -0.014(5) 0.000(5) -0.011(5)
C28_1 0.055(6) 0.124(7) 0.078(6) -0.017(6) -0.011(5) -0.015(6)
C29_1 0.068(6) 0.141(8) 0.085(6) -0.015(7) -0.009(6) -0.010(6)
C30_1 0.070(6) 0.137(8) 0.085(6) -0.014(7) -0.004(6) -0.012(7)
C31_1 0.091(7) 0.134(8) 0.090(7) -0.014(7) 0.009(6) -0.014(7)
C32_1 0.116(8) 0.140(8) 0.106(7) -0.013(7) 0.009(7) -0.011(8)
C33_1 0.120(8) 0.140(8) 0.116(7) -0.013(8) -0.006(7) -0.022(7)
C34_1 0.094(7) 0.133(8) 0.103(7) -0.012(7) 0.000(6) -0.030(7)
C35_1 0.043(5) 0.114(7) 0.073(6) -0.007(6) -0.006(5) -0.014(5)
C36_1 0.047(5) 0.109(6) 0.075(5) -0.014(5) -0.008(4) -0.013(5)
C37_1 0.049(5) 0.101(6) 0.070(5) -0.013(5) -0.002(4) -0.015(5)
C38_1 0.051(5) 0.106(7) 0.075(6) -0.008(6) -0.005(5) -0.014(5)
C39_1 0.047(5) 0.107(6) 0.084(6) -0.008(5) -0.004(5) -0.006(5)
C40_1 0.055(5) 0.131(7) 0.082(6) 0.004(6) -0.009(5) -0.008(5)
C41_1 0.062(5) 0.107(6) 0.068(5) -0.008(5) 0.007(5) -0.020(5)
C42_1 0.064(5) 0.104(6) 0.073(5) -0.011(5) 0.012(5) -0.025(5)
C43_1 0.069(6) 0.111(7) 0.079(6) -0.009(6) -0.001(5) -0.020(6)
C44_1 0.080(6) 0.123(6) 0.075(5) -0.002(5) 0.007(5) -0.009(5)
C45_1 0.082(6) 0.128(7) 0.072(5) 0.002(6) 0.002(5) -0.005(5)
C46_1 0.077(6) 0.120(7) 0.071(6) -0.004(6) 0.003(5) -0.015(6)
C47_1 0.058(5) 0.102(6) 0.089(6) 0.003(5) 0.005(5) -0.008(5)
C48_1 0.061(5) 0.115(6) 0.081(6) 0.008(5) 0.000(5) -0.009(5)
C49_1 0.064(6) 0.114(7) 0.078(6) 0.003(6) 0.004(5) -0.017(6)
C50_1 0.062(5) 0.113(6) 0.074(5) 0.005(5) 0.001(5) -0.019(5)
C51_1 0.063(5) 0.103(6) 0.082(6) 0.009(5) 0.007(5) -0.015(5)
C52_1 0.069(6) 0.093(7) 0.084(6) 0.006(6) 0.007(5) -0.008(6)
C53_1 0.065(6) 0.141(7) 0.081(6) -0.015(6) 0.010(5) -0.018(5)
C54_1 0.070(6) 0.124(6) 0.090(6) -0.009(6) 0.010(5) -0.026(5)
C55_1 0.077(7) 0.135(8) 0.101(7) -0.019(7) -0.001(6) -0.020(6)
C56_1 0.085(6) 0.171(7) 0.096(6) -0.025(6) 0.011(6) -0.002(6)
C57_1 0.082(6) 0.181(7) 0.087(6) -0.024(6) 0.008(6) 0.002(6)
C58_1 0.082(7) 0.164(8) 0.093(7) -0.016(7) 0.010(6) -0.001(7)
C59_1 0.065(5) 0.124(6) 0.067(5) 0.003(5) 0.015(5) -0.016(5)
C60_1 0.070(6) 0.146(8) 0.064(6) 0.010(6) 0.013(5) -0.023(6)
C61_1 0.100(7) 0.180(9) 0.079(7) 0.017(7) 0.003(6) -0.023(7)
C62_1 0.136(8) 0.212(10) 0.097(7) 0.032(8) 0.006(7) -0.030(8)
C67_1 0.087(6) 0.112(6) 0.093(6) -0.022(6) 0.017(5) -0.019(5)
C68_1 0.086(6) 0.110(6) 0.093(6) -0.022(6) 0.016(5) -0.014(5)
C69_1 0.078(6) 0.101(7) 0.106(7) -0.011(6) 0.016(6) -0.002(6)
C70_1 0.063(5) 0.096(6) 0.101(6) -0.009(5) 0.000(5) -0.001(5)
C71_1 0.058(5) 0.101(6) 0.100(6) -0.009(6) 0.001(5) 0.000(5)
C72_1 0.063(6) 0.110(7) 0.105(7) -0.015(6) -0.002(6) -0.017(6)
C73_1 0.073(7) 0.173(9) 0.097(7) 0.004(7) -0.026(6) -0.010(7)
C81_1 0.065(5) 0.136(7) 0.076(5) 0.008(6) -0.007(5) 0.001(5)
O1_4 0.128(8) 0.279(11) 0.084(6) 0.010(8) -0.010(6) 0.002(8)
N1_4 0.107(7) 0.273(10) 0.071(6) 0.002(7) -0.012(5) -0.028(7)
C1_4 0.132(9) 0.280(12) 0.097(8) 0.005(9) -0.004(7) 0.003(9)
Se1_4 0.0613(9) 0.1392(15) 0.0691(9) -0.0094(9) 0.0054(7) -0.0151(9)
O2_4 0.069(5) 0.198(7) 0.061(4) -0.001(5) 0.013(4) -0.023(5)
C2_4 0.130(9) 0.276(11) 0.095(8) -0.001(9) -0.001(7) -0.010(9)
Se2_4 0.0945(13) 0.174(2) 0.0963(13) -0.0057(13) 0.0016(10) -0.0140(13)
N2_4 0.068(5) 0.143(6) 0.066(4) -0.022(5) 0.012(5) -0.017(5)
O3_4 0.093(6) 0.197(7) 0.072(5) 0.021(5) 0.004(4) -0.020(5)
C3_4 0.125(9) 0.274(12) 0.079(7) 0.001(8) -0.018(7) -0.012(9)
Se3_4 0.0949(13) 0.1349(16) 0.0978(12) -0.0040(11) 0.0171(10) -0.0056(11)
N3_4 0.063(5) 0.146(6) 0.070(5) -0.003(5) 0.007(5) -0.017(5)
Se4_4 0.0597(10) 0.222(2) 0.0699(10) -0.0026(12) 0.0056(8) -0.0198(12)
C4_4 0.120(8) 0.276(11) 0.069(7) 0.003(8) -0.016(6) -0.016(8)
O4_4 0.070(5) 0.196(7) 0.066(4) -0.028(5) 0.009(4) -0.007(5)
C30_4 0.210(10) 0.329(12) 0.085(7) 0.017(9) -0.001(8) -0.043(10)
N4_4 0.255(11) 0.346(13) 0.093(7) 0.013(9) 0.007(8) -0.068(10)
C33_4 0.284(12) 0.356(14) 0.110(8) 0.011(10) 0.009(9) -0.073(12)
C34_4 0.293(13) 0.372(15) 0.125(9) 0.009(11) 0.008(10) -0.087(12)
C32_4 0.298(13) 0.371(15) 0.121(9) 0.008(10) -0.006(10) -0.082(12)
C31_4 0.280(12) 0.359(14) 0.102(8) 0.011(10) 0.003(10) -0.069(11)
O5_4 0.297(13) 0.383(15) 0.128(8) 0.006(10) -0.004(10) -0.087(11)
C5_4 0.100(8) 0.274(10) 0.073(6) 0.003(7) 0.004(6) -0.042(8)
N5_4 0.090(6) 0.173(7) 0.097(5) 0.002(6) 0.005(5) -0.016(6)
O6_4 0.090(5) 0.200(7) 0.066(4) 0.016(5) 0.003(4) -0.014(5)
N6_4 0.090(6) 0.180(7) 0.090(5) 0.002(6) 0.003(5) -0.012(6)
C7_4 0.074(7) 0.249(9) 0.066(6) -0.001(6) 0.009(6) -0.037(7)
O7_4 0.083(5) 0.227(8) 0.075(5) -0.022(6) -0.003(4) -0.025(6)
N7_4 0.085(6) 0.155(7) 0.105(6) 0.000(6) 0.022(5) -0.003(6)
C8_4 0.074(6) 0.228(7) 0.066(5) -0.004(5) 0.005(5) -0.024(5)
O8_4 0.104(6) 0.198(7) 0.104(5) -0.029(6) 0.004(5) -0.015(6)
N8_4 0.084(5) 0.147(7) 0.106(5) -0.032(6) 0.019(5) 0.003(6)
C9_4 0.076(6) 0.215(7) 0.071(5) 0.006(5) 0.011(5) -0.032(5)
O9_4 0.095(6) 0.182(7) 0.099(5) -0.043(5) 0.016(5) -0.009(5)
C10_4 0.074(5) 0.206(7) 0.062(5) 0.011(5) 0.008(5) -0.026(5)
N10_4 0.069(5) 0.221(7) 0.073(5) -0.011(6) 0.002(5) -0.018(6)
C11_4 0.083(6) 0.205(8) 0.063(6) 0.010(6) 0.004(5) -0.024(6)
N11_4 0.062(5) 0.219(7) 0.069(5) 0.001(6) 0.004(5) -0.032(6)
O11_4 0.065(5) 0.230(8) 0.051(4) 0.003(5) -0.005(4) -0.017(5)
C12_4 0.089(6) 0.207(7) 0.068(5) 0.012(5) 0.006(5) -0.020(5)
C13_4 0.088(6) 0.219(8) 0.067(5) 0.011(5) 0.008(5) -0.024(6)
C14_4 0.081(6) 0.218(8) 0.074(6) 0.009(6) 0.010(5) -0.029(6)
C15_4 0.071(6) 0.217(7) 0.068(5) -0.013(5) 0.012(5) -0.013(5)
C16_4 0.081(7) 0.216(8) 0.072(6) -0.024(6) 0.009(5) -0.013(6)
C17_4 0.092(6) 0.217(7) 0.089(6) -0.027(6) 0.015(5) -0.017(6)
C18_4 0.090(6) 0.194(7) 0.087(6) -0.033(6) 0.021(5) -0.011(6)
C19_4 0.082(7) 0.195(8) 0.083(6) -0.025(6) 0.018(6) -0.010(6)
C20_4 0.073(6) 0.199(7) 0.067(5) -0.023(5) 0.010(5) -0.011(5)
C21_4 0.063(5) 0.181(7) 0.063(4) -0.023(5) 0.015(5) -0.011(6)
C22_4 0.068(6) 0.166(7) 0.069(5) -0.019(5) 0.007(5) -0.011(6)
C23_4 0.058(5) 0.155(6) 0.068(4) -0.015(5) 0.006(5) -0.019(6)
C25_4 0.053(5) 0.151(6) 0.071(5) -0.008(5) 0.009(5) -0.023(5)
C24_4 0.089(7) 0.263(10) 0.074(6) 0.001(7) 0.002(6) -0.046(8)
C26_4 0.063(6) 0.165(8) 0.070(5) -0.008(6) 0.008(5) -0.025(6)
C27_4 0.095(6) 0.234(8) 0.062(5) 0.014(6) 0.009(5) -0.022(6)
C28_4 0.128(8) 0.266(10) 0.066(6) 0.018(7) 0.003(6) -0.036(8)
C29_4 0.165(9) 0.297(12) 0.077(7) 0.022(8) -0.010(7) -0.032(9)
C35_4 0.084(7) 0.219(8) 0.059(6) 0.004(6) -0.010(6) -0.016(7)
C36_4 0.087(6) 0.217(8) 0.060(5) 0.010(5) -0.006(5) -0.021(6)
C37_4 0.079(6) 0.210(7) 0.056(5) 0.010(5) -0.010(4) -0.017(5)
C38_4 0.074(6) 0.214(8) 0.055(6) 0.004(6) -0.010(5) -0.015(6)
C39_4 0.072(5) 0.221(8) 0.050(5) 0.002(6) -0.013(5) -0.019(6)
C40_4 0.085(6) 0.228(8) 0.061(5) -0.010(6) -0.009(5) -0.022(6)
C41_4 0.094(6) 0.191(7) 0.074(5) 0.008(6) 0.000(5) -0.013(6)
C42_4 0.095(6) 0.189(7) 0.075(5) 0.012(6) 0.007(5) -0.019(6)
C43_4 0.100(7) 0.185(8) 0.087(6) 0.008(7) 0.002(5) -0.015(7)
C44_4 0.091(6) 0.178(7) 0.088(5) 0.003(6) 0.007(5) -0.013(6)
C45_4 0.091(6) 0.183(7) 0.087(5) -0.001(6) 0.000(5) -0.007(6)
C46_4 0.092(6) 0.188(8) 0.081(5) 0.006(7) 0.002(5) -0.012(7)
C47_4 0.089(6) 0.220(8) 0.070(5) -0.018(6) 0.001(5) -0.025(6)
C48_4 0.090(6) 0.223(8) 0.063(5) -0.017(6) -0.005(5) -0.028(6)
C49_4 0.093(7) 0.221(9) 0.071(6) -0.024(6) -0.002(5) -0.028(6)
C50_4 0.101(6) 0.221(8) 0.086(6) -0.027(6) -0.002(5) -0.028(6)
C51_4 0.099(6) 0.207(8) 0.088(6) -0.030(6) -0.002(5) -0.023(6)
C52_4 0.100(7) 0.213(9) 0.082(7) -0.024(6) 0.000(6) -0.019(6)
C53_4 0.093(6) 0.171(7) 0.099(5) -0.036(6) 0.020(5) -0.009(6)
C54_4 0.100(6) 0.177(7) 0.100(5) -0.032(6) 0.010(5) -0.015(6)
C55_4 0.097(7) 0.167(8) 0.108(6) -0.029(7) 0.014(5) -0.007(7)
C56_4 0.090(6) 0.158(7) 0.099(5) -0.021(6) 0.017(5) -0.001(6)
C57_4 0.089(6) 0.151(7) 0.097(5) -0.025(6) 0.024(5) -0.001(6)
C58_4 0.086(6) 0.161(8) 0.098(6) -0.033(7) 0.023(5) -0.004(7)
C59_4 0.117(6) 0.244(7) 0.111(6) -0.028(7) 0.008(6) -0.028(6)
C80_4 0.061(5) 0.222(8) 0.062(5) -0.001(6) -0.004(5) -0.027(6)
N12_4 0.106(6) 0.241(9) 0.075(6) -0.019(6) -0.007(6) 0.001(7)
C64_4 0.102(8) 0.236(10) 0.073(7) -0.022(7) -0.010(7) 0.000(8)
C63_4 0.098(8) 0.228(10) 0.078(7) -0.018(7) -0.008(7) 0.002(8)
C62_4 0.110(8) 0.231(11) 0.088(7) -0.025(8) -0.015(7) 0.003(8)
C6_4 0.106(8) 0.239(10) 0.083(7) -0.021(7) -0.010(7) 0.002(8)
O10_4 0.103(6) 0.222(9) 0.081(6) -0.023(6) -0.007(5) 0.004(7)
C68_4 0.066(5) 0.223(8) 0.067(5) -0.008(6) -0.001(5) -0.017(6)
C69_4 0.071(6) 0.226(9) 0.069(6) -0.011(7) 0.011(6) -0.015(7)
C70_4 0.073(6) 0.226(8) 0.072(5) -0.008(6) 0.011(5) -0.021(6)
C71_4 0.061(5) 0.229(8) 0.066(5) 0.001(6) 0.001(5) -0.017(6)
C72_4 0.061(6) 0.227(9) 0.063(6) 0.001(7) 0.003(6) -0.026(7)
C73_4 0.092(7) 0.236(10) 0.060(6) -0.014(7) -0.012(6) -0.017(7)
C74_4 0.101(8) 0.237(10) 0.062(6) -0.007(7) -0.009(6) -0.010(8)
C76_4 0.078(6) 0.222(8) 0.054(5) -0.004(6) -0.010(5) -0.020(6)
C77_4 0.062(5) 0.184(7) 0.063(5) -0.007(6) 0.014(5) -0.018(6)
C78_4 0.095(7) 0.234(10) 0.059(6) -0.007(7) -0.018(6) -0.008(8)
Se1_5 0.0570(9) 0.1315(14) 0.0716(9) 0.0054(9) 0.0018(7) -0.0171(9)
C1_5 0.101(7) 0.119(7) 0.077(6) -0.005(6) 0.015(5) -0.012(6)
O1_5 0.108(6) 0.122(6) 0.081(5) -0.005(5) 0.019(5) -0.006(5)
N1_5 0.078(5) 0.126(6) 0.068(4) 0.001(5) 0.008(4) -0.019(5)
O2_5 0.061(4) 0.142(6) 0.071(5) 0.017(4) 0.006(4) -0.015(4)
C2_5 0.085(6) 0.119(7) 0.069(5) -0.005(6) 0.006(5) -0.020(6)
Se2_5 0.1005(14) 0.168(2) 0.1079(14) -0.0356(13) -0.0086(11) 0.0127(13)
N2_5 0.050(5) 0.123(6) 0.064(5) -0.007(5) 0.006(4) -0.008(5)
O3_5 0.080(5) 0.115(6) 0.083(5) 0.011(5) -0.007(4) -0.013(5)
C3_5 0.111(7) 0.136(7) 0.090(6) 0.000(6) 0.011(6) 0.000(6)
Se3_5 0.0882(12) 0.1322(15) 0.0821(11) 0.0074(10) -0.0158(9) -0.0059(11)
N3_5 0.059(5) 0.125(6) 0.062(5) 0.008(5) 0.004(4) -0.012(5)
Se4_5 0.0595(9) 0.1447(15) 0.0642(9) -0.0024(9) 0.0038(7) -0.0188(9)
C4_5 0.098(7) 0.134(7) 0.081(6) 0.005(6) 0.011(5) -0.009(6)
O4_5 0.051(4) 0.147(6) 0.070(5) 0.002(5) 0.006(4) -0.004(4)
N4_5 0.159(9) 0.188(8) 0.152(8) 0.035(8) -0.015(7) -0.038(7)
C79_5 0.176(10) 0.177(9) 0.154(9) 0.022(9) -0.007(8) -0.013(9)
C80_5 0.069(6) 0.133(7) 0.067(5) -0.005(6) 0.005(5) -0.023(6)
C5_5 0.159(9) 0.200(9) 0.087(6) -0.016(7) 0.011(7) 0.016(8)
O5_5 0.161(9) 0.156(8) 0.145(8) 0.030(8) -0.009(7) -0.018(7)
N5_5 0.096(6) 0.154(7) 0.111(6) -0.031(6) -0.004(6) -0.004(6)
C6_5 0.121(8) 0.185(9) 0.081(6) 0.000(7) 0.016(7) 0.013(7)
O6_5 0.081(5) 0.102(5) 0.084(5) 0.002(5) -0.009(4) -0.003(5)
N6_5 0.089(6) 0.137(6) 0.105(6) -0.027(6) -0.025(5) 0.011(6)
C7_5 0.094(7) 0.167(8) 0.069(5) 0.008(6) 0.009(6) 0.001(7)
O7_5 0.061(4) 0.101(5) 0.060(4) 0.000(4) 0.003(4) -0.006(4)
N7_5 0.072(5) 0.128(6) 0.077(5) -0.003(5) -0.025(5) 0.001(5)
C8_5 0.070(6) 0.147(7) 0.067(5) 0.004(5) 0.006(5) -0.005(5)
O8_5 0.075(5) 0.088(5) 0.082(5) -0.012(4) -0.021(4) -0.005(4)
N8_5 0.089(5) 0.128(6) 0.079(5) -0.005(5) -0.018(5) -0.002(5)
C9_5 0.064(5) 0.135(6) 0.066(5) 0.014(5) 0.007(4) -0.015(5)
N9_5 0.196(9) 0.212(9) 0.094(6) -0.016(7) 0.010(7) 0.035(8)
C62_5 0.199(10) 0.220(11) 0.096(7) -0.022(7) -0.002(8) 0.036(9)
C64_5 0.201(11) 0.228(11) 0.104(8) -0.022(8) 0.002(8) 0.042(9)
C74_5 0.220(11) 0.233(11) 0.117(8) -0.025(9) 0.000(9) 0.065(9)
C75_5 0.221(10) 0.226(10) 0.111(8) -0.015(8) 0.006(8) 0.050(9)
O12_5 0.213(10) 0.241(11) 0.118(7) -0.029(8) -0.004(8) 0.060(8)
O9_5 0.067(5) 0.104(5) 0.074(5) -0.007(4) -0.011(4) 0.008(4)
C10_5 0.063(5) 0.136(6) 0.067(5) 0.015(5) 0.004(4) -0.017(5)
N12_5 0.256(10) 0.204(10) 0.117(7) 0.016(8) 0.015(8) 0.002(9)
C63_5 0.267(11) 0.203(12) 0.112(9) 0.023(9) 0.011(10) 0.001(11)
C66_5 0.283(12) 0.212(12) 0.131(10) 0.032(9) 0.004(10) -0.002(11)
C78_5 0.282(12) 0.218(12) 0.126(9) 0.022(9) 0.011(10) 0.015(11)
C65_5 0.277(12) 0.208(12) 0.129(9) 0.020(9) 0.021(9) 0.006(11)
O10_5 0.284(12) 0.221(12) 0.138(9) 0.015(8) 0.005(9) 0.008(10)
N10_5 0.057(5) 0.135(6) 0.057(5) -0.007(5) 0.010(4) -0.003(5)
C11_5 0.072(6) 0.119(7) 0.067(6) 0.010(6) 0.000(5) -0.029(6)
N11_5 0.070(5) 0.133(6) 0.062(5) 0.004(5) 0.009(5) -0.013(5)
O11_5 0.056(4) 0.109(5) 0.072(4) 0.006(4) 0.002(4) -0.008(4)
C12_5 0.081(6) 0.120(7) 0.078(5) 0.014(6) 0.001(5) -0.018(6)
C13_5 0.072(6) 0.123(7) 0.073(5) 0.014(5) 0.000(5) -0.018(5)
C14_5 0.067(6) 0.131(7) 0.068(6) 0.022(6) 0.005(5) -0.015(6)
C15_5 0.061(5) 0.134(7) 0.060(5) -0.005(5) 0.016(5) 0.007(5)
C16_5 0.067(6) 0.131(7) 0.066(6) -0.015(6) 0.016(5) 0.016(6)
C17_5 0.065(5) 0.115(6) 0.070(5) -0.017(5) 0.004(5) 0.013(5)
C18_5 0.059(5) 0.112(6) 0.068(5) -0.009(5) -0.003(5) 0.010(5)
C19_5 0.060(6) 0.123(7) 0.075(6) -0.003(6) 0.003(5) 0.013(6)
C20_5 0.056(5) 0.139(7) 0.074(5) -0.008(5) 0.013(5) 0.008(5)
C21_5 0.045(5) 0.136(6) 0.069(5) -0.001(5) -0.001(5) -0.012(5)
C22_5 0.049(5) 0.131(7) 0.073(6) 0.002(6) -0.004(5) -0.011(6)
C23_5 0.052(5) 0.125(6) 0.066(5) -0.003(5) -0.001(5) -0.008(5)
C25_5 0.054(5) 0.124(6) 0.062(5) 0.003(5) 0.005(5) -0.013(5)
C24_5 0.067(6) 0.129(7) 0.067(6) -0.001(6) 0.003(5) -0.026(6)
C26_5 0.054(5) 0.122(7) 0.067(6) 0.008(6) -0.008(5) -0.015(6)
C27_5 0.071(6) 0.120(6) 0.079(5) 0.015(5) 0.000(5) -0.019(5)
C28_5 0.151(9) 0.190(9) 0.155(9) 0.046(8) -0.009(8) -0.035(8)
C31_5 0.155(10) 0.174(9) 0.156(9) 0.031(9) -0.016(8) -0.033(8)
C30_5 0.115(8) 0.169(9) 0.126(8) 0.048(8) -0.002(7) -0.023(8)
C29_5 0.224(10) 0.201(11) 0.102(8) 0.001(8) 0.007(8) 0.026(10)
C32_5 0.154(10) 0.160(9) 0.152(9) 0.031(9) -0.012(8) -0.023(9)
C34_5 0.178(10) 0.190(10) 0.156(9) 0.022(9) -0.011(8) -0.021(9)
C33_5 0.084(7) 0.141(8) 0.093(7) 0.029(7) -0.005(6) -0.024(7)
C35_5 0.058(6) 0.102(7) 0.069(6) 0.008(5) -0.004(5) -0.009(5)
C36_5 0.065(5) 0.103(6) 0.076(5) 0.016(5) -0.002(5) -0.009(5)
C37_5 0.069(5) 0.099(6) 0.081(5) 0.010(5) -0.006(5) -0.008(5)
C38_5 0.060(6) 0.101(7) 0.077(6) 0.013(6) 0.000(5) -0.003(6)
C39_5 0.060(5) 0.101(6) 0.073(5) 0.010(5) 0.002(5) -0.001(5)
C40_5 0.057(5) 0.102(6) 0.059(5) 0.004(5) -0.001(4) -0.010(5)
C41_5 0.084(6) 0.107(6) 0.090(6) 0.002(6) -0.007(5) -0.001(6)
C42_5 0.089(6) 0.117(6) 0.097(6) 0.000(6) -0.011(5) -0.011(6)
C43_5 0.089(7) 0.121(7) 0.108(7) -0.019(7) -0.013(6) -0.015(6)
C44_5 0.094(6) 0.130(6) 0.107(6) -0.027(6) -0.012(6) -0.008(6)
C45_5 0.083(6) 0.117(6) 0.100(6) -0.024(6) -0.013(5) 0.006(6)
C46_5 0.084(7) 0.109(7) 0.098(7) -0.008(6) -0.010(6) 0.005(6)
C47_5 0.062(5) 0.098(6) 0.070(5) -0.004(5) 0.000(5) -0.011(5)
C48_5 0.064(5) 0.100(6) 0.065(5) -0.001(5) 0.001(5) -0.007(5)
C49_5 0.067(6) 0.106(7) 0.066(6) -0.008(5) 0.001(5) -0.009(6)
C50_5 0.066(5) 0.106(6) 0.069(5) -0.015(5) -0.002(5) -0.008(5)
C51_5 0.076(5) 0.091(6) 0.080(5) -0.006(5) -0.010(5) -0.013(5)
C52_5 0.071(6) 0.087(6) 0.074(6) 0.001(5) -0.004(5) -0.012(5)
C53_5 0.080(6) 0.098(6) 0.080(5) -0.006(5) -0.018(5) 0.004(5)
C54_5 0.083(6) 0.091(6) 0.082(5) -0.007(5) -0.017(5) -0.007(5)
C55_5 0.077(6) 0.097(6) 0.080(6) -0.001(6) -0.015(5) -0.007(6)
C56_5 0.075(6) 0.112(6) 0.076(5) -0.005(5) -0.019(5) -0.008(5)
C57_5 0.085(6) 0.113(6) 0.076(5) -0.008(5) -0.017(5) -0.005(6)
C58_5 0.086(7) 0.102(7) 0.081(6) -0.012(6) -0.025(6) 0.000(6)
C59_5 0.080(6) 0.117(6) 0.061(5) -0.018(5) -0.006(5) 0.013(5)
C60_5 0.119(8) 0.150(8) 0.064(6) -0.016(7) -0.007(6) 0.022(7)
C61_5 0.180(9) 0.187(10) 0.084(7) -0.009(8) 0.001(8) 0.031(9)
C67_5 0.061(5) 0.121(6) 0.067(5) 0.002(5) 0.005(5) -0.016(5)
C68_5 0.050(5) 0.122(6) 0.061(5) -0.002(5) 0.006(5) -0.012(5)
C69_5 0.047(5) 0.110(7) 0.070(6) 0.002(5) 0.011(5) -0.012(5)
C70_5 0.055(5) 0.110(6) 0.066(5) 0.000(5) 0.005(5) -0.007(5)
C71_5 0.056(5) 0.106(6) 0.065(5) 0.011(5) 0.003(5) -0.010(5)
C72_5 0.064(6) 0.111(7) 0.078(6) 0.006(6) 0.012(6) -0.010(6)
C73_5 0.062(6) 0.106(7) 0.060(5) 0.001(5) 0.005(5) -0.012(5)
C76_5 0.059(5) 0.103(6) 0.063(5) 0.009(5) 0.000(5) -0.003(5)
C77_5 0.053(5) 0.134(6) 0.068(5) 0.012(5) -0.004(5) -0.016(5)
Se1_6 0.0824(11) 0.1459(16) 0.0766(10) -0.0018(10) -0.0117(8) -0.0127(11)
N1_6 0.162(8) 0.256(11) 0.095(7) 0.014(8) 0.015(7) 0.016(8)
C4_6 0.182(10) 0.266(12) 0.116(8) 0.023(9) 0.024(9) 0.016(10)
C3_6 0.197(10) 0.276(12) 0.121(9) 0.024(10) 0.025(9) 0.022(10)
C1_6 0.192(11) 0.281(12) 0.108(8) 0.031(9) 0.027(9) 0.032(10)
C2_6 0.178(10) 0.272(12) 0.097(8) 0.021(9) 0.021(8) 0.026(9)
O1_6 0.206(10) 0.278(12) 0.116(8) 0.030(9) 0.029(8) 0.034(9)
O2_6 0.074(5) 0.204(7) 0.066(5) 0.010(5) 0.003(4) -0.032(5)
Se2_6 0.1514(19) 0.1484(18) 0.0931(13) -0.0020(12) -0.0208(12) -0.0372(15)
N2_6 0.078(6) 0.159(7) 0.072(5) 0.012(6) -0.021(5) -0.010(6)
O3_6 0.086(6) 0.190(7) 0.081(5) -0.012(5) 0.008(5) -0.009(5)
Se3_6 0.1400(17) 0.1534(18) 0.0883(12) -0.0252(12) 0.0197(11) -0.0644(14)
N3_6 0.081(6) 0.159(7) 0.076(5) 0.002(6) 0.002(5) -0.013(6)
Se4_6 0.0897(12) 0.1392(16) 0.0775(10) 0.0030(10) 0.0012(9) 0.0079(11)
O4_6 0.092(5) 0.184(7) 0.073(5) 0.026(5) -0.013(4) -0.041(5)
N5_6 0.140(7) 0.161(7) 0.100(6) 0.005(6) -0.018(6) -0.039(6)
C5_6 0.131(8) 0.236(10) 0.085(7) 0.007(8) 0.013(7) 0.010(8)
O6_6 0.078(5) 0.169(7) 0.090(5) -0.019(5) -0.003(5) 0.013(5)
N6_6 0.130(7) 0.144(7) 0.104(6) 0.000(6) 0.003(6) -0.023(6)
O7_6 0.069(5) 0.130(6) 0.075(5) -0.001(5) -0.005(4) -0.012(5)
N7_6 0.123(6) 0.150(6) 0.088(6) -0.029(6) 0.023(5) -0.062(5)
C8_6 0.076(6) 0.226(8) 0.080(6) 0.020(6) 0.013(5) -0.038(6)
O8_6 0.066(5) 0.141(6) 0.066(4) -0.002(5) -0.007(4) -0.015(5)
N8_6 0.125(6) 0.141(6) 0.084(6) -0.012(6) 0.006(6) -0.053(6)
C9_6 0.062(5) 0.209(8) 0.074(6) 0.009(6) 0.017(5) -0.034(6)
O9_6 0.080(5) 0.154(7) 0.070(5) 0.020(5) -0.008(4) -0.023(5)
C10_6 0.065(5) 0.201(7) 0.073(5) 0.009(6) 0.017(5) -0.033(6)
N10_6 0.077(5) 0.127(6) 0.074(5) 0.001(5) -0.003(5) 0.000(5)
C11_6 0.064(6) 0.201(7) 0.071(6) 0.002(6) 0.018(5) -0.025(6)
N11_6 0.091(6) 0.139(6) 0.074(5) -0.007(5) 0.003(5) 0.015(5)
O11_6 0.080(5) 0.139(6) 0.078(5) -0.017(5) 0.002(4) 0.000(5)
C12_6 0.066(6) 0.198(7) 0.075(6) -0.004(6) 0.020(5) -0.016(6)
C74_6 0.253(12) 0.354(14) 0.167(11) -0.044(11) 0.053(11) -0.003(12)
N12_6 0.319(13) 0.375(15) 0.205(12) -0.060(12) 0.059(11) 0.004(13)
C75_6 0.347(15) 0.386(17) 0.216(13) -0.065(13) 0.060(12) 0.005(14)
C78_6 0.365(16) 0.393(17) 0.230(14) -0.064(14) 0.066(13) 0.004(15)
C79_6 0.364(16) 0.396(17) 0.228(13) -0.059(14) 0.064(12) 0.002(15)
C80_6 0.346(15) 0.390(16) 0.221(13) -0.060(13) 0.062(12) 0.008(14)
O12_6 0.371(16) 0.392(17) 0.224(13) -0.056(14) 0.066(12) -0.003(15)
C13_6 0.062(6) 0.212(8) 0.070(6) -0.007(6) 0.023(5) -0.013(6)
C14_6 0.061(6) 0.208(9) 0.068(6) 0.000(7) 0.025(5) -0.023(7)
C15_6 0.076(6) 0.193(7) 0.076(6) 0.032(6) 0.001(5) -0.041(6)
C16_6 0.071(6) 0.181(8) 0.067(6) 0.031(6) -0.006(5) -0.040(7)
C17_6 0.074(6) 0.171(7) 0.068(5) 0.025(6) -0.004(5) -0.030(6)
C18_6 0.079(6) 0.160(7) 0.069(5) 0.027(5) -0.010(5) -0.030(6)
C19_6 0.085(7) 0.162(8) 0.073(6) 0.029(6) -0.008(6) -0.037(7)
C20_6 0.080(6) 0.177(7) 0.069(5) 0.032(6) -0.008(5) -0.039(6)
C21_6 0.084(6) 0.181(7) 0.070(5) 0.018(6) -0.009(5) -0.035(6)
C22_6 0.088(7) 0.176(8) 0.069(6) 0.017(7) -0.007(6) -0.027(7)
C23_6 0.082(6) 0.168(7) 0.064(5) 0.009(6) -0.011(5) -0.020(6)
C25_6 0.079(6) 0.166(7) 0.059(5) 0.004(6) -0.003(5) -0.025(6)
C24_6 0.097(7) 0.208(10) 0.075(7) -0.010(7) 0.003(6) 0.001(8)
C26_6 0.072(6) 0.180(8) 0.060(6) 0.004(6) 0.004(5) -0.028(6)
C27_6 0.079(6) 0.223(8) 0.076(6) -0.019(6) 0.020(6) -0.004(7)
C28_6 0.122(9) 0.266(11) 0.093(8) -0.029(8) 0.028(7) -0.005(9)
C29_6 0.076(7) 0.179(9) 0.068(6) -0.015(7) -0.008(6) -0.004(7)
C35_6 0.080(7) 0.176(8) 0.079(6) -0.020(7) 0.007(6) 0.001(7)
C7_6 0.108(8) 0.281(11) 0.104(8) 0.018(9) 0.021(7) -0.028(9)
C32_6 0.164(10) 0.341(13) 0.129(9) 0.021(10) 0.014(9) -0.010(11)
C6_6 0.222(12) 0.395(15) 0.161(10) 0.027(12) 0.024(11) 0.017(12)
N4_6 0.281(13) 0.442(16) 0.191(11) 0.026(13) 0.023(12) 0.041(13)
C30_6 0.299(15) 0.460(18) 0.199(12) 0.022(14) 0.027(14) 0.043(14)
C31_6 0.322(16) 0.474(19) 0.221(13) 0.014(15) 0.030(14) 0.047(15)
C33_6 0.342(16) 0.484(19) 0.233(13) 0.018(15) 0.021(15) 0.048(15)
C34_6 0.322(15) 0.469(18) 0.221(12) 0.022(14) 0.023(14) 0.049(14)
O5_6 0.346(16) 0.487(19) 0.237(13) 0.006(15) 0.029(15) 0.046(15)
C36_6 0.075(6) 0.191(7) 0.075(6) -0.022(6) 0.009(5) -0.001(6)
C37_6 0.076(6) 0.176(7) 0.077(6) -0.022(6) 0.001(5) 0.001(6)
C38_6 0.076(7) 0.164(8) 0.084(7) -0.018(7) 0.004(6) 0.001(7)
C39_6 0.073(6) 0.152(7) 0.079(6) -0.019(6) 0.006(5) 0.002(6)
C40_6 0.068(6) 0.164(7) 0.069(5) -0.008(6) -0.007(5) -0.009(6)
C41_6 0.085(6) 0.165(7) 0.090(6) -0.020(6) -0.002(6) -0.003(6)
C42_6 0.086(6) 0.176(7) 0.084(6) -0.014(6) 0.000(6) -0.009(6)
C43_6 0.105(7) 0.172(8) 0.091(7) -0.010(7) -0.008(7) -0.020(7)
C44_6 0.117(7) 0.163(7) 0.093(6) -0.006(6) -0.012(6) -0.030(6)
C45_6 0.111(7) 0.152(7) 0.097(6) -0.008(6) -0.003(6) -0.018(6)
C46_6 0.095(7) 0.157(8) 0.095(7) -0.014(7) -0.002(6) -0.005(7)
C47_6 0.058(5) 0.139(7) 0.069(5) 0.001(5) -0.010(5) -0.010(5)
C48_6 0.056(5) 0.151(7) 0.062(5) -0.004(5) -0.010(5) -0.014(6)
C49_6 0.058(6) 0.149(8) 0.059(6) -0.001(6) -0.009(5) -0.014(6)
C50_6 0.059(5) 0.158(7) 0.063(5) 0.007(6) -0.013(5) -0.017(6)
C51_6 0.060(5) 0.143(7) 0.066(5) 0.002(5) -0.012(5) -0.015(5)
C52_6 0.058(6) 0.139(8) 0.065(6) -0.002(6) -0.011(5) -0.022(6)
C53_6 0.080(6) 0.142(7) 0.079(5) 0.010(6) 0.001(5) -0.024(5)
C54_6 0.077(6) 0.134(7) 0.074(5) -0.003(6) -0.004(5) -0.019(5)
C55_6 0.087(7) 0.142(8) 0.074(6) -0.012(6) 0.003(6) -0.028(6)
C56_6 0.110(6) 0.142(7) 0.077(6) -0.017(6) 0.011(6) -0.035(6)
C57_6 0.108(6) 0.136(7) 0.080(6) -0.011(6) 0.009(6) -0.039(6)
C58_6 0.091(7) 0.135(8) 0.080(6) -0.002(6) -0.003(6) -0.031(6)
C59_6 0.072(6) 0.182(7) 0.070(6) 0.009(6) -0.012(5) -0.024(6)
C60_6 0.106(8) 0.235(10) 0.092(8) 0.010(8) -0.014(7) -0.016(9)
C61_6 0.175(11) 0.297(12) 0.152(10) 0.003(10) 0.012(9) 0.013(11)
C62_6 0.219(12) 0.350(13) 0.193(11) -0.004(11) 0.037(11) 0.034(12)
N9_6 0.246(13) 0.392(13) 0.220(12) -0.009(12) 0.050(11) 0.041(12)
C63_6 0.255(15) 0.404(15) 0.232(13) -0.017(14) 0.054(13) 0.044(14)
C65_6 0.262(16) 0.417(16) 0.254(14) -0.027(14) 0.059(13) 0.040(14)
C66_6 0.272(16) 0.424(16) 0.253(14) -0.025(14) 0.059(13) 0.037(14)
C64_6 0.263(15) 0.413(15) 0.240(13) -0.014(14) 0.058(13) 0.049(14)
O10_6 0.272(15) 0.427(16) 0.261(13) -0.034(14) 0.062(13) 0.034(14)
C68_6 0.070(6) 0.127(6) 0.072(5) -0.001(5) 0.010(5) 0.002(5)
C67_6 0.084(6) 0.129(7) 0.079(6) -0.003(6) 0.007(5) 0.003(6)
C69_6 0.062(6) 0.126(7) 0.074(6) -0.003(6) 0.008(5) 0.007(6)
C70_6 0.070(6) 0.122(6) 0.080(5) -0.004(5) -0.001(5) -0.007(5)
C71_6 0.077(6) 0.127(7) 0.086(6) -0.009(6) 0.006(5) -0.007(5)
C72_6 0.079(6) 0.131(7) 0.083(6) 0.000(6) 0.005(6) 0.001(6)
C76_6 0.072(6) 0.162(7) 0.072(6) -0.020(6) 0.003(5) -0.005(6)
C73_6 0.185(11) 0.314(12) 0.129(9) -0.040(10) 0.033(9) -0.008(11)
C77_6 0.074(6) 0.187(7) 0.064(5) 0.010(6) 0.000(5) -0.032(6)
C1_2 0.094(8) 0.126(8) 0.106(7) -0.010(7) 0.004(7) 0.013(7)
N1_2 0.181(8) 0.141(8) 0.113(7) -0.008(7) 0.017(7) 0.050(7)
O1_2 0.271(11) 0.155(9) 0.152(8) -0.001(8) 0.051(9) 0.066(8)
C2_2 0.130(8) 0.137(8) 0.114(8) -0.010(8) 0.005(7) 0.033(8)
C3_2 0.239(10) 0.153(9) 0.132(9) -0.004(9) 0.030(9) 0.052(9)
C4_2 0.269(11) 0.163(10) 0.149(9) -0.002(9) 0.050(9) 0.057(10)
C5_2 0.238(11) 0.152(9) 0.143(9) -0.005(9) 0.036(9) 0.061(9)
C6_2 0.206(10) 0.143(9) 0.127(8) -0.010(8) 0.021(9) 0.061(9)
Se1_2 0.1209(17) 0.1230(17) 0.169(2) 0.0495(15) 0.0097(15) 0.0169(13)
O2_2 0.068(5) 0.111(6) 0.112(6) 0.031(5) 0.016(4) 0.003(4)
Se2_2 0.0665(10) 0.0913(12) 0.1486(16) -0.0025(11) 0.0291(10) -0.0020(9)
N2_2 0.126(7) 0.126(7) 0.160(7) 0.044(6) 0.001(6) 0.020(6)
O3_2 0.047(4) 0.092(5) 0.099(5) -0.002(4) 0.003(4) -0.007(4)
Se3_2 0.150(2) 0.196(3) 0.160(2) 0.0754(19) 0.0267(17) 0.0362(19)
N3_2 0.100(6) 0.114(6) 0.148(7) 0.061(6) 0.013(6) 0.008(6)
Se4_2 0.0598(9) 0.0953(12) 0.1302(14) 0.0159(10) -0.0067(9) -0.0009(8)
O4_2 0.091(6) 0.125(7) 0.091(5) 0.026(5) 0.014(5) 0.001(5)
N4_2 0.091(6) 0.096(6) 0.100(6) 0.005(5) -0.006(5) -0.007(5)
N5_2 0.059(5) 0.095(6) 0.145(6) -0.010(6) 0.032(5) -0.006(5)
O6_2 0.051(4) 0.075(5) 0.069(4) 0.003(4) 0.000(3) -0.006(4)
N6_2 0.057(5) 0.084(6) 0.120(6) -0.008(5) 0.008(5) 0.004(5)
C7_2 0.071(7) 0.117(7) 0.095(7) 0.002(6) 0.009(6) 0.001(6)
O7_2 0.056(5) 0.108(6) 0.095(5) 0.003(5) -0.019(4) -0.002(4)
N7_2 0.138(7) 0.183(8) 0.151(7) 0.057(7) 0.012(7) 0.039(7)
C8_2 0.070(6) 0.106(6) 0.081(6) 0.008(5) 0.017(5) 0.004(5)
O8_2 0.099(6) 0.149(7) 0.081(5) 0.009(5) -0.021(5) 0.008(6)
N8_2 0.136(7) 0.189(8) 0.135(7) 0.059(7) 0.024(6) 0.040(7)
C9_2 0.050(5) 0.102(6) 0.084(5) 0.014(5) 0.008(5) 0.006(5)
N9_2 0.088(6) 0.083(5) 0.107(6) 0.001(5) 0.008(5) -0.003(5)
O9_2 0.117(6) 0.173(7) 0.067(5) 0.001(5) -0.004(5) 0.014(6)
C64_2 0.092(7) 0.088(7) 0.116(7) -0.001(6) 0.013(6) -0.004(6)
C63_2 0.091(7) 0.101(7) 0.116(8) 0.003(6) 0.010(6) -0.003(6)
C62_2 0.093(7) 0.100(7) 0.112(7) 0.009(7) 0.006(6) -0.001(6)
C10_2 0.047(5) 0.107(6) 0.102(6) 0.021(6) 0.004(5) -0.005(5)
O10_2 0.091(6) 0.104(6) 0.112(6) 0.009(5) 0.001(5) -0.002(5)
N10_2 0.063(5) 0.093(6) 0.127(6) 0.008(5) -0.006(5) -0.004(5)
C11_2 0.043(5) 0.103(7) 0.101(7) 0.012(6) 0.005(5) -0.006(5)
N11_2 0.047(5) 0.082(5) 0.111(6) 0.017(5) -0.015(5) 0.000(5)
O11_2 0.047(4) 0.087(5) 0.090(5) 0.008(4) 0.002(4) -0.010(4)
C12_2 0.039(5) 0.094(6) 0.089(5) 0.010(5) 0.007(5) -0.003(5)
O12_2 0.144(8) 0.130(7) 0.136(7) 0.018(7) -0.003(7) -0.003(6)
C13_2 0.042(5) 0.084(5) 0.079(5) 0.017(5) 0.008(4) 0.001(5)
C14_2 0.045(5) 0.094(6) 0.086(6) 0.021(6) 0.006(5) 0.000(5)
C15_2 0.078(6) 0.118(7) 0.074(5) 0.006(5) 0.013(5) 0.003(5)
C16_2 0.091(7) 0.128(8) 0.070(6) 0.000(6) 0.008(6) 0.020(6)
C17_2 0.104(7) 0.145(7) 0.072(6) 0.000(6) 0.007(5) 0.015(6)
C18_2 0.105(7) 0.149(7) 0.066(5) 0.002(6) 0.002(5) 0.017(6)
C19_2 0.101(7) 0.140(8) 0.065(6) 0.014(6) 0.016(6) 0.010(7)
C20_2 0.086(6) 0.128(7) 0.080(6) 0.013(6) 0.012(5) 0.000(6)
C21_2 0.088(6) 0.117(7) 0.114(6) 0.036(6) 0.017(6) -0.001(6)
C22_2 0.105(7) 0.121(8) 0.135(8) 0.041(7) 0.015(7) 0.001(7)
C23_2 0.107(7) 0.118(7) 0.143(7) 0.049(6) 0.008(6) 0.008(6)
C25_2 0.094(6) 0.115(7) 0.141(7) 0.049(6) 0.014(6) 0.000(6)
C24_2 0.059(6) 0.090(7) 0.104(7) 0.014(6) -0.006(6) -0.004(5)
C26_2 0.085(7) 0.109(7) 0.135(7) 0.042(7) 0.016(6) -0.002(6)
C27_2 0.049(5) 0.081(5) 0.077(5) 0.014(5) 0.001(4) -0.006(5)
C28_2 0.048(5) 0.082(6) 0.089(6) 0.014(5) -0.005(5) -0.008(5)
C29_2 0.081(7) 0.102(7) 0.104(7) 0.010(6) -0.004(6) -0.001(6)
C31_2 0.111(8) 0.106(8) 0.110(7) 0.003(7) -0.008(7) -0.003(7)
C30_2 0.133(8) 0.128(8) 0.128(8) 0.011(7) 0.003(7) 0.000(7)
C34_2 0.112(8) 0.114(8) 0.111(7) 0.012(7) -0.003(7) 0.003(7)
C33_2 0.091(7) 0.095(7) 0.116(7) 0.006(6) 0.014(6) 0.006(6)
C32_2 0.136(8) 0.120(8) 0.123(8) 0.007(7) -0.007(8) -0.002(7)
C35_2 0.052(5) 0.078(6) 0.075(6) 0.011(5) 0.010(5) -0.004(5)
C36_2 0.045(5) 0.079(6) 0.069(5) 0.014(5) 0.000(4) -0.007(4)
C37_2 0.050(5) 0.078(5) 0.072(5) 0.011(5) 0.002(4) -0.006(5)
C38_2 0.047(5) 0.080(6) 0.072(6) 0.015(5) 0.000(5) -0.004(5)
C39_2 0.045(5) 0.085(6) 0.079(5) 0.013(5) -0.001(4) -0.009(5)
C40_2 0.054(5) 0.089(6) 0.084(5) 0.002(5) -0.004(5) -0.011(5)
C41_2 0.046(5) 0.084(5) 0.082(5) -0.002(5) -0.006(5) -0.001(5)
C42_2 0.044(5) 0.085(6) 0.097(6) -0.005(5) 0.007(5) 0.001(5)
C43_2 0.052(6) 0.094(7) 0.118(7) -0.002(6) 0.014(6) -0.002(6)
C44_2 0.053(5) 0.088(6) 0.121(6) -0.002(6) 0.015(5) -0.003(5)
C45_2 0.049(5) 0.090(6) 0.105(6) -0.005(5) 0.001(5) -0.004(5)
C46_2 0.045(5) 0.090(6) 0.090(6) -0.003(6) -0.002(5) -0.005(5)
C47_2 0.072(6) 0.114(6) 0.087(6) -0.002(5) -0.017(5) -0.002(5)
C48_2 0.066(5) 0.103(6) 0.085(6) -0.001(5) -0.008(5) -0.007(5)
C49_2 0.074(6) 0.113(7) 0.079(6) -0.003(6) -0.005(5) -0.004(6)
C50_2 0.090(6) 0.131(7) 0.082(6) 0.001(6) -0.008(5) 0.004(6)
C51_2 0.086(6) 0.133(7) 0.080(6) 0.002(6) -0.010(5) 0.001(6)
C52_2 0.084(7) 0.127(7) 0.081(6) -0.009(6) -0.018(6) -0.003(6)
C53_2 0.120(7) 0.168(8) 0.082(6) 0.016(6) 0.002(6) 0.016(7)
C54_2 0.109(7) 0.157(7) 0.088(6) 0.015(6) -0.012(6) 0.006(7)
C55_2 0.114(8) 0.165(8) 0.109(7) 0.032(7) -0.004(7) 0.012(7)
C56_2 0.124(7) 0.175(8) 0.129(7) 0.041(7) 0.003(6) 0.024(7)
C57_2 0.131(7) 0.175(8) 0.119(7) 0.045(7) 0.015(6) 0.026(7)
C58_2 0.124(8) 0.174(9) 0.099(7) 0.029(7) 0.012(7) 0.020(8)
C59_2 0.125(7) 0.156(8) 0.083(6) 0.000(7) 0.004(6) 0.023(6)
C67_2 0.046(5) 0.089(6) 0.107(6) 0.009(5) -0.010(5) -0.004(5)
C68_2 0.048(5) 0.088(6) 0.111(6) 0.011(5) -0.010(5) -0.001(5)
C69_2 0.056(6) 0.097(7) 0.102(7) 0.005(6) -0.013(5) -0.002(6)
C70_2 0.051(5) 0.099(6) 0.100(6) 0.006(5) -0.010(5) -0.011(5)
C71_2 0.041(5) 0.093(6) 0.096(6) 0.009(5) -0.007(5) -0.010(5)
C72_2 0.045(5) 0.094(7) 0.103(7) 0.001(6) -0.007(5) -0.008(5)
C73_2 0.065(6) 0.091(7) 0.093(6) -0.001(6) -0.010(6) -0.012(5)
C74_2 0.079(7) 0.090(7) 0.106(7) -0.002(6) 0.001(6) -0.007(6)
C75_2 0.088(7) 0.088(7) 0.112(7) -0.005(6) -0.002(6) -0.009(6)
C76_2 0.049(5) 0.081(6) 0.081(5) 0.010(5) -0.004(5) -0.007(5)
C77_2 0.081(6) 0.114(7) 0.122(6) 0.035(6) 0.019(6) 0.000(6)
C60_2 0.188(10) 0.214(10) 0.129(9) -0.002(9) 0.005(9) 0.060(9)
C81_2 0.093(8) 0.115(8) 0.219(10) 0.032(8) -0.026(8) 0.010(7)
C1_3 0.124(9) 0.133(8) 0.228(11) 0.012(9) 0.011(9) 0.014(8)
O1_3 0.134(8) 0.132(7) 0.215(10) 0.018(8) 0.014(8) 0.019(6)
N1_3 0.114(7) 0.118(6) 0.243(10) 0.015(8) 0.024(8) 0.009(6)
Se1_3 0.0654(10) 0.0901(11) 0.1319(14) 0.0220(10) -0.0099(9) -0.0039(8)
C2_3 0.121(8) 0.131(8) 0.236(10) 0.014(9) 0.016(9) 0.008(8)
O2_3 0.078(5) 0.087(5) 0.181(7) 0.019(6) 0.030(5) -0.001(5)
Se2_3 0.0648(10) 0.0945(12) 0.1683(18) 0.0292(12) 0.0142(11) 0.0000(9)
N2_3 0.063(5) 0.094(6) 0.145(6) 0.022(6) -0.016(5) -0.002(5)
O3_3 0.070(5) 0.084(5) 0.203(8) 0.021(6) 0.032(6) 0.004(5)
C3_3 0.135(8) 0.127(8) 0.218(11) 0.012(9) 0.022(9) 0.017(8)
Se3_3 0.0987(14) 0.1379(17) 0.1339(17) 0.0225(13) -0.0023(12) 0.0074(12)
N3_3 0.071(5) 0.092(6) 0.130(6) 0.015(5) 0.002(5) 0.000(5)
Se4_3 0.139(2) 0.208(3) 0.184(3) 0.016(2) 0.0004(19) 0.043(2)
C59_3 0.112(7) 0.129(7) 0.223(9) 0.056(7) -0.006(7) 0.025(7)
C60_3 0.156(10) 0.155(9) 0.271(11) 0.058(9) -0.014(9) 0.048(8)
C31_3 0.197(11) 0.203(11) 0.319(13) 0.047(11) -0.004(10) 0.075(10)
C32_3 0.258(13) 0.248(12) 0.375(15) 0.038(12) -0.017(12) 0.102(11)
N4_3 0.307(13) 0.294(13) 0.424(16) 0.026(14) -0.050(12) 0.114(12)
C33_3 0.331(15) 0.316(15) 0.441(18) 0.015(15) -0.061(14) 0.112(14)
C34_3 0.345(16) 0.329(16) 0.457(18) 0.013(16) -0.068(14) 0.117(15)
C61_3 0.351(16) 0.327(16) 0.462(19) 0.016(16) -0.065(15) 0.120(14)
C66_3 0.331(15) 0.308(15) 0.446(18) 0.027(15) -0.061(14) 0.121(14)
O5_3 0.359(16) 0.332(16) 0.465(19) 0.010(16) -0.066(14) 0.115(14)
C4_3 0.128(8) 0.129(8) 0.232(10) 0.014(9) 0.015(9) 0.011(8)
O4_3 0.058(5) 0.106(6) 0.166(7) 0.025(6) 0.018(5) 0.015(4)
C5_3 0.106(8) 0.120(7) 0.256(10) 0.021(8) 0.033(8) 0.012(7)
N5_3 0.057(5) 0.092(6) 0.167(7) 0.028(6) 0.020(5) 0.004(5)
C6_3 0.088(7) 0.107(7) 0.249(10) 0.025(8) 0.038(8) 0.011(7)
O6_3 0.089(6) 0.102(6) 0.189(8) 0.037(6) 0.033(6) 0.004(5)
N6_3 0.073(6) 0.104(6) 0.177(7) 0.033(6) 0.026(6) 0.005(5)
C7_3 0.079(7) 0.099(7) 0.235(10) 0.034(8) 0.033(8) 0.012(6)
C80_3 0.179(11) 0.178(10) 0.302(13) 0.009(11) -0.021(10) 0.002(9)
C29_3 0.212(12) 0.212(11) 0.324(14) -0.013(12) -0.040(11) 0.011(10)
C30_3 0.221(13) 0.209(11) 0.327(15) -0.022(13) -0.042(12) 0.018(10)
O12_3 0.222(13) 0.212(11) 0.336(15) -0.022(12) -0.052(11) 0.011(10)
N12_3 0.198(11) 0.201(10) 0.319(13) -0.012(11) -0.032(10) 0.007(9)
C79_3 0.204(12) 0.214(11) 0.330(15) -0.016(13) -0.042(12) 0.017(10)
C78_3 0.214(13) 0.217(11) 0.340(15) -0.019(13) -0.049(12) 0.018(10)
O7_3 0.128(7) 0.148(7) 0.173(8) 0.056(7) 0.001(6) 0.028(6)
N7_3 0.113(7) 0.137(7) 0.143(7) 0.030(6) -0.006(6) 0.006(6)
C8_3 0.067(6) 0.094(6) 0.212(8) 0.033(6) 0.027(6) 0.015(6)
O8_3 0.108(6) 0.129(7) 0.184(8) 0.055(6) -0.028(6) 0.021(6)
N8_3 0.101(6) 0.128(7) 0.142(7) 0.023(6) -0.014(6) 0.008(6)
C9_3 0.079(6) 0.096(6) 0.206(8) 0.032(6) 0.030(6) 0.006(6)
C75_3 0.160(10) 0.146(9) 0.183(10) 0.035(9) 0.026(9) 0.012(8)
C24_3 0.177(10) 0.152(9) 0.174(9) 0.036(8) 0.024(9) 0.007(8)
O9_3 0.083(6) 0.117(7) 0.182(8) 0.034(6) -0.002(6) 0.016(5)
C10_3 0.080(6) 0.088(6) 0.198(8) 0.019(6) 0.032(6) 0.007(6)
N10_3 0.139(7) 0.194(8) 0.172(7) 0.024(7) -0.006(7) 0.033(7)
C11_3 0.076(7) 0.083(7) 0.202(9) 0.013(7) 0.030(7) 0.006(6)
N11_3 0.131(7) 0.171(8) 0.187(7) 0.016(7) -0.008(7) 0.044(7)
O11_3 0.119(7) 0.142(7) 0.180(8) 0.048(7) 0.033(6) 0.021(6)
C12_3 0.071(6) 0.086(6) 0.202(8) 0.027(6) 0.034(6) 0.008(5)
C74_3 0.152(10) 0.149(10) 0.280(12) 0.025(10) 0.003(10) 0.005(9)
C13_3 0.077(6) 0.089(6) 0.203(8) 0.035(6) 0.029(6) 0.005(6)
C14_3 0.076(7) 0.094(7) 0.206(9) 0.038(7) 0.028(7) 0.001(6)
C15_3 0.058(6) 0.100(7) 0.201(8) 0.035(6) 0.023(6) 0.015(6)
C16_3 0.066(6) 0.106(8) 0.198(9) 0.039(7) 0.018(7) 0.022(6)
C17_3 0.085(6) 0.111(7) 0.205(8) 0.049(7) 0.009(7) 0.019(6)
C18_3 0.078(6) 0.104(7) 0.193(8) 0.036(6) 0.007(6) 0.013(6)
C19_3 0.057(6) 0.102(8) 0.186(9) 0.035(7) 0.005(7) 0.015(6)
C20_3 0.053(5) 0.095(6) 0.184(8) 0.034(6) 0.018(6) 0.019(5)
C21_3 0.059(5) 0.103(6) 0.154(7) 0.024(6) 0.011(6) 0.002(5)
C22_3 0.058(6) 0.098(7) 0.148(8) 0.019(7) 0.003(6) -0.002(6)
C23_3 0.063(5) 0.089(6) 0.142(7) 0.015(6) -0.008(6) 0.000(5)
C25_3 0.067(6) 0.090(6) 0.133(7) 0.013(6) 0.003(6) -0.007(5)
C26_3 0.069(6) 0.092(7) 0.148(8) 0.017(7) 0.007(6) -0.011(6)
C27_3 0.089(6) 0.095(7) 0.211(8) 0.039(7) 0.026(7) 0.013(6)
C28_3 0.113(8) 0.109(8) 0.242(10) 0.043(8) 0.019(8) 0.004(7)
C35_3 0.099(7) 0.107(7) 0.177(9) 0.048(7) 0.034(7) 0.023(7)
C36_3 0.085(6) 0.104(6) 0.190(8) 0.045(7) 0.031(6) 0.011(6)
C37_3 0.086(6) 0.103(6) 0.184(8) 0.044(7) 0.027(6) 0.013(6)
C38_3 0.094(7) 0.115(7) 0.173(9) 0.048(8) 0.031(7) 0.027(7)
C39_3 0.109(7) 0.128(7) 0.169(8) 0.049(7) 0.036(7) 0.027(6)
C40_3 0.125(7) 0.133(7) 0.182(8) 0.053(7) 0.016(7) 0.016(6)
C41_3 0.080(6) 0.091(6) 0.188(8) 0.033(6) 0.036(6) -0.003(5)
C42_3 0.074(6) 0.091(6) 0.194(8) 0.027(6) 0.030(6) -0.002(5)
C43_3 0.067(6) 0.096(7) 0.194(8) 0.028(7) 0.032(7) -0.006(6)
C44_3 0.066(6) 0.093(6) 0.183(7) 0.027(6) 0.029(6) -0.002(5)
C45_3 0.075(6) 0.098(6) 0.181(7) 0.034(6) 0.027(6) 0.003(5)
C46_3 0.083(7) 0.094(7) 0.188(8) 0.037(7) 0.028(7) -0.003(6)
C47_3 0.117(7) 0.139(7) 0.171(8) 0.058(7) -0.002(7) 0.023(7)
C48_3 0.120(7) 0.134(7) 0.180(8) 0.059(7) 0.000(7) 0.018(7)
C49_3 0.109(8) 0.132(8) 0.190(9) 0.054(8) -0.004(8) 0.022(7)
C50_3 0.108(7) 0.127(7) 0.201(8) 0.053(7) -0.011(7) 0.021(7)
C51_3 0.107(7) 0.132(7) 0.189(8) 0.057(7) -0.021(7) 0.022(7)
C52_3 0.115(8) 0.138(8) 0.176(9) 0.060(8) -0.015(7) 0.023(7)
C53_3 0.085(6) 0.122(7) 0.173(8) 0.031(7) -0.009(6) 0.020(6)
C54_3 0.103(7) 0.126(7) 0.175(8) 0.048(7) -0.018(6) 0.019(6)
C55_3 0.112(8) 0.136(8) 0.163(8) 0.041(7) -0.012(7) 0.014(7)
C56_3 0.106(7) 0.130(7) 0.147(7) 0.037(7) -0.009(6) 0.014(6)
C57_3 0.098(7) 0.127(7) 0.148(7) 0.033(6) -0.012(6) 0.014(6)
C58_3 0.092(7) 0.124(8) 0.161(8) 0.032(7) -0.009(7) 0.015(7)
C67_3 0.131(7) 0.170(8) 0.177(8) 0.029(7) -0.004(7) 0.031(7)
N9_3 0.193(9) 0.147(8) 0.156(8) 0.031(7) 0.026(8) -0.001(8)
C65_3 0.207(10) 0.155(10) 0.148(9) 0.021(8) 0.022(9) -0.005(9)
C64_3 0.215(10) 0.160(10) 0.147(10) 0.016(9) 0.021(10) 0.000(9)
C63_3 0.217(11) 0.162(10) 0.156(10) 0.017(8) 0.030(9) 0.000(9)
C62_3 0.207(10) 0.150(10) 0.157(10) 0.023(8) 0.030(9) -0.006(9)
O10_3 0.213(10) 0.161(9) 0.143(9) 0.014(8) 0.027(8) 0.009(8)
C68_3 0.133(7) 0.174(8) 0.170(7) 0.034(7) -0.009(7) 0.030(7)
C69_3 0.130(8) 0.161(9) 0.169(8) 0.044(8) -0.006(8) 0.028(8)
C70_3 0.126(7) 0.150(8) 0.171(8) 0.049(7) -0.003(7) 0.029(7)
C71_3 0.123(7) 0.148(7) 0.179(8) 0.041(7) 0.014(7) 0.027(7)
C72_3 0.127(8) 0.158(9) 0.178(9) 0.033(8) -0.001(8) 0.027(8)
C73_3 0.144(9) 0.140(9) 0.187(9) 0.049(8) 0.021(8) 0.017(8)
C76_3 0.111(7) 0.123(7) 0.176(8) 0.052(7) 0.027(7) 0.023(6)
C77_3 0.066(6) 0.092(6) 0.159(7) 0.025(6) 0.020(6) -0.008(5)
Se1_9 0.1043(14) 0.0848(12) 0.175(2) 0.0147(12) 0.0180(13) -0.0067(11)
C1_9 0.089(7) 0.116(7) 0.122(7) -0.001(7) 0.004(7) 0.012(6)
N1_9 0.071(5) 0.107(5) 0.109(6) 0.000(5) 0.006(5) 0.018(5)
O1_9 0.103(6) 0.124(6) 0.125(6) -0.010(6) 0.005(6) 0.018(5)
O2_9 0.066(4) 0.081(5) 0.095(5) -0.001(4) -0.013(4) -0.016(4)
C2_9 0.091(7) 0.118(7) 0.115(6) -0.011(7) 0.003(6) 0.016(6)
Se2_9 0.1011(14) 0.1059(15) 0.192(2) -0.0442(14) -0.0375(14) 0.0159(11)
N2_9 0.088(6) 0.083(6) 0.161(7) 0.016(6) 0.010(6) -0.010(5)
O3_9 0.058(4) 0.092(5) 0.070(4) 0.007(4) 0.000(3) -0.001(4)
C3_9 0.077(6) 0.112(6) 0.117(7) 0.001(6) 0.005(6) 0.017(6)
Se3_9 0.0696(11) 0.1611(19) 0.1463(17) 0.0500(15) -0.0145(11) 0.0088(12)
N3_9 0.097(6) 0.087(6) 0.152(7) 0.002(6) 0.010(6) -0.006(5)
Se4_9 0.0577(9) 0.1135(13) 0.1303(14) 0.0321(11) -0.0020(9) -0.0037(9)
C4_9 0.103(7) 0.120(7) 0.123(7) -0.008(7) 0.001(6) 0.013(6)
N4_9 0.099(6) 0.118(7) 0.124(7) -0.029(6) -0.022(6) 0.020(6)
O4_9 0.049(4) 0.091(5) 0.104(5) 0.010(4) -0.011(4) -0.009(4)
C5_9 0.062(6) 0.110(6) 0.102(7) -0.005(6) 0.005(6) 0.013(5)
O5_9 0.134(8) 0.181(9) 0.178(8) -0.049(8) -0.056(7) 0.047(7)
N5_9 0.079(6) 0.085(6) 0.160(7) -0.025(6) -0.033(5) -0.002(5)
C6_9 0.050(5) 0.103(6) 0.091(6) 0.002(6) -0.003(5) 0.002(5)
O6_9 0.055(4) 0.083(5) 0.073(4) 0.001(4) 0.001(4) -0.011(4)
N6_9 0.101(6) 0.092(6) 0.186(7) -0.043(6) -0.032(6) 0.005(5)
C7_9 0.042(5) 0.092(6) 0.082(6) 0.002(5) -0.009(5) 0.003(5)
O7_9 0.052(4) 0.132(6) 0.069(4) -0.012(4) -0.015(4) -0.012(4)
N7_9 0.060(5) 0.155(7) 0.106(6) 0.049(6) -0.003(5) 0.008(5)
C8_9 0.044(4) 0.088(5) 0.082(5) 0.006(5) -0.008(4) 0.000(4)
O8_9 0.061(5) 0.144(6) 0.066(4) 0.003(5) -0.002(4) -0.010(5)
N8_9 0.067(5) 0.156(7) 0.127(6) 0.048(6) -0.025(5) 0.010(6)
C9_9 0.048(5) 0.078(5) 0.078(5) 0.003(4) -0.011(4) -0.003(4)
O9_9 0.050(4) 0.133(6) 0.090(5) 0.016(5) 0.005(4) -0.004(4)
C10_9 0.059(5) 0.078(5) 0.077(5) 0.002(4) -0.013(4) -0.009(4)
N10_9 0.060(5) 0.121(6) 0.115(6) 0.029(5) 0.003(5) -0.004(5)
C11_9 0.060(5) 0.082(6) 0.060(5) 0.000(5) -0.015(4) -0.003(4)
N11_9 0.053(5) 0.109(6) 0.113(6) 0.024(5) -0.011(5) -0.011(5)
O11_9 0.053(4) 0.105(5) 0.076(5) -0.009(4) 0.000(4) -0.006(4)
C12_9 0.055(5) 0.086(5) 0.065(5) 0.009(5) -0.009(4) 0.000(4)
O12_9 0.081(5) 0.105(6) 0.097(5) -0.023(5) -0.017(5) 0.011(5)
N12_9 0.068(5) 0.095(6) 0.107(6) -0.019(5) -0.010(5) -0.010(5)
C13_9 0.052(5) 0.082(5) 0.068(5) 0.006(5) -0.018(4) 0.002(5)
C14_9 0.049(5) 0.080(6) 0.068(5) 0.000(5) -0.016(5) -0.006(5)
C15_9 0.036(5) 0.095(6) 0.084(6) 0.007(5) -0.003(4) 0.001(5)
C16_9 0.034(5) 0.099(7) 0.077(6) 0.012(5) -0.001(5) -0.002(5)
C17_9 0.039(5) 0.113(6) 0.084(5) 0.012(5) -0.003(5) -0.005(5)
C18_9 0.038(5) 0.115(6) 0.087(6) 0.009(5) 0.001(5) 0.000(5)
C19_9 0.035(5) 0.114(7) 0.103(7) 0.014(6) 0.002(5) -0.002(5)
C20_9 0.037(5) 0.102(6) 0.097(6) 0.013(5) -0.002(5) 0.003(5)
C21_9 0.057(5) 0.079(6) 0.113(6) 0.005(5) -0.013(5) -0.021(5)
C22_9 0.066(6) 0.077(6) 0.128(7) 0.012(6) -0.006(6) -0.020(5)
C23_9 0.080(6) 0.078(6) 0.138(7) 0.011(6) -0.004(6) -0.016(5)
C25_9 0.083(6) 0.079(6) 0.133(7) 0.004(6) 0.005(6) -0.017(5)
C24_9 0.073(6) 0.100(7) 0.103(7) -0.020(6) -0.004(6) 0.002(6)
C26_9 0.081(7) 0.085(7) 0.121(7) -0.004(6) 0.000(6) -0.021(6)
C27_9 0.056(5) 0.079(5) 0.069(5) -0.003(5) -0.008(4) -0.004(4)
C28_9 0.069(6) 0.079(6) 0.077(6) 0.000(5) -0.018(5) -0.007(5)
C35_9 0.048(5) 0.088(6) 0.072(6) 0.005(5) -0.006(5) -0.003(5)
C34_9 0.108(8) 0.137(8) 0.138(8) -0.044(7) -0.038(7) 0.031(7)
C33_9 0.127(8) 0.166(9) 0.155(9) -0.048(8) -0.043(8) 0.042(8)
C32_9 0.131(8) 0.167(9) 0.168(9) -0.044(8) -0.044(8) 0.041(8)
C31_9 0.111(8) 0.146(8) 0.145(8) -0.033(8) -0.033(8) 0.032(7)
C30_9 0.090(7) 0.099(7) 0.104(7) -0.014(6) -0.024(6) 0.005(6)
C29_9 0.086(7) 0.087(7) 0.085(6) -0.003(6) -0.026(6) 0.001(6)
C36_9 0.043(5) 0.077(5) 0.064(5) -0.001(5) -0.005(4) -0.009(4)
C37_9 0.048(5) 0.081(5) 0.067(5) 0.005(5) -0.006(4) -0.011(4)
C38_9 0.048(5) 0.095(6) 0.068(5) -0.002(5) -0.006(5) -0.008(5)
C39_9 0.052(5) 0.097(6) 0.069(5) -0.004(5) -0.004(5) -0.007(5)
C40_9 0.062(5) 0.099(6) 0.082(5) -0.016(5) -0.009(5) -0.007(5)
C41_9 0.063(5) 0.079(5) 0.089(6) -0.003(5) -0.001(5) -0.003(5)
C42_9 0.067(5) 0.083(6) 0.081(5) -0.004(5) 0.001(5) 0.003(5)
C43_9 0.074(6) 0.089(7) 0.097(7) -0.008(6) 0.000(6) -0.002(6)
C44_9 0.076(6) 0.090(6) 0.128(6) -0.021(6) -0.017(5) -0.006(5)
C45_9 0.079(6) 0.091(6) 0.143(7) -0.022(6) -0.023(6) 0.001(5)
C46_9 0.070(6) 0.090(7) 0.116(7) -0.013(6) -0.013(6) -0.001(6)
C47_9 0.057(5) 0.122(6) 0.062(5) -0.014(5) -0.003(5) -0.016(5)
C48_9 0.055(5) 0.110(6) 0.068(5) -0.017(5) -0.009(5) -0.012(5)
C49_9 0.052(5) 0.117(7) 0.066(6) -0.014(5) 0.003(5) -0.005(6)
C50_9 0.051(5) 0.127(6) 0.071(5) -0.005(5) 0.001(5) -0.004(5)
C51_9 0.063(5) 0.130(6) 0.067(5) 0.002(5) 0.006(5) -0.006(5)
C52_9 0.066(6) 0.137(7) 0.063(6) -0.006(6) 0.000(5) -0.005(6)
C53_9 0.050(5) 0.141(7) 0.085(6) 0.016(6) 0.001(5) -0.005(6)
C54_9 0.061(5) 0.150(7) 0.074(5) 0.016(6) 0.003(5) -0.002(6)
C55_9 0.056(6) 0.155(8) 0.079(6) 0.033(7) -0.001(5) -0.008(6)
C56_9 0.059(5) 0.148(7) 0.092(6) 0.035(6) -0.004(5) 0.000(6)
C57_9 0.063(5) 0.147(7) 0.107(6) 0.034(6) -0.011(5) 0.003(6)
C58_9 0.053(6) 0.146(8) 0.098(7) 0.024(7) -0.010(5) -0.010(6)
C59_9 0.057(5) 0.127(7) 0.084(6) 0.002(5) 0.004(5) -0.005(5)
C60_9 0.075(7) 0.138(8) 0.088(7) -0.004(7) 0.007(6) -0.014(6)
C67_9 0.049(5) 0.107(6) 0.101(6) 0.009(5) -0.005(5) -0.008(5)
C68_9 0.045(5) 0.115(6) 0.104(6) 0.019(6) -0.010(5) -0.010(5)
C69_9 0.052(6) 0.126(7) 0.096(7) 0.015(6) -0.009(5) -0.010(6)
C70_9 0.047(5) 0.122(6) 0.080(5) 0.000(5) -0.012(5) -0.016(5)
C71_9 0.051(5) 0.114(6) 0.088(6) -0.003(5) -0.004(5) -0.014(5)
C72_9 0.047(6) 0.110(7) 0.094(6) 0.003(6) 0.002(5) -0.011(5)
C73_9 0.066(6) 0.099(7) 0.098(7) -0.016(6) -0.009(6) -0.009(6)
C74_9 0.063(6) 0.089(7) 0.110(7) -0.008(6) -0.005(6) -0.010(6)
C75_9 0.065(6) 0.096(7) 0.113(7) -0.014(6) -0.007(6) -0.014(6)
C76_9 0.053(5) 0.096(6) 0.069(5) -0.008(5) -0.009(5) -0.009(5)
C77_9 0.066(5) 0.074(6) 0.110(6) 0.001(5) -0.011(5) -0.021(5)
C78_9 0.084(6) 0.102(7) 0.106(7) -0.017(6) -0.002(6) 0.010(6)
C79_9 0.086(7) 0.105(7) 0.109(7) -0.018(6) -0.017(6) -0.002(6)
C80_9 0.083(6) 0.103(7) 0.107(7) -0.019(6) -0.003(6) -0.002(6)
C6_12 0.116(8) 0.155(8) 0.102(7) -0.007(7) 0.002(7) -0.015(7)
C5_12 0.163(9) 0.160(9) 0.118(7) -0.007(7) -0.002(8) -0.013(8)
N1_12 0.217(10) 0.169(8) 0.123(7) -0.010(7) -0.004(8) -0.017(8)
C2_12 0.252(11) 0.181(10) 0.134(9) -0.017(8) 0.003(9) -0.012(9)
C1_12 0.279(12) 0.195(10) 0.134(9) -0.018(8) 0.010(10) -0.019(10)
O1_12 0.296(12) 0.209(10) 0.137(8) -0.017(8) 0.017(9) -0.024(9)
C4_12 0.281(12) 0.204(11) 0.133(8) -0.018(9) 0.012(10) -0.025(10)
C3_12 0.249(11) 0.190(10) 0.132(8) -0.009(8) 0.006(9) -0.023(9)
Se1_13 0.0968(13) 0.0844(12) 0.1473(17) 0.0048(11) -0.0336(12) -0.0006(10)
O2_13 0.078(6) 0.075(5) 0.208(8) 0.007(6) 0.006(6) -0.005(5)
C2_13 0.099(7) 0.081(7) 0.253(10) 0.019(8) -0.001(8) -0.020(7)
Se2_13 0.0958(14) 0.1091(15) 0.1644(19) 0.0121(13) 0.0064(13) -0.0017(11)
N2_13 0.087(6) 0.079(6) 0.148(7) 0.011(6) -0.024(6) 0.003(5)
O3_13 0.099(6) 0.095(6) 0.221(8) -0.012(6) 0.005(6) 0.011(5)
Se3_13 0.0710(12) 0.1507(19) 0.185(2) 0.0401(16) 0.0327(13) 0.0050(12)
N3_13 0.101(6) 0.084(6) 0.154(7) 0.006(6) -0.019(6) 0.002(5)
Se4_13 0.0620(10) 0.1163(15) 0.185(2) 0.0412(14) -0.0007(11) -0.0075(10)
O4_13 0.066(5) 0.089(6) 0.193(8) 0.038(6) 0.012(5) 0.004(4)
N5_13 0.089(6) 0.105(6) 0.177(7) 0.012(6) 0.021(6) 0.001(6)
O6_13 0.110(6) 0.091(6) 0.237(9) 0.002(7) 0.012(7) -0.010(6)
N6_13 0.097(6) 0.111(6) 0.182(7) 0.001(6) 0.008(6) -0.007(6)
C7_13 0.102(8) 0.118(8) 0.270(11) 0.021(9) 0.003(9) 0.019(7)
O7_13 0.079(5) 0.105(6) 0.245(8) 0.076(6) 0.003(6) -0.017(5)
N7_13 0.077(6) 0.143(7) 0.183(7) 0.061(6) 0.023(6) 0.000(6)
C8_13 0.086(7) 0.097(6) 0.242(9) 0.023(7) 0.008(7) 0.016(6)
O8_13 0.069(5) 0.119(7) 0.220(8) 0.075(6) 0.010(6) -0.008(5)
N8_13 0.064(5) 0.139(7) 0.184(7) 0.043(7) 0.041(6) 0.000(6)
C9_13 0.082(6) 0.086(6) 0.234(8) 0.010(7) 0.013(7) 0.006(6)
O9_13 0.067(5) 0.122(6) 0.205(8) 0.053(7) 0.013(6) 0.006(5)
C10_13 0.082(6) 0.078(6) 0.225(8) 0.009(7) 0.015(6) 0.006(6)
N10_13 0.066(5) 0.120(7) 0.187(7) 0.055(6) -0.012(6) -0.011(6)
C11_13 0.081(7) 0.077(7) 0.224(9) 0.000(7) -0.003(7) 0.002(6)
N11_13 0.077(6) 0.106(6) 0.202(7) 0.029(6) -0.010(6) -0.007(5)
O11_13 0.085(6) 0.102(6) 0.256(9) 0.040(7) -0.010(6) -0.022(6)
C12_13 0.090(7) 0.085(6) 0.231(8) -0.005(7) 0.001(6) 0.010(6)
C13_13 0.088(7) 0.083(6) 0.248(8) -0.002(7) 0.008(7) 0.004(6)
C14_13 0.084(7) 0.079(7) 0.242(9) 0.007(8) 0.009(7) -0.001(6)
C15_13 0.073(6) 0.092(6) 0.225(8) 0.037(7) 0.009(6) 0.013(6)
C16_13 0.065(6) 0.092(7) 0.222(9) 0.049(7) 0.009(7) 0.009(6)
C17_13 0.063(6) 0.104(6) 0.217(8) 0.055(7) 0.007(6) 0.003(6)
C18_13 0.063(6) 0.110(6) 0.211(8) 0.053(7) 0.009(7) 0.003(6)
C19_13 0.060(6) 0.103(7) 0.204(9) 0.047(7) 0.009(7) 0.002(6)
C20_13 0.067(6) 0.091(6) 0.212(8) 0.042(7) 0.009(6) 0.005(6)
C21_13 0.071(6) 0.084(6) 0.180(7) 0.029(6) 0.004(6) -0.010(5)
C22_13 0.070(6) 0.078(7) 0.164(8) 0.017(7) -0.008(6) -0.013(6)
C23_13 0.079(6) 0.076(6) 0.157(7) 0.018(6) -0.010(6) -0.009(5)
C25_13 0.089(6) 0.079(6) 0.155(7) 0.012(6) -0.017(6) -0.008(5)
C26_13 0.093(7) 0.079(7) 0.170(8) 0.012(7) -0.018(7) -0.006(6)
C27_13 0.112(7) 0.090(7) 0.270(9) -0.005(7) 0.013(7) 0.007(6)
C28_13 0.152(10) 0.121(9) 0.300(12) -0.013(10) 0.031(9) 0.017(8)
C35_13 0.089(7) 0.089(7) 0.265(10) 0.019(8) 0.002(8) -0.009(7)
C36_13 0.100(7) 0.087(6) 0.261(9) 0.007(7) 0.010(7) -0.002(6)
C37_13 0.100(7) 0.084(6) 0.248(9) 0.011(7) 0.006(7) -0.014(6)
C39_13 0.094(6) 0.091(6) 0.258(9) 0.031(7) -0.002(7) -0.023(6)
C40_13 0.097(7) 0.096(7) 0.278(9) 0.060(7) 0.004(7) -0.004(6)
C41_13 0.101(7) 0.089(6) 0.215(8) -0.006(7) 0.007(7) -0.010(6)
C42_13 0.101(7) 0.097(6) 0.210(8) -0.010(7) 0.007(7) 0.005(6)
C43_13 0.096(7) 0.092(7) 0.197(9) -0.008(7) 0.011(7) 0.002(7)
C44_13 0.091(6) 0.096(6) 0.188(7) 0.001(7) 0.016(6) 0.004(6)
C45_13 0.094(6) 0.099(6) 0.187(7) -0.001(7) 0.009(7) -0.002(6)
C46_13 0.091(7) 0.096(7) 0.199(9) 0.003(8) 0.008(7) -0.013(7)
C47_13 0.081(6) 0.105(7) 0.242(8) 0.082(6) 0.002(7) -0.017(6)
C48_13 0.087(6) 0.103(7) 0.253(8) 0.069(7) -0.006(7) -0.012(6)
C49_13 0.081(7) 0.105(8) 0.243(9) 0.062(7) -0.006(8) -0.016(7)
C50_13 0.077(6) 0.111(7) 0.233(8) 0.067(7) 0.005(7) -0.005(6)
C51_13 0.072(6) 0.116(7) 0.229(8) 0.081(6) 0.013(7) -0.010(6)
C52_13 0.074(7) 0.110(8) 0.234(9) 0.084(7) 0.004(7) -0.015(6)
C53_13 0.065(6) 0.124(7) 0.201(8) 0.054(7) 0.020(6) 0.003(6)
C54_13 0.066(6) 0.122(7) 0.205(8) 0.067(7) 0.016(6) 0.000(6)
C55_13 0.073(7) 0.133(8) 0.193(8) 0.070(8) 0.019(7) 0.001(7)
C56_13 0.072(6) 0.137(7) 0.184(7) 0.061(7) 0.027(6) 0.002(6)
C57_13 0.066(6) 0.134(7) 0.186(7) 0.047(7) 0.027(6) -0.003(6)
C58_13 0.064(6) 0.132(8) 0.194(8) 0.048(8) 0.026(7) -0.006(7)
C59_13 0.069(6) 0.109(7) 0.224(8) 0.060(7) 0.001(6) -0.001(6)
C60_13 0.078(7) 0.110(8) 0.224(9) 0.050(8) -0.009(8) -0.001(7)
C67_13 0.072(6) 0.109(7) 0.210(8) 0.043(7) -0.010(6) -0.011(6)
C68_13 0.068(6) 0.117(7) 0.206(8) 0.058(7) -0.005(6) -0.016(6)
C69_13 0.069(7) 0.122(8) 0.219(9) 0.065(8) -0.004(7) -0.019(7)
C70_13 0.074(6) 0.106(7) 0.232(8) 0.072(7) -0.004(6) -0.022(6)
C71_13 0.074(6) 0.099(6) 0.238(8) 0.049(7) -0.011(7) -0.028(6)
C72_13 0.078(7) 0.104(7) 0.229(9) 0.047(8) -0.015(7) -0.018(7)
C73_13 0.115(9) 0.107(8) 0.307(11) 0.058(9) 0.007(9) 0.016(8)
C74_13 0.146(10) 0.125(9) 0.328(13) 0.055(10) 0.019(10) 0.019(9)
C76_13 0.094(7) 0.092(6) 0.266(9) 0.036(7) 0.001(7) -0.015(6)
C77_13 0.081(6) 0.080(6) 0.187(8) 0.010(6) -0.001(6) -0.013(5)
C5_14 0.116(8) 0.118(8) 0.206(10) 0.026(8) -0.037(8) 0.014(7)
N1_14 0.141(8) 0.122(7) 0.192(8) 0.015(7) -0.030(7) 0.020(7)
C2_14 0.164(9) 0.129(9) 0.180(10) 0.006(9) -0.021(9) 0.027(8)
C1_14 0.169(10) 0.135(9) 0.167(10) 0.010(8) -0.025(9) 0.037(8)
O1_14 0.163(8) 0.136(8) 0.156(9) 0.006(7) -0.031(8) 0.044(7)
C4_14 0.158(9) 0.135(9) 0.171(10) -0.002(9) -0.030(9) 0.036(8)
C3_14 0.149(9) 0.128(9) 0.182(10) 0.006(8) -0.027(9) 0.034(8)
C5_15 0.174(10) 0.146(9) 0.340(13) 0.058(10) 0.027(10) 0.030(9)
N1_15 0.185(10) 0.163(9) 0.345(14) 0.072(10) 0.033(10) 0.029(8)
C2_15 0.197(11) 0.171(10) 0.346(15) 0.080(12) 0.033(12) 0.035(10)
C1_15 0.200(12) 0.190(11) 0.354(16) 0.081(12) 0.034(12) 0.036(10)
O1_15 0.198(11) 0.194(10) 0.353(16) 0.077(12) 0.039(12) 0.041(9)
C4_15 0.191(11) 0.185(10) 0.348(16) 0.070(12) 0.036(13) 0.033(10)
C3_15 0.187(11) 0.175(10) 0.349(15) 0.070(12) 0.032(12) 0.030(10)
C6_17 0.135(10) 0.150(9) 0.296(12) 0.022(10) 0.011(10) 0.021(8)
C5_17 0.170(11) 0.180(10) 0.319(14) 0.021(11) 0.030(10) 0.047(9)
N1_17 0.213(11) 0.208(10) 0.337(14) 0.017(11) 0.050(11) 0.063(9)
C2_17 0.237(13) 0.222(11) 0.349(16) 0.006(12) 0.056(12) 0.065(10)
C1_17 0.250(14) 0.238(12) 0.357(16) 0.005(13) 0.071(13) 0.064(11)
O1_17 0.259(14) 0.247(12) 0.363(16) 0.012(12) 0.076(12) 0.068(11)
C4_17 0.257(14) 0.241(12) 0.358(16) 0.020(13) 0.077(12) 0.069(11)
C3_17 0.238(13) 0.226(12) 0.351(16) 0.024(12) 0.069(12) 0.066(10)
C6_18 0.269(12) 0.281(13) 0.199(11) 0.009(11) 0.003(11) 0.080(11)
C5_18 0.338(14) 0.332(14) 0.259(13) 0.011(13) 0.017(12) 0.107(12)
N1_18 0.396(15) 0.381(16) 0.293(14) 0.014(13) 0.033(13) 0.120(14)
C2_18 0.417(16) 0.390(17) 0.309(16) 0.011(15) 0.034(15) 0.130(15)
C1_18 0.437(17) 0.406(18) 0.320(16) 0.021(15) 0.033(15) 0.130(16)
O1_18 0.449(17) 0.417(18) 0.333(16) 0.026(15) 0.030(15) 0.125(16)
C4_18 0.439(17) 0.413(18) 0.320(16) 0.024(15) 0.035(15) 0.123(16)
C3_18 0.423(16) 0.401(17) 0.307(16) 0.022(15) 0.031(15) 0.122(15)
C6_8 0.206(12) 0.166(10) 0.332(14) -0.005(11) 0.051(11) 0.029(9)
C5_8 0.259(13) 0.219(12) 0.367(15) 0.003(13) 0.063(12) 0.059(10)
N1_8 0.309(14) 0.271(12) 0.389(16) 0.004(13) 0.077(13) 0.084(11)
C2_8 0.326(15) 0.294(14) 0.400(17) 0.005(15) 0.077(14) 0.095(12)
C1_8 0.340(16) 0.314(14) 0.403(18) 0.005(16) 0.082(15) 0.094(13)
O1_8 0.351(16) 0.324(14) 0.408(18) 0.000(16) 0.080(15) 0.096(13)
C4_8 0.343(16) 0.317(15) 0.405(18) 0.006(16) 0.086(15) 0.089(13)
C3_8 0.332(15) 0.304(14) 0.398(17) 0.008(15) 0.083(14) 0.086(13)
C6_7 0.109(8) 0.228(10) 0.138(8) 0.010(9) -0.033(8) -0.003(8)
C5_7 0.142(9) 0.269(11) 0.153(9) 0.008(10) -0.046(8) 0.005(9)
N1_7 0.171(9) 0.298(12) 0.182(9) 0.009(10) -0.054(8) 0.022(9)
C2_7 0.182(11) 0.305(13) 0.189(10) 0.007(11) -0.065(9) 0.019(11)
C1_7 0.189(11) 0.310(14) 0.203(11) 0.009(12) -0.065(9) 0.027(11)
O1_7 0.200(11) 0.310(13) 0.215(10) 0.013(12) -0.051(9) 0.039(11)
C4_7 0.214(11) 0.321(14) 0.225(11) 0.003(12) -0.056(10) 0.041(11)
C3_7 0.208(11) 0.316(13) 0.213(10) -0.003(11) -0.057(10) 0.032(10)
C7_11 0.204(8) 0.317(8) 0.198(8) -0.010(8) 0.014(7) -0.017(8)
C6_11 0.314 0.401 0.342 0.024 0.022 -0.002
C5_11 0.345(8) 0.437(10) 0.419(10) 0.051(10) 0.021(9) -0.015(9)
N1_11 0.387(12) 0.463(12) 0.485(13) 0.080(12) 0.019(13) -0.025(11)
C2_11 0.395(14) 0.475(15) 0.514(15) 0.093(15) 0.020(15) -0.031(13)
C1_11 0.409(15) 0.483(16) 0.530(17) 0.098(16) 0.015(16) -0.030(14)
O1_11 0.420(16) 0.492(16) 0.537(17) 0.099(16) 0.012(16) -0.026(15)
C4_11 0.417(16) 0.484(16) 0.530(16) 0.096(16) 0.013(16) -0.025(15)
C3_11 0.408(14) 0.476(15) 0.510(15) 0.091(14) 0.014(15) -0.023(14)

loop_
_atom_type_symbol
_atom_type_description
_atom_type_scat_dispersion_real
_atom_type_scat_dispersion_imag
_atom_type_scat_source
C C 0.0148 0.0070 'International Tables Vol C Tables 4.2.6.8 and 6.1.1.4'
H H 0.0000 0.0000 'International Tables Vol C Tables 4.2.6.8 and 6.1.1.4'
N N 0.0253 0.0136 'International Tables Vol C Tables 4.2.6.8 and 6.1.1.4'
O O 0.0412 0.0250 'International Tables Vol C Tables 4.2.6.8 and 6.1.1.4'
Se Se -1.0833 0.8881 'International Tables Vol C Tables 4.2.6.8 and 6.1.1.4'

loop_
_geom_angle_atom_site_label_1
_geom_angle_atom_site_label_2
_geom_angle_atom_site_label_3
_geom_angle
_geom_angle_site_symmetry_1
_geom_angle_site_symmetry_3
_geom_angle_publ_flag
O1_1 C1_1 C2_1 112.6 . . ?
O1_1 C1_1 H1A_1 109.1 . . ?
C2_1 C1_1 H1A_1 109.1 . . ?
O1_1 C1_1 H1B_1 109.1 . . ?
C2_1 C1_1 H1B_1 109.1 . . ?
H1A_1 C1_1 H1B_1 107.8 . . ?
C1_1 O1_1 C4_1 115.2 . . ?
C5_1 N1_1 C3_1 117.8 . . ?
C5_1 N1_1 C2_1 109.3 . . ?
C3_1 N1_1 C2_1 105.4 . . ?
N2_1 Se1_1 N3_1 93.6 . . ?
C1_1 C2_1 N1_1 112.9 . . ?
C1_1 C2_1 H2A_1 109.0 . . ?
N1_1 C2_1 H2A_1 109.0 . . ?
C1_1 C2_1 H2B_1 109.0 . . ?
N1_1 C2_1 H2B_1 109.0 . . ?
H2A_1 C2_1 H2B_1 107.8 . . ?
C10_1 O2_1 C81_1 114.9 . . ?
N5_1 Se2_1 N6_1 95.1 . . ?
C23_1 N2_1 Se1_1 107.6 . . ?
N1_1 C3_1 C4_1 115.8 . . ?
N1_1 C3_1 H3A_1 108.3 . . ?
C4_1 C3_1 H3A_1 108.3 . . ?
N1_1 C3_1 H3B_1 108.3 . . ?
C4_1 C3_1 H3B_1 108.3 . . ?
H3A_1 C3_1 H3B_1 107.4 . . ?
C12_1 O3_1 C42_1 115.6 . . ?
N8_1 Se3_1 N7_1 94.9 . . ?
C25_1 N3_1 Se1_1 106.2 . . ?
C3_1 C4_1 O1_1 102.4 . . ?
C3_1 C4_1 H4A_1 111.3 . . ?
O1_1 C4_1 H4A_1 111.3 . . ?
C3_1 C4_1 H4B_1 111.3 . . ?
O1_1 C4_1 H4B_1 111.3 . . ?
H4A_1 C4_1 H4B_1 109.2 . . ?
N10_1 Se4_1 N11_1 92.9 . . ?
C21_1 O4_1 C20_1 119.0 . . ?
C30_1 N4_1 C31_1 109.2 . . ?
C30_1 N4_1 C34_1 108.6 . . ?
C31_1 N4_1 C34_1 105.0 . . ?
N1_1 C5_1 C6_1 112.5 . . ?
N1_1 C5_1 H5A_1 109.1 . . ?
C6_1 C5_1 H5A_1 109.1 . . ?
N1_1 C5_1 H5B_1 109.1 . . ?
C6_1 C5_1 H5B_1 109.1 . . ?
H5A_1 C5_1 H5B_1 107.8 . . ?
C32_1 O5_1 C33_1 110.8 . . ?
C44_1 N5_1 Se2_1 106.1 . . ?
C7_1 C6_1 C5_1 109.3 . . ?
C7_1 C6_1 H6A_1 109.8 . . ?
C5_1 C6_1 H6A_1 109.8 . . ?
C7_1 C6_1 H6B_1 109.8 . . ?
C5_1 C6_1 H6B_1 109.8 . . ?
H6A_1 C6_1 H6B_1 108.3 . . ?
C37_1 O6_1 C41_1 118.3 . . ?
C45_1 N6_1 Se2_1 107.4 . . ?
C8_1 C7_1 C6_1 108.0 . . ?
C8_1 C7_1 H7A_1 110.1 . . ?
C6_1 C7_1 H7A_1 110.1 . . ?
C8_1 C7_1 H7B_1 110.1 . . ?
C6_1 C7_1 H7B_1 110.1 . . ?
H7A_1 C7_1 H7B_1 108.4 . . ?
C70_1 O7_1 C47_1 114.9 . . ?
C56_1 N7_1 Se3_1 106.3 . . ?
C7_1 C8_1 C9_1 114.4 . . ?
C7_1 C8_1 C15_1 111.7 . . ?
C9_1 C8_1 C15_1 108.2 . . ?
C7_1 C8_1 H8_1 107.4 . . ?
C9_1 C8_1 H8_1 107.4 . . ?
C15_1 C8_1 H8_1 107.4 . . ?
C54_1 O8_1 C51_1 116.1 . . ?
C57_1 N8_1 Se3_1 108.2 . . ?
C14_1 C9_1 C10_1 118.8 . . ?
C14_1 C9_1 C8_1 120.5 . . ?
C10_1 C9_1 C8_1 120.8 . . ?
C53_1 O9_1 C18_1 119.4 . . ?
C62_1 N9_1 C64_1 111.9 . . ?
C62_1 N9_1 C63_1 107.1 . . ?
C64_1 N9_1 C63_1 100.1 . . ?
C66_1 C63_1 N9_1 108.4 . . ?
C66_1 C63_1 H63A_1 110.0 . . ?
N9_1 C63_1 H63A_1 110.0 . . ?
C66_1 C63_1 H63B_1 110.0 . . ?
N9_1 C63_1 H63B_1 110.0 . . ?
H63A_1 C63_1 H63B_1 108.4 . . ?
O10_1 C66_1 C63_1 118.9 . . ?
O10_1 C66_1 H66A_1 107.6 . . ?
C63_1 C66_1 H66A_1 107.6 . . ?
O10_1 C66_1 H66B_1 107.6 . . ?
C63_1 C66_1 H66B_1 107.6 . . ?
H66A_1 C66_1 H66B_1 107.0 . . ?
C64_1 C65_1 O10_1 100.2 . . ?
C64_1 C65_1 H65A_1 111.7 . . ?
O10_1 C65_1 H65A_1 111.7 . . ?
C64_1 C65_1 H65B_1 111.7 . . ?
O10_1 C65_1 H65B_1 111.7 . . ?
H65A_1 C65_1 H65B_1 109.5 . . ?
N9_1 C64_1 C65_1 116.8 . . ?
N9_1 C64_1 H64A_1 108.1 . . ?
C65_1 C64_1 H64A_1 108.1 . . ?
N9_1 C64_1 H64B_1 108.1 . . ?
C65_1 C64_1 H64B_1 108.1 . . ?
H64A_1 C64_1 H64B_1 107.3 . . ?
C66_1 O10_1 C65_1 114.2 . . ?
C11_1 C10_1 C9_1 121.4 . . ?
C11_1 C10_1 O2_1 119.7 . . ?
C9_1 C10_1 O2_1 118.5 . . ?
C68_1 N10_1 Se4_1 105.7 . . ?
C10_1 C11_1 C12_1 118.5 . . ?
C10_1 C11_1 H11_1 120.8 . . ?
C12_1 C11_1 H11_1 120.8 . . ?
C67_1 N11_1 Se4_1 104.5 . . ?
C39_1 O11_1 C71_1 115.9 . . ?
C11_1 C12_1 O3_1 118.5 . . ?
C11_1 C12_1 C13_1 123.5 . . ?
O3_1 C12_1 C13_1 117.7 . . ?
C14_1 C13_1 C12_1 116.0 . . ?
C14_1 C13_1 C27_1 123.0 . . ?
C12_1 C13_1 C27_1 120.8 . . ?
C9_1 C14_1 C13_1 121.7 . . ?
C9_1 C14_1 H14_1 119.2 . . ?
C13_1 C14_1 H14_1 119.2 . . ?
C16_1 C15_1 C20_1 117.5 . . ?
C16_1 C15_1 C8_1 123.8 . . ?
C20_1 C15_1 C8_1 118.8 . . ?
C15_1 C16_1 C17_1 123.3 . . ?
C15_1 C16_1 H16_1 118.3 . . ?
C17_1 C16_1 H16_1 118.3 . . ?
C16_1 C17_1 C18_1 117.7 . . ?
C16_1 C17_1 C59_1 125.6 . . ?
C18_1 C17_1 C59_1 116.4 . . ?
C19_1 C18_1 O9_1 124.1 . . ?
C19_1 C18_1 C17_1 118.1 . . ?
O9_1 C18_1 C17_1 116.8 . . ?
C20_1 C19_1 C18_1 123.4 . . ?
C20_1 C19_1 H19_1 118.3 . . ?
C18_1 C19_1 H19_1 118.3 . . ?
C19_1 C20_1 O4_1 121.0 . . ?
C19_1 C20_1 C15_1 119.5 . . ?
O4_1 C20_1 C15_1 119.3 . . ?
C22_1 C21_1 O4_1 122.8 . . ?
C22_1 C21_1 C81_1 120.0 . . ?
O4_1 C21_1 C81_1 116.9 . . ?
C21_1 C22_1 C23_1 122.5 . . ?
C21_1 C22_1 H22_1 118.7 . . ?
C23_1 C22_1 H22_1 118.7 . . ?
N2_1 C23_1 C22_1 126.6 . . ?
N2_1 C23_1 C25_1 117.0 . . ?
C22_1 C23_1 C25_1 116.4 . . ?
N3_1 C25_1 C26_1 121.6 . . ?
N3_1 C25_1 C23_1 115.6 . . ?
C26_1 C25_1 C23_1 122.7 . . ?
C35_1 C24_1 C39_1 117.8 . . ?
C35_1 C24_1 C40_1 122.5 . . ?
C39_1 C24_1 C40_1 119.4 . . ?
C25_1 C26_1 C81_1 117.4 . . ?
C25_1 C26_1 H26_1 121.3 . . ?
C81_1 C26_1 H26_1 121.3 . . ?
C13_1 C27_1 C28_1 113.0 . . ?
C13_1 C27_1 C36_1 111.9 . . ?
C28_1 C27_1 C36_1 111.3 . . ?
C13_1 C27_1 H27_1 106.7 . . ?
C28_1 C27_1 H27_1 106.7 . . ?
C36_1 C27_1 H27_1 106.7 . . ?
C27_1 C28_1 C29_1 113.6 . . ?
C27_1 C28_1 H28A_1 108.9 . . ?
C29_1 C28_1 H28A_1 108.9 . . ?
C27_1 C28_1 H28B_1 108.9 . . ?
C29_1 C28_1 H28B_1 108.9 . . ?
H28A_1 C28_1 H28B_1 107.7 . . ?
C30_1 C29_1 C28_1 110.9 . . ?
C30_1 C29_1 H29A_1 109.5 . . ?
C28_1 C29_1 H29A_1 109.5 . . ?
C30_1 C29_1 H29B_1 109.5 . . ?
C28_1 C29_1 H29B_1 109.5 . . ?
H29A_1 C29_1 H29B_1 108.1 . . ?
N4_1 C30_1 C29_1 113.1 . . ?
N4_1 C30_1 H30A_1 109.0 . . ?
C29_1 C30_1 H30A_1 109.0 . . ?
N4_1 C30_1 H30B_1 109.0 . . ?
C29_1 C30_1 H30B_1 109.0 . . ?
H30A_1 C30_1 H30B_1 107.8 . . ?
C32_1 C31_1 N4_1 108.8 . . ?
C32_1 C31_1 H31A_1 109.9 . . ?
N4_1 C31_1 H31A_1 109.9 . . ?
C32_1 C31_1 H31B_1 109.9 . . ?
N4_1 C31_1 H31B_1 109.9 . . ?
H31A_1 C31_1 H31B_1 108.3 . . ?
O5_1 C32_1 C31_1 112.2 . . ?
O5_1 C32_1 H32A_1 109.2 . . ?
C31_1 C32_1 H32A_1 109.2 . . ?
O5_1 C32_1 H32B_1 109.2 . . ?
C31_1 C32_1 H32B_1 109.2 . . ?
H32A_1 C32_1 H32B_1 107.9 . . ?
C34_1 C33_1 O5_1 107.3 . . ?
C34_1 C33_1 H33A_1 110.2 . . ?
O5_1 C33_1 H33A_1 110.2 . . ?
C34_1 C33_1 H33B_1 110.2 . . ?
O5_1 C33_1 H33B_1 110.2 . . ?
H33A_1 C33_1 H33B_1 108.5 . . ?
C33_1 C34_1 N4_1 108.4 . . ?
C33_1 C34_1 H34A_1 110.0 . . ?
N4_1 C34_1 H34A_1 110.0 . . ?
C33_1 C34_1 H34B_1 110.0 . . ?
N4_1 C34_1 H34B_1 110.0 . . ?
H34A_1 C34_1 H34B_1 108.4 . . ?
C24_1 C35_1 C36_1 123.8 . . ?
C24_1 C35_1 H35_1 118.1 . . ?
C36_1 C35_1 H35_1 118.1 . . ?
C35_1 C36_1 C37_1 118.0 . . ?
C35_1 C36_1 C27_1 122.9 . . ?
C37_1 C36_1 C27_1 119.2 . . ?
C38_1 C37_1 O6_1 121.8 . . ?
C38_1 C37_1 C36_1 119.6 . . ?
O6_1 C37_1 C36_1 118.4 . . ?
C37_1 C38_1 C39_1 121.0 . . ?
C37_1 C38_1 H38_1 119.5 . . ?
C39_1 C38_1 H38_1 119.5 . . ?
C38_1 C39_1 C24_1 119.5 . . ?
C38_1 C39_1 O11_1 121.8 . . ?
C24_1 C39_1 O11_1 118.6 . . ?
C48_1 C40_1 C73_1 115.5 . . ?
C48_1 C40_1 C24_1 112.2 . . ?
C73_1 C40_1 C24_1 111.0 . . ?
C48_1 C40_1 H40_1 105.8 . . ?
C73_1 C40_1 H40_1 105.8 . . ?
C24_1 C40_1 H40_1 105.8 . . ?
C46_1 C41_1 O6_1 119.7 . . ?
C46_1 C41_1 C42_1 120.9 . . ?
O6_1 C41_1 C42_1 119.2 . . ?
C43_1 C42_1 C41_1 125.1 . . ?
C43_1 C42_1 O3_1 119.3 . . ?
C41_1 C42_1 O3_1 115.0 . . ?
C42_1 C43_1 C44_1 116.6 . . ?
C42_1 C43_1 H43_1 121.7 . . ?
C44_1 C43_1 H43_1 121.7 . . ?
N5_1 C44_1 C43_1 124.8 . . ?
N5_1 C44_1 C45_1 117.3 . . ?
C43_1 C44_1 C45_1 117.9 . . ?
C46_1 C45_1 N6_1 122.1 . . ?
C46_1 C45_1 C44_1 123.7 . . ?
N6_1 C45_1 C44_1 114.2 . . ?
C41_1 C46_1 C45_1 115.5 . . ?
C41_1 C46_1 H46_1 122.2 . . ?
C45_1 C46_1 H46_1 122.2 . . ?
C52_1 C47_1 O7_1 119.7 . . ?
C52_1 C47_1 C48_1 122.8 . . ?
O7_1 C47_1 C48_1 116.5 . . ?
C49_1 C48_1 C40_1 124.8 . . ?
C49_1 C48_1 C47_1 113.4 . . ?
C40_1 C48_1 C47_1 121.7 . . ?
C50_1 C49_1 C48_1 125.7 . . ?
C50_1 C49_1 H49_1 117.2 . . ?
C48_1 C49_1 H49_1 117.2 . . ?
C49_1 C50_1 C51_1 115.3 . . ?
C49_1 C50_1 C59_1 124.2 . . ?
C51_1 C50_1 C59_1 120.5 . . ?
C52_1 C51_1 C50_1 123.7 . . ?
C52_1 C51_1 O8_1 119.5 . . ?
C50_1 C51_1 O8_1 116.5 . . ?
C47_1 C52_1 C51_1 118.7 . . ?
C47_1 C52_1 H52_1 120.7 . . ?
C51_1 C52_1 H52_1 120.7 . . ?
C58_1 C53_1 O9_1 119.5 . . ?
C58_1 C53_1 C54_1 125.7 . . ?
O9_1 C53_1 C54_1 114.8 . . ?
C55_1 C54_1 O8_1 120.6 . . ?
C55_1 C54_1 C53_1 120.6 . . ?
O8_1 C54_1 C53_1 118.7 . . ?
C54_1 C55_1 C56_1 120.0 . . ?
C54_1 C55_1 H55_1 120.0 . . ?
C56_1 C55_1 H55_1 120.0 . . ?
N7_1 C56_1 C55_1 127.4 . . ?
N7_1 C56_1 C57_1 114.0 . . ?
C55_1 C56_1 C57_1 118.6 . . ?
N8_1 C57_1 C58_1 123.5 . . ?
N8_1 C57_1 C56_1 116.5 . . ?
C58_1 C57_1 C56_1 119.9 . . ?
C53_1 C58_1 C57_1 115.0 . . ?
C53_1 C58_1 H58_1 122.5 . . ?
C57_1 C58_1 H58_1 122.5 . . ?
C50_1 C59_1 C60_1 111.5 . . ?
C50_1 C59_1 C17_1 109.0 . . ?
C60_1 C59_1 C17_1 108.9 . . ?
C50_1 C59_1 H59_1 109.2 . . ?
C60_1 C59_1 H59_1 109.2 . . ?
C17_1 C59_1 H59_1 109.2 . . ?
C61_1 C60_1 C59_1 110.4 . . ?
C61_1 C60_1 H60A_1 109.6 . . ?
C59_1 C60_1 H60A_1 109.6 . . ?
C61_1 C60_1 H60B_1 109.6 . . ?
C59_1 C60_1 H60B_1 109.6 . . ?
H60A_1 C60_1 H60B_1 108.1 . . ?
C60_1 C61_1 C62_1 113.5 . . ?
C60_1 C61_1 H61A_1 108.9 . . ?
C62_1 C61_1 H61A_1 108.9 . . ?
C60_1 C61_1 H61B_1 108.9 . . ?
C62_1 C61_1 H61B_1 108.9 . . ?
H61A_1 C61_1 H61B_1 107.7 . . ?
N9_1 C62_1 C61_1 106.8 . . ?
N9_1 C62_1 H62A_1 110.4 . . ?
C61_1 C62_1 H62A_1 110.4 . . ?
N9_1 C62_1 H62B_1 110.4 . . ?
C61_1 C62_1 H62B_1 110.4 . . ?
H62A_1 C62_1 H62B_1 108.6 . . ?
N11_1 C67_1 C72_1 117.6 . . ?
N11_1 C67_1 C68_1 118.8 . . ?
C72_1 C67_1 C68_1 123.6 . . ?
N10_1 C68_1 C67_1 118.0 . . ?
N10_1 C68_1 C69_1 121.6 . . ?
C67_1 C68_1 C69_1 120.3 . . ?
C70_1 C69_1 C68_1 117.4 . . ?
C70_1 C69_1 H69_1 121.3 . . ?
C68_1 C69_1 H69_1 121.3 . . ?
C69_1 C70_1 O7_1 122.4 . . ?
C69_1 C70_1 C71_1 121.2 . . ?
O7_1 C70_1 C71_1 116.3 . . ?
O11_1 C71_1 C72_1 121.2 . . ?
O11_1 C71_1 C70_1 117.0 . . ?
C72_1 C71_1 C70_1 121.7 . . ?
C67_1 C72_1 C71_1 115.6 . . ?
C67_1 C72_1 H72_1 122.2 . . ?
C71_1 C72_1 H72_1 122.2 . . ?
C6_7 C73_1 C40_1 114.6 . . ?
C6_7 C73_1 H73A_1 108.6 . . ?
C40_1 C73_1 H73A_1 108.6 . . ?
C6_7 C73_1 H73B_1 108.6 . . ?
C40_1 C73_1 H73B_1 108.6 . . ?
H73A_1 C73_1 H73B_1 107.6 . . ?
C26_1 C81_1 O2_1 121.7 . . ?
C26_1 C81_1 C21_1 120.7 . . ?
O2_1 C81_1 C21_1 117.3 . . ?
C3_4 O1_4 C1_4 108.0 . . ?
C5_4 N1_4 C4_4 106.6 . . ?
C5_4 N1_4 C2_4 112.0 . . ?
C4_4 N1_4 C2_4 107.2 . . ?
C2_4 C1_4 O1_4 109.0 . . ?
C2_4 C1_4 H1A_4 109.9 . . ?
O1_4 C1_4 H1A_4 109.9 . . ?
C2_4 C1_4 H1B_4 109.9 . . ?
O1_4 C1_4 H1B_4 109.9 . . ?
H1A_4 C1_4 H1B_4 108.3 . . ?
N3_4 Se1_4 N2_4 93.1 . . ?
C77_4 O2_4 C10_4 116.6 . . ?
C1_4 C2_4 N1_4 117.0 . . ?
C1_4 C2_4 H2A_4 108.1 . . ?
N1_4 C2_4 H2A_4 108.1 . . ?
C1_4 C2_4 H2B_4 108.1 . . ?
N1_4 C2_4 H2B_4 108.1 . . ?
H2A_4 C2_4 H2B_4 107.3 . . ?
N6_4 Se2_4 N5_4 95.3 . . ?
C23_4 N2_4 Se1_4 103.8 . . ?
C42_4 O3_4 C12_4 120.0 . . ?
O1_4 C3_4 C4_4 108.2 . . ?
O1_4 C3_4 H3A_4 110.1 . . ?
C4_4 C3_4 H3A_4 110.1 . . ?
O1_4 C3_4 H3B_4 110.1 . . ?
C4_4 C3_4 H3B_4 110.1 . . ?
H3A_4 C3_4 H3B_4 108.4 . . ?
N7_4 Se3_4 N8_4 92.9 . . ?
C25_4 N3_4 Se1_4 109.6 . . ?
N11_4 Se4_4 N10_4 92.5 . . ?
N1_4 C4_4 C3_4 105.3 . . ?
N1_4 C4_4 H4A_4 110.7 . . ?
C3_4 C4_4 H4A_4 110.7 . . ?
N1_4 C4_4 H4B_4 110.7 . . ?
C3_4 C4_4 H4B_4 110.7 . . ?
H4A_4 C4_4 H4B_4 108.8 . . ?
C20_4 O4_4 C21_4 114.3 . . ?
N4_4 C30_4 C29_4 107.6 . . ?
N4_4 C30_4 H30A_4 110.2 . . ?
C29_4 C30_4 H30A_4 110.2 . . ?
N4_4 C30_4 H30B_4 110.2 . . ?
C29_4 C30_4 H30B_4 110.2 . . ?
H30A_4 C30_4 H30B_4 108.5 . . ?
C31_4 N4_4 C33_4 106.0 . . ?
C31_4 N4_4 C30_4 108.1 . . ?
C33_4 N4_4 C30_4 118.6 . . ?
C34_4 C33_4 N4_4 109.7 . . ?
C34_4 C33_4 H33A_4 109.7 . . ?
N4_4 C33_4 H33A_4 109.7 . . ?
C34_4 C33_4 H33B_4 109.7 . . ?
N4_4 C33_4 H33B_4 109.7 . . ?
H33A_4 C33_4 H33B_4 108.2 . . ?
O5_4 C34_4 C33_4 113.0 . . ?
O5_4 C34_4 H34_4 109.0 . . ?
C33_4 C34_4 H34_4 109.0 . . ?
O5_4 C34_4 H34B_4 109.0 . . ?
C33_4 C34_4 H34B_4 109.0 . . ?
H34_4 C34_4 H34B_4 107.8 . . ?
C31_4 C32_4 O5_4 99.6 . . ?
C31_4 C32_4 H32A_4 111.8 . . ?
O5_4 C32_4 H32A_4 111.8 . . ?
C31_4 C32_4 H32B_4 111.8 . . ?
O5_4 C32_4 H32B_4 111.8 . . ?
H32A_4 C32_4 H32B_4 109.6 . . ?
N4_4 C31_4 C32_4 125.1 . . ?
N4_4 C31_4 H31A_4 106.0 . . ?
C32_4 C31_4 H31A_4 106.0 . . ?
N4_4 C31_4 H31B_4 106.0 . . ?
C32_4 C31_4 H31B_4 106.0 . . ?
H31A_4 C31_4 H31B_4 106.3 . . ?
C34_4 O5_4 C32_4 123.0 . . ?
N1_4 C5_4 C24_4 113.9 . . ?
N1_4 C5_4 H5A_4 108.8 . . ?
C24_4 C5_4 H5A_4 108.8 . . ?
N1_4 C5_4 H5B_4 108.8 . . ?
C24_4 C5_4 H5B_4 108.8 . . ?
H5A_4 C5_4 H5B_4 107.7 . . ?
C44_4 N5_4 Se2_4 104.4 . . ?
C37_4 O6_4 C41_4 119.4 . . ?
C45_4 N6_4 Se2_4 110.6 . . ?
C24_4 C7_4 C8_4 110.5 . . ?
C24_4 C7_4 H7A_4 109.6 . . ?
C8_4 C7_4 H7A_4 109.6 . . ?
C24_4 C7_4 H7B_4 109.6 . . ?
C8_4 C7_4 H7B_4 109.6 . . ?
H7A_4 C7_4 H7B_4 108.1 . . ?
C70_4 O7_4 C47_4 117.8 . . ?
C56_4 N7_4 Se3_4 106.9 . . ?
C9_4 C8_4 C15_4 114.4 . . ?
C9_4 C8_4 C7_4 115.2 . . ?
C15_4 C8_4 C7_4 110.9 . . ?
C9_4 C8_4 H8_4 105.0 . . ?
C15_4 C8_4 H8_4 105.0 . . ?
C7_4 C8_4 H8_4 105.0 . . ?
C54_4 O8_4 C51_4 118.3 . . ?
C57_4 N8_4 Se3_4 104.2 . . ?
C10_4 C9_4 C14_4 117.0 . . ?
C10_4 C9_4 C8_4 122.8 . . ?
C14_4 C9_4 C8_4 120.2 . . ?
C18_4 O9_4 C53_4 116.0 . . ?
C11_4 C10_4 C9_4 121.3 . . ?
C11_4 C10_4 O2_4 121.6 . . ?
C9_4 C10_4 O2_4 116.7 . . ?
C68_4 N10_4 Se4_4 104.2 . . ?
C12_4 C11_4 C10_4 121.3 . . ?
C12_4 C11_4 H11_4 119.3 . . ?
C10_4 C11_4 H11_4 119.3 . . ?
C80_4 N11_4 Se4_4 104.3 . . ?
C71_4 O11_4 C39_4 112.5 . . ?
C11_4 C12_4 O3_4 121.8 . . ?
C11_4 C12_4 C13_4 122.3 . . ?
O3_4 C12_4 C13_4 115.9 . . ?
C14_4 C13_4 C12_4 116.5 . . ?
C14_4 C13_4 C27_4 125.1 . . ?
C12_4 C13_4 C27_4 118.4 . . ?
C13_4 C14_4 C9_4 121.6 . . ?
C13_4 C14_4 H14_4 119.2 . . ?
C9_4 C14_4 H14_4 119.2 . . ?
C20_4 C15_4 C16_4 119.2 . . ?
C20_4 C15_4 C8_4 121.0 . . ?
C16_4 C15_4 C8_4 119.8 . . ?
C17_4 C16_4 C15_4 121.4 . . ?
C17_4 C16_4 H16_4 119.3 . . ?
C15_4 C16_4 H16_4 119.3 . . ?
C16_4 C17_4 C18_4 119.5 . . ?
C16_4 C17_4 C59_4 124.3 . . ?
C18_4 C17_4 C59_4 115.9 . . ?
C17_4 C18_4 C19_4 116.4 . . ?
C17_4 C18_4 O9_4 118.9 . . ?
C19_4 C18_4 O9_4 123.9 . . ?
C20_4 C19_4 C18_4 125.1 . . ?
C20_4 C19_4 H19_4 117.5 . . ?
C18_4 C19_4 H19_4 117.5 . . ?
C19_4 C20_4 C15_4 117.9 . . ?
C19_4 C20_4 O4_4 123.7 . . ?
C15_4 C20_4 O4_4 118.0 . . ?
C22_4 C21_4 O4_4 119.5 . . ?
C22_4 C21_4 C77_4 123.3 . . ?
O4_4 C21_4 C77_4 116.7 . . ?
C21_4 C22_4 C23_4 114.3 . . ?
C21_4 C22_4 H22_4 122.8 . . ?
C23_4 C22_4 H22_4 122.8 . . ?
N2_4 C23_4 C25_4 120.6 . . ?
N2_4 C23_4 C22_4 117.5 . . ?
C25_4 C23_4 C22_4 121.9 . . ?
N3_4 C25_4 C26_4 128.2 . . ?
N3_4 C25_4 C23_4 112.9 . . ?
C26_4 C25_4 C23_4 118.9 . . ?
C7_4 C24_4 C5_4 109.5 . . ?
C7_4 C24_4 H24A_4 109.8 . . ?
C5_4 C24_4 H24A_4 109.8 . . ?
C7_4 C24_4 H24B_4 109.8 . . ?
C5_4 C24_4 H24B_4 109.8 . . ?
H24A_4 C24_4 H24B_4 108.2 . . ?
C77_4 C26_4 C25_4 120.4 . . ?
C77_4 C26_4 H26_4 119.8 . . ?
C25_4 C26_4 H26_4 119.8 . . ?
C13_4 C27_4 C36_4 108.8 . . ?
C13_4 C27_4 C28_4 110.5 . . ?
C36_4 C27_4 C28_4 111.4 . . ?
C13_4 C27_4 H27_4 108.7 . . ?
C36_4 C27_4 H27_4 108.7 . . ?
C28_4 C27_4 H27_4 108.7 . . ?
C29_4 C28_4 C27_4 104.5 . . ?
C29_4 C28_4 H28A_4 110.8 . . ?
C27_4 C28_4 H28A_4 110.8 . . ?
C29_4 C28_4 H28B_4 110.8 . . ?
C27_4 C28_4 H28B_4 110.8 . . ?
H28A_4 C28_4 H28B_4 108.9 . . ?
C28_4 C29_4 C30_4 108.5 . . ?
C28_4 C29_4 H29A_4 110.0 . . ?
C30_4 C29_4 H29A_4 110.0 . . ?
C28_4 C29_4 H29B_4 110.0 . . ?
C30_4 C29_4 H29B_4 110.0 . . ?
H29A_4 C29_4 H29B_4 108.4 . . ?
C36_4 C35_4 C76_4 123.6 . . ?
C36_4 C35_4 H35_4 118.2 . . ?
C76_4 C35_4 H35_4 118.2 . . ?
C35_4 C36_4 C37_4 116.0 . . ?
C35_4 C36_4 C27_4 122.7 . . ?
C37_4 C36_4 C27_4 121.3 . . ?
C38_4 C37_4 O6_4 120.3 . . ?
C38_4 C37_4 C36_4 124.6 . . ?
O6_4 C37_4 C36_4 115.0 . . ?
C37_4 C38_4 C39_4 116.6 . . ?
C37_4 C38_4 H38_4 121.7 . . ?
C39_4 C38_4 H38_4 121.7 . . ?
C38_4 C39_4 C76_4 127.6 . . ?
C38_4 C39_4 O11_4 119.4 . . ?
C76_4 C39_4 O11_4 112.9 . . ?
C76_4 C40_4 C48_4 113.1 . . ?
C76_4 C40_4 C73_4 119.4 . . ?
C48_4 C40_4 C73_4 104.9 . . ?
C76_4 C40_4 H40_4 106.2 . . ?
C48_4 C40_4 H40_4 106.2 . . ?
C73_4 C40_4 H40_4 106.2 . . ?
C46_4 C41_4 O6_4 120.0 . . ?
C46_4 C41_4 C42_4 120.8 . . ?
O6_4 C41_4 C42_4 119.1 . . ?
C43_4 C42_4 O3_4 122.2 . . ?
C43_4 C42_4 C41_4 122.3 . . ?
O3_4 C42_4 C41_4 115.6 . . ?
C42_4 C43_4 C44_4 118.7 . . ?
C42_4 C43_4 H43_4 120.7 . . ?
C44_4 C43_4 H43_4 120.7 . . ?
N5_4 C44_4 C43_4 123.2 . . ?
N5_4 C44_4 C45_4 119.2 . . ?
C43_4 C44_4 C45_4 117.4 . . ?
N6_4 C45_4 C46_4 130.5 . . ?
N6_4 C45_4 C44_4 110.1 . . ?
C46_4 C45_4 C44_4 119.2 . . ?
C41_4 C46_4 C45_4 121.5 . . ?
C41_4 C46_4 H46_4 119.2 . . ?
C45_4 C46_4 H46_4 119.2 . . ?
C52_4 C47_4 C48_4 125.0 . . ?
C52_4 C47_4 O7_4 119.4 . . ?
C48_4 C47_4 O7_4 115.5 . . ?
C49_4 C48_4 C47_4 113.3 . . ?
C49_4 C48_4 C40_4 123.7 . . ?
C47_4 C48_4 C40_4 123.0 . . ?
C50_4 C49_4 C48_4 124.8 . . ?
C50_4 C49_4 H49_4 117.6 . . ?
C48_4 C49_4 H49_4 117.6 . . ?
C49_4 C50_4 C51_4 119.6 . . ?
C49_4 C50_4 C59_4 126.1 . . ?
C51_4 C50_4 C59_4 113.4 . . ?
C50_4 C51_4 O8_4 122.3 . . ?
C50_4 C51_4 C52_4 117.8 . . ?
O8_4 C51_4 C52_4 119.1 . . ?
C47_4 C52_4 C51_4 119.1 . . ?
C47_4 C52_4 H52_4 120.5 . . ?
C51_4 C52_4 H52_4 120.5 . . ?
C58_4 C53_4 O9_4 125.9 . . ?
C58_4 C53_4 C54_4 121.7 . . ?
O9_4 C53_4 C54_4 111.6 . . ?
O8_4 C54_4 C55_4 124.6 . . ?
O8_4 C54_4 C53_4 117.8 . . ?
C55_4 C54_4 C53_4 117.5 . . ?
C54_4 C55_4 C56_4 118.0 . . ?
C54_4 C55_4 H55_4 121.0 . . ?
C56_4 C55_4 H55_4 121.0 . . ?
N7_4 C56_4 C57_4 118.6 . . ?
N7_4 C56_4 C55_4 120.0 . . ?
C57_4 C56_4 C55_4 121.3 . . ?
N8_4 C57_4 C58_4 123.5 . . ?
N8_4 C57_4 C56_4 117.3 . . ?
C58_4 C57_4 C56_4 119.2 . . ?
C53_4 C58_4 C57_4 122.0 . . ?
C53_4 C58_4 H58_4 119.0 . . ?
C57_4 C58_4 H58_4 119.0 . . ?
C17_4 C59_4 C50_4 113.5 . . ?
C17_4 C59_4 C7_11 105.4 . . ?
C50_4 C59_4 C7_11 107.6 . . ?
C17_4 C59_4 H59_4 110.1 . . ?
C50_4 C59_4 H59_4 110.1 . . ?
C7_11 C59_4 H59_4 110.1 . . ?
C68_4 C80_4 N11_4 117.4 . . ?
C68_4 C80_4 C72_4 124.5 . . ?
N11_4 C80_4 C72_4 118.0 . . ?
C78_4 N12_4 C6_4 115.2 . . ?
C78_4 N12_4 C64_4 111.1 . . ?
C6_4 N12_4 C64_4 105.2 . . ?
C63_4 C64_4 N12_4 111.8 . . ?
C63_4 C64_4 H64A_4 109.3 . . ?
N12_4 C64_4 H64A_4 109.3 . . ?
C63_4 C64_4 H64B_4 109.3 . . ?
N12_4 C64_4 H64B_4 109.3 . . ?
H64A_4 C64_4 H64B_4 107.9 . . ?
O10_4 C63_4 C64_4 113.2 . . ?
O10_4 C63_4 H63A_4 108.9 . . ?
C64_4 C63_4 H63A_4 108.9 . . ?
O10_4 C63_4 H63B_4 108.9 . . ?
C64_4 C63_4 H63B_4 108.9 . . ?
H63A_4 C63_4 H63B_4 107.8 . . ?
C6_4 C62_4 O10_4 105.1 . . ?
C6_4 C62_4 H62A_4 110.7 . . ?
O10_4 C62_4 H62A_4 110.7 . . ?
C6_4 C62_4 H62B_4 110.7 . . ?
O10_4 C62_4 H62B_4 110.7 . . ?
H62A_4 C62_4 H62B_4 108.8 . . ?
N12_4 C6_4 C62_4 116.3 . . ?
N12_4 C6_4 H6A_4 108.2 . . ?
C62_4 C6_4 H6A_4 108.2 . . ?
N12_4 C6_4 H6B_4 108.2 . . ?
C62_4 C6_4 H6B_4 108.2 . . ?
H6A_4 C6_4 H6B_4 107.4 . . ?
C63_4 O10_4 C62_4 112.4 . . ?
N10_4 C68_4 C80_4 121.5 . . ?
N10_4 C68_4 C69_4 120.5 . . ?
C80_4 C68_4 C69_4 117.9 . . ?
C70_4 C69_4 C68_4 119.6 . . ?
C70_4 C69_4 H69_4 120.2 . . ?
C68_4 C69_4 H69_4 120.2 . . ?
C69_4 C70_4 O7_4 121.0 . . ?
C69_4 C70_4 C71_4 120.0 . . ?
O7_4 C70_4 C71_4 119.0 . . ?
C72_4 C71_4 O11_4 123.4 . . ?
C72_4 C71_4 C70_4 121.5 . . ?
O11_4 C71_4 C70_4 114.0 . . ?
C71_4 C72_4 C80_4 116.1 . . ?
C71_4 C72_4 H72_4 122.0 . . ?
C80_4 C72_4 H72_4 122.0 . . ?
C74_4 C73_4 C40_4 105.4 . . ?
C74_4 C73_4 H73A_4 110.7 . . ?
C40_4 C73_4 H73A_4 110.7 . . ?
C74_4 C73_4 H73B_4 110.7 . . ?
C40_4 C73_4 H73B_4 110.7 . . ?
H73A_4 C73_4 H73B_4 108.8 . . ?
C73_4 C74_4 C78_4 106.7 . . ?
C73_4 C74_4 H74A_4 110.4 . . ?
C78_4 C74_4 H74A_4 110.4 . . ?
C73_4 C74_4 H74B_4 110.4 . . ?
C78_4 C74_4 H74B_4 110.4 . . ?
H74A_4 C74_4 H74B_4 108.6 . . ?
C39_4 C76_4 C40_4 125.8 . . ?
C39_4 C76_4 C35_4 111.6 . . ?
C40_4 C76_4 C35_4 122.4 . . ?
C26_4 C77_4 O2_4 122.1 . . ?
C26_4 C77_4 C21_4 121.0 . . ?
O2_4 C77_4 C21_4 116.9 . . ?
N12_4 C78_4 C74_4 114.5 . . ?
N12_4 C78_4 H78A_4 108.6 . . ?
C74_4 C78_4 H78A_4 108.6 . . ?
N12_4 C78_4 H78B_4 108.6 . . ?
C74_4 C78_4 H78B_4 108.6 . . ?
H78A_4 C78_4 H78B_4 107.6 . . ?
N3_5 Se1_5 N2_5 93.0 . . ?
O1_5 C1_5 C2_5 111.5 . . ?
O1_5 C1_5 H1A_5 109.3 . . ?
C2_5 C1_5 H1A_5 109.3 . . ?
O1_5 C1_5 H1B_5 109.3 . . ?
C2_5 C1_5 H1B_5 109.3 . . ?
H1A_5 C1_5 H1B_5 108.0 . . ?
C3_5 O1_5 C1_5 109.2 . . ?
C4_5 N1_5 C2_5 107.8 . . ?
C4_5 N1_5 C80_5 114.3 . . ?
C2_5 N1_5 C80_5 109.8 . . ?
C77_5 O2_5 C10_5 117.6 . . ?
N1_5 C2_5 C1_5 112.0 . . ?
N1_5 C2_5 H2A_5 109.2 . . ?
C1_5 C2_5 H2A_5 109.2 . . ?
N1_5 C2_5 H2B_5 109.2 . . ?
C1_5 C2_5 H2B_5 109.2 . . ?
H2A_5 C2_5 H2B_5 107.9 . . ?
N6_5 Se2_5 N5_5 95.9 . . ?
C23_5 N2_5 Se1_5 106.2 . . ?
C12_5 O3_5 C42_5 117.0 . . ?
O1_5 C3_5 C4_5 114.7 . . ?
O1_5 C3_5 H3A_5 108.6 . . ?
C4_5 C3_5 H3A_5 108.6 . . ?
O1_5 C3_5 H3B_5 108.6 . . ?
C4_5 C3_5 H3B_5 108.6 . . ?
H3A_5 C3_5 H3B_5 107.6 . . ?
N8_5 Se3_5 N7_5 95.7 . . ?
C25_5 N3_5 Se1_5 108.2 . . ?
N11_5 Se4_5 N10_5 93.5 . . ?
N1_5 C4_5 C3_5 113.0 . . ?
N1_5 C4_5 H4A_5 109.0 . . ?
C3_5 C4_5 H4A_5 109.0 . . ?
N1_5 C4_5 H4B_5 109.0 . . ?
C3_5 C4_5 H4B_5 109.0 . . ?
H4A_5 C4_5 H4B_5 107.8 . . ?
C21_5 O4_5 C20_5 113.2 . . ?
C34_5 N4_5 C31_5 106.1 . . ?
C34_5 N4_5 C28_5 102.8 . . ?
C31_5 N4_5 C28_5 119.4 . . ?
O5_5 C79_5 C34_5 102.9 . . ?
O5_5 C79_5 H79A_5 111.2 . . ?
C34_5 C79_5 H79A_5 111.2 . . ?
O5_5 C79_5 H79B_5 111.2 . . ?
C34_5 C79_5 H79B_5 111.2 . . ?
H79A_5 C79_5 H79B_5 109.1 . . ?
N1_5 C80_5 C24_5 113.5 . . ?
N1_5 C80_5 H80A_5 108.9 . . ?
C24_5 C80_5 H80A_5 108.9 . . ?
N1_5 C80_5 H80B_5 108.9 . . ?
C24_5 C80_5 H80B_5 108.9 . . ?
H80A_5 C80_5 H80B_5 107.7 . . ?
N9_5 C5_5 C6_5 107.4 . . ?
N9_5 C5_5 H5A_5 110.2 . . ?
C6_5 C5_5 H5A_5 110.2 . . ?
N9_5 C5_5 H5B_5 110.2 . . ?
C6_5 C5_5 H5B_5 110.2 . . ?
H5A_5 C5_5 H5B_5 108.5 . . ?
C32_5 O5_5 C79_5 109.3 . . ?
C44_5 N5_5 Se2_5 110.0 . . ?
C5_5 C6_5 C7_5 107.6 . . ?
C5_5 C6_5 H6A_5 110.2 . . ?
C7_5 C6_5 H6A_5 110.2 . . ?
C5_5 C6_5 H6B_5 110.2 . . ?
C7_5 C6_5 H6B_5 110.2 . . ?
H6A_5 C6_5 H6B_5 108.5 . . ?
C41_5 O6_5 C37_5 114.1 . . ?
C45_5 N6_5 Se2_5 105.5 . . ?
C8_5 C7_5 C6_5 111.8 . . ?
C8_5 C7_5 H7A_5 109.3 . . ?
C6_5 C7_5 H7A_5 109.3 . . ?
C8_5 C7_5 H7B_5 109.3 . . ?
C6_5 C7_5 H7B_5 109.3 . . ?
H7A_5 C7_5 H7B_5 107.9 . . ?
C70_5 O7_5 C47_5 115.8 . . ?
C56_5 N7_5 Se3_5 107.3 . . ?
C9_5 C8_5 C15_5 111.0 . . ?
C9_5 C8_5 C7_5 112.5 . . ?
C15_5 C8_5 C7_5 112.8 . . ?
C9_5 C8_5 H8_5 106.7 . . ?
C15_5 C8_5 H8_5 106.7 . . ?
C7_5 C8_5 H8_5 106.7 . . ?
C51_5 O8_5 C54_5 118.6 . . ?
C57_5 N8_5 Se3_5 104.7 . . ?
C10_5 C9_5 C14_5 111.9 . . ?
C10_5 C9_5 C8_5 123.2 . . ?
C14_5 C9_5 C8_5 124.8 . . ?
C75_5 N9_5 C5_5 135.5 . . ?
C75_5 N9_5 C62_5 105.3 . . ?
C5_5 N9_5 C62_5 101.7 . . ?
C64_5 C62_5 N9_5 115.3 . . ?
C64_5 C62_5 H62A_5 108.5 . . ?
N9_5 C62_5 H62A_5 108.5 . . ?
C64_5 C62_5 H62B_5 108.5 . . ?
N9_5 C62_5 H62B_5 108.5 . . ?
H62A_5 C62_5 H62B_5 107.5 . . ?
O12_5 C64_5 C62_5 113.5 . . ?
O12_5 C64_5 H64A_5 108.9 . . ?
C62_5 C64_5 H64A_5 108.9 . . ?
O12_5 C64_5 H64B_5 108.9 . . ?
C62_5 C64_5 H64B_5 108.9 . . ?
H64A_5 C64_5 H64B_5 107.7 . . ?
C75_5 C74_5 O12_5 107.6 . . ?
C75_5 C74_5 H74A_5 110.2 . . ?
O12_5 C74_5 H74A_5 110.2 . . ?
C75_5 C74_5 H74B_5 110.2 . . ?
O12_5 C74_5 H74B_5 110.2 . . ?
H74A_5 C74_5 H74B_5 108.5 . . ?
N9_5 C75_5 C74_5 113.5 . . ?
N9_5 C75_5 H75A_5 108.9 . . ?
C74_5 C75_5 H75A_5 108.9 . . ?
N9_5 C75_5 H75B_5 108.9 . . ?
C74_5 C75_5 H75B_5 108.9 . . ?
H75A_5 C75_5 H75B_5 107.7 . . ?
C64_5 O12_5 C74_5 116.8 . . ?
C53_5 O9_5 C18_5 114.7 . . ?
C11_5 C10_5 C9_5 125.7 . . ?
C11_5 C10_5 O2_5 118.4 . . ?
C9_5 C10_5 O2_5 115.7 . . ?
C29_5 N12_5 C65_5 132.4 . . ?
C29_5 N12_5 C63_5 105.0 . . ?
C65_5 N12_5 C63_5 105.2 . . ?
C66_5 C63_5 N12_5 118.5 . . ?
C66_5 C63_5 H63A_5 107.7 . . ?
N12_5 C63_5 H63A_5 107.7 . . ?
C66_5 C63_5 H63B_5 107.7 . . ?
N12_5 C63_5 H63B_5 107.7 . . ?
H63A_5 C63_5 H63B_5 107.1 . . ?
O10_5 C66_5 C63_5 112.3 . . ?
O10_5 C66_5 H66A_5 109.1 . . ?
C63_5 C66_5 H66A_5 109.1 . . ?
O10_5 C66_5 H66B_5 109.1 . . ?
C63_5 C66_5 H66B_5 109.1 . . ?
H66A_5 C66_5 H66B_5 107.9 . . ?
C65_5 C78_5 O10_5 100.7 . . ?
C65_5 C78_5 H78A_5 111.6 . . ?
O10_5 C78_5 H78A_5 111.6 . . ?
C65_5 C78_5 H78B_5 111.6 . . ?
O10_5 C78_5 H78B_5 111.6 . . ?
H78A_5 C78_5 H78B_5 109.4 . . ?
N12_5 C65_5 C78_5 124.6 . . ?
N12_5 C65_5 H65A_5 106.2 . . ?
C78_5 C65_5 H65A_5 106.2 . . ?
N12_5 C65_5 H65B_5 106.2 . . ?
C78_5 C65_5 H65B_5 106.2 . . ?
H65A_5 C65_5 H65B_5 106.4 . . ?
C66_5 O10_5 C78_5 124.9 . . ?
C68_5 N10_5 Se4_5 106.7 . . ?
C10_5 C11_5 C12_5 120.1 . . ?
C10_5 C11_5 H11_5 119.9 . . ?
C12_5 C11_5 H11_5 119.9 . . ?
C67_5 N11_5 Se4_5 107.1 . . ?
C71_5 O11_5 C39_5 115.3 . . ?
O3_5 C12_5 C13_5 121.7 . . ?
O3_5 C12_5 C11_5 120.0 . . ?
C13_5 C12_5 C11_5 117.2 . . ?
C12_5 C13_5 C14_5 119.1 . . ?
C12_5 C13_5 C27_5 118.8 . . ?
C14_5 C13_5 C27_5 121.9 . . ?
C13_5 C14_5 C9_5 125.6 . . ?
C13_5 C14_5 H14_5 117.2 . . ?
C9_5 C14_5 H14_5 117.2 . . ?
C20_5 C15_5 C16_5 116.1 . . ?
C20_5 C15_5 C8_5 122.8 . . ?
C16_5 C15_5 C8_5 121.1 . . ?
C17_5 C16_5 C15_5 121.0 . . ?
C17_5 C16_5 H16_5 119.5 . . ?
C15_5 C16_5 H16_5 119.5 . . ?
C18_5 C17_5 C16_5 120.1 . . ?
C18_5 C17_5 C59_5 123.1 . . ?
C16_5 C17_5 C59_5 116.8 . . ?
C17_5 C18_5 C19_5 120.7 . . ?
C17_5 C18_5 O9_5 120.6 . . ?
C19_5 C18_5 O9_5 118.0 . . ?
C20_5 C19_5 C18_5 118.1 . . ?
C20_5 C19_5 H19_5 121.0 . . ?
C18_5 C19_5 H19_5 121.0 . . ?
C15_5 C20_5 C19_5 123.4 . . ?
C15_5 C20_5 O4_5 117.3 . . ?
C19_5 C20_5 O4_5 118.8 . . ?
O4_5 C21_5 C22_5 119.7 . . ?
O4_5 C21_5 C77_5 117.2 . . ?
C22_5 C21_5 C77_5 122.6 . . ?
C21_5 C22_5 C23_5 117.0 . . ?
C21_5 C22_5 H22_5 121.5 . . ?
C23_5 C22_5 H22_5 121.5 . . ?
N2_5 C23_5 C22_5 123.1 . . ?
N2_5 C23_5 C25_5 116.6 . . ?
C22_5 C23_5 C25_5 120.3 . . ?
N3_5 C25_5 C23_5 115.9 . . ?
N3_5 C25_5 C26_5 121.8 . . ?
C23_5 C25_5 C26_5 122.3 . . ?
C80_5 C24_5 C73_5 111.9 . . ?
C80_5 C24_5 H24A_5 109.2 . . ?
C73_5 C24_5 H24A_5 109.2 . . ?
C80_5 C24_5 H24B_5 109.2 . . ?
C73_5 C24_5 H24B_5 109.2 . . ?
H24A_5 C24_5 H24B_5 107.9 . . ?
C77_5 C26_5 C25_5 113.1 . . ?
C77_5 C26_5 H26_5 123.4 . . ?
C25_5 C26_5 H26_5 123.4 . . ?
C33_5 C27_5 C36_5 111.9 . . ?
C33_5 C27_5 C13_5 112.9 . . ?
C36_5 C27_5 C13_5 109.3 . . ?
C33_5 C27_5 H27_5 107.5 . . ?
C36_5 C27_5 H27_5 107.5 . . ?
C13_5 C27_5 H27_5 107.5 . . ?
C30_5 C28_5 N4_5 120.2 . . ?
C30_5 C28_5 H28A_5 107.3 . . ?
N4_5 C28_5 H28A_5 107.3 . . ?
C30_5 C28_5 H28B_5 107.3 . . ?
N4_5 C28_5 H28B_5 107.3 . . ?
H28A_5 C28_5 H28B_5 106.9 . . ?
C32_5 C31_5 N4_5 106.7 . . ?
C32_5 C31_5 H31A_5 110.4 . . ?
N4_5 C31_5 H31A_5 110.4 . . ?
C32_5 C31_5 H31B_5 110.4 . . ?
N4_5 C31_5 H31B_5 110.4 . . ?
H31A_5 C31_5 H31B_5 108.6 . . ?
C28_5 C30_5 C33_5 117.6 . . ?
C28_5 C30_5 H30A_5 107.9 . . ?
C33_5 C30_5 H30A_5 107.9 . . ?
C28_5 C30_5 H30B_5 107.9 . . ?
C33_5 C30_5 H30B_5 107.9 . . ?
H30A_5 C30_5 H30B_5 107.2 . . ?
N12_5 C29_5 C61_5 126.2 . . ?
N12_5 C29_5 H29A_5 105.8 . . ?
C61_5 C29_5 H29A_5 105.8 . . ?
N12_5 C29_5 H29B_5 105.8 . . ?
C61_5 C29_5 H29B_5 105.8 . . ?
H29A_5 C29_5 H29B_5 106.2 . . ?
O5_5 C32_5 C31_5 107.6 . . ?
O5_5 C32_5 H32A_5 110.2 . . ?
C31_5 C32_5 H32A_5 110.2 . . ?
O5_5 C32_5 H32B_5 110.2 . . ?
C31_5 C32_5 H32B_5 110.2 . . ?
H32A_5 C32_5 H32B_5 108.5 . . ?
C79_5 C34_5 N4_5 110.0 . . ?
C79_5 C34_5 H34A_5 109.7 . . ?
N4_5 C34_5 H34A_5 109.7 . . ?
C79_5 C34_5 H34B_5 109.7 . . ?
N4_5 C34_5 H34B_5 109.7 . . ?
H34A_5 C34_5 H34B_5 108.2 . . ?
C27_5 C33_5 C30_5 108.6 . . ?
C27_5 C33_5 H33A_5 110.0 . . ?
C30_5 C33_5 H33A_5 110.0 . . ?
C27_5 C33_5 H33B_5 110.0 . . ?
C30_5 C33_5 H33B_5 110.0 . . ?
H33A_5 C33_5 H33B_5 108.3 . . ?
C76_5 C35_5 C36_5 123.5 . . ?
C76_5 C35_5 H35_5 118.2 . . ?
C36_5 C35_5 H35_5 118.2 . . ?
C35_5 C36_5 C37_5 115.6 . . ?
C35_5 C36_5 C27_5 123.6 . . ?
C37_5 C36_5 C27_5 120.7 . . ?
C38_5 C37_5 O6_5 122.8 . . ?
C38_5 C37_5 C36_5 121.0 . . ?
O6_5 C37_5 C36_5 115.7 . . ?
C39_5 C38_5 C37_5 119.8 . . ?
C39_5 C38_5 H38_5 120.1 . . ?
C37_5 C38_5 H38_5 120.1 . . ?
C38_5 C39_5 O11_5 119.7 . . ?
C38_5 C39_5 C76_5 123.3 . . ?
O11_5 C39_5 C76_5 116.3 . . ?
C76_5 C40_5 C48_5 113.9 . . ?
C76_5 C40_5 C73_5 114.0 . . ?
C48_5 C40_5 C73_5 111.5 . . ?
C76_5 C40_5 H40_5 105.5 . . ?
C48_5 C40_5 H40_5 105.5 . . ?
C73_5 C40_5 H40_5 105.5 . . ?
C46_5 C41_5 O6_5 121.4 . . ?
C46_5 C41_5 C42_5 123.8 . . ?
O6_5 C41_5 C42_5 114.3 . . ?
C43_5 C42_5 O3_5 118.2 . . ?
C43_5 C42_5 C41_5 120.4 . . ?
O3_5 C42_5 C41_5 121.3 . . ?
C44_5 C43_5 C42_5 118.1 . . ?
C44_5 C43_5 H43_5 121.0 . . ?
C42_5 C43_5 H43_5 121.0 . . ?
N5_5 C44_5 C43_5 126.5 . . ?
N5_5 C44_5 C45_5 112.4 . . ?
C43_5 C44_5 C45_5 120.8 . . ?
C46_5 C45_5 N6_5 125.2 . . ?
C46_5 C45_5 C44_5 118.7 . . ?
N6_5 C45_5 C44_5 116.1 . . ?
C41_5 C46_5 C45_5 118.3 . . ?
C41_5 C46_5 H46_5 120.8 . . ?
C45_5 C46_5 H46_5 120.8 . . ?
C52_5 C47_5 C48_5 121.1 . . ?
C52_5 C47_5 O7_5 120.9 . . ?
C48_5 C47_5 O7_5 117.8 . . ?
C49_5 C48_5 C47_5 117.2 . . ?
C49_5 C48_5 C40_5 124.4 . . ?
C47_5 C48_5 C40_5 118.3 . . ?
C48_5 C49_5 C50_5 122.4 . . ?
C48_5 C49_5 H49_5 118.8 . . ?
C50_5 C49_5 H49_5 118.8 . . ?
C51_5 C50_5 C49_5 119.0 . . ?
C51_5 C50_5 C59_5 119.9 . . ?
C49_5 C50_5 C59_5 121.0 . . ?
C50_5 C51_5 O8_5 120.0 . . ?
C50_5 C51_5 C52_5 120.8 . . ?
O8_5 C51_5 C52_5 118.7 . . ?
C47_5 C52_5 C51_5 119.3 . . ?
C47_5 C52_5 H52_5 120.4 . . ?
C51_5 C52_5 H52_5 120.4 . . ?
O9_5 C53_5 C58_5 123.6 . . ?
O9_5 C53_5 C54_5 122.8 . . ?
C58_5 C53_5 C54_5 113.6 . . ?
C55_5 C54_5 O8_5 122.3 . . ?
C55_5 C54_5 C53_5 125.6 . . ?
O8_5 C54_5 C53_5 111.9 . . ?
C54_5 C55_5 C56_5 119.1 . . ?
C54_5 C55_5 H55_5 120.4 . . ?
C56_5 C55_5 H55_5 120.4 . . ?
N7_5 C56_5 C55_5 125.3 . . ?
N7_5 C56_5 C57_5 115.0 . . ?
C55_5 C56_5 C57_5 119.7 . . ?
C58_5 C57_5 N8_5 124.1 . . ?
C58_5 C57_5 C56_5 118.6 . . ?
N8_5 C57_5 C56_5 117.3 . . ?
C57_5 C58_5 C53_5 123.3 . . ?
C57_5 C58_5 H58_5 118.3 . . ?
C53_5 C58_5 H58_5 118.3 . . ?
C60_5 C59_5 C50_5 114.8 . . ?
C60_5 C59_5 C17_5 115.2 . . ?
C50_5 C59_5 C17_5 107.5 . . ?
C60_5 C59_5 H59_5 106.2 . . ?
C50_5 C59_5 H59_5 106.2 . . ?
C17_5 C59_5 H59_5 106.2 . . ?
C59_5 C60_5 C61_5 110.6 . . ?
C59_5 C60_5 H60A_5 109.5 . . ?
C61_5 C60_5 H60A_5 109.5 . . ?
C59_5 C60_5 H60B_5 109.5 . . ?
C61_5 C60_5 H60B_5 109.5 . . ?
H60A_5 C60_5 H60B_5 108.1 . . ?
C60_5 C61_5 C29_5 104.9 . . ?
C60_5 C61_5 H61A_5 110.8 . . ?
C29_5 C61_5 H61A_5 110.8 . . ?
C60_5 C61_5 H61B_5 110.8 . . ?
C29_5 C61_5 H61B_5 110.8 . . ?
H61A_5 C61_5 H61B_5 108.8 . . ?
N11_5 C67_5 C72_5 125.1 . . ?
N11_5 C67_5 C68_5 115.9 . . ?
C72_5 C67_5 C68_5 119.0 . . ?
N10_5 C68_5 C69_5 123.0 . . ?
N10_5 C68_5 C67_5 116.7 . . ?
C69_5 C68_5 C67_5 120.2 . . ?
C70_5 C69_5 C68_5 118.3 . . ?
C70_5 C69_5 H69_5 120.9 . . ?
C68_5 C69_5 H69_5 120.9 . . ?
C69_5 C70_5 O7_5 120.5 . . ?
C69_5 C70_5 C71_5 120.7 . . ?
O7_5 C70_5 C71_5 118.4 . . ?
C72_5 C71_5 O11_5 124.4 . . ?
C72_5 C71_5 C70_5 121.6 . . ?
O11_5 C71_5 C70_5 113.9 . . ?
C71_5 C72_5 C67_5 120.3 . . ?
C71_5 C72_5 H72_5 119.9 . . ?
C67_5 C72_5 H72_5 119.9 . . ?
C40_5 C73_5 C24_5 108.9 . . ?
C40_5 C73_5 H73A_5 109.9 . . ?
C24_5 C73_5 H73A_5 109.9 . . ?
C40_5 C73_5 H73B_5 109.9 . . ?
C24_5 C73_5 H73B_5 109.9 . . ?
H73A_5 C73_5 H73B_5 108.3 . . ?
C35_5 C76_5 C39_5 116.3 . . ?
C35_5 C76_5 C40_5 122.5 . . ?
C39_5 C76_5 C40_5 121.1 . . ?
O2_5 C77_5 C26_5 117.2 . . ?
O2_5 C77_5 C21_5 118.1 . . ?
C26_5 C77_5 C21_5 124.4 . . ?
N3_6 Se1_6 N2_6 93.5 . . ?
C5_6 N1_6 C2_6 109.8 . . ?
C5_6 N1_6 C4_6 113.7 . . ?
C2_6 N1_6 C4_6 106.0 . . ?
C3_6 C4_6 N1_6 115.3 . . ?
C3_6 C4_6 H4A_6 108.5 . . ?
N1_6 C4_6 H4A_6 108.5 . . ?
C3_6 C4_6 H4B_6 108.5 . . ?
N1_6 C4_6 H4B_6 108.5 . . ?
H4A_6 C4_6 H4B_6 107.5 . . ?
O1_6 C3_6 C4_6 109.6 . . ?
O1_6 C3_6 H3A_6 109.8 . . ?
C4_6 C3_6 H3A_6 109.8 . . ?
O1_6 C3_6 H3B_6 109.8 . . ?
C4_6 C3_6 H3B_6 109.8 . . ?
H3A_6 C3_6 H3B_6 108.2 . . ?
C2_6 C1_6 O1_6 105.7 . . ?
C2_6 C1_6 H1A_6 110.6 . . ?
O1_6 C1_6 H1A_6 110.6 . . ?
C2_6 C1_6 H1B_6 110.6 . . ?
O1_6 C1_6 H1B_6 110.6 . . ?
H1A_6 C1_6 H1B_6 108.7 . . ?
N1_6 C2_6 C1_6 116.5 . . ?
N1_6 C2_6 H2A_6 108.2 . . ?
C1_6 C2_6 H2A_6 108.2 . . ?
N1_6 C2_6 H2B_6 108.2 . . ?
C1_6 C2_6 H2B_6 108.2 . . ?
H2A_6 C2_6 H2B_6 107.3 . . ?
C3_6 O1_6 C1_6 119.9 . . ?
C10_6 O2_6 C77_6 118.5 . . ?
N5_6 Se2_6 N6_6 93.7 . . ?
C23_6 N2_6 Se1_6 107.2 . . ?
C12_6 O3_6 C42_6 120.2 . . ?
N8_6 Se3_6 N7_6 92.5 . . ?
C25_6 N3_6 Se1_6 105.5 . . ?
N10_6 Se4_6 N11_6 93.7 . . ?
C21_6 O4_6 C20_6 114.9 . . ?
C44_6 N5_6 Se2_6 106.0 . . ?
N1_6 C5_6 C24_6 106.2 . . ?
N1_6 C5_6 H5A_6 110.5 . . ?
C24_6 C5_6 H5A_6 110.5 . . ?
N1_6 C5_6 H5B_6 110.5 . . ?
C24_6 C5_6 H5B_6 110.5 . . ?
H5A_6 C5_6 H5B_6 108.7 . . ?
C41_6 O6_6 C37_6 117.1 . . ?
C45_6 N6_6 Se2_6 101.2 . . ?
C47_6 O7_6 C70_6 120.6 . . ?
C56_6 N7_6 Se3_6 105.8 . . ?
C7_6 C8_6 C9_6 109.5 . . ?
C7_6 C8_6 C15_6 115.2 . . ?
C9_6 C8_6 C15_6 110.5 . . ?
C7_6 C8_6 H8_6 107.1 . . ?
C9_6 C8_6 H8_6 107.1 . . ?
C15_6 C8_6 H8_6 107.1 . . ?
C54_6 O8_6 C51_6 117.0 . . ?
C57_6 N8_6 Se3_6 110.9 . . ?
C14_6 C9_6 C10_6 119.9 . . ?
C14_6 C9_6 C8_6 125.1 . . ?
C10_6 C9_6 C8_6 114.8 . . ?
C18_6 O9_6 C53_6 114.6 . . ?
C11_6 C10_6 O2_6 123.1 . . ?
C11_6 C10_6 C9_6 116.6 . . ?
O2_6 C10_6 C9_6 120.3 . . ?
C68_6 N10_6 Se4_6 107.6 . . ?
C10_6 C11_6 C12_6 123.8 . . ?
C10_6 C11_6 H11_6 118.1 . . ?
C12_6 C11_6 H11_6 118.1 . . ?
C67_6 N11_6 Se4_6 107.5 . . ?
C71_6 O11_6 C39_6 118.9 . . ?
C11_6 C12_6 O3_6 123.3 . . ?
C11_6 C12_6 C13_6 121.2 . . ?
O3_6 C12_6 C13_6 115.5 . . ?
N12_6 C74_6 C73_6 133.9 . . ?
N12_6 C74_6 H74A_6 103.7 . . ?
C73_6 C74_6 H74A_6 103.7 . . ?
N12_6 C74_6 H74B_6 103.7 . . ?
C73_6 C74_6 H74B_6 103.7 . . ?
H74A_6 C74_6 H74B_6 105.4 . . ?
C74_6 N12_6 C80_6 125.1 . . ?
C74_6 N12_6 C75_6 112.3 . . ?
C80_6 N12_6 C75_6 97.8 . . ?
C78_6 C75_6 N12_6 110.3 . . ?
C78_6 C75_6 H75A_6 109.6 . . ?
N12_6 C75_6 H75A_6 109.6 . . ?
C78_6 C75_6 H75B_6 109.6 . . ?
N12_6 C75_6 H75B_6 109.6 . . ?
H75A_6 C75_6 H75B_6 108.1 . . ?
O12_6 C78_6 C75_6 113.5 . . ?
O12_6 C78_6 H78A_6 108.9 . . ?
C75_6 C78_6 H78A_6 108.9 . . ?
O12_6 C78_6 H78B_6 108.9 . . ?
C75_6 C78_6 H78B_6 108.9 . . ?
H78A_6 C78_6 H78B_6 107.7 . . ?
C80_6 C79_6 O12_6 107.5 . . ?
C80_6 C79_6 H79A_6 110.2 . . ?
O12_6 C79_6 H79A_6 110.2 . . ?
C80_6 C79_6 H79B_6 110.2 . . ?
O12_6 C79_6 H79B_6 110.2 . . ?
H79A_6 C79_6 H79B_6 108.5 . . ?
N12_6 C80_6 C79_6 130.4 . . ?
N12_6 C80_6 H80A_6 104.7 . . ?
C79_6 C80_6 H80A_6 104.7 . . ?
N12_6 C80_6 H80B_6 104.7 . . ?
C79_6 C80_6 H80B_6 104.7 . . ?
H80A_6 C80_6 H80B_6 105.7 . . ?
C78_6 O12_6 C79_6 118.1 . . ?
C14_6 C13_6 C12_6 114.9 . . ?
C14_6 C13_6 C27_6 124.8 . . ?
C12_6 C13_6 C27_6 120.3 . . ?
C9_6 C14_6 C13_6 123.5 . . ?
C9_6 C14_6 H14_6 118.2 . . ?
C13_6 C14_6 H14_6 118.2 . . ?
C16_6 C15_6 C20_6 117.9 . . ?
C16_6 C15_6 C8_6 120.6 . . ?
C20_6 C15_6 C8_6 121.5 . . ?
C15_6 C16_6 C17_6 120.1 . . ?
C15_6 C16_6 H16_6 119.9 . . ?
C17_6 C16_6 H16_6 119.9 . . ?
C16_6 C17_6 C18_6 121.0 . . ?
C16_6 C17_6 C59_6 121.9 . . ?
C18_6 C17_6 C59_6 116.9 . . ?
O9_6 C18_6 C19_6 120.2 . . ?
O9_6 C18_6 C17_6 121.9 . . ?
C19_6 C18_6 C17_6 117.8 . . ?
C20_6 C19_6 C18_6 118.3 . . ?
C20_6 C19_6 H19_6 120.9 . . ?
C18_6 C19_6 H19_6 120.9 . . ?
C19_6 C20_6 C15_6 124.7 . . ?
C19_6 C20_6 O4_6 118.1 . . ?
C15_6 C20_6 O4_6 116.8 . . ?
C22_6 C21_6 O4_6 121.3 . . ?
C22_6 C21_6 C77_6 120.1 . . ?
O4_6 C21_6 C77_6 118.2 . . ?
C21_6 C22_6 C23_6 120.2 . . ?
C21_6 C22_6 H22_6 119.9 . . ?
C23_6 C22_6 H22_6 119.9 . . ?
N2_6 C23_6 C25_6 117.2 . . ?
N2_6 C23_6 C22_6 123.9 . . ?
C25_6 C23_6 C22_6 118.7 . . ?
C23_6 C25_6 N3_6 116.4 . . ?
C23_6 C25_6 C26_6 120.7 . . ?
N3_6 C25_6 C26_6 122.8 . . ?
C29_6 C24_6 C5_6 111.3 . . ?
C29_6 C24_6 H24A_6 109.4 . . ?
C5_6 C24_6 H24A_6 109.4 . . ?
C29_6 C24_6 H24B_6 109.4 . . ?
C5_6 C24_6 H24B_6 109.4 . . ?
H24A_6 C24_6 H24B_6 108.0 . . ?
C77_6 C26_6 C25_6 118.5 . . ?
C77_6 C26_6 H26_6 120.8 . . ?
C25_6 C26_6 H26_6 120.8 . . ?
C36_6 C27_6 C13_6 107.0 . . ?
C36_6 C27_6 C28_6 112.6 . . ?
C13_6 C27_6 C28_6 111.9 . . ?
C36_6 C27_6 H27_6 108.4 . . ?
C13_6 C27_6 H27_6 108.4 . . ?
C28_6 C27_6 H27_6 108.4 . . ?
C73_6 C28_6 C27_6 107.0 . . ?
C73_6 C28_6 H28A_6 110.3 . . ?
C27_6 C28_6 H28A_6 110.3 . . ?
C73_6 C28_6 H28B_6 110.3 . . ?
C27_6 C28_6 H28B_6 110.3 . . ?
H28A_6 C28_6 H28B_6 108.6 . . ?
C40_6 C29_6 C24_6 103.9 . . ?
C40_6 C29_6 H29A_6 111.0 . . ?
C24_6 C29_6 H29A_6 111.0 . . ?
C40_6 C29_6 H29B_6 111.0 . . ?
C24_6 C29_6 H29B_6 111.0 . . ?
H29A_6 C29_6 H29B_6 109.0 . . ?
C76_6 C35_6 C36_6 120.4 . . ?
C76_6 C35_6 H35_6 119.8 . . ?
C36_6 C35_6 H35_6 119.8 . . ?
C8_6 C7_6 C32_6 119.2 . . ?
C8_6 C7_6 H7A_6 107.5 . . ?
C32_6 C7_6 H7A_6 107.5 . . ?
C8_6 C7_6 H7B_6 107.5 . . ?
C32_6 C7_6 H7B_6 107.5 . . ?
H7A_6 C7_6 H7B_6 107.0 . . ?
C7_6 C32_6 C6_6 112.0 . . ?
C7_6 C32_6 H32A_6 109.2 . . ?
C6_6 C32_6 H32A_6 109.2 . . ?
C7_6 C32_6 H32B_6 109.2 . . ?
C6_6 C32_6 H32B_6 109.2 . . ?
H32A_6 C32_6 H32B_6 107.9 . . ?
N4_6 C6_6 C32_6 115.9 . . ?
N4_6 C6_6 H6A_6 108.3 . . ?
C32_6 C6_6 H6A_6 108.3 . . ?
N4_6 C6_6 H6B_6 108.3 . . ?
C32_6 C6_6 H6B_6 108.3 . . ?
H6A_6 C6_6 H6B_6 107.4 . . ?
C6_6 N4_6 C34_6 130.9 . . ?
C6_6 N4_6 C30_6 106.7 . . ?
C34_6 N4_6 C30_6 92.4 . . ?
C31_6 C30_6 N4_6 104.8 . . ?
C31_6 C30_6 H30A_6 110.8 . . ?
N4_6 C30_6 H30A_6 110.8 . . ?
C31_6 C30_6 H30B_6 110.8 . . ?
N4_6 C30_6 H30B_6 110.8 . . ?
H30A_6 C30_6 H30B_6 108.9 . . ?
O5_6 C31_6 C30_6 116.4 . . ?
O5_6 C31_6 H31A_6 108.2 . . ?
C30_6 C31_6 H31A_6 108.2 . . ?
O5_6 C31_6 H31B_6 108.2 . . ?
C30_6 C31_6 H31B_6 108.2 . . ?
H31A_6 C31_6 H31B_6 107.3 . . ?
C34_6 C33_6 O5_6 89.3 . . ?
C34_6 C33_6 H33A_6 113.8 . . ?
O5_6 C33_6 H33A_6 113.8 . . ?
C34_6 C33_6 H33B_6 113.8 . . ?
O5_6 C33_6 H33B_6 113.8 . . ?
H33A_6 C33_6 H33B_6 111.0 . . ?
N4_6 C34_6 C33_6 155.3 . . ?
N4_6 C34_6 H34A_6 97.6 . . ?
C33_6 C34_6 H34A_6 97.6 . . ?
N4_6 C34_6 H34B_6 97.6 . . ?
C33_6 C34_6 H34B_6 97.6 . . ?
H34A_6 C34_6 H34B_6 103.6 . . ?
C31_6 O5_6 C33_6 117.2 . . ?
C37_6 C36_6 C35_6 119.2 . . ?
C37_6 C36_6 C27_6 116.3 . . ?
C35_6 C36_6 C27_6 124.3 . . ?
O6_6 C37_6 C36_6 120.9 . . ?
O6_6 C37_6 C38_6 119.5 . . ?
C36_6 C37_6 C38_6 119.4 . . ?
C39_6 C38_6 C37_6 118.0 . . ?
C39_6 C38_6 H38_6 121.0 . . ?
C37_6 C38_6 H38_6 121.0 . . ?
C38_6 C39_6 O11_6 118.1 . . ?
C38_6 C39_6 C76_6 124.9 . . ?
O11_6 C39_6 C76_6 117.0 . . ?
C76_6 C40_6 C48_6 109.4 . . ?
C76_6 C40_6 C29_6 111.7 . . ?
C48_6 C40_6 C29_6 112.0 . . ?
C76_6 C40_6 H40_6 107.9 . . ?
C48_6 C40_6 H40_6 107.9 . . ?
C29_6 C40_6 H40_6 107.9 . . ?
C42_6 C41_6 C46_6 117.2 . . ?
C42_6 C41_6 O6_6 121.4 . . ?
C46_6 C41_6 O6_6 121.1 . . ?
C41_6 C42_6 C43_6 125.0 . . ?
C41_6 C42_6 O3_6 115.6 . . ?
C43_6 C42_6 O3_6 119.2 . . ?
C44_6 C43_6 C42_6 115.8 . . ?
C44_6 C43_6 H43_6 122.1 . . ?
C42_6 C43_6 H43_6 122.1 . . ?
N5_6 C44_6 C43_6 120.9 . . ?
N5_6 C44_6 C45_6 116.5 . . ?
C43_6 C44_6 C45_6 122.4 . . ?
N6_6 C45_6 C44_6 122.6 . . ?
N6_6 C45_6 C46_6 120.0 . . ?
C44_6 C45_6 C46_6 117.3 . . ?
C41_6 C46_6 C45_6 121.9 . . ?
C41_6 C46_6 H46_6 119.0 . . ?
C45_6 C46_6 H46_6 119.0 . . ?
C52_6 C47_6 O7_6 118.0 . . ?
C52_6 C47_6 C48_6 120.9 . . ?
O7_6 C47_6 C48_6 121.0 . . ?
C49_6 C48_6 C47_6 117.5 . . ?
C49_6 C48_6 C40_6 126.2 . . ?
C47_6 C48_6 C40_6 116.3 . . ?
C50_6 C49_6 C48_6 124.1 . . ?
C50_6 C49_6 H49_6 117.9 . . ?
C48_6 C49_6 H49_6 117.9 . . ?
C49_6 C50_6 C51_6 119.0 . . ?
C49_6 C50_6 C59_6 124.4 . . ?
C51_6 C50_6 C59_6 116.6 . . ?
O8_6 C51_6 C52_6 122.6 . . ?
O8_6 C51_6 C50_6 118.8 . . ?
C52_6 C51_6 C50_6 118.1 . . ?
C47_6 C52_6 C51_6 120.4 . . ?
C47_6 C52_6 H52_6 119.8 . . ?
C51_6 C52_6 H52_6 119.8 . . ?
O9_6 C53_6 C58_6 123.1 . . ?
O9_6 C53_6 C54_6 114.1 . . ?
C58_6 C53_6 C54_6 122.0 . . ?
O8_6 C54_6 C55_6 122.1 . . ?
O8_6 C54_6 C53_6 118.0 . . ?
C55_6 C54_6 C53_6 119.6 . . ?
C54_6 C55_6 C56_6 117.4 . . ?
C54_6 C55_6 H55_6 121.3 . . ?
C56_6 C55_6 H55_6 121.3 . . ?
N7_6 C56_6 C57_6 118.6 . . ?
N7_6 C56_6 C55_6 121.0 . . ?
C57_6 C56_6 C55_6 120.4 . . ?
N8_6 C57_6 C58_6 125.4 . . ?
N8_6 C57_6 C56_6 112.1 . . ?
C58_6 C57_6 C56_6 122.3 . . ?
C57_6 C58_6 C53_6 117.8 . . ?
C57_6 C58_6 H58_6 121.1 . . ?
C53_6 C58_6 H58_6 121.1 . . ?
C60_6 C59_6 C17_6 109.5 . . ?
C60_6 C59_6 C50_6 115.1 . . ?
C17_6 C59_6 C50_6 107.5 . . ?
C60_6 C59_6 H59_6 108.2 . . ?
C17_6 C59_6 H59_6 108.2 . . ?
C50_6 C59_6 H59_6 108.2 . . ?
C61_6 C60_6 C59_6 117.6 . . ?
C61_6 C60_6 H60A_6 107.9 . . ?
C59_6 C60_6 H60A_6 107.9 . . ?
C61_6 C60_6 H60B_6 107.9 . . ?
C59_6 C60_6 H60B_6 107.9 . . ?
H60A_6 C60_6 H60B_6 107.2 . . ?
C60_6 C61_6 C62_6 100.6 . . ?
C60_6 C61_6 H61A_6 111.7 . . ?
C62_6 C61_6 H61A_6 111.7 . . ?
C60_6 C61_6 H61B_6 111.7 . . ?
C62_6 C61_6 H61B_6 111.7 . . ?
H61A_6 C61_6 H61B_6 109.4 . . ?
N9_6 C62_6 C61_6 103.2 . . ?
N9_6 C62_6 H62A_6 111.1 . . ?
C61_6 C62_6 H62A_6 111.1 . . ?
N9_6 C62_6 H62B_6 111.1 . . ?
C61_6 C62_6 H62B_6 111.1 . . ?
H62A_6 C62_6 H62B_6 109.1 . . ?
C62_6 N9_6 C64_6 125.4 . . ?
C62_6 N9_6 C63_6 116.9 . . ?
C64_6 N9_6 C63_6 112.8 . . ?
C65_6 C63_6 N9_6 110.9 . . ?
C65_6 C63_6 H63A_6 109.5 . . ?
N9_6 C63_6 H63A_6 109.5 . . ?
C65_6 C63_6 H63B_6 109.5 . . ?
N9_6 C63_6 H63B_6 109.5 . . ?
H63A_6 C63_6 H63B_6 108.1 . . ?
O10_6 C65_6 C63_6 114.2 . . ?
O10_6 C65_6 H65A_6 108.7 . . ?
C63_6 C65_6 H65A_6 108.7 . . ?
O10_6 C65_6 H65B_6 108.7 . . ?
C63_6 C65_6 H65B_6 108.7 . . ?
H65A_6 C65_6 H65B_6 107.6 . . ?
C64_6 C66_6 O10_6 101.3 . . ?
C64_6 C66_6 H66A_6 111.5 . . ?
O10_6 C66_6 H66A_6 111.5 . . ?
C64_6 C66_6 H66B_6 111.5 . . ?
O10_6 C66_6 H66B_6 111.5 . . ?
H66A_6 C66_6 H66B_6 109.3 . . ?
N9_6 C64_6 C66_6 129.7 . . ?
N9_6 C64_6 H64A_6 104.8 . . ?
C66_6 C64_6 H64A_6 104.8 . . ?
N9_6 C64_6 H64B_6 104.8 . . ?
C66_6 C64_6 H64B_6 104.8 . . ?
H64A_6 C64_6 H64B_6 105.8 . . ?
C65_6 O10_6 C66_6 120.9 . . ?
N10_6 C68_6 C69_6 123.7 . . ?
N10_6 C68_6 C67_6 113.7 . . ?
C69_6 C68_6 C67_6 122.6 . . ?
N11_6 C67_6 C72_6 125.2 . . ?
N11_6 C67_6 C68_6 117.4 . . ?
C72_6 C67_6 C68_6 117.1 . . ?
C70_6 C69_6 C68_6 118.1 . . ?
C70_6 C69_6 H69_6 120.9 . . ?
C68_6 C69_6 H69_6 120.9 . . ?
C69_6 C70_6 O7_6 122.7 . . ?
C69_6 C70_6 C71_6 125.1 . . ?
O7_6 C70_6 C71_6 112.1 . . ?
O11_6 C71_6 C72_6 123.9 . . ?
O11_6 C71_6 C70_6 120.6 . . ?
C72_6 C71_6 C70_6 115.5 . . ?
C67_6 C72_6 C71_6 121.4 . . ?
C67_6 C72_6 H72_6 119.3 . . ?
C71_6 C72_6 H72_6 119.3 . . ?
C35_6 C76_6 C39_6 117.9 . . ?
C35_6 C76_6 C40_6 120.8 . . ?
C39_6 C76_6 C40_6 121.1 . . ?
C74_6 C73_6 C28_6 109.9 . . ?
C74_6 C73_6 H73A_6 109.7 . . ?
C28_6 C73_6 H73A_6 109.7 . . ?
C74_6 C73_6 H73B_6 109.7 . . ?
C28_6 C73_6 H73B_6 109.7 . . ?
H73A_6 C73_6 H73B_6 108.2 . . ?
C26_6 C77_6 C21_6 121.7 . . ?
C26_6 C77_6 O2_6 120.5 . . ?
C21_6 C77_6 O2_6 117.8 . . ?
C2_2 C1_2 C7_2 110.6 . . ?
C2_2 C1_2 H1A_2 109.5 . . ?
C7_2 C1_2 H1A_2 109.5 . . ?
C2_2 C1_2 H1B_2 109.5 . . ?
C7_2 C1_2 H1B_2 109.5 . . ?
H1A_2 C1_2 H1B_2 108.1 . . ?
C6_2 N1_2 C3_2 107.3 . . ?
C6_2 N1_2 C2_2 111.3 . . ?
C3_2 N1_2 C2_2 111.0 . . ?
C4_2 O1_2 C5_2 114.0 . . ?
N1_2 C2_2 C1_2 113.7 . . ?
N1_2 C2_2 H2A_2 108.8 . . ?
C1_2 C2_2 H2A_2 108.8 . . ?
N1_2 C2_2 H2B_2 108.8 . . ?
C1_2 C2_2 H2B_2 108.8 . . ?
H2A_2 C2_2 H2B_2 107.7 . . ?
N1_2 C3_2 C4_2 108.1 . . ?
N1_2 C3_2 H3A_2 110.1 . . ?
C4_2 C3_2 H3A_2 110.1 . . ?
N1_2 C3_2 H3B_2 110.1 . . ?
C4_2 C3_2 H3B_2 110.1 . . ?
H3A_2 C3_2 H3B_2 108.4 . . ?
O1_2 C4_2 C3_2 118.5 . . ?
O1_2 C4_2 H4A_2 107.7 . . ?
C3_2 C4_2 H4A_2 107.7 . . ?
O1_2 C4_2 H4B_2 107.7 . . ?
C3_2 C4_2 H4B_2 107.7 . . ?
H4A_2 C4_2 H4B_2 107.1 . . ?
O1_2 C5_2 C6_2 113.4 . . ?
O1_2 C5_2 H5A_2 108.9 . . ?
C6_2 C5_2 H5A_2 108.9 . . ?
O1_2 C5_2 H5B_2 108.9 . . ?
C6_2 C5_2 H5B_2 108.9 . . ?
H5A_2 C5_2 H5B_2 107.7 . . ?
N1_2 C6_2 C5_2 117.0 . . ?
N1_2 C6_2 H6A_2 108.1 . . ?
C5_2 C6_2 H6A_2 108.1 . . ?
N1_2 C6_2 H6B_2 108.1 . . ?
C5_2 C6_2 H6B_2 108.1 . . ?
H6A_2 C6_2 H6B_2 107.3 . . ?
N3_2 Se1_2 N2_2 93.8 . . ?
C77_2 O2_2 C10_2 117.2 . . ?
N6_2 Se2_2 N5_2 93.1 . . ?
C23_2 N2_2 Se1_2 104.6 . . ?
C42_2 O3_2 C12_2 120.6 . . ?
N7_2 Se3_2 N8_2 92.8 . . ?
C25_2 N3_2 Se1_2 107.1 . . ?
N11_2 Se4_2 N10_2 91.3 . . ?
C21_2 O4_2 C20_2 121.8 . . ?
C29_2 N4_2 C34_2 110.2 . . ?
C29_2 N4_2 C31_2 111.1 . . ?
C34_2 N4_2 C31_2 106.1 . . ?
C44_2 N5_2 Se2_2 106.3 . . ?
C41_2 O6_2 C37_2 119.2 . . ?
C45_2 N6_2 Se2_2 109.3 . . ?
C1_2 C7_2 C8_2 107.4 . . ?
C1_2 C7_2 H7A_2 110.2 . . ?
C8_2 C7_2 H7A_2 110.2 . . ?
C1_2 C7_2 H7B_2 110.2 . . ?
C8_2 C7_2 H7B_2 110.2 . . ?
H7A_2 C7_2 H7B_2 108.5 . . ?
C70_2 O7_2 C47_2 118.9 . . ?
C56_2 N7_2 Se3_2 109.9 . . ?
C15_2 C8_2 C9_2 109.3 . . ?
C15_2 C8_2 C7_2 112.8 . . ?
C9_2 C8_2 C7_2 113.8 . . ?
C15_2 C8_2 H8_2 106.8 . . ?
C9_2 C8_2 H8_2 106.8 . . ?
C7_2 C8_2 H8_2 106.8 . . ?
C54_2 O8_2 C51_2 114.4 . . ?
C57_2 N8_2 Se3_2 108.3 . . ?
C14_2 C9_2 C10_2 115.9 . . ?
C14_2 C9_2 C8_2 123.1 . . ?
C10_2 C9_2 C8_2 120.9 . . ?
C64_2 N9_2 C33_2 107.5 . . ?
C64_2 N9_2 C75_2 110.9 . . ?
C33_2 N9_2 C75_2 111.0 . . ?
C18_2 O9_2 C53_2 117.4 . . ?
N9_2 C64_2 C63_2 114.9 . . ?
N9_2 C64_2 H64A_2 108.5 . . ?
C63_2 C64_2 H64A_2 108.5 . . ?
N9_2 C64_2 H64B_2 108.5 . . ?
C63_2 C64_2 H64B_2 108.5 . . ?
H64A_2 C64_2 H64B_2 107.5 . . ?
O10_2 C63_2 C64_2 108.6 . . ?
O10_2 C63_2 H63A_2 110.0 . . ?
C64_2 C63_2 H63A_2 110.0 . . ?
O10_2 C63_2 H63B_2 110.0 . . ?
C64_2 C63_2 H63B_2 110.0 . . ?
H63A_2 C63_2 H63B_2 108.4 . . ?
O10_2 C62_2 C33_2 107.1 . . ?
O10_2 C62_2 H62A_2 110.3 . . ?
C33_2 C62_2 H62A_2 110.3 . . ?
O10_2 C62_2 H62B_2 110.3 . . ?
C33_2 C62_2 H62B_2 110.3 . . ?
H62A_2 C62_2 H62B_2 108.6 . . ?
C11_2 C10_2 O2_2 122.1 . . ?
C11_2 C10_2 C9_2 123.6 . . ?
O2_2 C10_2 C9_2 114.2 . . ?
C63_2 O10_2 C62_2 111.6 . . ?
C68_2 N10_2 Se4_2 107.0 . . ?
C12_2 C11_2 C10_2 116.7 . . ?
C12_2 C11_2 H11_2 121.6 . . ?
C10_2 C11_2 H11_2 121.6 . . ?
C67_2 N11_2 Se4_2 108.1 . . ?
C71_2 O11_2 C39_2 115.5 . . ?
C13_2 C12_2 C11_2 124.9 . . ?
C13_2 C12_2 O3_2 118.4 . . ?
C11_2 C12_2 O3_2 116.6 . . ?
C32_2 O12_2 C30_2 108.9 . . ?
C12_2 C13_2 C14_2 118.4 . . ?
C12_2 C13_2 C27_2 120.7 . . ?
C14_2 C13_2 C27_2 120.7 . . ?
C9_2 C14_2 C13_2 120.4 . . ?
C9_2 C14_2 H14_2 119.8 . . ?
C13_2 C14_2 H14_2 119.8 . . ?
C16_2 C15_2 C20_2 117.6 . . ?
C16_2 C15_2 C8_2 122.5 . . ?
C20_2 C15_2 C8_2 119.6 . . ?
C15_2 C16_2 C17_2 123.3 . . ?
C15_2 C16_2 H16_2 118.4 . . ?
C17_2 C16_2 H16_2 118.4 . . ?
C18_2 C17_2 C16_2 115.7 . . ?
C18_2 C17_2 C59_2 123.2 . . ?
C16_2 C17_2 C59_2 121.1 . . ?
C17_2 C18_2 C19_2 121.7 . . ?
C17_2 C18_2 O9_2 116.9 . . ?
C19_2 C18_2 O9_2 121.3 . . ?
C20_2 C19_2 C18_2 122.0 . . ?
C20_2 C19_2 H19_2 119.0 . . ?
C18_2 C19_2 H19_2 119.0 . . ?
O4_2 C20_2 C19_2 121.0 . . ?
O4_2 C20_2 C15_2 119.4 . . ?
C19_2 C20_2 C15_2 119.5 . . ?
C22_2 C21_2 O4_2 121.2 . . ?
C22_2 C21_2 C77_2 122.2 . . ?
O4_2 C21_2 C77_2 116.7 . . ?
C21_2 C22_2 C23_2 114.8 . . ?
C21_2 C22_2 H22_2 122.6 . . ?
C23_2 C22_2 H22_2 122.6 . . ?
C25_2 C23_2 N2_2 118.7 . . ?
C25_2 C23_2 C22_2 121.6 . . ?
N2_2 C23_2 C22_2 119.6 . . ?
C23_2 C25_2 N3_2 115.5 . . ?
C23_2 C25_2 C26_2 119.9 . . ?
N3_2 C25_2 C26_2 124.2 . . ?
C29_2 C24_2 C28_2 112.7 . . ?
C29_2 C24_2 H24A_2 109.1 . . ?
C28_2 C24_2 H24A_2 109.1 . . ?
C29_2 C24_2 H24B_2 109.1 . . ?
C28_2 C24_2 H24B_2 109.1 . . ?
H24A_2 C24_2 H24B_2 107.8 . . ?
C77_2 C26_2 C25_2 121.8 . . ?
C77_2 C26_2 H26_2 119.1 . . ?
C25_2 C26_2 H26_2 119.1 . . ?
C36_2 C27_2 C28_2 112.7 . . ?
C36_2 C27_2 C13_2 108.8 . . ?
C28_2 C27_2 C13_2 112.5 . . ?
C36_2 C27_2 H27_2 107.6 . . ?
C28_2 C27_2 H27_2 107.5 . . ?
C13_2 C27_2 H27_2 107.5 . . ?
C27_2 C28_2 C24_2 109.0 . . ?
C27_2 C28_2 H28A_2 109.9 . . ?
C24_2 C28_2 H28A_2 109.9 . . ?
C27_2 C28_2 H28B_2 109.9 . . ?
C24_2 C28_2 H28B_2 109.9 . . ?
H28A_2 C28_2 H28B_2 108.3 . . ?
N4_2 C29_2 C24_2 114.8 . . ?
N4_2 C29_2 H29A_2 108.6 . . ?
C24_2 C29_2 H29A_2 108.6 . . ?
N4_2 C29_2 H29B_2 108.6 . . ?
C24_2 C29_2 H29B_2 108.6 . . ?
H29A_2 C29_2 H29B_2 107.5 . . ?
C32_2 C31_2 N4_2 109.5 . . ?
C32_2 C31_2 H31A_2 109.8 . . ?
N4_2 C31_2 H31A_2 109.8 . . ?
C32_2 C31_2 H31B_2 109.8 . . ?
N4_2 C31_2 H31B_2 109.8 . . ?
H31A_2 C31_2 H31B_2 108.2 . . ?
C34_2 C30_2 O12_2 110.3 . . ?
C34_2 C30_2 H30A_2 109.6 . . ?
O12_2 C30_2 H30A_2 109.6 . . ?
C34_2 C30_2 H30B_2 109.6 . . ?
O12_2 C30_2 H30B_2 109.6 . . ?
H30A_2 C30_2 H30B_2 108.1 . . ?
N4_2 C34_2 C30_2 112.0 . . ?
N4_2 C34_2 H34A_2 109.2 . . ?
C30_2 C34_2 H34A_2 109.2 . . ?
N4_2 C34_2 H34B_2 109.2 . . ?
C30_2 C34_2 H34B_2 109.2 . . ?
H34A_2 C34_2 H34B_2 107.9 . . ?
N9_2 C33_2 C62_2 110.8 . . ?
N9_2 C33_2 H33A_2 109.5 . . ?
C62_2 C33_2 H33A_2 109.5 . . ?
N9_2 C33_2 H33B_2 109.5 . . ?
C62_2 C33_2 H33B_2 109.5 . . ?
H33A_2 C33_2 H33B_2 108.1 . . ?
O12_2 C32_2 C31_2 111.6 . . ?
O12_2 C32_2 H32A_2 109.3 . . ?
C31_2 C32_2 H32A_2 109.3 . . ?
O12_2 C32_2 H32B_2 109.3 . . ?
C31_2 C32_2 H32B_2 109.3 . . ?
H32A_2 C32_2 H32B_2 108.0 . . ?
C36_2 C35_2 C76_2 123.6 . . ?
C36_2 C35_2 H35_2 118.2 . . ?
C76_2 C35_2 H35_2 118.2 . . ?
C35_2 C36_2 C37_2 116.1 . . ?
C35_2 C36_2 C27_2 123.1 . . ?
C37_2 C36_2 C27_2 120.7 . . ?
C38_2 C37_2 C36_2 123.9 . . ?
C38_2 C37_2 O6_2 117.3 . . ?
C36_2 C37_2 O6_2 118.8 . . ?
C39_2 C38_2 C37_2 115.5 . . ?
C39_2 C38_2 H38_2 122.3 . . ?
C37_2 C38_2 H38_2 122.3 . . ?
C38_2 C39_2 C76_2 125.6 . . ?
C38_2 C39_2 O11_2 117.6 . . ?
C76_2 C39_2 O11_2 116.7 . . ?
C48_2 C40_2 C76_2 110.5 . . ?
C48_2 C40_2 C73_2 111.5 . . ?
C76_2 C40_2 C73_2 114.4 . . ?
C48_2 C40_2 H40_2 106.6 . . ?
C76_2 C40_2 H40_2 106.6 . . ?
C73_2 C40_2 H40_2 106.6 . . ?
O6_2 C41_2 C46_2 121.0 . . ?
O6_2 C41_2 C42_2 119.8 . . ?
C46_2 C41_2 C42_2 119.1 . . ?
C43_2 C42_2 O3_2 123.2 . . ?
C43_2 C42_2 C41_2 122.5 . . ?
O3_2 C42_2 C41_2 114.2 . . ?
C42_2 C43_2 C44_2 118.6 . . ?
C42_2 C43_2 H43_2 120.7 . . ?
C44_2 C43_2 H43_2 120.7 . . ?
N5_2 C44_2 C43_2 122.0 . . ?
N5_2 C44_2 C45_2 116.0 . . ?
C43_2 C44_2 C45_2 122.0 . . ?
N6_2 C45_2 C46_2 126.6 . . ?
N6_2 C45_2 C44_2 115.2 . . ?
C46_2 C45_2 C44_2 118.2 . . ?
C41_2 C46_2 C45_2 119.5 . . ?
C41_2 C46_2 H46_2 120.3 . . ?
C45_2 C46_2 H46_2 120.3 . . ?
C52_2 C47_2 C48_2 121.8 . . ?
C52_2 C47_2 O7_2 120.7 . . ?
C48_2 C47_2 O7_2 117.4 . . ?
C49_2 C48_2 C47_2 117.0 . . ?
C49_2 C48_2 C40_2 121.9 . . ?
C47_2 C48_2 C40_2 121.2 . . ?
C48_2 C49_2 C50_2 121.9 . . ?
C48_2 C49_2 H49_2 119.0 . . ?
C50_2 C49_2 H49_2 119.0 . . ?
C49_2 C50_2 C51_2 116.8 . . ?
C49_2 C50_2 C59_2 121.6 . . ?
C51_2 C50_2 C59_2 121.6 . . ?
C52_2 C51_2 O8_2 121.7 . . ?
C52_2 C51_2 C50_2 121.8 . . ?
O8_2 C51_2 C50_2 116.4 . . ?
C51_2 C52_2 C47_2 120.5 . . ?
C51_2 C52_2 H52_2 119.7 . . ?
C47_2 C52_2 H52_2 119.7 . . ?
C54_2 C53_2 C58_2 125.4 . . ?
C54_2 C53_2 O9_2 115.9 . . ?
C58_2 C53_2 O9_2 118.4 . . ?
C53_2 C54_2 C55_2 120.1 . . ?
C53_2 C54_2 O8_2 120.4 . . ?
C55_2 C54_2 O8_2 117.2 . . ?
C54_2 C55_2 C56_2 120.1 . . ?
C54_2 C55_2 H55_2 119.9 . . ?
C56_2 C55_2 H55_2 119.9 . . ?
N7_2 C56_2 C55_2 127.8 . . ?
N7_2 C56_2 C57_2 116.6 . . ?
C55_2 C56_2 C57_2 115.4 . . ?
N8_2 C57_2 C58_2 125.0 . . ?
N8_2 C57_2 C56_2 112.2 . . ?
C58_2 C57_2 C56_2 122.6 . . ?
C53_2 C58_2 C57_2 115.4 . . ?
C53_2 C58_2 H58_2 122.3 . . ?
C57_2 C58_2 H58_2 122.3 . . ?
C17_2 C59_2 C50_2 108.9 . . ?
C17_2 C59_2 C60_2 122.1 . . ?
C50_2 C59_2 C60_2 106.3 . . ?
C17_2 C59_2 H59_2 106.2 . . ?
C50_2 C59_2 H59_2 106.2 . . ?
C60_2 C59_2 H59_2 106.2 . . ?
N11_2 C67_2 C72_2 126.1 . . ?
N11_2 C67_2 C68_2 117.4 . . ?
C72_2 C67_2 C68_2 116.3 . . ?
N10_2 C68_2 C69_2 122.0 . . ?
N10_2 C68_2 C67_2 116.1 . . ?
C69_2 C68_2 C67_2 121.9 . . ?
C70_2 C69_2 C68_2 121.0 . . ?
C70_2 C69_2 H69_2 119.5 . . ?
C68_2 C69_2 H69_2 119.5 . . ?
C69_2 C70_2 O7_2 126.5 . . ?
C69_2 C70_2 C71_2 117.6 . . ?
O7_2 C70_2 C71_2 115.7 . . ?
C72_2 C71_2 O11_2 122.8 . . ?
C72_2 C71_2 C70_2 123.0 . . ?
O11_2 C71_2 C70_2 114.2 . . ?
C71_2 C72_2 C67_2 120.0 . . ?
C71_2 C72_2 H72_2 120.0 . . ?
C67_2 C72_2 H72_2 120.0 . . ?
C74_2 C73_2 C40_2 114.3 . . ?
C74_2 C73_2 H73A_2 108.7 . . ?
C40_2 C73_2 H73A_2 108.7 . . ?
C74_2 C73_2 H73B_2 108.7 . . ?
C40_2 C73_2 H73B_2 108.7 . . ?
H73A_2 C73_2 H73B_2 107.6 . . ?
C73_2 C74_2 C75_2 104.6 . . ?
C73_2 C74_2 H74A_2 110.8 . . ?
C75_2 C74_2 H74A_2 110.8 . . ?
C73_2 C74_2 H74B_2 110.8 . . ?
C75_2 C74_2 H74B_2 110.8 . . ?
H74A_2 C74_2 H74B_2 108.9 . . ?
N9_2 C75_2 C74_2 111.7 . . ?
N9_2 C75_2 H75A_2 109.3 . . ?
C74_2 C75_2 H75A_2 109.3 . . ?
N9_2 C75_2 H75B_2 109.3 . . ?
C74_2 C75_2 H75B_2 109.3 . . ?
H75A_2 C75_2 H75B_2 107.9 . . ?
C39_2 C76_2 C35_2 115.2 . . ?
C39_2 C76_2 C40_2 123.1 . . ?
C35_2 C76_2 C40_2 121.8 . . ?
C26_2 C77_2 O2_2 127.4 . . ?
C26_2 C77_2 C21_2 119.6 . . ?
O2_2 C77_2 C21_2 112.5 . . ?
C6_18 C60_2 C59_2 110.9 . . ?
C6_18 C60_2 H60A_2 109.5 . . ?
C59_2 C60_2 H60A_2 109.5 . . ?
C6_18 C60_2 H60B_2 109.5 . . ?
C59_2 C60_2 H60B_2 109.5 . . ?
H60A_2 C60_2 H60B_2 108.0 . . ?
C5_14 C81_2 C60_13 113.9 . . ?
C5_14 C81_2 H81A_2 108.8 . . ?
C60_13 C81_2 H81A_2 108.8 . . ?
C5_14 C81_2 H81B_2 108.8 . . ?
C60_13 C81_2 H81B_2 108.8 . . ?
H81A_2 C81_2 H81B_2 107.7 . . ?
O1_3 C1_3 C2_3 112.4 . . ?
O1_3 C1_3 H1A_3 109.1 . . ?
C2_3 C1_3 H1A_3 109.1 . . ?
O1_3 C1_3 H1B_3 109.1 . . ?
C2_3 C1_3 H1B_3 109.1 . . ?
H1A_3 C1_3 H1B_3 107.9 . . ?
C1_3 O1_3 C3_3 110.6 . . ?
C5_3 N1_3 C4_3 118.1 . . ?
C5_3 N1_3 C2_3 97.5 . . ?
C4_3 N1_3 C2_3 112.9 . . ?
N3_3 Se1_3 N2_3 93.1 . . ?
N1_3 C2_3 C1_3 98.6 . . ?
N1_3 C2_3 H2A_3 112.1 . . ?
C1_3 C2_3 H2A_3 112.1 . . ?
N1_3 C2_3 H2B_3 112.1 . . ?
C1_3 C2_3 H2B_3 112.1 . . ?
H2A_3 C2_3 H2B_3 109.7 . . ?
C77_3 O2_3 C10_3 118.2 . . ?
N6_3 Se2_3 N5_3 93.3 . . ?
C23_3 N2_3 Se1_3 106.0 . . ?
C42_3 O3_3 C12_3 117.9 . . ?
C4_3 C3_3 O1_3 114.6 . . ?
C4_3 C3_3 H3A_3 108.6 . . ?
O1_3 C3_3 H3A_3 108.6 . . ?
C4_3 C3_3 H3B_3 108.6 . . ?
O1_3 C3_3 H3B_3 108.6 . . ?
H3A_3 C3_3 H3B_3 107.6 . . ?
N7_3 Se3_3 N8_3 91.6 . . ?
C25_3 N3_3 Se1_3 109.1 . . ?
N11_3 Se4_3 N10_3 97.3 . . ?
C50_3 C59_3 C17_3 108.2 . . ?
C50_3 C59_3 C60_3 112.7 . . ?
C17_3 C59_3 C60_3 115.6 . . ?
C50_3 C59_3 H59_3 106.6 . . ?
C17_3 C59_3 H59_3 106.6 . . ?
C60_3 C59_3 H59_3 106.6 . . ?
C59_3 C60_3 C31_3 111.6 . . ?
C59_3 C60_3 H60A_3 109.3 . . ?
C31_3 C60_3 H60A_3 109.3 . . ?
C59_3 C60_3 H60B_3 109.3 . . ?
C31_3 C60_3 H60B_3 109.3 . . ?
H60A_3 C60_3 H60B_3 108.0 . . ?
C60_3 C31_3 C32_3 105.8 . . ?
C60_3 C31_3 H31A_3 110.6 . . ?
C32_3 C31_3 H31A_3 110.6 . . ?
C60_3 C31_3 H31B_3 110.6 . . ?
C32_3 C31_3 H31B_3 110.6 . . ?
H31A_3 C31_3 H31B_3 108.7 . . ?
N4_3 C32_3 C31_3 119.6 . . ?
N4_3 C32_3 H32A_3 107.4 . . ?
C31_3 C32_3 H32A_3 107.4 . . ?
N4_3 C32_3 H32B_3 107.4 . . ?
C31_3 C32_3 H32B_3 107.4 . . ?
H32A_3 C32_3 H32B_3 106.9 . . ?
C32_3 N4_3 C66_3 114.7 . . ?
C32_3 N4_3 C33_3 114.2 . . ?
C66_3 N4_3 C33_3 106.9 . . ?
C34_3 C33_3 N4_3 115.4 . . ?
C34_3 C33_3 H33A_3 108.4 . . ?
N4_3 C33_3 H33A_3 108.4 . . ?
C34_3 C33_3 H33B_3 108.4 . . ?
N4_3 C33_3 H33B_3 108.4 . . ?
H33A_3 C33_3 H33B_3 107.5 . . ?
O5_3 C34_3 C33_3 114.2 . . ?
O5_3 C34_3 H34A_3 108.7 . . ?
C33_3 C34_3 H34A_3 108.7 . . ?
O5_3 C34_3 H34B_3 108.7 . . ?
C33_3 C34_3 H34B_3 108.7 . . ?
H34A_3 C34_3 H34B_3 107.6 . . ?
C66_3 C61_3 O5_3 103.6 . . ?
C66_3 C61_3 H61A_3 111.0 . . ?
O5_3 C61_3 H61A_3 111.0 . . ?
C66_3 C61_3 H61B_3 111.0 . . ?
O5_3 C61_3 H61B_3 111.0 . . ?
H61A_3 C61_3 H61B_3 109.0 . . ?
N4_3 C66_3 C61_3 122.8 . . ?
N4_3 C66_3 H66A_3 106.6 . . ?
C61_3 C66_3 H66A_3 106.6 . . ?
N4_3 C66_3 H66B_3 106.6 . . ?
C61_3 C66_3 H66B_3 106.6 . . ?
H66A_3 C66_3 H66B_3 106.6 . . ?
C34_3 O5_3 C61_3 121.0 . . ?
C3_3 C4_3 N1_3 108.6 . . ?
C3_3 C4_3 H4A_3 110.0 . . ?
N1_3 C4_3 H4A_3 110.0 . . ?
C3_3 C4_3 H4B_3 110.0 . . ?
N1_3 C4_3 H4B_3 110.0 . . ?
H4A_3 C4_3 H4B_3 108.3 . . ?
C21_3 O4_3 C20_3 117.1 . . ?
N1_3 C5_3 C6_3 124.3 . . ?
N1_3 C5_3 H5A_3 106.3 . . ?
C6_3 C5_3 H5A_3 106.3 . . ?
N1_3 C5_3 H5B_3 106.3 . . ?
C6_3 C5_3 H5B_3 106.3 . . ?
H5A_3 C5_3 H5B_3 106.4 . . ?
C44_3 N5_3 Se2_3 106.8 . . ?
C5_3 C6_3 C7_3 116.2 . . ?
C5_3 C6_3 H6A_3 108.2 . . ?
C7_3 C6_3 H6A_3 108.2 . . ?
C5_3 C6_3 H6B_3 108.2 . . ?
C7_3 C6_3 H6B_3 108.2 . . ?
H6A_3 C6_3 H6B_3 107.4 . . ?
C37_3 O6_3 C41_3 119.1 . . ?
C45_3 N6_3 Se2_3 105.7 . . ?
C6_3 C7_3 C8_3 106.5 . . ?
C6_3 C7_3 H7A_3 110.4 . . ?
C8_3 C7_3 H7A_3 110.4 . . ?
C6_3 C7_3 H7B_3 110.4 . . ?
C8_3 C7_3 H7B_3 110.4 . . ?
H7A_3 C7_3 H7B_3 108.6 . . ?
N12_3 C80_3 C74_3 106.7 . . ?
N12_3 C80_3 H80A_3 110.4 . . ?
C74_3 C80_3 H80A_3 110.4 . . ?
N12_3 C80_3 H80B_3 110.4 . . ?
C74_3 C80_3 H80B_3 110.4 . . ?
H80A_3 C80_3 H80B_3 108.6 . . ?
N12_3 C29_3 C30_3 101.1 . . ?
N12_3 C29_3 H29A_3 111.5 . . ?
C30_3 C29_3 H29A_3 111.5 . . ?
N12_3 C29_3 H29B_3 111.5 . . ?
C30_3 C29_3 H29B_3 111.5 . . ?
H29A_3 C29_3 H29B_3 109.4 . . ?
O12_3 C30_3 C29_3 118.8 . . ?
O12_3 C30_3 H30A_3 107.6 . . ?
C29_3 C30_3 H30A_3 107.6 . . ?
O12_3 C30_3 H30B_3 107.6 . . ?
C29_3 C30_3 H30B_3 107.6 . . ?
H30A_3 C30_3 H30B_3 107.1 . . ?
C78_3 O12_3 C30_3 102.5 . . ?
C29_3 N12_3 C80_3 112.4 . . ?
C29_3 N12_3 C79_3 114.9 . . ?
C80_3 N12_3 C79_3 94.8 . . ?
N12_3 C79_3 C78_3 88.0 . . ?
N12_3 C79_3 H79A_3 114.0 . . ?
C78_3 C79_3 H79A_3 114.0 . . ?
N12_3 C79_3 H79B_3 114.0 . . ?
C78_3 C79_3 H79B_3 114.0 . . ?
H79A_3 C79_3 H79B_3 111.2 . . ?
O12_3 C78_3 C79_3 121.5 . . ?
O12_3 C78_3 H78A_3 111.5 . . ?
C79_3 C78_3 H78A_3 94.2 . . ?
O12_3 C78_3 H78B_3 118.2 . . ?
C79_3 C78_3 H78B_3 102.1 . . ?
H78A_3 C78_3 H78B_3 106.1 . . ?
C47_3 O7_3 C70_3 120.8 . . ?
C56_3 N7_3 Se3_3 111.3 . . ?
C15_3 C8_3 C7_3 112.9 . . ?
C15_3 C8_3 C9_3 112.0 . . ?
C7_3 C8_3 C9_3 109.9 . . ?
C15_3 C8_3 H8_3 107.2 . . ?
C7_3 C8_3 H8_3 107.2 . . ?
C9_3 C8_3 H8_3 107.2 . . ?
C54_3 O8_3 C51_3 116.1 . . ?
C57_3 N8_3 Se3_3 104.3 . . ?
C10_3 C9_3 C14_3 119.5 . . ?
C10_3 C9_3 C8_3 118.3 . . ?
C14_3 C9_3 C8_3 120.3 . . ?
C73_3 C75_3 C24_3 101.6 . . ?
C73_3 C75_3 H75A_3 111.4 . . ?
C24_3 C75_3 H75A_3 111.4 . . ?
C73_3 C75_3 H75B_3 111.4 . . ?
C24_3 C75_3 H75B_3 111.4 . . ?
H75A_3 C75_3 H75B_3 109.3 . . ?
N9_3 C24_3 C75_3 105.3 . . ?
N9_3 C24_3 H24A_3 110.7 . . ?
C75_3 C24_3 H24A_3 110.7 . . ?
N9_3 C24_3 H24B_3 110.7 . . ?
C75_3 C24_3 H24B_3 110.7 . . ?
H24A_3 C24_3 H24B_3 108.8 . . ?
C53_3 O9_3 C18_3 120.0 . . ?
C9_3 C10_3 C11_3 119.9 . . ?
C9_3 C10_3 O2_3 121.7 . . ?
C11_3 C10_3 O2_3 118.0 . . ?
C68_3 N10_3 Se4_3 101.3 . . ?
C10_3 C11_3 C12_3 119.8 . . ?
C10_3 C11_3 H11_3 120.1 . . ?
C12_3 C11_3 H11_3 120.1 . . ?
C67_3 N11_3 Se4_3 104.9 . . ?
C39_3 O11_3 C71_3 112.3 . . ?
C13_3 C12_3 C11_3 121.0 . . ?
C13_3 C12_3 O3_3 118.1 . . ?
C11_3 C12_3 O3_3 120.3 . . ?
C28_3 C74_3 C80_3 110.9 . . ?
C28_3 C74_3 H74A_3 109.5 . . ?
C80_3 C74_3 H74A_3 109.5 . . ?
C28_3 C74_3 H74B_3 109.5 . . ?
C80_3 C74_3 H74B_3 109.5 . . ?
H74A_3 C74_3 H74B_3 108.1 . . ?
C12_3 C13_3 C14_3 119.0 . . ?
C12_3 C13_3 C27_3 120.5 . . ?
C14_3 C13_3 C27_3 120.3 . . ?
C9_3 C14_3 C13_3 119.4 . . ?
C9_3 C14_3 H14_3 120.3 . . ?
C13_3 C14_3 H14_3 120.3 . . ?
C16_3 C15_3 C20_3 120.6 . . ?
C16_3 C15_3 C8_3 122.3 . . ?
C20_3 C15_3 C8_3 117.1 . . ?
C15_3 C16_3 C17_3 120.0 . . ?
C15_3 C16_3 H16_3 120.0 . . ?
C17_3 C16_3 H16_3 120.0 . . ?
C18_3 C17_3 C16_3 115.6 . . ?
C18_3 C17_3 C59_3 122.3 . . ?
C16_3 C17_3 C59_3 121.6 . . ?
C17_3 C18_3 C19_3 125.2 . . ?
C17_3 C18_3 O9_3 117.0 . . ?
C19_3 C18_3 O9_3 117.8 . . ?
C20_3 C19_3 C18_3 115.2 . . ?
C20_3 C19_3 H19_3 122.4 . . ?
C18_3 C19_3 H19_3 122.4 . . ?
C19_3 C20_3 C15_3 123.4 . . ?
C19_3 C20_3 O4_3 119.7 . . ?
C15_3 C20_3 O4_3 116.5 . . ?
C22_3 C21_3 O4_3 122.0 . . ?
C22_3 C21_3 C77_3 124.4 . . ?
O4_3 C21_3 C77_3 113.1 . . ?
C21_3 C22_3 C23_3 117.7 . . ?
C21_3 C22_3 H22_3 121.1 . . ?
C23_3 C22_3 H22_3 121.1 . . ?
N2_3 C23_3 C22_3 122.0 . . ?
N2_3 C23_3 C25_3 116.2 . . ?
C22_3 C23_3 C25_3 121.5 . . ?
N3_3 C25_3 C26_3 125.9 . . ?
N3_3 C25_3 C23_3 115.6 . . ?
C26_3 C25_3 C23_3 118.5 . . ?
C77_3 C26_3 C25_3 120.0 . . ?
C77_3 C26_3 H26_3 120.0 . . ?
C25_3 C26_3 H26_3 120.0 . . ?
C36_3 C27_3 C28_3 110.9 . . ?
C36_3 C27_3 C13_3 113.4 . . ?
C28_3 C27_3 C13_3 110.3 . . ?
C36_3 C27_3 H27_3 107.3 . . ?
C28_3 C27_3 H27_3 107.3 . . ?
C13_3 C27_3 H27_3 107.3 . . ?
C74_3 C28_3 C27_3 106.9 . . ?
C74_3 C28_3 H28A_3 110.3 . . ?
C27_3 C28_3 H28A_3 110.3 . . ?
C74_3 C28_3 H28B_3 110.3 . . ?
C27_3 C28_3 H28B_3 110.3 . . ?
H28A_3 C28_3 H28B_3 108.6 . . ?
C76_3 C35_3 C36_3 122.7 . . ?
C76_3 C35_3 H35_3 118.7 . . ?
C36_3 C35_3 H35_3 118.7 . . ?
C35_3 C36_3 C37_3 111.0 . . ?
C35_3 C36_3 C27_3 124.9 . . ?
C37_3 C36_3 C27_3 123.5 . . ?
C38_3 C37_3 O6_3 118.4 . . ?
C38_3 C37_3 C36_3 128.5 . . ?
O6_3 C37_3 C36_3 112.5 . . ?
C37_3 C38_3 C39_3 114.7 . . ?
C37_3 C38_3 H38_3 122.7 . . ?
C39_3 C38_3 H38_3 122.7 . . ?
O11_3 C39_3 C76_3 122.5 . . ?
O11_3 C39_3 C38_3 115.6 . . ?
C76_3 C39_3 C38_3 120.5 . . ?
C48_3 C40_3 C76_3 108.5 . . ?
C48_3 C40_3 C73_3 108.2 . . ?
C76_3 C40_3 C73_3 109.9 . . ?
C48_3 C40_3 H40_3 110.0 . . ?
C76_3 C40_3 H40_3 110.0 . . ?
C73_3 C40_3 H40_3 110.0 . . ?
C42_3 C41_3 C46_3 124.6 . . ?
C42_3 C41_3 O6_3 115.9 . . ?
C46_3 C41_3 O6_3 119.4 . . ?
O3_3 C42_3 C41_3 119.0 . . ?
O3_3 C42_3 C43_3 118.6 . . ?
C41_3 C42_3 C43_3 122.3 . . ?
C42_3 C43_3 C44_3 115.9 . . ?
C42_3 C43_3 H43_3 122.1 . . ?
C44_3 C43_3 H43_3 122.0 . . ?
N5_3 C44_3 C45_3 116.7 . . ?
N5_3 C44_3 C43_3 123.3 . . ?
C45_3 C44_3 C43_3 119.5 . . ?
N6_3 C45_3 C46_3 118.7 . . ?
N6_3 C45_3 C44_3 117.4 . . ?
C46_3 C45_3 C44_3 123.9 . . ?
C41_3 C46_3 C45_3 113.5 . . ?
C41_3 C46_3 H46_3 123.3 . . ?
C45_3 C46_3 H46_3 123.3 . . ?
O7_3 C47_3 C52_3 123.6 . . ?
O7_3 C47_3 C48_3 118.8 . . ?
C52_3 C47_3 C48_3 117.6 . . ?
C47_3 C48_3 C49_3 119.1 . . ?
C47_3 C48_3 C40_3 118.5 . . ?
C49_3 C48_3 C40_3 122.3 . . ?
C50_3 C49_3 C48_3 122.5 . . ?
C50_3 C49_3 H49_3 118.7 . . ?
C48_3 C49_3 H49_3 118.7 . . ?
C51_3 C50_3 C49_3 116.8 . . ?
C51_3 C50_3 C59_3 123.2 . . ?
C49_3 C50_3 C59_3 120.0 . . ?
C50_3 C51_3 O8_3 122.4 . . ?
C50_3 C51_3 C52_3 122.2 . . ?
O8_3 C51_3 C52_3 115.3 . . ?
C47_3 C52_3 C51_3 121.7 . . ?
C47_3 C52_3 H52_3 119.2 . . ?
C51_3 C52_3 H52_3 119.2 . . ?
C58_3 C53_3 C54_3 127.8 . . ?
C58_3 C53_3 O9_3 117.8 . . ?
C54_3 C53_3 O9_3 114.4 . . ?
O8_3 C54_3 C53_3 120.6 . . ?
O8_3 C54_3 C55_3 118.2 . . ?
C53_3 C54_3 C55_3 120.5 . . ?
C56_3 C55_3 C54_3 114.6 . . ?
C56_3 C55_3 H55_3 122.7 . . ?
C54_3 C55_3 H55_3 122.7 . . ?
N7_3 C56_3 C57_3 115.4 . . ?
N7_3 C56_3 C55_3 123.1 . . ?
C57_3 C56_3 C55_3 121.5 . . ?
N8_3 C57_3 C56_3 117.3 . . ?
N8_3 C57_3 C58_3 117.2 . . ?
C56_3 C57_3 C58_3 125.5 . . ?
C53_3 C58_3 C57_3 109.9 . . ?
C53_3 C58_3 H58_3 125.1 . . ?
C57_3 C58_3 H58_3 125.1 . . ?
N11_3 C67_3 C68_3 119.7 . . ?
N11_3 C67_3 C72_3 120.6 . . ?
C68_3 C67_3 C72_3 119.3 . . ?
C62_3 N9_3 C65_3 104.8 . . ?
C62_3 N9_3 C24_3 109.5 . . ?
C65_3 N9_3 C24_3 104.9 . . ?
C64_3 C65_3 N9_3 111.2 . . ?
C64_3 C65_3 H65A_3 109.4 . . ?
N9_3 C65_3 H65A_3 109.4 . . ?
C64_3 C65_3 H65B_3 109.4 . . ?
N9_3 C65_3 H65B_3 109.4 . . ?
H65A_3 C65_3 H65B_3 108.0 . . ?
O10_3 C64_3 C65_3 114.1 . . ?
O10_3 C64_3 H64A_3 108.7 . . ?
C65_3 C64_3 H64A_3 108.7 . . ?
O10_3 C64_3 H64B_3 108.7 . . ?
C65_3 C64_3 H64B_3 108.7 . . ?
H64A_3 C64_3 H64B_3 107.6 . . ?
C62_3 C63_3 O10_3 101.9 . . ?
C62_3 C63_3 H63A_3 111.4 . . ?
O10_3 C63_3 H63A_3 111.4 . . ?
C62_3 C63_3 H63B_3 111.4 . . ?
O10_3 C63_3 H63B_3 111.4 . . ?
H63A_3 C63_3 H63B_3 109.3 . . ?
N9_3 C62_3 C63_3 117.5 . . ?
N9_3 C62_3 H62A_3 107.9 . . ?
C63_3 C62_3 H62A_3 107.9 . . ?
N9_3 C62_3 H62B_3 107.9 . . ?
C63_3 C62_3 H62B_3 107.9 . . ?
H62A_3 C62_3 H62B_3 107.2 . . ?
C64_3 O10_3 C63_3 116.9 . . ?
C67_3 C68_3 N10_3 116.7 . . ?
C67_3 C68_3 C69_3 119.8 . . ?
N10_3 C68_3 C69_3 123.4 . . ?
C70_3 C69_3 C68_3 120.6 . . ?
C70_3 C69_3 H69_3 119.7 . . ?
C68_3 C69_3 H69_3 119.7 . . ?
C69_3 C70_3 O7_3 124.1 . . ?
C69_3 C70_3 C71_3 123.5 . . ?
O7_3 C70_3 C71_3 111.4 . . ?
O11_3 C71_3 C72_3 123.5 . . ?
O11_3 C71_3 C70_3 118.3 . . ?
C72_3 C71_3 C70_3 113.0 . . ?
C71_3 C72_3 C67_3 121.6 . . ?
C71_3 C72_3 H72_3 119.2 . . ?
C67_3 C72_3 H72_3 119.2 . . ?
C75_3 C73_3 C40_3 108.4 . . ?
C75_3 C73_3 H73A_3 110.0 . . ?
C40_3 C73_3 H73A_3 110.0 . . ?
C75_3 C73_3 H73B_3 110.0 . . ?
C40_3 C73_3 H73B_3 110.0 . . ?
H73A_3 C73_3 H73B_3 108.4 . . ?
C35_3 C76_3 C39_3 121.7 . . ?
C35_3 C76_3 C40_3 124.7 . . ?
C39_3 C76_3 C40_3 113.5 . . ?
O2_3 C77_3 C26_3 123.6 . . ?
O2_3 C77_3 C21_3 118.9 . . ?
C26_3 C77_3 C21_3 117.5 . . ?
N3_9 Se1_9 N2_9 91.8 . . ?
C3_9 C1_9 O1_9 108.0 . . ?
C3_9 C1_9 H1A_9 110.1 . . ?
O1_9 C1_9 H1A_9 110.1 . . ?
C3_9 C1_9 H1B_9 110.1 . . ?
O1_9 C1_9 H1B_9 110.1 . . ?
H1A_9 C1_9 H1B_9 108.4 . . ?
C2_9 N1_9 C5_9 108.2 . . ?
C2_9 N1_9 C3_9 108.5 . . ?
C5_9 N1_9 C3_9 110.5 . . ?
C4_9 O1_9 C1_9 107.9 . . ?
C10_9 O2_9 C77_9 115.8 . . ?
N1_9 C2_9 C4_9 106.3 . . ?
N1_9 C2_9 H2A_9 110.5 . . ?
C4_9 C2_9 H2A_9 110.5 . . ?
N1_9 C2_9 H2B_9 110.5 . . ?
C4_9 C2_9 H2B_9 110.5 . . ?
H2A_9 C2_9 H2B_9 108.7 . . ?
N5_9 Se2_9 N6_9 94.4 . . ?
C23_9 N2_9 Se1_9 108.6 . . ?
C42_9 O3_9 C12_9 117.4 . . ?
C1_9 C3_9 N1_9 115.2 . . ?
C1_9 C3_9 H3A_9 108.5 . . ?
N1_9 C3_9 H3A_9 108.5 . . ?
C1_9 C3_9 H3B_9 108.5 . . ?
N1_9 C3_9 H3B_9 108.5 . . ?
H3A_9 C3_9 H3B_9 107.5 . . ?
N7_9 Se3_9 N8_9 92.5 . . ?
C25_9 N3_9 Se1_9 110.7 . . ?
N10_9 Se4_9 N11_9 93.3 . . ?
O1_9 C4_9 C2_9 114.7 . . ?
O1_9 C4_9 H4A_9 108.6 . . ?
C2_9 C4_9 H4A_9 108.6 . . ?
O1_9 C4_9 H4B_9 108.6 . . ?
C2_9 C4_9 H4B_9 108.6 . . ?
H4A_9 C4_9 H4B_9 107.6 . . ?
C30_9 N4_9 C34_9 114.2 . . ?
C30_9 N4_9 C31_9 112.8 . . ?
C34_9 N4_9 C31_9 107.0 . . ?
C20_9 O4_9 C21_9 117.9 . . ?
N1_9 C5_9 C6_9 114.8 . . ?
N1_9 C5_9 H5A_9 108.6 . . ?
C6_9 C5_9 H5A_9 108.6 . . ?
N1_9 C5_9 H5B_9 108.6 . . ?
C6_9 C5_9 H5B_9 108.6 . . ?
H5A_9 C5_9 H5B_9 107.5 . . ?
C32_9 O5_9 C33_9 110.0 . . ?
C44_9 N5_9 Se2_9 106.0 . . ?
C7_9 C6_9 C5_9 117.3 . . ?
C7_9 C6_9 H6A_9 108.0 . . ?
C5_9 C6_9 H6A_9 108.0 . . ?
C7_9 C6_9 H6B_9 108.0 . . ?
C5_9 C6_9 H6B_9 108.0 . . ?
H6A_9 C6_9 H6B_9 107.2 . . ?
C41_9 O6_9 C37_9 116.6 . . ?
C45_9 N6_9 Se2_9 105.3 . . ?
C6_9 C7_9 C8_9 114.8 . . ?
C6_9 C7_9 H7A_9 108.6 . . ?
C8_9 C7_9 H7A_9 108.6 . . ?
C6_9 C7_9 H7B_9 108.6 . . ?
C8_9 C7_9 H7B_9 108.6 . . ?
H7A_9 C7_9 H7B_9 107.5 . . ?
C70_9 O7_9 C47_9 115.3 . . ?
C56_9 N7_9 Se3_9 111.7 . . ?
C7_9 C8_9 C15_9 114.5 . . ?
C7_9 C8_9 C9_9 116.7 . . ?
C15_9 C8_9 C9_9 111.5 . . ?
C7_9 C8_9 H8_9 104.2 . . ?
C15_9 C8_9 H8_9 104.2 . . ?
C9_9 C8_9 H8_9 104.2 . . ?
C54_9 O8_9 C51_9 116.3 . . ?
C57_9 N8_9 Se3_9 109.0 . . ?
C14_9 C9_9 C10_9 118.6 . . ?
C14_9 C9_9 C8_9 120.0 . . ?
C10_9 C9_9 C8_9 121.3 . . ?
C53_9 O9_9 C18_9 120.2 . . ?
O2_9 C10_9 C11_9 120.7 . . ?
O2_9 C10_9 C9_9 118.8 . . ?
C11_9 C10_9 C9_9 120.2 . . ?
C68_9 N10_9 Se4_9 107.2 . . ?
C12_9 C11_9 C10_9 118.9 . . ?
C12_9 C11_9 H11_9 120.6 . . ?
C10_9 C11_9 H11_9 120.6 . . ?
C67_9 N11_9 Se4_9 106.9 . . ?
C39_9 O11_9 C71_9 118.5 . . ?
C13_9 C12_9 C11_9 124.4 . . ?
C13_9 C12_9 O3_9 118.7 . . ?
C11_9 C12_9 O3_9 116.7 . . ?
C78_9 O12_9 C79_9 105.0 . . ?
C80_9 N12_9 C24_9 107.0 . . ?
C80_9 N12_9 C75_9 111.1 . . ?
C24_9 N12_9 C75_9 107.1 . . ?
C12_9 C13_9 C14_9 116.6 . . ?
C12_9 C13_9 C27_9 122.2 . . ?
C14_9 C13_9 C27_9 121.1 . . ?
C9_9 C14_9 C13_9 121.2 . . ?
C9_9 C14_9 H14_9 119.4 . . ?
C13_9 C14_9 H14_9 119.4 . . ?
C16_9 C15_9 C20_9 119.9 . . ?
C16_9 C15_9 C8_9 120.8 . . ?
C20_9 C15_9 C8_9 119.2 . . ?
C15_9 C16_9 C17_9 122.3 . . ?
C15_9 C16_9 H16_9 118.9 . . ?
C17_9 C16_9 H16_9 118.9 . . ?
C18_9 C17_9 C16_9 113.8 . . ?
C18_9 C17_9 C59_9 121.8 . . ?
C16_9 C17_9 C59_9 124.4 . . ?
C19_9 C18_9 C17_9 125.6 . . ?
C19_9 C18_9 O9_9 119.0 . . ?
C17_9 C18_9 O9_9 115.3 . . ?
C18_9 C19_9 C20_9 118.2 . . ?
C18_9 C19_9 H19_9 120.9 . . ?
C20_9 C19_9 H19_9 120.9 . . ?
O4_9 C20_9 C15_9 119.1 . . ?
O4_9 C20_9 C19_9 120.8 . . ?
C15_9 C20_9 C19_9 120.1 . . ?
C22_9 C21_9 C77_9 122.5 . . ?
C22_9 C21_9 O4_9 119.9 . . ?
C77_9 C21_9 O4_9 116.7 . . ?
C21_9 C22_9 C23_9 119.0 . . ?
C21_9 C22_9 H22_9 120.5 . . ?
C23_9 C22_9 H22_9 120.5 . . ?
N2_9 C23_9 C22_9 125.5 . . ?
N2_9 C23_9 C25_9 116.0 . . ?
C22_9 C23_9 C25_9 118.4 . . ?
N3_9 C25_9 C26_9 128.1 . . ?
N3_9 C25_9 C23_9 112.8 . . ?
C26_9 C25_9 C23_9 118.9 . . ?
C78_9 C24_9 N12_9 108.9 . . ?
C78_9 C24_9 H24A_9 109.9 . . ?
N12_9 C24_9 H24A_9 109.9 . . ?
C78_9 C24_9 H24B_9 109.9 . . ?
N12_9 C24_9 H24B_9 109.9 . . ?
H24A_9 C24_9 H24B_9 108.3 . . ?
C77_9 C26_9 C25_9 120.7 . . ?
C77_9 C26_9 H26_9 119.7 . . ?
C25_9 C26_9 H26_9 119.7 . . ?
C13_9 C27_9 C28_9 113.5 . . ?
C13_9 C27_9 C36_9 109.3 . . ?
C28_9 C27_9 C36_9 112.3 . . ?
C13_9 C27_9 H27_9 107.2 . . ?
C28_9 C27_9 H27_9 107.2 . . ?
C36_9 C27_9 H27_9 107.2 . . ?
C29_9 C28_9 C27_9 113.5 . . ?
C29_9 C28_9 H28A_9 108.9 . . ?
C27_9 C28_9 H28A_9 108.9 . . ?
C29_9 C28_9 H28B_9 108.9 . . ?
C27_9 C28_9 H28B_9 108.9 . . ?
H28A_9 C28_9 H28B_9 107.7 . . ?
C36_9 C35_9 C76_9 121.5 . . ?
C36_9 C35_9 H35_9 119.2 . . ?
C76_9 C35_9 H35_9 119.2 . . ?
C33_9 C34_9 N4_9 109.5 . . ?
C33_9 C34_9 H34A_9 109.8 . . ?
N4_9 C34_9 H34A_9 109.8 . . ?
C33_9 C34_9 H34B_9 109.8 . . ?
N4_9 C34_9 H34B_9 109.8 . . ?
H34A_9 C34_9 H34B_9 108.2 . . ?
O5_9 C33_9 C34_9 109.9 . . ?
O5_9 C33_9 H33A_9 109.7 . . ?
C34_9 C33_9 H33A_9 109.7 . . ?
O5_9 C33_9 H33B_9 109.7 . . ?
C34_9 C33_9 H33B_9 109.7 . . ?
H33A_9 C33_9 H33B_9 108.2 . . ?
O5_9 C32_9 C31_9 110.8 . . ?
O5_9 C32_9 H32A_9 109.5 . . ?
C31_9 C32_9 H32A_9 109.5 . . ?
O5_9 C32_9 H32B_9 109.5 . . ?
C31_9 C32_9 H32B_9 109.5 . . ?
H32A_9 C32_9 H32B_9 108.1 . . ?
N4_9 C31_9 C32_9 104.4 . . ?
N4_9 C31_9 H31A_9 110.9 . . ?
C32_9 C31_9 H31A_9 110.9 . . ?
N4_9 C31_9 H31B_9 110.9 . . ?
C32_9 C31_9 H31B_9 110.9 . . ?
H31A_9 C31_9 H31B_9 108.9 . . ?
N4_9 C30_9 C29_9 113.5 . . ?
N4_9 C30_9 H30A_9 108.9 . . ?
C29_9 C30_9 H30A_9 108.9 . . ?
N4_9 C30_9 H30B_9 108.9 . . ?
C29_9 C30_9 H30B_9 108.9 . . ?
H30A_9 C30_9 H30B_9 107.7 . . ?
C28_9 C29_9 C30_9 113.0 . . ?
C28_9 C29_9 H29A_9 109.0 . . ?
C30_9 C29_9 H29A_9 109.0 . . ?
C28_9 C29_9 H29B_9 109.0 . . ?
C30_9 C29_9 H29B_9 109.0 . . ?
H29A_9 C29_9 H29B_9 107.8 . . ?
C35_9 C36_9 C37_9 119.0 . . ?
C35_9 C36_9 C27_9 122.7 . . ?
C37_9 C36_9 C27_9 118.4 . . ?
O6_9 C37_9 C38_9 119.9 . . ?
O6_9 C37_9 C36_9 119.7 . . ?
C38_9 C37_9 C36_9 119.8 . . ?
C37_9 C38_9 C39_9 119.5 . . ?
C37_9 C38_9 H38_9 120.2 . . ?
C39_9 C38_9 H38_9 120.2 . . ?
O11_9 C39_9 C76_9 118.5 . . ?
O11_9 C39_9 C38_9 119.7 . . ?
C76_9 C39_9 C38_9 121.6 . . ?
C76_9 C40_9 C73_9 114.4 . . ?
C76_9 C40_9 C48_9 112.1 . . ?
C73_9 C40_9 C48_9 110.2 . . ?
C76_9 C40_9 H40_9 106.5 . . ?
C73_9 C40_9 H40_9 106.5 . . ?
C48_9 C40_9 H40_9 106.5 . . ?
C46_9 C41_9 O6_9 123.3 . . ?
C46_9 C41_9 C42_9 121.1 . . ?
O6_9 C41_9 C42_9 114.9 . . ?
C43_9 C42_9 O3_9 120.5 . . ?
C43_9 C42_9 C41_9 121.6 . . ?
O3_9 C42_9 C41_9 117.8 . . ?
C42_9 C43_9 C44_9 119.5 . . ?
C42_9 C43_9 H43_9 120.3 . . ?
C44_9 C43_9 H43_9 120.3 . . ?
N5_9 C44_9 C45_9 116.6 . . ?
N5_9 C44_9 C43_9 124.1 . . ?
C45_9 C44_9 C43_9 119.3 . . ?
N6_9 C45_9 C44_9 117.7 . . ?
N6_9 C45_9 C46_9 121.4 . . ?
C44_9 C45_9 C46_9 120.8 . . ?
C41_9 C46_9 C45_9 117.5 . . ?
C41_9 C46_9 H46_9 121.3 . . ?
C45_9 C46_9 H46_9 121.3 . . ?
C52_9 C47_9 C48_9 123.3 . . ?
C52_9 C47_9 O7_9 119.4 . . ?
C48_9 C47_9 O7_9 117.3 . . ?
C47_9 C48_9 C49_9 117.9 . . ?
C47_9 C48_9 C40_9 122.9 . . ?
C49_9 C48_9 C40_9 119.2 . . ?
C48_9 C49_9 C50_9 121.0 . . ?
C48_9 C49_9 H49_9 119.5 . . ?
C50_9 C49_9 H49_9 119.5 . . ?
C49_9 C50_9 C51_9 115.3 . . ?
C49_9 C50_9 C59_9 121.1 . . ?
C51_9 C50_9 C59_9 123.6 . . ?
C52_9 C51_9 O8_9 120.4 . . ?
C52_9 C51_9 C50_9 123.0 . . ?
O8_9 C51_9 C50_9 116.4 . . ?
C47_9 C52_9 C51_9 119.5 . . ?
C47_9 C52_9 H52_9 120.2 . . ?
C51_9 C52_9 H52_9 120.2 . . ?
C58_9 C53_9 O9_9 119.5 . . ?
C58_9 C53_9 C54_9 124.2 . . ?
O9_9 C53_9 C54_9 116.2 . . ?
O8_9 C54_9 C55_9 121.7 . . ?
O8_9 C54_9 C53_9 120.0 . . ?
C55_9 C54_9 C53_9 118.2 . . ?
C54_9 C55_9 C56_9 120.1 . . ?
C54_9 C55_9 H55_9 119.9 . . ?
C56_9 C55_9 H55_9 119.9 . . ?
N7_9 C56_9 C55_9 127.9 . . ?
N7_9 C56_9 C57_9 111.5 . . ?
C55_9 C56_9 C57_9 120.6 . . ?
N8_9 C57_9 C58_9 130.0 . . ?
N8_9 C57_9 C56_9 115.2 . . ?
C58_9 C57_9 C56_9 114.8 . . ?
C53_9 C58_9 C57_9 121.7 . . ?
C53_9 C58_9 H58_9 119.2 . . ?
C57_9 C58_9 H58_9 119.2 . . ?
C17_9 C59_9 C50_9 109.7 . . ?
C17_9 C59_9 C60_9 115.5 . . ?
C50_9 C59_9 C60_9 111.1 . . ?
C17_9 C59_9 H59_9 106.7 . . ?
C50_9 C59_9 H59_9 106.7 . . ?
C60_9 C59_9 H59_9 106.7 . . ?
C6_12 C60_9 C59_9 107.7 . . ?
C6_12 C60_9 H60A_9 110.2 . . ?
C59_9 C60_9 H60A_9 110.2 . . ?
C6_12 C60_9 H60B_9 110.2 . . ?
C59_9 C60_9 H60B_9 110.2 . . ?
H60A_9 C60_9 H60B_9 108.5 . . ?
N11_9 C67_9 C68_9 116.6 . . ?
N11_9 C67_9 C72_9 122.2 . . ?
C68_9 C67_9 C72_9 121.1 . . ?
N10_9 C68_9 C69_9 124.6 . . ?
N10_9 C68_9 C67_9 116.0 . . ?
C69_9 C68_9 C67_9 119.2 . . ?
C68_9 C69_9 C70_9 120.0 . . ?
C68_9 C69_9 H69_9 120.0 . . ?
C70_9 C69_9 H69_9 120.0 . . ?
C69_9 C70_9 O7_9 122.2 . . ?
C69_9 C70_9 C71_9 119.8 . . ?
O7_9 C70_9 C71_9 117.9 . . ?
C72_9 C71_9 C70_9 123.0 . . ?
C72_9 C71_9 O11_9 120.3 . . ?
C70_9 C71_9 O11_9 116.5 . . ?
C71_9 C72_9 C67_9 116.6 . . ?
C71_9 C72_9 H72_9 121.7 . . ?
C67_9 C72_9 H72_9 121.7 . . ?
C74_9 C73_9 C40_9 112.6 . . ?
C74_9 C73_9 H73A_9 109.1 . . ?
C40_9 C73_9 H73A_9 109.1 . . ?
C74_9 C73_9 H73B_9 109.1 . . ?
C40_9 C73_9 H73B_9 109.1 . . ?
H73A_9 C73_9 H73B_9 107.8 . . ?
C75_9 C74_9 C73_9 113.3 . . ?
C75_9 C74_9 H74A_9 108.9 . . ?
C73_9 C74_9 H74A_9 108.9 . . ?
C75_9 C74_9 H74B_9 108.9 . . ?
C73_9 C74_9 H74B_9 108.9 . . ?
H74A_9 C74_9 H74B_9 107.7 . . ?
C74_9 C75_9 N12_9 115.1 . . ?
C74_9 C75_9 H75A_9 108.5 . . ?
N12_9 C75_9 H75A_9 108.5 . . ?
C74_9 C75_9 H75B_9 108.5 . . ?
N12_9 C75_9 H75B_9 108.5 . . ?
H75A_9 C75_9 H75B_9 107.5 . . ?
C39_9 C76_9 C35_9 118.4 . . ?
C39_9 C76_9 C40_9 120.3 . . ?
C35_9 C76_9 C40_9 121.2 . . ?
C26_9 C77_9 C21_9 120.2 . . ?
C26_9 C77_9 O2_9 119.9 . . ?
C21_9 C77_9 O2_9 119.5 . . ?
O12_9 C78_9 C24_9 116.3 . . ?
O12_9 C78_9 H78A_9 108.2 . . ?
C24_9 C78_9 H78A_9 108.2 . . ?
O12_9 C78_9 H78B_9 108.2 . . ?
C24_9 C78_9 H78B_9 108.2 . . ?
H78A_9 C78_9 H78B_9 107.4 . . ?
O12_9 C79_9 C80_9 109.3 . . ?
O12_9 C79_9 H79A_9 109.8 . . ?
C80_9 C79_9 H79A_9 109.8 . . ?
O12_9 C79_9 H79B_9 109.8 . . ?
C80_9 C79_9 H79B_9 109.8 . . ?
H79A_9 C79_9 H79B_9 108.3 . . ?
N12_9 C80_9 C79_9 109.9 . . ?
N12_9 C80_9 H80A_9 109.7 . . ?
C79_9 C80_9 H80A_9 109.7 . . ?
N12_9 C80_9 H80B_9 109.7 . . ?
C79_9 C80_9 H80B_9 109.7 . . ?
H80A_9 C80_9 H80B_9 108.2 . . ?
C60_9 C6_12 C5_12 110.5 . . ?
C60_9 C6_12 H6A_12 109.5 . . ?
C5_12 C6_12 H6A_12 109.5 . . ?
C60_9 C6_12 H6B_12 109.5 . . ?
C5_12 C6_12 H6B_12 109.5 . . ?
H6A_12 C6_12 H6B_12 108.1 . . ?
N1_12 C5_12 C6_12 107.6 . . ?
N1_12 C5_12 H5A_12 110.2 . . ?
C6_12 C5_12 H5A_12 110.2 . . ?
N1_12 C5_12 H5B_12 110.2 . . ?
C6_12 C5_12 H5B_12 110.2 . . ?
H5A_12 C5_12 H5B_12 108.5 . . ?
C5_12 N1_12 C2_12 103.2 . . ?
C5_12 N1_12 C3_12 114.3 . . ?
C2_12 N1_12 C3_12 105.3 . . ?
C1_12 C2_12 N1_12 108.3 . . ?
C1_12 C2_12 H2A_12 110.0 . . ?
N1_12 C2_12 H2A_12 110.0 . . ?
C1_12 C2_12 H2B_12 110.0 . . ?
N1_12 C2_12 H2B_12 110.0 . . ?
H2A_12 C2_12 H2B_12 108.4 . . ?
C2_12 C1_12 O1_12 114.1 . . ?
C2_12 C1_12 H1A_12 108.7 . . ?
O1_12 C1_12 H1A_12 108.7 . . ?
C2_12 C1_12 H1B_12 108.7 . . ?
O1_12 C1_12 H1B_12 108.7 . . ?
H1A_12 C1_12 H1B_12 107.6 . . ?
C1_12 O1_12 C4_12 101.5 . . ?
C3_12 C4_12 O1_12 96.2 . . ?
C3_12 C4_12 H4A_12 112.5 . . ?
O1_12 C4_12 H4A_12 112.5 . . ?
C3_12 C4_12 H4B_12 112.5 . . ?
O1_12 C4_12 H4B_12 112.5 . . ?
H4A_12 C4_12 H4B_12 110.0 . . ?
C4_12 C3_12 N1_12 106.5 . . ?
C4_12 C3_12 H3A_12 110.4 . . ?
N1_12 C3_12 H3A_12 110.4 . . ?
C4_12 C3_12 H3B_12 110.4 . . ?
N1_12 C3_12 H3B_12 110.4 . . ?
H3A_12 C3_12 H3B_12 108.6 . . ?
N2_13 Se1_13 N3_13 93.2 . . ?
C77_13 O2_13 C10_13 116.4 . . ?
C37_13 C2_13 C39_13 125.9 . . ?
C37_13 C2_13 H2_13 117.1 . . ?
C39_13 C2_13 H2_13 117.1 . . ?
N6_13 Se2_13 N5_13 93.3 . . ?
C23_13 N2_13 Se1_13 103.9 . . ?
C42_13 O3_13 C12_13 113.6 . . ?
N7_13 Se3_13 N8_13 94.3 . . ?
C25_13 N3_13 Se1_13 106.6 . . ?
N10_13 Se4_13 N11_13 91.5 . . ?
C21_13 O4_13 C20_13 115.7 . . ?
C44_13 N5_13 Se2_13 107.0 . . ?
C41_13 O6_13 C37_13 116.8 . . ?
C45_13 N6_13 Se2_13 107.2 . . ?
C8_13 C7_13 C6_17 107.7 . . ?
C8_13 C7_13 H7A_13 110.2 . . ?
C6_17 C7_13 H7A_13 110.2 . . ?
C8_13 C7_13 H7B_13 110.2 . . ?
C6_17 C7_13 H7B_13 110.2 . . ?
H7A_13 C7_13 H7B_13 108.5 . . ?
C70_13 O7_13 C47_13 118.3 . . ?
C56_13 N7_13 Se3_13 106.1 . . ?
C9_13 C8_13 C15_13 106.0 . . ?
C9_13 C8_13 C7_13 110.9 . . ?
C15_13 C8_13 C7_13 113.2 . . ?
C9_13 C8_13 H8_13 108.9 . . ?
C15_13 C8_13 H8_13 108.9 . . ?
C7_13 C8_13 H8_13 108.9 . . ?
C51_13 O8_13 C54_13 118.6 . . ?
C57_13 N8_13 Se3_13 106.8 . . ?
C14_13 C9_13 C10_13 115.7 . . ?
C14_13 C9_13 C8_13 125.3 . . ?
C10_13 C9_13 C8_13 118.7 . . ?
C18_13 O9_13 C53_13 112.3 . . ?
C11_13 C10_13 O2_13 122.2 . . ?
C11_13 C10_13 C9_13 123.3 . . ?
O2_13 C10_13 C9_13 114.2 . . ?
C68_13 N10_13 Se4_13 109.4 . . ?
C10_13 C11_13 C12_13 117.8 . . ?
C10_13 C11_13 H11_13 121.1 . . ?
C12_13 C11_13 H11_13 121.1 . . ?
C67_13 N11_13 Se4_13 109.7 . . ?
C71_13 O11_13 C39_13 112.9 . . ?
C13_13 C12_13 C11_13 122.4 . . ?
C13_13 C12_13 O3_13 116.5 . . ?
C11_13 C12_13 O3_13 119.7 . . ?
C12_13 C13_13 C14_13 118.6 . . ?
C12_13 C13_13 C27_13 122.9 . . ?
C14_13 C13_13 C27_13 118.1 . . ?
C13_13 C14_13 C9_13 121.3 . . ?
C13_13 C14_13 H14_13 119.3 . . ?
C9_13 C14_13 H14_13 119.3 . . ?
C20_13 C15_13 C16_13 112.5 . . ?
C20_13 C15_13 C8_13 120.1 . . ?
C16_13 C15_13 C8_13 126.8 . . ?
C17_13 C16_13 C15_13 126.4 . . ?
C17_13 C16_13 H16_13 116.8 . . ?
C15_13 C16_13 H16_13 116.8 . . ?
C16_13 C17_13 C18_13 120.0 . . ?
C16_13 C17_13 C59_13 121.6 . . ?
C18_13 C17_13 C59_13 118.3 . . ?
O9_13 C18_13 C19_13 124.5 . . ?
O9_13 C18_13 C17_13 119.1 . . ?
C19_13 C18_13 C17_13 115.2 . . ?
C20_13 C19_13 C18_13 119.9 . . ?
C20_13 C19_13 H19_13 120.0 . . ?
C18_13 C19_13 H19_13 120.0 . . ?
C15_13 C20_13 C19_13 125.9 . . ?
C15_13 C20_13 O4_13 115.4 . . ?
C19_13 C20_13 O4_13 118.6 . . ?
C22_13 C21_13 C77_13 124.4 . . ?
C22_13 C21_13 O4_13 118.0 . . ?
C77_13 C21_13 O4_13 117.4 . . ?
C21_13 C22_13 C23_13 113.9 . . ?
C21_13 C22_13 H22_13 123.0 . . ?
C23_13 C22_13 H22_13 123.0 . . ?
N2_13 C23_13 C25_13 118.1 . . ?
N2_13 C23_13 C22_13 118.0 . . ?
C25_13 C23_13 C22_13 123.9 . . ?
N3_13 C25_13 C23_13 117.6 . . ?
N3_13 C25_13 C26_13 125.5 . . ?
C23_13 C25_13 C26_13 116.4 . . ?
C77_13 C26_13 C25_13 121.3 . . ?
C77_13 C26_13 H26_13 119.3 . . ?
C25_13 C26_13 H26_13 119.3 . . ?
C36_13 C27_13 C13_13 111.5 . . ?
C36_13 C27_13 C28_13 113.2 . . ?
C13_13 C27_13 C28_13 112.4 . . ?
C36_13 C27_13 H27_13 106.4 . . ?
C13_13 C27_13 H27_13 106.4 . . ?
C28_13 C27_13 H27_13 106.4 . . ?
C6_8 C28_13 C27_13 108.5 . . ?
C6_8 C28_13 H28A_13 110.0 . . ?
C27_13 C28_13 H28A_13 110.0 . . ?
C6_8 C28_13 H28B_13 110.0 . . ?
C27_13 C28_13 H28B_13 110.0 . . ?
H28A_13 C28_13 H28B_13 108.4 . . ?
C36_13 C35_13 C76_13 130.5 . . ?
C36_13 C35_13 H35_13 114.8 . . ?
C76_13 C35_13 H35_13 114.8 . . ?
C35_13 C36_13 C37_13 118.9 . . ?
C35_13 C36_13 C27_13 125.6 . . ?
C37_13 C36_13 C27_13 115.4 . . ?
O6_13 C37_13 C36_13 125.8 . . ?
O6_13 C37_13 C2_13 117.7 . . ?
C36_13 C37_13 C2_13 115.7 . . ?
C2_13 C39_13 O11_13 126.3 . . ?
C2_13 C39_13 C76_13 118.8 . . ?
O11_13 C39_13 C76_13 114.2 . . ?
C76_13 C40_13 C48_13 113.0 . . ?
C76_13 C40_13 C73_13 109.7 . . ?
C48_13 C40_13 C73_13 114.7 . . ?
C76_13 C40_13 H40_13 106.3 . . ?
C48_13 C40_13 H40_13 106.3 . . ?
C73_13 C40_13 H40_13 106.3 . . ?
O6_13 C41_13 C46_13 123.1 . . ?
O6_13 C41_13 C42_13 117.6 . . ?
C46_13 C41_13 C42_13 118.4 . . ?
O3_13 C42_13 C43_13 119.5 . . ?
O3_13 C42_13 C41_13 118.8 . . ?
C43_13 C42_13 C41_13 121.1 . . ?
C42_13 C43_13 C44_13 119.0 . . ?
C42_13 C43_13 H43_13 120.5 . . ?
C44_13 C43_13 H43_13 120.5 . . ?
N5_13 C44_13 C43_13 124.7 . . ?
N5_13 C44_13 C45_13 115.7 . . ?
C43_13 C44_13 C45_13 119.5 . . ?
N6_13 C45_13 C46_13 123.5 . . ?
N6_13 C45_13 C44_13 116.5 . . ?
C46_13 C45_13 C44_13 119.3 . . ?
C41_13 C46_13 C45_13 121.7 . . ?
C41_13 C46_13 H46_13 119.1 . . ?
C45_13 C46_13 H46_13 119.1 . . ?
C48_13 C47_13 C52_13 125.1 . . ?
C48_13 C47_13 O7_13 117.1 . . ?
C52_13 C47_13 O7_13 117.8 . . ?
C47_13 C48_13 C49_13 118.9 . . ?
C47_13 C48_13 C40_13 120.1 . . ?
C49_13 C48_13 C40_13 120.9 . . ?
C48_13 C49_13 C50_13 116.1 . . ?
C48_13 C49_13 H49_13 121.9 . . ?
C50_13 C49_13 H49_13 121.9 . . ?
C49_13 C50_13 C51_13 122.1 . . ?
C49_13 C50_13 C59_13 119.0 . . ?
C51_13 C50_13 C59_13 118.6 . . ?
C52_13 C51_13 O8_13 123.0 . . ?
C52_13 C51_13 C50_13 119.4 . . ?
O8_13 C51_13 C50_13 117.6 . . ?
C51_13 C52_13 C47_13 118.1 . . ?
C51_13 C52_13 H52_13 120.9 . . ?
C47_13 C52_13 H52_13 120.9 . . ?
C58_13 C53_13 O9_13 120.2 . . ?
C58_13 C53_13 C54_13 119.8 . . ?
O9_13 C53_13 C54_13 118.3 . . ?
C55_13 C54_13 O8_13 124.1 . . ?
C55_13 C54_13 C53_13 121.6 . . ?
O8_13 C54_13 C53_13 114.3 . . ?
C54_13 C55_13 C56_13 118.4 . . ?
C54_13 C55_13 H55_13 120.8 . . ?
C56_13 C55_13 H55_13 120.8 . . ?
C55_13 C56_13 N7_13 122.4 . . ?
C55_13 C56_13 C57_13 123.7 . . ?
N7_13 C56_13 C57_13 113.3 . . ?
N8_13 C57_13 C56_13 119.3 . . ?
N8_13 C57_13 C58_13 125.9 . . ?
C56_13 C57_13 C58_13 114.7 . . ?
C53_13 C58_13 C57_13 120.8 . . ?
C53_13 C58_13 H58_13 119.6 . . ?
C57_13 C58_13 H58_13 119.6 . . ?
C17_13 C59_13 C50_13 113.2 . . ?
C17_13 C59_13 C60_13 113.1 . . ?
C50_13 C59_13 C60_13 112.0 . . ?
C17_13 C59_13 H59_13 105.9 . . ?
C50_13 C59_13 H59_13 105.9 . . ?
C60_13 C59_13 H59_13 105.9 . . ?
C81_2 C60_13 C59_13 107.7 . . ?
C81_2 C60_13 H60A_13 110.2 . . ?
C59_13 C60_13 H60A_13 110.2 . . ?
C81_2 C60_13 H60B_13 110.2 . . ?
C59_13 C60_13 H60B_13 110.2 . . ?
H60A_13 C60_13 H60B_13 108.5 . . ?
N11_13 C67_13 C72_13 124.3 . . ?
N11_13 C67_13 C68_13 114.3 . . ?
C72_13 C67_13 C68_13 121.3 . . ?
N10_13 C68_13 C69_13 130.6 . . ?
N10_13 C68_13 C67_13 114.6 . . ?
C69_13 C68_13 C67_13 113.6 . . ?
C70_13 C69_13 C68_13 123.1 . . ?
C70_13 C69_13 H69_13 118.5 . . ?
C68_13 C69_13 H69_13 118.5 . . ?
C69_13 C70_13 O7_13 126.0 . . ?
C69_13 C70_13 C71_13 122.9 . . ?
O7_13 C70_13 C71_13 111.1 . . ?
C72_13 C71_13 O11_13 122.9 . . ?
C72_13 C71_13 C70_13 117.4 . . ?
O11_13 C71_13 C70_13 118.7 . . ?
C71_13 C72_13 C67_13 120.9 . . ?
C71_13 C72_13 H72_13 119.5 . . ?
C67_13 C72_13 H72_13 119.5 . . ?
C40_13 C73_13 C74_13 111.7 . . ?
C40_13 C73_13 H73A_13 109.3 . . ?
C74_13 C73_13 H73A_13 109.3 . . ?
C40_13 C73_13 H73B_13 109.3 . . ?
C74_13 C73_13 H73B_13 109.3 . . ?
H73A_13 C73_13 H73B_13 107.9 . . ?
C5_15 C74_13 C73_13 118.1 . . ?
C5_15 C74_13 H74A_13 107.8 . . ?
C73_13 C74_13 H74A_13 107.8 . . ?
C5_15 C74_13 H74B_13 107.8 . . ?
C73_13 C74_13 H74B_13 107.8 . . ?
H74A_13 C74_13 H74B_13 107.1 . . ?
C35_13 C76_13 C40_13 130.5 . . ?
C35_13 C76_13 C39_13 109.9 . . ?
C40_13 C76_13 C39_13 119.5 . . ?
C26_13 C77_13 C21_13 120.0 . . ?
C26_13 C77_13 O2_13 122.0 . . ?
C21_13 C77_13 O2_13 117.8 . . ?
N1_14 C5_14 C81_2 114.0 . . ?
N1_14 C5_14 H5A_14 108.8 . . ?
C81_2 C5_14 H5A_14 108.8 . . ?
N1_14 C5_14 H5B_14 108.8 . . ?
C81_2 C5_14 H5B_14 108.8 . . ?
H5A_14 C5_14 H5B_14 107.7 . . ?
C5_14 N1_14 C3_14 107.8 . . ?
C5_14 N1_14 C2_14 110.3 . . ?
C3_14 N1_14 C2_14 105.2 . . ?
C1_14 C2_14 N1_14 104.9 . . ?
C1_14 C2_14 H2A_14 110.8 . . ?
N1_14 C2_14 H2A_14 110.8 . . ?
C1_14 C2_14 H2B_14 110.8 . . ?
N1_14 C2_14 H2B_14 110.8 . . ?
H2A_14 C2_14 H2B_14 108.8 . . ?
O1_14 C1_14 C2_14 107.0 . . ?
O1_14 C1_14 H1A_14 110.3 . . ?
C2_14 C1_14 H1A_14 110.3 . . ?
O1_14 C1_14 H1B_14 110.3 . . ?
C2_14 C1_14 H1B_14 110.3 . . ?
H1A_14 C1_14 H1B_14 108.6 . . ?
C4_14 O1_14 C1_14 112.6 . . ?
O1_14 C4_14 C3_14 106.6 . . ?
O1_14 C4_14 H4A_14 110.4 . . ?
C3_14 C4_14 H4A_14 110.4 . . ?
O1_14 C4_14 H4B_14 110.4 . . ?
C3_14 C4_14 H4B_14 110.4 . . ?
H4A_14 C4_14 H4B_14 108.6 . . ?
N1_14 C3_14 C4_14 106.6 . . ?
N1_14 C3_14 H3A_14 110.4 . . ?
C4_14 C3_14 H3A_14 110.4 . . ?
N1_14 C3_14 H3B_14 110.4 . . ?
C4_14 C3_14 H3B_14 110.4 . . ?
H3A_14 C3_14 H3B_14 108.6 . . ?
C74_13 C5_15 N1_15 103.4 . . ?
C74_13 C5_15 H5A_15 111.1 . . ?
N1_15 C5_15 H5A_15 111.1 . . ?
C74_13 C5_15 H5B_15 111.1 . . ?
N1_15 C5_15 H5B_15 111.1 . . ?
H5A_15 C5_15 H5B_15 109.0 . . ?
C3_15 N1_15 C2_15 102.1 . . ?
C3_15 N1_15 C5_15 108.4 . . ?
C2_15 N1_15 C5_15 127.6 . . ?
C1_15 C2_15 N1_15 125.7 . . ?
C1_15 C2_15 H2A_15 105.9 . . ?
N1_15 C2_15 H2A_15 105.9 . . ?
C1_15 C2_15 H2B_15 105.9 . . ?
N1_15 C2_15 H2B_15 105.9 . . ?
H2A_15 C2_15 H2B_15 106.2 . . ?
O1_15 C1_15 C2_15 115.5 . . ?
O1_15 C1_15 H1A_15 108.4 . . ?
C2_15 C1_15 H1A_15 108.4 . . ?
O1_15 C1_15 H1B_15 108.4 . . ?
C2_15 C1_15 H1B_15 108.4 . . ?
H1A_15 C1_15 H1B_15 107.5 . . ?
C1_15 O1_15 C4_15 108.6 . . ?
C3_15 C4_15 O1_15 109.9 . . ?
C3_15 C4_15 H4A_15 109.7 . . ?
O1_15 C4_15 H4A_15 109.7 . . ?
C3_15 C4_15 H4B_15 109.7 . . ?
O1_15 C4_15 H4B_15 109.7 . . ?
H4A_15 C4_15 H4B_15 108.2 . . ?
C4_15 C3_15 N1_15 110.4 . . ?
C4_15 C3_15 H3A_15 109.6 . . ?
N1_15 C3_15 H3A_15 109.6 . . ?
C4_15 C3_15 H3B_15 109.6 . . ?
N1_15 C3_15 H3B_15 109.6 . . ?
H3A_15 C3_15 H3B_15 108.1 . . ?
C5_17 C6_17 C7_13 112.4 . . ?
C5_17 C6_17 H6A_17 109.1 . . ?
C7_13 C6_17 H6A_17 109.1 . . ?
C5_17 C6_17 H6B_17 109.1 . . ?
C7_13 C6_17 H6B_17 109.1 . . ?
H6A_17 C6_17 H6B_17 107.9 . . ?
N1_17 C5_17 C6_17 104.6 . . ?
N1_17 C5_17 H5A_17 110.8 . . ?
C6_17 C5_17 H5A_17 110.8 . . ?
N1_17 C5_17 H5B_17 110.8 . . ?
C6_17 C5_17 H5B_17 110.8 . . ?
H5A_17 C5_17 H5B_17 108.9 . . ?
C5_17 N1_17 C2_17 102.5 . . ?
C5_17 N1_17 C3_17 113.2 . . ?
C2_17 N1_17 C3_17 109.0 . . ?
C1_17 C2_17 N1_17 102.9 . . ?
C1_17 C2_17 H2A_17 111.2 . . ?
N1_17 C2_17 H2A_17 111.2 . . ?
C1_17 C2_17 H2B_17 111.2 . . ?
N1_17 C2_17 H2B_17 111.2 . . ?
H2A_17 C2_17 H2B_17 109.1 . . ?
C2_17 C1_17 O1_17 115.6 . . ?
C2_17 C1_17 H1A_17 108.4 . . ?
O1_17 C1_17 H1A_17 108.4 . . ?
C2_17 C1_17 H1B_17 108.4 . . ?
O1_17 C1_17 H1B_17 108.4 . . ?
H1A_17 C1_17 H1B_17 107.4 . . ?
C1_17 O1_17 C4_17 108.3 . . ?
C3_17 C4_17 O1_17 95.2 . . ?
C3_17 C4_17 H4A_17 112.7 . . ?
O1_17 C4_17 H4A_17 112.7 . . ?
C3_17 C4_17 H4B_17 112.7 . . ?
O1_17 C4_17 H4B_17 112.7 . . ?
H4A_17 C4_17 H4B_17 110.2 . . ?
C4_17 C3_17 N1_17 111.6 . . ?
C4_17 C3_17 H3A_17 109.3 . . ?
N1_17 C3_17 H3A_17 109.3 . . ?
C4_17 C3_17 H3B_17 109.3 . . ?
N1_17 C3_17 H3B_17 109.3 . . ?
H3A_17 C3_17 H3B_17 108.0 . . ?
C60_2 C6_18 C5_18 125.2 . . ?
C60_2 C6_18 H6A_18 106.0 . . ?
C5_18 C6_18 H6A_18 106.0 . . ?
C60_2 C6_18 H6B_18 106.0 . . ?
C5_18 C6_18 H6B_18 106.0 . . ?
H6A_18 C6_18 H6B_18 106.3 . . ?
N1_18 C5_18 C6_18 102.3 . . ?
N1_18 C5_18 H5A_18 111.3 . . ?
C6_18 C5_18 H5A_18 111.3 . . ?
N1_18 C5_18 H5B_18 111.3 . . ?
C6_18 C5_18 H5B_18 111.3 . . ?
H5A_18 C5_18 H5B_18 109.2 . . ?
C2_18 N1_18 C5_18 100.7 . . ?
C2_18 N1_18 C3_18 111.6 . . ?
C5_18 N1_18 C3_18 118.7 . . ?
C1_18 C2_18 N1_18 104.8 . . ?
C1_18 C2_18 H2A_18 110.8 . . ?
N1_18 C2_18 H2A_18 110.8 . . ?
C1_18 C2_18 H2B_18 110.8 . . ?
N1_18 C2_18 H2B_18 110.8 . . ?
H2A_18 C2_18 H2B_18 108.9 . . ?
C2_18 C1_18 O1_18 128.2 . . ?
C2_18 C1_18 H1A_18 105.2 . . ?
O1_18 C1_18 H1A_18 105.2 . . ?
C2_18 C1_18 H1B_18 105.2 . . ?
O1_18 C1_18 H1B_18 105.2 . . ?
H1A_18 C1_18 H1B_18 106.0 . . ?
C1_18 O1_18 C4_18 112.7 . . ?
C3_18 C4_18 O1_18 103.7 . . ?
C3_18 C4_18 H4A_18 111.0 . . ?
O1_18 C4_18 H4A_18 111.0 . . ?
C3_18 C4_18 H4B_18 111.0 . . ?
O1_18 C4_18 H4B_18 111.0 . . ?
H4A_18 C4_18 H4B_18 109.0 . . ?
C4_18 C3_18 N1_18 121.4 . . ?
C4_18 C3_18 H3_18 107.0 . . ?
N1_18 C3_18 H3_18 107.0 . . ?
C4_18 C3_18 H6C_18 107.0 . . ?
N1_18 C3_18 H6C_18 107.0 . . ?
H3_18 C3_18 H6C_18 106.7 . . ?
C5_8 C6_8 C28_13 101.7 . . ?
C5_8 C6_8 H6A_8 111.4 . . ?
C28_13 C6_8 H6A_8 111.4 . . ?
C5_8 C6_8 H6AB_8 111.4 . . ?
C28_13 C6_8 H6AB_8 111.4 . . ?
H6A_8 C6_8 H6AB_8 109.3 . . ?
N1_8 C5_8 C6_8 108.9 . . ?
N1_8 C5_8 H5A_8 109.9 . . ?
C6_8 C5_8 H5A_8 109.9 . . ?
N1_8 C5_8 H5AB_8 109.9 . . ?
C6_8 C5_8 H5AB_8 109.9 . . ?
H5A_8 C5_8 H5AB_8 108.3 . . ?
C5_8 N1_8 C2_8 107.0 . . ?
C5_8 N1_8 C3_8 132.4 . . ?
C2_8 N1_8 C3_8 120.5 . . ?
C1_8 C2_8 N1_8 113.1 . . ?
C1_8 C2_8 H2A_8 109.0 . . ?
N1_8 C2_8 H2A_8 109.0 . . ?
C1_8 C2_8 H2AB_8 109.0 . . ?
N1_8 C2_8 H2AB_8 109.0 . . ?
H2A_8 C2_8 H2AB_8 107.8 . . ?
C2_8 C1_8 O1_8 119.6 . . ?
C2_8 C1_8 H1A_8 107.4 . . ?
O1_8 C1_8 H1A_8 107.4 . . ?
C2_8 C1_8 H1B_8 107.4 . . ?
O1_8 C1_8 H1B_8 107.4 . . ?
H1A_8 C1_8 H1B_8 106.9 . . ?
C1_8 O1_8 C4_8 105.8 . . ?
C3_8 C4_8 O1_8 98.2 . . ?
C3_8 C4_8 H4A_8 112.1 . . ?
O1_8 C4_8 H4A_8 112.1 . . ?
C3_8 C4_8 H4AB_8 112.1 . . ?
O1_8 C4_8 H4AB_8 112.1 . . ?
H4A_8 C4_8 H4AB_8 109.8 . . ?
N1_8 C3_8 C4_8 118.0 . . ?
N1_8 C3_8 H3A_8 107.8 . . ?
C4_8 C3_8 H3A_8 107.8 . . ?
N1_8 C3_8 H3AB_8 107.8 . . ?
C4_8 C3_8 H3AB_8 107.8 . . ?
H3A_8 C3_8 H3AB_8 107.1 . . ?
C73_1 C6_7 C5_7 113.9 . . ?
C73_1 C6_7 H6A_7 108.8 . . ?
C5_7 C6_7 H6A_7 108.8 . . ?
C73_1 C6_7 H6AB_7 108.8 . . ?
C5_7 C6_7 H6AB_7 108.8 . . ?
H6A_7 C6_7 H6AB_7 107.7 . . ?
N1_7 C5_7 C6_7 110.3 . . ?
N1_7 C5_7 H5A_7 109.6 . . ?
C6_7 C5_7 H5A_7 109.6 . . ?
N1_7 C5_7 H5AB_7 109.6 . . ?
C6_7 C5_7 H5AB_7 109.6 . . ?
H5A_7 C5_7 H5AB_7 108.1 . . ?
C2_7 N1_7 C5_7 104.5 . . ?
C2_7 N1_7 C3_7 120.8 . . ?
C5_7 N1_7 C3_7 131.6 . . ?
C1_7 C2_7 N1_7 110.1 . . ?
C1_7 C2_7 H2A_7 109.6 . . ?
N1_7 C2_7 H2A_7 109.6 . . ?
C1_7 C2_7 H2AB_7 109.6 . . ?
N1_7 C2_7 H2AB_7 109.6 . . ?
H2A_7 C2_7 H2AB_7 108.2 . . ?
C2_7 C1_7 O1_7 113.3 . . ?
C2_7 C1_7 H1A_7 108.9 . . ?
O1_7 C1_7 H1A_7 108.9 . . ?
C2_7 C1_7 H1B_7 108.9 . . ?
O1_7 C1_7 H1B_7 108.9 . . ?
H1A_7 C1_7 H1B_7 107.7 . . ?
C1_7 O1_7 C4_7 99.9 . . ?
C3_7 C4_7 O1_7 92.2 . . ?
C3_7 C4_7 H4A_7 113.3 . . ?
O1_7 C4_7 H4A_7 113.3 . . ?
C3_7 C4_7 H4AB_7 113.3 . . ?
O1_7 C4_7 H4AB_7 113.3 . . ?
H4A_7 C4_7 H4AB_7 110.6 . . ?
N1_7 C3_7 C4_7 117.7 . . ?
N1_7 C3_7 H3A_7 107.9 . . ?
C4_7 C3_7 H3A_7 107.9 . . ?
N1_7 C3_7 H3AB_7 107.9 . . ?
C4_7 C3_7 H3AB_7 107.9 . . ?
H3A_7 C3_7 H3AB_7 107.2 . . ?
C6_11 C7_11 C59_4 105.5 . . ?
C6_11 C7_11 H7A_11 110.6 . . ?
C59_4 C7_11 H7A_11 110.6 . . ?
C6_11 C7_11 H7AB_11 110.6 . . ?
C59_4 C7_11 H7AB_11 110.6 . . ?
H7A_11 C7_11 H7AB_11 108.8 . . ?
C5_11 C6_11 C7_11 100.1 . . ?
C5_11 C6_11 H6AB_11 111.7 . . ?
C7_11 C6_11 H6AB_11 111.7 . . ?
N1_11 C5_11 C6_11 110.5 . . ?
N1_11 C5_11 H5A_11 109.6 . . ?
C6_11 C5_11 H5A_11 109.6 . . ?
N1_11 C5_11 H5AB_11 109.6 . . ?
C6_11 C5_11 H5AB_11 109.6 . . ?
H5A_11 C5_11 H5AB_11 108.1 . . ?
C5_11 N1_11 C2_11 114.1 . . ?
C5_11 N1_11 C3_11 119.3 . . ?
C2_11 N1_11 C3_11 111.3 . . ?
C1_11 C2_11 N1_11 113.2 . . ?
C1_11 C2_11 H2A_11 108.9 . . ?
N1_11 C2_11 H2A_11 108.9 . . ?
C1_11 C2_11 H2AB_11 108.9 . . ?
N1_11 C2_11 H2AB_11 108.9 . . ?
H2A_11 C2_11 H2AB_11 107.7 . . ?
O1_11 C1_11 C2_11 116.2 . . ?
O1_11 C1_11 H1A_11 108.2 . . ?
C2_11 C1_11 H1A_11 108.2 . . ?
O1_11 C1_11 H1B_11 108.2 . . ?
C2_11 C1_11 H1B_11 108.2 . . ?
H1A_11 C1_11 H1B_11 107.4 . . ?
C1_11 O1_11 C4_11 112.2 . . ?
C3_11 C4_11 O1_11 108.2 . . ?
C3_11 C4_11 H4A_11 110.1 . . ?
O1_11 C4_11 H4A_11 110.1 . . ?
C3_11 C4_11 H4AB_11 110.1 . . ?
O1_11 C4_11 H4AB_11 110.1 . . ?
H4A_11 C4_11 H4AB_11 108.4 . . ?
C4_11 C3_11 N1_11 113.9 . . ?
C4_11 C3_11 H3A_11 108.8 . . ?
N1_11 C3_11 H3A_11 108.8 . . ?
C4_11 C3_11 H3AB_11 108.8 . . ?
N1_11 C3_11 H3AB_11 108.8 . . ?
H3A_11 C3_11 H3AB_11 107.7 . . ?
C2_10 C1_10 C6_10 111.5 . . ?
C2_10 C1_10 H1A_10 109.3 . . ?
C6_10 C1_10 H1A_10 109.3 . . ?
C2_10 C1_10 H1AB_10 109.3 . . ?
C6_10 C1_10 H1AB_10 109.3 . . ?
H1A_10 C1_10 H1AB_10 108.0 . . ?
C1_10 C2_10 C3_10 111.5 . . ?
C1_10 C2_10 H2A_10 109.3 . . ?
C3_10 C2_10 H2A_10 109.3 . . ?
C1_10 C2_10 H2AB_10 109.3 . . ?
C3_10 C2_10 H2AB_10 109.3 . . ?
H2A_10 C2_10 H2AB_10 108.0 . . ?
C2_10 C3_10 C4_10 111.5 . . ?
C2_10 C3_10 H3A_10 109.3 . . ?
C4_10 C3_10 H3A_10 109.3 . . ?
C2_10 C3_10 H3AB_10 109.3 . . ?
C4_10 C3_10 H3AB_10 109.3 . . ?
H3A_10 C3_10 H3AB_10 108.0 . . ?
C5_10 C4_10 C3_10 111.5 . . ?
C5_10 C4_10 H4A_10 109.3 . . ?
C3_10 C4_10 H4A_10 109.3 . . ?
C5_10 C4_10 H4AB_10 109.3 . . ?
C3_10 C4_10 H4AB_10 109.3 . . ?
H4A_10 C4_10 H4AB_10 108.0 . . ?
C4_10 C5_10 C6_10 111.5 . . ?
C4_10 C5_10 H5A_10 109.3 . . ?
C6_10 C5_10 H5A_10 109.3 . . ?
C4_10 C5_10 H5AB_10 109.3 . . ?
C6_10 C5_10 H5AB_10 109.3 . . ?
H5A_10 C5_10 H5AB_10 108.0 . . ?
C5_10 C6_10 C1_10 111.5 . . ?
C5_10 C6_10 H6A_10 109.3 . . ?
C1_10 C6_10 H6A_10 109.3 . . ?
C5_10 C6_10 H6AB_10 109.3 . . ?
C1_10 C6_10 H6AB_10 109.3 . . ?
H6A_10 C6_10 H6AB_10 108.0 . . ?
C2_19 C1_19 C6_19 111.5 . . ?
C2_19 C1_19 H1A_19 109.3 . . ?
C6_19 C1_19 H1A_19 109.3 . . ?
C2_19 C1_19 H1AB_19 109.3 . . ?
C6_19 C1_19 H1AB_19 109.3 . . ?
H1A_19 C1_19 H1AB_19 108.0 . . ?
C1_19 C2_19 C3_19 111.5 . . ?
C1_19 C2_19 H2A_19 109.3 . . ?
C3_19 C2_19 H2A_19 109.3 . . ?
C1_19 C2_19 H2AB_19 109.3 . . ?
C3_19 C2_19 H2AB_19 109.3 . . ?
H2A_19 C2_19 H2AB_19 108.0 . . ?
C2_19 C3_19 C4_19 111.5 . . ?
C2_19 C3_19 H3A_19 109.3 . . ?
C4_19 C3_19 H3A_19 109.3 . . ?
C2_19 C3_19 H3AB_19 109.3 . . ?
C4_19 C3_19 H3AB_19 109.3 . . ?
H3A_19 C3_19 H3AB_19 108.0 . . ?
C5_19 C4_19 C3_19 111.5 . . ?
C5_19 C4_19 H4A_19 109.3 . . ?
C3_19 C4_19 H4A_19 109.3 . . ?
C5_19 C4_19 H4AB_19 109.3 . . ?
C3_19 C4_19 H4AB_19 109.3 . . ?
H4A_19 C4_19 H4AB_19 108.0 . . ?
C4_19 C5_19 C6_19 111.5 . . ?
C4_19 C5_19 H5A_19 109.3 . . ?
C6_19 C5_19 H5A_19 109.3 . . ?
C4_19 C5_19 H5AB_19 109.3 . . ?
C6_19 C5_19 H5AB_19 109.3 . . ?
H5A_19 C5_19 H5AB_19 108.0 . . ?
C5_19 C6_19 C1_19 111.5 . . ?
C5_19 C6_19 H6A_19 109.3 . . ?
C1_19 C6_19 H6A_19 109.3 . . ?
C5_19 C6_19 H6AB_19 109.3 . . ?
C1_19 C6_19 H6AB_19 109.3 . . ?
H6A_19 C6_19 H6AB_19 108.0 . . ?
C2_20 C1_20 C6_20 111.5 . . ?
C2_20 C1_20 H1A_20 109.3 . . ?
C6_20 C1_20 H1A_20 109.3 . . ?
C2_20 C1_20 H1AB_20 109.3 . . ?
C6_20 C1_20 H1AB_20 109.3 . . ?
H1A_20 C1_20 H1AB_20 108.0 . . ?
C1_20 C2_20 C3_20 111.5 . . ?
C1_20 C2_20 H2A_20 109.3 . . ?
C3_20 C2_20 H2A_20 109.3 . . ?
C1_20 C2_20 H2AB_20 109.3 . . ?
C3_20 C2_20 H2AB_20 109.3 . . ?
H2A_20 C2_20 H2AB_20 108.0 . . ?
C2_20 C3_20 C4_20 111.5 . . ?
C2_20 C3_20 H3A_20 109.3 . . ?
C4_20 C3_20 H3A_20 109.3 . . ?
C2_20 C3_20 H3AB_20 109.3 . . ?
C4_20 C3_20 H3AB_20 109.3 . . ?
H3A_20 C3_20 H3AB_20 108.0 . . ?
C5_20 C4_20 C3_20 111.5 . . ?
C5_20 C4_20 H4A_20 109.3 . . ?
C3_20 C4_20 H4A_20 109.3 . . ?
C5_20 C4_20 H4AB_20 109.3 . . ?
C3_20 C4_20 H4AB_20 109.3 . . ?
H4A_20 C4_20 H4AB_20 108.0 . . ?
C4_20 C5_20 C6_20 111.5 . . ?
C4_20 C5_20 H5A_20 109.3 . . ?
C6_20 C5_20 H5A_20 109.3 . . ?
C4_20 C5_20 H5AB_20 109.3 . . ?
C6_20 C5_20 H5AB_20 109.3 . . ?
H5A_20 C5_20 H5AB_20 108.0 . . ?
C5_20 C6_20 C1_20 111.5 . . ?
C5_20 C6_20 H6A_20 109.3 . . ?
C1_20 C6_20 H6A_20 109.3 . . ?
C5_20 C6_20 H6AB_20 109.3 . . ?
C1_20 C6_20 H6AB_20 109.3 . . ?
H6A_20 C6_20 H6AB_20 108.0 . . ?
C2_21 C1_21 C6_21 111.5 . . ?
C2_21 C1_21 H1A_21 109.3 . . ?
C6_21 C1_21 H1A_21 109.3 . . ?
C2_21 C1_21 H1AB_21 109.3 . . ?
C6_21 C1_21 H1AB_21 109.3 . . ?
H1A_21 C1_21 H1AB_21 108.0 . . ?
C1_21 C2_21 C3_21 111.5 . . ?
C1_21 C2_21 H2A_21 109.3 . . ?
C3_21 C2_21 H2A_21 109.3 . . ?
C1_21 C2_21 H2AB_21 109.3 . . ?
C3_21 C2_21 H2AB_21 109.3 . . ?
H2A_21 C2_21 H2AB_21 108.0 . . ?
C2_21 C3_21 C4_21 111.5 . . ?
C2_21 C3_21 H3A_21 109.3 . . ?
C4_21 C3_21 H3A_21 109.3 . . ?
C2_21 C3_21 H3AB_21 109.3 . . ?
C4_21 C3_21 H3AB_21 109.3 . . ?
H3A_21 C3_21 H3AB_21 108.0 . . ?
C5_21 C4_21 C3_21 111.5 . . ?
C5_21 C4_21 H4A_21 109.3 . . ?
C3_21 C4_21 H4A_21 109.3 . . ?
C5_21 C4_21 H4AB_21 109.3 . . ?
C3_21 C4_21 H4AB_21 109.3 . . ?
H4A_21 C4_21 H4AB_21 108.0 . . ?
C4_21 C5_21 C6_21 111.5 . . ?
C4_21 C5_21 H5A_21 109.3 . . ?
C6_21 C5_21 H5A_21 109.3 . . ?
C4_21 C5_21 H5AB_21 109.3 . . ?
C6_21 C5_21 H5AB_21 109.3 . . ?
H5A_21 C5_21 H5AB_21 108.0 . . ?
C5_21 C6_21 C1_21 111.5 . . ?
C5_21 C6_21 H6A_21 109.3 . . ?
C1_21 C6_21 H6A_21 109.3 . . ?
C5_21 C6_21 H6AB_21 109.3 . . ?
C1_21 C6_21 H6AB_21 109.3 . . ?
H6A_21 C6_21 H6AB_21 108.0 . . ?
C2_22 C1_22 C6_22 111.5 . . ?
C2_22 C1_22 H1A_22 109.3 . . ?
C6_22 C1_22 H1A_22 109.3 . . ?
C2_22 C1_22 H1AB_22 109.3 . . ?
C6_22 C1_22 H1AB_22 109.3 . . ?
H1A_22 C1_22 H1AB_22 108.0 . . ?
C1_22 C2_22 C3_22 111.5 . . ?
C1_22 C2_22 H2A_22 109.3 . . ?
C3_22 C2_22 H2A_22 109.3 . . ?
C1_22 C2_22 H2AB_22 109.3 . . ?
C3_22 C2_22 H2AB_22 109.3 . . ?
H2A_22 C2_22 H2AB_22 108.0 . . ?
C2_22 C3_22 C4_22 111.5 . . ?
C2_22 C3_22 H3A_22 109.3 . . ?
C4_22 C3_22 H3A_22 109.3 . . ?
C2_22 C3_22 H3AB_22 109.3 . . ?
C4_22 C3_22 H3AB_22 109.3 . . ?
H3A_22 C3_22 H3AB_22 108.0 . . ?
C5_22 C4_22 C3_22 111.5 . . ?
C5_22 C4_22 H4A_22 109.3 . . ?
C3_22 C4_22 H4A_22 109.3 . . ?
C5_22 C4_22 H4AB_22 109.3 . . ?
C3_22 C4_22 H4AB_22 109.3 . . ?
H4A_22 C4_22 H4AB_22 108.0 . . ?
C4_22 C5_22 C6_22 111.5 . . ?
C4_22 C5_22 H5A_22 109.3 . . ?
C6_22 C5_22 H5A_22 109.3 . . ?
C4_22 C5_22 H5AB_22 109.3 . . ?
C6_22 C5_22 H5AB_22 109.3 . . ?
H5A_22 C5_22 H5AB_22 108.0 . . ?
C5_22 C6_22 C1_22 111.5 . . ?
C5_22 C6_22 H6A_22 109.3 . . ?
C1_22 C6_22 H6A_22 109.3 . . ?
C5_22 C6_22 H6AB_22 109.3 . . ?
C1_22 C6_22 H6AB_22 109.3 . . ?
H6A_22 C6_22 H6AB_22 108.0 . . ?
C2_23 C1_23 C6_23 111.5 . . ?
C2_23 C1_23 H1A_23 109.3 . . ?
C6_23 C1_23 H1A_23 109.3 . . ?
C2_23 C1_23 H1AB_23 109.3 . . ?
C6_23 C1_23 H1AB_23 109.3 . . ?
H1A_23 C1_23 H1AB_23 108.0 . . ?
C1_23 C2_23 C3_23 111.5 . . ?
C1_23 C2_23 H2A_23 109.3 . . ?
C3_23 C2_23 H2A_23 109.3 . . ?
C1_23 C2_23 H2AB_23 109.3 . . ?
C3_23 C2_23 H2AB_23 109.3 . . ?
H2A_23 C2_23 H2AB_23 108.0 . . ?
C2_23 C3_23 C4_23 111.5 . . ?
C2_23 C3_23 H3A_23 109.3 . . ?
C4_23 C3_23 H3A_23 109.3 . . ?
C2_23 C3_23 H3AB_23 109.3 . . ?
C4_23 C3_23 H3AB_23 109.3 . . ?
H3A_23 C3_23 H3AB_23 108.0 . . ?
C5_23 C4_23 C3_23 111.5 . . ?
C5_23 C4_23 H4A_23 109.3 . . ?
C3_23 C4_23 H4A_23 109.3 . . ?
C5_23 C4_23 H4AB_23 109.3 . . ?
C3_23 C4_23 H4AB_23 109.3 . . ?
H4A_23 C4_23 H4AB_23 108.0 . . ?
C4_23 C5_23 C6_23 111.5 . . ?
C4_23 C5_23 H5A_23 109.3 . . ?
C6_23 C5_23 H5A_23 109.3 . . ?
C4_23 C5_23 H5AB_23 109.3 . . ?
C6_23 C5_23 H5AB_23 109.3 . . ?
H5A_23 C5_23 H5AB_23 108.0 . . ?
C5_23 C6_23 C1_23 111.5 . . ?
C5_23 C6_23 H6A_23 109.3 . . ?
C1_23 C6_23 H6A_23 109.3 . . ?
C5_23 C6_23 H6AB_23 109.3 . . ?
C1_23 C6_23 H6AB_23 109.3 . . ?
H6A_23 C6_23 H6AB_23 108.0 . . ?
C2_24 C1_24 C6_24 111.5 . . ?
C2_24 C1_24 H1A_24 109.3 . . ?
C6_24 C1_24 H1A_24 109.3 . . ?
C2_24 C1_24 H1AB_24 109.3 . . ?
C6_24 C1_24 H1AB_24 109.3 . . ?
H1A_24 C1_24 H1AB_24 108.0 . . ?
C1_24 C2_24 C3_24 111.5 . . ?
C1_24 C2_24 H2A_24 109.3 . . ?
C3_24 C2_24 H2A_24 109.3 . . ?
C1_24 C2_24 H2AB_24 109.3 . . ?
C3_24 C2_24 H2AB_24 109.3 . . ?
H2A_24 C2_24 H2AB_24 108.0 . . ?
C2_24 C3_24 C4_24 111.5 . . ?
C2_24 C3_24 H3A_24 109.3 . . ?
C4_24 C3_24 H3A_24 109.3 . . ?
C2_24 C3_24 H3AB_24 109.3 . . ?
C4_24 C3_24 H3AB_24 109.3 . . ?
H3A_24 C3_24 H3AB_24 108.0 . . ?
C5_24 C4_24 C3_24 111.5 . . ?
C5_24 C4_24 H4A_24 109.3 . . ?
C3_24 C4_24 H4A_24 109.3 . . ?
C5_24 C4_24 H4AB_24 109.3 . . ?
C3_24 C4_24 H4AB_24 109.3 . . ?
H4A_24 C4_24 H4AB_24 108.0 . . ?
C4_24 C5_24 C6_24 111.5 . . ?
C4_24 C5_24 H5A_24 109.3 . . ?
C6_24 C5_24 H5A_24 109.3 . . ?
C4_24 C5_24 H5AB_24 109.3 . . ?
C6_24 C5_24 H5AB_24 109.3 . . ?
H5A_24 C5_24 H5AB_24 108.0 . . ?
C5_24 C6_24 C1_24 111.5 . . ?
C5_24 C6_24 H6A_24 109.3 . . ?
C1_24 C6_24 H6A_24 109.3 . . ?
C5_24 C6_24 H6AB_24 109.3 . . ?
C1_24 C6_24 H6AB_24 109.3 . . ?
H6A_24 C6_24 H6AB_24 108.0 . . ?

loop_
_geom_bond_atom_site_label_1
_geom_bond_atom_site_label_2
_geom_bond_distance
_geom_bond_site_symmetry_2
_geom_bond_publ_flag
C1_1 O1_1 1.3578 . ?
C1_1 C2_1 1.4502 . ?
C1_1 H1A_1 0.9900 . ?
C1_1 H1B_1 0.9900 . ?
O1_1 C4_1 1.5167 . ?
N1_1 C5_1 1.3563 . ?
N1_1 C3_1 1.4559 . ?
N1_1 C2_1 1.5174 . ?
Se1_1 N2_1 1.8140 . ?
Se1_1 N3_1 1.8214 . ?
C2_1 H2A_1 0.9900 . ?
C2_1 H2B_1 0.9900 . ?
O2_1 C10_1 1.4036 . ?
O2_1 C81_1 1.4097 . ?
Se2_1 N5_1 1.7785 . ?
Se2_1 N6_1 1.7889 . ?
N2_1 C23_1 1.2924 . ?
C3_1 C4_1 1.4961 . ?
C3_1 H3A_1 0.9900 . ?
C3_1 H3B_1 0.9900 . ?
O3_1 C12_1 1.4123 . ?
O3_1 C42_1 1.4444 . ?
Se3_1 N8_1 1.7706 . ?
Se3_1 N7_1 1.8152 . ?
N3_1 C25_1 1.3437 . ?
C4_1 H4A_1 0.9900 . ?
C4_1 H4B_1 0.9900 . ?
Se4_1 N10_1 1.7948 . ?
Se4_1 N11_1 1.8771 . ?
O4_1 C21_1 1.3629 . ?
O4_1 C20_1 1.3782 . ?
N4_1 C30_1 1.4584 . ?
N4_1 C31_1 1.4932 . ?
N4_1 C34_1 1.5642 . ?
C5_1 C6_1 1.6324 . ?
C5_1 H5A_1 0.9900 . ?
C5_1 H5B_1 0.9900 . ?
O5_1 C32_1 1.4212 . ?
O5_1 C33_1 1.4789 . ?
N5_1 C44_1 1.3846 . ?
C6_1 C7_1 1.5762 . ?
C6_1 H6A_1 0.9900 . ?
C6_1 H6B_1 0.9900 . ?
O6_1 C37_1 1.3840 . ?
O6_1 C41_1 1.4040 . ?
N6_1 C45_1 1.3862 . ?
C7_1 C8_1 1.5212 . ?
C7_1 H7A_1 0.9900 . ?
C7_1 H7B_1 0.9900 . ?
O7_1 C70_1 1.3916 . ?
O7_1 C47_1 1.4146 . ?
N7_1 C56_1 1.4013 . ?
C8_1 C9_1 1.5377 . ?
C8_1 C15_1 1.5451 . ?
C8_1 H8_1 1.0000 . ?
O8_1 C54_1 1.3781 . ?
O8_1 C51_1 1.4043 . ?
N8_1 C57_1 1.3517 . ?
C9_1 C14_1 1.3931 . ?
C9_1 C10_1 1.4008 . ?
O9_1 C53_1 1.3973 . ?
O9_1 C18_1 1.3977 . ?
N9_1 C62_1 1.4181 . ?
N9_1 C64_1 1.5140 . ?
N9_1 C63_1 1.5529 . ?
C63_1 C66_1 1.4507 . ?
C63_1 H63A_1 0.9900 . ?
C63_1 H63B_1 0.9900 . ?
C66_1 O10_1 1.3732 . ?
C66_1 H66A_1 0.9900 . ?
C66_1 H66B_1 0.9900 . ?
C65_1 C64_1 1.5414 . ?
C65_1 O10_1 1.5590 . ?
C65_1 H65A_1 0.9900 . ?
C65_1 H65B_1 0.9900 . ?
C64_1 H64A_1 0.9900 . ?
C64_1 H64B_1 0.9900 . ?
C10_1 C11_1 1.3667 . ?
N10_1 C68_1 1.3326 . ?
C11_1 C12_1 1.3688 . ?
C11_1 H11_1 0.9500 . ?
N11_1 C67_1 1.2894 . ?
O11_1 C39_1 1.4097 . ?
O11_1 C71_1 1.4226 . ?
C12_1 C13_1 1.4134 . ?
C13_1 C14_1 1.3993 . ?
C13_1 C27_1 1.4949 . ?
C14_1 H14_1 0.9500 . ?
C15_1 C16_1 1.3618 . ?
C15_1 C20_1 1.4311 . ?
C16_1 C17_1 1.3746 . ?
C16_1 H16_1 0.9500 . ?
C17_1 C18_1 1.4236 . ?
C17_1 C59_1 1.5704 . ?
C18_1 C19_1 1.3738 . ?
C19_1 C20_1 1.3299 . ?
C19_1 H19_1 0.9500 . ?
C21_1 C22_1 1.3121 . ?
C21_1 C81_1 1.4791 . ?
C22_1 C23_1 1.3932 . ?
C22_1 H22_1 0.9500 . ?
C23_1 C25_1 1.4803 . ?
C25_1 C26_1 1.3667 . ?
C24_1 C35_1 1.3326 . ?
C24_1 C39_1 1.4089 . ?
C24_1 C40_1 1.5877 . ?
C26_1 C81_1 1.3825 . ?
C26_1 H26_1 0.9500 . ?
C27_1 C28_1 1.5359 . ?
C27_1 C36_1 1.5467 . ?
C27_1 H27_1 1.0000 . ?
C28_1 C29_1 1.6288 . ?
C28_1 H28A_1 0.9900 . ?
C28_1 H28B_1 0.9900 . ?
C29_1 C30_1 1.4885 . ?
C29_1 H29A_1 0.9900 . ?
C29_1 H29B_1 0.9900 . ?
C30_1 H30A_1 0.9900 . ?
C30_1 H30B_1 0.9900 . ?
C31_1 C32_1 1.4751 . ?
C31_1 H31A_1 0.9900 . ?
C31_1 H31B_1 0.9900 . ?
C32_1 H32A_1 0.9900 . ?
C32_1 H32B_1 0.9900 . ?
C33_1 C34_1 1.4650 . ?
C33_1 H33A_1 0.9900 . ?
C33_1 H33B_1 0.9900 . ?
C34_1 H34A_1 0.9900 . ?
C34_1 H34B_1 0.9900 . ?
C35_1 C36_1 1.3471 . ?
C35_1 H35_1 0.9500 . ?
C36_1 C37_1 1.4079 . ?
C37_1 C38_1 1.3436 . ?
C38_1 C39_1 1.3650 . ?
C38_1 H38_1 0.9500 . ?
C40_1 C48_1 1.4384 . ?
C40_1 C73_1 1.4969 . ?
C40_1 H40_1 1.0000 . ?
C41_1 C46_1 1.3672 . ?
C41_1 C42_1 1.4075 . ?
C42_1 C43_1 1.3153 . ?
C43_1 C44_1 1.4271 . ?
C43_1 H43_1 0.9500 . ?
C44_1 C45_1 1.4295 . ?
C45_1 C46_1 1.3858 . ?
C46_1 H46_1 0.9500 . ?
C47_1 C52_1 1.3425 . ?
C47_1 C48_1 1.4479 . ?
C48_1 C49_1 1.4252 . ?
C49_1 C50_1 1.3652 . ?
C49_1 H49_1 0.9500 . ?
C50_1 C51_1 1.3972 . ?
C50_1 C59_1 1.5232 . ?
C51_1 C52_1 1.3858 . ?
C52_1 H52_1 0.9500 . ?
C53_1 C58_1 1.3449 . ?
C53_1 C54_1 1.4355 . ?
C54_1 C55_1 1.2814 . ?
C55_1 C56_1 1.4459 . ?
C55_1 H55_1 0.9500 . ?
C56_1 C57_1 1.4664 . ?
C57_1 C58_1 1.4370 . ?
C58_1 H58_1 0.9500 . ?
C59_1 C60_1 1.5684 . ?
C59_1 H59_1 1.0000 . ?
C60_1 C61_1 1.5010 . ?
C60_1 H60A_1 0.9900 . ?
C60_1 H60B_1 0.9900 . ?
C61_1 C62_1 1.6027 . ?
C61_1 H61A_1 0.9900 . ?
C61_1 H61B_1 0.9900 . ?
C62_1 H62A_1 0.9900 . ?
C62_1 H62B_1 0.9900 . ?
C67_1 C72_1 1.3440 . ?
C67_1 C68_1 1.4152 . ?
C68_1 C69_1 1.4795 . ?
C69_1 C70_1 1.3174 . ?
C69_1 H69_1 0.9500 . ?
C70_1 C71_1 1.4648 . ?
C71_1 C72_1 1.4480 . ?
C72_1 H72_1 0.9500 . ?
C73_1 C6_7 1.4920 . ?
C73_1 H73A_1 0.9900 . ?
C73_1 H73B_1 0.9900 . ?
O1_4 C3_4 1.4674 . ?
O1_4 C1_4 1.4858 . ?
N1_4 C5_4 1.4000 . ?
N1_4 C4_4 1.4495 . ?
N1_4 C2_4 1.4999 . ?
C1_4 C2_4 1.3457 . ?
C1_4 H1A_4 0.9900 . ?
C1_4 H1B_4 0.9900 . ?
Se1_4 N3_4 1.7811 . ?
Se1_4 N2_4 1.8091 . ?
O2_4 C77_4 1.4152 . ?
O2_4 C10_4 1.4204 . ?
C2_4 H2A_4 0.9900 . ?
C2_4 H2B_4 0.9900 . ?
Se2_4 N6_4 1.7485 . ?
Se2_4 N5_4 1.8038 . ?
N2_4 C23_4 1.3511 . ?
O3_4 C42_4 1.3673 . ?
O3_4 C12_4 1.4268 . ?
C3_4 C4_4 1.5310 . ?
C3_4 H3A_4 0.9900 . ?
C3_4 H3B_4 0.9900 . ?
Se3_4 N7_4 1.7982 . ?
Se3_4 N8_4 1.8448 . ?
N3_4 C25_4 1.3276 . ?
Se4_4 N11_4 1.8360 . ?
Se4_4 N10_4 1.8431 . ?
C4_4 H4A_4 0.9900 . ?
C4_4 H4B_4 0.9900 . ?
O4_4 C20_4 1.3754 . ?
O4_4 C21_4 1.4228 . ?
C30_4 N4_4 1.5286 . ?
C30_4 C29_4 1.6653 . ?
C30_4 H30A_4 0.9900 . ?
C30_4 H30B_4 0.9900 . ?
N4_4 C31_4 1.4600 . ?
N4_4 C33_4 1.5184 . ?
C33_4 C34_4 1.4482 . ?
C33_4 H33A_4 0.9900 . ?
C33_4 H33B_4 0.9900 . ?
C34_4 O5_4 1.3569 . ?
C34_4 H34_4 0.9900 . ?
C34_4 H34B_4 0.9900 . ?
C32_4 C31_4 1.4899 . ?
C32_4 O5_4 1.5145 . ?
C32_4 H32A_4 0.9900 . ?
C32_4 H32B_4 0.9900 . ?
C31_4 H31A_4 0.9900 . ?
C31_4 H31B_4 0.9900 . ?
C5_4 C24_4 1.5481 . ?
C5_4 H5A_4 0.9900 . ?
C5_4 H5B_4 0.9900 . ?
N5_4 C44_4 1.3272 . ?
O6_4 C37_4 1.3564 . ?
O6_4 C41_4 1.4047 . ?
N6_4 C45_4 1.3408 . ?
C7_4 C24_4 1.4748 . ?
C7_4 C8_4 1.6039 . ?
C7_4 H7A_4 0.9900 . ?
C7_4 H7B_4 0.9900 . ?
O7_4 C70_4 1.3681 . ?
O7_4 C47_4 1.4697 . ?
N7_4 C56_4 1.2881 . ?
C8_4 C9_4 1.5344 . ?
C8_4 C15_4 1.5525 . ?
C8_4 H8_4 1.0000 . ?
O8_4 C54_4 1.3600 . ?
O8_4 C51_4 1.4048 . ?
N8_4 C57_4 1.3404 . ?
C9_4 C10_4 1.3832 . ?
C9_4 C14_4 1.4670 . ?
O9_4 C18_4 1.3941 . ?
O9_4 C53_4 1.4260 . ?
C10_4 C11_4 1.3606 . ?
N10_4 C68_4 1.3109 . ?
C11_4 C12_4 1.3113 . ?
C11_4 H11_4 0.9500 . ?
N11_4 C80_4 1.3690 . ?
O11_4 C71_4 1.4003 . ?
O11_4 C39_4 1.4598 . ?
C12_4 C13_4 1.4604 . ?
C13_4 C14_4 1.3421 . ?
C13_4 C27_4 1.4933 . ?
C14_4 H14_4 0.9500 . ?
C15_4 C20_4 1.3633 . ?
C15_4 C16_4 1.3873 . ?
C16_4 C17_4 1.3630 . ?
C16_4 H16_4 0.9500 . ?
C17_4 C18_4 1.3762 . ?
C17_4 C59_4 1.4989 . ?
C18_4 C19_4 1.3813 . ?
C19_4 C20_4 1.3301 . ?
C19_4 H19_4 0.9500 . ?
C21_4 C22_4 1.3344 . ?
C21_4 C77_4 1.4382 . ?
C22_4 C23_4 1.4903 . ?
C22_4 H22_4 0.9500 . ?
C23_4 C25_4 1.4001 . ?
C25_4 C26_4 1.3912 . ?
C24_4 H24A_4 0.9900 . ?
C24_4 H24B_4 0.9900 . ?
C26_4 C77_4 1.3343 . ?
C26_4 H26_4 0.9500 . ?
C27_4 C36_4 1.5107 . ?
C27_4 C28_4 1.6243 . ?
C27_4 H27_4 1.0000 . ?
C28_4 C29_4 1.5158 . ?
C28_4 H28A_4 0.9900 . ?
C28_4 H28B_4 0.9900 . ?
C29_4 H29A_4 0.9900 . ?
C29_4 H29B_4 0.9900 . ?
C35_4 C36_4 1.3872 . ?
C35_4 C76_4 1.4724 . ?
C35_4 H35_4 0.9500 . ?
C36_4 C37_4 1.4306 . ?
C37_4 C38_4 1.3360 . ?
C38_4 C39_4 1.3744 . ?
C38_4 H38_4 0.9500 . ?
C39_4 C76_4 1.4064 . ?
C40_4 C76_4 1.4080 . ?
C40_4 C48_4 1.5313 . ?
C40_4 C73_4 1.6036 . ?
C40_4 H40_4 1.0000 . ?
C41_4 C46_4 1.3588 . ?
C41_4 C42_4 1.4499 . ?
C42_4 C43_4 1.3600 . ?
C43_4 C44_4 1.4740 . ?
C43_4 H43_4 0.9500 . ?
C44_4 C45_4 1.5129 . ?
C45_4 C46_4 1.3886 . ?
C46_4 H46_4 0.9500 . ?
C47_4 C52_4 1.3462 . ?
C47_4 C48_4 1.4287 . ?
C48_4 C49_4 1.4021 . ?
C49_4 C50_4 1.3872 . ?
C49_4 H49_4 0.9500 . ?
C50_4 C51_4 1.3904 . ?
C50_4 C59_4 1.5316 . ?
C51_4 C52_4 1.4554 . ?
C52_4 H52_4 0.9500 . ?
C53_4 C58_4 1.2917 . ?
C53_4 C54_4 1.5233 . ?
C54_4 C55_4 1.3724 . ?
C55_4 C56_4 1.4569 . ?
C55_4 H55_4 0.9500 . ?
C56_4 C57_4 1.4070 . ?
C57_4 C58_4 1.3864 . ?
C58_4 H58_4 0.9500 . ?
C59_4 C7_11 1.5957 . ?
C59_4 H59_4 1.0000 . ?
C80_4 C68_4 1.3396 . ?
C80_4 C72_4 1.4385 . ?
N12_4 C78_4 1.4064 . ?
N12_4 C6_4 1.4560 . ?
N12_4 C64_4 1.5173 . ?
C64_4 C63_4 1.4502 . ?
C64_4 H64A_4 0.9900 . ?
C64_4 H64B_4 0.9900 . ?
C63_4 O10_4 1.3578 . ?
C63_4 H63A_4 0.9900 . ?
C63_4 H63B_4 0.9900 . ?
C62_4 C6_4 1.4962 . ?
C62_4 O10_4 1.5167 . ?
C62_4 H62A_4 0.9900 . ?
C62_4 H62B_4 0.9900 . ?
C6_4 H6A_4 0.9900 . ?
C6_4 H6B_4 0.9900 . ?
C68_4 C69_4 1.4266 . ?
C69_4 C70_4 1.3483 . ?
C69_4 H69_4 0.9500 . ?
C70_4 C71_4 1.4548 . ?
C71_4 C72_4 1.3242 . ?
C72_4 H72_4 0.9500 . ?
C73_4 C74_4 1.5321 . ?
C73_4 H73A_4 0.9900 . ?
C73_4 H73B_4 0.9900 . ?
C74_4 C78_4 1.6024 . ?
C74_4 H74A_4 0.9900 . ?
C74_4 H74B_4 0.9900 . ?
C78_4 H78A_4 0.9900 . ?
C78_4 H78B_4 0.9900 . ?
Se1_5 N3_5 1.7856 . ?
Se1_5 N2_5 1.8074 . ?
C1_5 O1_5 1.4364 . ?
C1_5 C2_5 1.4960 . ?
C1_5 H1A_5 0.9900 . ?
C1_5 H1B_5 0.9900 . ?
O1_5 C3_5 1.3807 . ?
N1_5 C4_5 1.4054 . ?
N1_5 C2_5 1.4517 . ?
N1_5 C80_5 1.4722 . ?
O2_5 C77_5 1.3750 . ?
O2_5 C10_5 1.4429 . ?
C2_5 H2A_5 0.9900 . ?
C2_5 H2B_5 0.9900 . ?
Se2_5 N6_5 1.7758 . ?
Se2_5 N5_5 1.7905 . ?
N2_5 C23_5 1.3355 . ?
O3_5 C12_5 1.3269 . ?
O3_5 C42_5 1.3932 . ?
C3_5 C4_5 1.4971 . ?
C3_5 H3A_5 0.9900 . ?
C3_5 H3B_5 0.9900 . ?
Se3_5 N8_5 1.7939 . ?
Se3_5 N7_5 1.8003 . ?
N3_5 C25_5 1.3110 . ?
Se4_5 N11_5 1.8006 . ?
Se4_5 N10_5 1.8219 . ?
C4_5 H4A_5 0.9900 . ?
C4_5 H4B_5 0.9900 . ?
O4_5 C21_5 1.3645 . ?
O4_5 C20_5 1.4750 . ?
N4_5 C34_5 1.5392 . ?
N4_5 C31_5 1.5546 . ?
N4_5 C28_5 1.6088 . ?
C79_5 O5_5 1.5140 . ?
C79_5 C34_5 1.5314 . ?
C79_5 H79A_5 0.9900 . ?
C79_5 H79B_5 0.9900 . ?
C80_5 C24_5 1.5051 . ?
C80_5 H80A_5 0.9900 . ?
C80_5 H80B_5 0.9900 . ?
C5_5 N9_5 1.4581 . ?
C5_5 C6_5 1.5541 . ?
C5_5 H5A_5 0.9900 . ?
C5_5 H5B_5 0.9900 . ?
O5_5 C32_5 1.4661 . ?
N5_5 C44_5 1.3474 . ?
C6_5 C7_5 1.6337 . ?
C6_5 H6A_5 0.9900 . ?
C6_5 H6B_5 0.9900 . ?
O6_5 C41_5 1.3683 . ?
O6_5 C37_5 1.4224 . ?
N6_5 C45_5 1.4190 . ?
C7_5 C8_5 1.5482 . ?
C7_5 H7A_5 0.9900 . ?
C7_5 H7B_5 0.9900 . ?
O7_5 C70_5 1.3822 . ?
O7_5 C47_5 1.4239 . ?
N7_5 C56_5 1.3155 . ?
C8_5 C9_5 1.4695 . ?
C8_5 C15_5 1.5284 . ?
C8_5 H8_5 1.0000 . ?
O8_5 C51_5 1.3932 . ?
O8_5 C54_5 1.4381 . ?
N8_5 C57_5 1.3530 . ?
C9_5 C10_5 1.4079 . ?
C9_5 C14_5 1.4134 . ?
N9_5 C75_5 1.4562 . ?
N9_5 C62_5 1.5173 . ?
C62_5 C64_5 1.4502 . ?
C62_5 H62A_5 0.9900 . ?
C62_5 H62B_5 0.9900 . ?
C64_5 O12_5 1.3574 . ?
C64_5 H64A_5 0.9900 . ?
C64_5 H64B_5 0.9900 . ?
C74_5 C75_5 1.4961 . ?
C74_5 O12_5 1.5167 . ?
C74_5 H74A_5 0.9900 . ?
C74_5 H74B_5 0.9900 . ?
C75_5 H75A_5 0.9900 . ?
C75_5 H75B_5 0.9900 . ?
O9_5 C53_5 1.3352 . ?
O9_5 C18_5 1.4069 . ?
C10_5 C11_5 1.3685 . ?
N12_5 C29_5 1.3532 . ?
N12_5 C65_5 1.4562 . ?
N12_5 C63_5 1.5175 . ?
C63_5 C66_5 1.4501 . ?
C63_5 H63A_5 0.9900 . ?
C63_5 H63B_5 0.9900 . ?
C66_5 O10_5 1.3573 . ?
C66_5 H66A_5 0.9900 . ?
C66_5 H66B_5 0.9900 . ?
C78_5 C65_5 1.4962 . ?
C78_5 O10_5 1.5165 . ?
C78_5 H78A_5 0.9900 . ?
C78_5 H78B_5 0.9900 . ?
C65_5 H65A_5 0.9900 . ?
C65_5 H65B_5 0.9900 . ?
N10_5 C68_5 1.3251 . ?
C11_5 C12_5 1.4349 . ?
C11_5 H11_5 0.9500 . ?
N11_5 C67_5 1.3419 . ?
O11_5 C71_5 1.3911 . ?
O11_5 C39_5 1.4137 . ?
C12_5 C13_5 1.3981 . ?
C13_5 C14_5 1.4081 . ?
C13_5 C27_5 1.5401 . ?
C14_5 H14_5 0.9500 . ?
C15_5 C20_5 1.3682 . ?
C15_5 C16_5 1.3958 . ?
C16_5 C17_5 1.3829 . ?
C16_5 H16_5 0.9500 . ?
C17_5 C18_5 1.3440 . ?
C17_5 C59_5 1.5830 . ?
C18_5 C19_5 1.3749 . ?
C19_5 C20_5 1.3719 . ?
C19_5 H19_5 0.9500 . ?
C21_5 C22_5 1.3777 . ?
C21_5 C77_5 1.4014 . ?
C22_5 C23_5 1.4229 . ?
C22_5 H22_5 0.9500 . ?
C23_5 C25_5 1.4349 . ?
C25_5 C26_5 1.4617 . ?
C24_5 C73_5 1.5554 . ?
C24_5 H24A_5 0.9900 . ?
C24_5 H24B_5 0.9900 . ?
C26_5 C77_5 1.4011 . ?
C26_5 H26_5 0.9500 . ?
C27_5 C33_5 1.5122 . ?
C27_5 C36_5 1.5348 . ?
C27_5 H27_5 1.0000 . ?
C28_5 C30_5 1.2862 . ?
C28_5 H28A_5 0.9900 . ?
C28_5 H28B_5 0.9900 . ?
C31_5 C32_5 1.5088 . ?
C31_5 H31A_5 0.9900 . ?
C31_5 H31B_5 0.9900 . ?
C30_5 C33_5 1.5775 . ?
C30_5 H30A_5 0.9900 . ?
C30_5 H30B_5 0.9900 . ?
C29_5 C61_5 1.7444 . ?
C29_5 H29A_5 0.9900 . ?
C29_5 H29B_5 0.9900 . ?
C32_5 H32A_5 0.9900 . ?
C32_5 H32B_5 0.9900 . ?
C34_5 H34A_5 0.9900 . ?
C34_5 H34B_5 0.9900 . ?
C33_5 H33A_5 0.9900 . ?
C33_5 H33B_5 0.9900 . ?
C35_5 C76_5 1.3739 . ?
C35_5 C36_5 1.4044 . ?
C35_5 H35_5 0.9500 . ?
C36_5 C37_5 1.4539 . ?
C37_5 C38_5 1.3634 . ?
C38_5 C39_5 1.3369 . ?
C38_5 H38_5 0.9500 . ?
C39_5 C76_5 1.4166 . ?
C40_5 C76_5 1.5062 . ?
C40_5 C48_5 1.5214 . ?
C40_5 C73_5 1.5499 . ?
C40_5 H40_5 1.0000 . ?
C41_5 C46_5 1.3472 . ?
C41_5 C42_5 1.4298 . ?
C42_5 C43_5 1.3885 . ?
C43_5 C44_5 1.3758 . ?
C43_5 H43_5 0.9500 . ?
C44_5 C45_5 1.5092 . ?
C45_5 C46_5 1.3921 . ?
C46_5 H46_5 0.9500 . ?
C47_5 C52_5 1.3468 . ?
C47_5 C48_5 1.4192 . ?
C48_5 C49_5 1.3450 . ?
C49_5 C50_5 1.3986 . ?
C49_5 H49_5 0.9500 . ?
C50_5 C51_5 1.3362 . ?
C50_5 C59_5 1.5483 . ?
C51_5 C52_5 1.3985 . ?
C52_5 H52_5 0.9500 . ?
C53_5 C58_5 1.4527 . ?
C53_5 C54_5 1.4567 . ?
C54_5 C55_5 1.3330 . ?
C55_5 C56_5 1.3966 . ?
C55_5 H55_5 0.9500 . ?
C56_5 C57_5 1.4871 . ?
C57_5 C58_5 1.3501 . ?
C58_5 H58_5 0.9500 . ?
C59_5 C60_5 1.4805 . ?
C59_5 H59_5 1.0000 . ?
C60_5 C61_5 1.5462 . ?
C60_5 H60A_5 0.9900 . ?
C60_5 H60B_5 0.9900 . ?
C61_5 H61A_5 0.9900 . ?
C61_5 H61B_5 0.9900 . ?
C67_5 C72_5 1.3961 . ?
C67_5 C68_5 1.4575 . ?
C68_5 C69_5 1.4180 . ?
C69_5 C70_5 1.3561 . ?
C69_5 H69_5 0.9500 . ?
C70_5 C71_5 1.4615 . ?
C71_5 C72_5 1.3241 . ?
C72_5 H72_5 0.9500 . ?
C73_5 H73A_5 0.9900 . ?
C73_5 H73B_5 0.9900 . ?
Se1_6 N3_6 1.7814 . ?
Se1_6 N2_6 1.7911 . ?
N1_6 C5_6 1.4053 . ?
N1_6 C2_6 1.4557 . ?
N1_6 C4_6 1.5173 . ?
C4_6 C3_6 1.4502 . ?
C4_6 H4A_6 0.9900 . ?
C4_6 H4B_6 0.9900 . ?
C3_6 O1_6 1.3573 . ?
C3_6 H3A_6 0.9900 . ?
C3_6 H3B_6 0.9900 . ?
C1_6 C2_6 1.4961 . ?
C1_6 O1_6 1.5166 . ?
C1_6 H1A_6 0.9900 . ?
C1_6 H1B_6 0.9900 . ?
C2_6 H2A_6 0.9900 . ?
C2_6 H2B_6 0.9900 . ?
O2_6 C10_6 1.3780 . ?
O2_6 C77_6 1.4178 . ?
Se2_6 N5_6 1.8074 . ?
Se2_6 N6_6 1.8821 . ?
N2_6 C23_6 1.3203 . ?
O3_6 C12_6 1.3768 . ?
O3_6 C42_6 1.5060 . ?
Se3_6 N8_6 1.7628 . ?
Se3_6 N7_6 1.8179 . ?
N3_6 C25_6 1.3834 . ?
Se4_6 N10_6 1.7913 . ?
Se4_6 N11_6 1.8104 . ?
O4_6 C21_6 1.3942 . ?
O4_6 C20_6 1.4666 . ?
N5_6 C44_6 1.3415 . ?
C5_6 C24_6 1.6607 . ?
C5_6 H5A_6 0.9900 . ?
C5_6 H5B_6 0.9900 . ?
O6_6 C41_6 1.3870 . ?
O6_6 C37_6 1.3941 . ?
N6_6 C45_6 1.3279 . ?
O7_6 C47_6 1.3932 . ?
O7_6 C70_6 1.4149 . ?
N7_6 C56_6 1.3271 . ?
C8_6 C7_6 1.3893 . ?
C8_6 C9_6 1.5360 . ?
C8_6 C15_6 1.5706 . ?
C8_6 H8_6 1.0000 . ?
O8_6 C54_6 1.3227 . ?
O8_6 C51_6 1.3946 . ?
N8_6 C57_6 1.3303 . ?
C9_6 C14_6 1.3384 . ?
C9_6 C10_6 1.4593 . ?
O9_6 C18_6 1.3429 . ?
O9_6 C53_6 1.3547 . ?
C10_6 C11_6 1.3291 . ?
N10_6 C68_6 1.3483 . ?
C11_6 C12_6 1.3564 . ?
C11_6 H11_6 0.9500 . ?
N11_6 C67_6 1.2829 . ?
O11_6 C71_6 1.3463 . ?
O11_6 C39_6 1.3979 . ?
C12_6 C13_6 1.4281 . ?
C74_6 N12_6 1.3558 . ?
C74_6 C73_6 1.4787 . ?
C74_6 H74A_6 0.9900 . ?
C74_6 H74B_6 0.9900 . ?
N12_6 C80_6 1.4560 . ?
N12_6 C75_6 1.5176 . ?
C75_6 C78_6 1.4503 . ?
C75_6 H75A_6 0.9900 . ?
C75_6 H75B_6 0.9900 . ?
C78_6 O12_6 1.3576 . ?
C78_6 H78A_6 0.9900 . ?
C78_6 H78B_6 0.9900 . ?
C79_6 C80_6 1.4959 . ?
C79_6 O12_6 1.5166 . ?
C79_6 H79A_6 0.9900 . ?
C79_6 H79B_6 0.9900 . ?
C80_6 H80A_6 0.9900 . ?
C80_6 H80B_6 0.9900 . ?
C13_6 C14_6 1.3991 . ?
C13_6 C27_6 1.5249 . ?
C14_6 H14_6 0.9500 . ?
C15_6 C16_6 1.3755 . ?
C15_6 C20_6 1.4051 . ?
C16_6 C17_6 1.3860 . ?
C16_6 H16_6 0.9500 . ?
C17_6 C18_6 1.4348 . ?
C17_6 C59_6 1.5355 . ?
C18_6 C19_6 1.4246 . ?
C19_6 C20_6 1.3385 . ?
C19_6 H19_6 0.9500 . ?
C21_6 C22_6 1.3312 . ?
C21_6 C77_6 1.3995 . ?
C22_6 C23_6 1.4242 . ?
C22_6 H22_6 0.9500 . ?
C23_6 C25_6 1.3821 . ?
C25_6 C26_6 1.3996 . ?
C24_6 C29_6 1.6093 . ?
C24_6 H24A_6 0.9900 . ?
C24_6 H24B_6 0.9900 . ?
C26_6 C77_6 1.3560 . ?
C26_6 H26_6 0.9500 . ?
C27_6 C36_6 1.5044 . ?
C27_6 C28_6 1.6088 . ?
C27_6 H27_6 1.0000 . ?
C28_6 C73_6 1.5395 . ?
C28_6 H28A_6 0.9900 . ?
C28_6 H28B_6 0.9900 . ?
C29_6 C40_6 1.5502 . ?
C29_6 H29A_6 0.9900 . ?
C29_6 H29B_6 0.9900 . ?
C35_6 C76_6 1.3948 . ?
C35_6 C36_6 1.4207 . ?
C35_6 H35_6 0.9500 . ?
C7_6 C32_6 1.5763 . ?
C7_6 H7A_6 0.9900 . ?
C7_6 H7B_6 0.9900 . ?
C32_6 C6_6 1.6327 . ?
C32_6 H32A_6 0.9900 . ?
C32_6 H32B_6 0.9900 . ?
C6_6 N4_6 1.3564 . ?
C6_6 H6A_6 0.9900 . ?
C6_6 H6B_6 0.9900 . ?
N4_6 C34_6 1.4570 . ?
N4_6 C30_6 1.5180 . ?
C30_6 C31_6 1.4501 . ?
C30_6 H30A_6 0.9900 . ?
C30_6 H30B_6 0.9900 . ?
C31_6 O5_6 1.3572 . ?
C31_6 H31A_6 0.9900 . ?
C31_6 H31B_6 0.9900 . ?
C33_6 C34_6 1.4953 . ?
C33_6 O5_6 1.5166 . ?
C33_6 H33A_6 0.9900 . ?
C33_6 H33B_6 0.9900 . ?
C34_6 H34A_6 0.9900 . ?
C34_6 H34B_6 0.9900 . ?
C36_6 C37_6 1.4043 . ?
C37_6 C38_6 1.4659 . ?
C38_6 C39_6 1.3188 . ?
C38_6 H38_6 0.9500 . ?
C39_6 C76_6 1.4049 . ?
C40_6 C76_6 1.5252 . ?
C40_6 C48_6 1.5413 . ?
C40_6 H40_6 1.0000 . ?
C41_6 C42_6 1.3145 . ?
C41_6 C46_6 1.3669 . ?
C42_6 C43_6 1.3843 . ?
C43_6 C44_6 1.3547 . ?
C43_6 H43_6 0.9500 . ?
C44_6 C45_6 1.3752 . ?
C45_6 C46_6 1.3826 . ?
C46_6 H46_6 0.9500 . ?
C47_6 C52_6 1.3875 . ?
C47_6 C48_6 1.4079 . ?
C48_6 C49_6 1.3718 . ?
C49_6 C50_6 1.3491 . ?
C49_6 H49_6 0.9500 . ?
C50_6 C51_6 1.4379 . ?
C50_6 C59_6 1.5454 . ?
C51_6 C52_6 1.4010 . ?
C52_6 H52_6 0.9500 . ?
C53_6 C58_6 1.3983 . ?
C53_6 C54_6 1.4858 . ?
C54_6 C55_6 1.3889 . ?
C55_6 C56_6 1.4527 . ?
C55_6 H55_6 0.9500 . ?
C56_6 C57_6 1.4474 . ?
C57_6 C58_6 1.3673 . ?
C58_6 H58_6 0.9500 . ?
C59_6 C60_6 1.5230 . ?
C59_6 H59_6 1.0000 . ?
C60_6 C61_6 1.3580 . ?
C60_6 H60A_6 0.9900 . ?
C60_6 H60B_6 0.9900 . ?
C61_6 C62_6 1.6317 . ?
C61_6 H61A_6 0.9900 . ?
C61_6 H61B_6 0.9900 . ?
C62_6 N9_6 1.3567 . ?
C62_6 H62A_6 0.9900 . ?
C62_6 H62B_6 0.9900 . ?
N9_6 C64_6 1.4564 . ?
N9_6 C63_6 1.5180 . ?
C63_6 C65_6 1.4505 . ?
C63_6 H63A_6 0.9900 . ?
C63_6 H63B_6 0.9900 . ?
C65_6 O10_6 1.3577 . ?
C65_6 H65A_6 0.9900 . ?
C65_6 H65B_6 0.9900 . ?
C66_6 C64_6 1.4970 . ?
C66_6 O10_6 1.5160 . ?
C66_6 H66A_6 0.9900 . ?
C66_6 H66B_6 0.9900 . ?
C64_6 H64A_6 0.9900 . ?
C64_6 H64B_6 0.9900 . ?
C68_6 C69_6 1.3964 . ?
C68_6 C67_6 1.4918 . ?
C67_6 C72_6 1.3795 . ?
C69_6 C70_6 1.3030 . ?
C69_6 H69_6 0.9500 . ?
C70_6 C71_6 1.4887 . ?
C71_6 C72_6 1.4505 . ?
C72_6 H72_6 0.9500 . ?
C73_6 H73A_6 0.9900 . ?
C73_6 H73B_6 0.9900 . ?
C1_2 C2_2 1.5034 . ?
C1_2 C7_2 1.5783 . ?
C1_2 H1A_2 0.9900 . ?
C1_2 H1B_2 0.9900 . ?
N1_2 C6_2 1.4263 . ?
N1_2 C3_2 1.4275 . ?
N1_2 C2_2 1.4425 . ?
O1_2 C4_2 1.2973 . ?
O1_2 C5_2 1.4114 . ?
C2_2 H2A_2 0.9900 . ?
C2_2 H2B_2 0.9900 . ?
C3_2 C4_2 1.5847 . ?
C3_2 H3A_2 0.9900 . ?
C3_2 H3B_2 0.9900 . ?
C4_2 H4A_2 0.9900 . ?
C4_2 H4B_2 0.9900 . ?
C5_2 C6_2 1.4480 . ?
C5_2 H5A_2 0.9900 . ?
C5_2 H5B_2 0.9900 . ?
C6_2 H6A_2 0.9900 . ?
C6_2 H6B_2 0.9900 . ?
Se1_2 N3_2 1.7914 . ?
Se1_2 N2_2 1.8006 . ?
O2_2 C77_2 1.3990 . ?
O2_2 C10_2 1.4217 . ?
Se2_2 N6_2 1.7742 . ?
Se2_2 N5_2 1.8088 . ?
N2_2 C23_2 1.3861 . ?
O3_2 C42_2 1.3874 . ?
O3_2 C12_2 1.4048 . ?
Se3_2 N7_2 1.7818 . ?
Se3_2 N8_2 1.8091 . ?
N3_2 C25_2 1.3703 . ?
Se4_2 N11_2 1.7953 . ?
Se4_2 N10_2 1.8406 . ?
O4_2 C21_2 1.3588 . ?
O4_2 C20_2 1.3591 . ?
N4_2 C29_2 1.4372 . ?
N4_2 C34_2 1.4531 . ?
N4_2 C31_2 1.5044 . ?
N5_2 C44_2 1.3335 . ?
O6_2 C41_2 1.3533 . ?
O6_2 C37_2 1.3972 . ?
N6_2 C45_2 1.2963 . ?
C7_2 C8_2 1.5794 . ?
C7_2 H7A_2 0.9900 . ?
C7_2 H7B_2 0.9900 . ?
O7_2 C70_2 1.3519 . ?
O7_2 C47_2 1.4170 . ?
N7_2 C56_2 1.2958 . ?
C8_2 C15_2 1.4682 . ?
C8_2 C9_2 1.5340 . ?
C8_2 H8_2 1.0000 . ?
O8_2 C54_2 1.3937 . ?
O8_2 C51_2 1.4060 . ?
N8_2 C57_2 1.3778 . ?
C9_2 C14_2 1.4100 . ?
C9_2 C10_2 1.4250 . ?
N9_2 C64_2 1.4327 . ?
N9_2 C33_2 1.4532 . ?
N9_2 C75_2 1.4839 . ?
O9_2 C18_2 1.4190 . ?
O9_2 C53_2 1.4202 . ?
C64_2 C63_2 1.4790 . ?
C64_2 H64A_2 0.9900 . ?
C64_2 H64B_2 0.9900 . ?
C63_2 O10_2 1.4330 . ?
C63_2 H63A_2 0.9900 . ?
C63_2 H63B_2 0.9900 . ?
C62_2 O10_2 1.4471 . ?
C62_2 C33_2 1.6005 . ?
C62_2 H62A_2 0.9900 . ?
C62_2 H62B_2 0.9900 . ?
C10_2 C11_2 1.3813 . ?
N10_2 C68_2 1.2925 . ?
C11_2 C12_2 1.3679 . ?
C11_2 H11_2 0.9500 . ?
N11_2 C67_2 1.2801 . ?
O11_2 C71_2 1.4125 . ?
O11_2 C39_2 1.4779 . ?
C12_2 C13_2 1.3409 . ?
O12_2 C32_2 1.4430 . ?
O12_2 C30_2 1.4626 . ?
C13_2 C14_2 1.4295 . ?
C13_2 C27_2 1.5587 . ?
C14_2 H14_2 0.9500 . ?
C15_2 C16_2 1.3528 . ?
C15_2 C20_2 1.4156 . ?
C16_2 C17_2 1.4822 . ?
C16_2 H16_2 0.9500 . ?
C17_2 C18_2 1.3303 . ?
C17_2 C59_2 1.5240 . ?
C18_2 C19_2 1.4001 . ?
C19_2 C20_2 1.3617 . ?
C19_2 H19_2 0.9500 . ?
C21_2 C22_2 1.3394 . ?
C21_2 C77_2 1.4795 . ?
C22_2 C23_2 1.4629 . ?
C22_2 H22_2 0.9500 . ?
C23_2 C25_2 1.3644 . ?
C25_2 C26_2 1.3860 . ?
C24_2 C29_2 1.5189 . ?
C24_2 C28_2 1.5671 . ?
C24_2 H24A_2 0.9900 . ?
C24_2 H24B_2 0.9900 . ?
C26_2 C77_2 1.2759 . ?
C26_2 H26_2 0.9500 . ?
C27_2 C36_2 1.4796 . ?
C27_2 C28_2 1.5429 . ?
C27_2 H27_2 1.0000 . ?
C28_2 H28A_2 0.9900 . ?
C28_2 H28B_2 0.9900 . ?
C29_2 H29A_2 0.9900 . ?
C29_2 H29B_2 0.9900 . ?
C31_2 C32_2 1.4773 . ?
C31_2 H31A_2 0.9900 . ?
C31_2 H31B_2 0.9900 . ?
C30_2 C34_2 1.4611 . ?
C30_2 H30A_2 0.9900 . ?
C30_2 H30B_2 0.9900 . ?
C34_2 H34A_2 0.9900 . ?
C34_2 H34B_2 0.9900 . ?
C33_2 H33A_2 0.9900 . ?
C33_2 H33B_2 0.9900 . ?
C32_2 H32A_2 0.9900 . ?
C32_2 H32B_2 0.9900 . ?
C35_2 C36_2 1.3688 . ?
C35_2 C76_2 1.4066 . ?
C35_2 H35_2 0.9500 . ?
C36_2 C37_2 1.3907 . ?
C37_2 C38_2 1.3879 . ?
C38_2 C39_2 1.3609 . ?
C38_2 H38_2 0.9500 . ?
C39_2 C76_2 1.3744 . ?
C40_2 C48_2 1.5266 . ?
C40_2 C76_2 1.5297 . ?
C40_2 C73_2 1.5403 . ?
C40_2 H40_2 1.0000 . ?
C41_2 C46_2 1.3995 . ?
C41_2 C42_2 1.4515 . ?
C42_2 C43_2 1.3642 . ?
C43_2 C44_2 1.3787 . ?
C43_2 H43_2 0.9500 . ?
C44_2 C45_2 1.4635 . ?
C45_2 C46_2 1.4241 . ?
C46_2 H46_2 0.9500 . ?
C47_2 C52_2 1.3684 . ?
C47_2 C48_2 1.4013 . ?
C48_2 C49_2 1.3882 . ?
C49_2 C50_2 1.4033 . ?
C49_2 H49_2 0.9500 . ?
C50_2 C51_2 1.4225 . ?
C50_2 C59_2 1.5784 . ?
C51_2 C52_2 1.3232 . ?
C52_2 H52_2 0.9500 . ?
C53_2 C54_2 1.3731 . ?
C53_2 C58_2 1.3846 . ?
C54_2 C55_2 1.3748 . ?
C55_2 C56_2 1.4459 . ?
C55_2 H55_2 0.9500 . ?
C56_2 C57_2 1.4951 . ?
C57_2 C58_2 1.3911 . ?
C58_2 H58_2 0.9500 . ?
C59_2 C60_2 1.5866 . ?
C59_2 H59_2 1.0000 . ?
C67_2 C72_2 1.4258 . ?
C67_2 C68_2 1.4413 . ?
C68_2 C69_2 1.4129 . ?
C69_2 C70_2 1.3164 . ?
C69_2 H69_2 0.9500 . ?
C70_2 C71_2 1.4844 . ?
C71_2 C72_2 1.3357 . ?
C72_2 H72_2 0.9500 . ?
C73_2 C74_2 1.5195 . ?
C73_2 H73A_2 0.9900 . ?
C73_2 H73B_2 0.9900 . ?
C74_2 C75_2 1.5421 . ?
C74_2 H74A_2 0.9900 . ?
C74_2 H74B_2 0.9900 . ?
C75_2 H75A_2 0.9900 . ?
C75_2 H75B_2 0.9900 . ?
C60_2 C6_18 1.4462 . ?
C60_2 H60A_2 0.9900 . ?
C60_2 H60B_2 0.9900 . ?
C81_2 C5_14 1.4521 . ?
C81_2 C60_13 1.5586 . ?
C81_2 H81A_2 0.9900 . ?
C81_2 H81B_2 0.9900 . ?
C1_3 O1_3 1.3682 . ?
C1_3 C2_3 1.6208 . ?
C1_3 H1A_3 0.9900 . ?
C1_3 H1B_3 0.9900 . ?
O1_3 C3_3 1.4367 . ?
N1_3 C5_3 1.4117 . ?
N1_3 C4_3 1.5321 . ?
N1_3 C2_3 1.6112 . ?
Se1_3 N3_3 1.7848 . ?
Se1_3 N2_3 1.8009 . ?
C2_3 H2A_3 0.9900 . ?
C2_3 H2B_3 0.9900 . ?
O2_3 C77_3 1.3535 . ?
O2_3 C10_3 1.4497 . ?
Se2_3 N6_3 1.8030 . ?
Se2_3 N5_3 1.8143 . ?
N2_3 C23_3 1.3647 . ?
O3_3 C42_3 1.3737 . ?
O3_3 C12_3 1.4030 . ?
C3_3 C4_3 1.4228 . ?
C3_3 H3A_3 0.9900 . ?
C3_3 H3B_3 0.9900 . ?
Se3_3 N7_3 1.7773 . ?
Se3_3 N8_3 1.8126 . ?
N3_3 C25_3 1.3090 . ?
Se4_3 N11_3 1.7366 . ?
Se4_3 N10_3 1.8469 . ?
C59_3 C50_3 1.4476 . ?
C59_3 C17_3 1.5187 . ?
C59_3 C60_3 1.5213 . ?
C59_3 H59_3 1.0000 . ?
C60_3 C31_3 1.5764 . ?
C60_3 H60A_3 0.9900 . ?
C60_3 H60B_3 0.9900 . ?
C31_3 C32_3 1.6326 . ?
C31_3 H31A_3 0.9900 . ?
C31_3 H31B_3 0.9900 . ?
C32_3 N4_3 1.3559 . ?
C32_3 H32A_3 0.9900 . ?
C32_3 H32B_3 0.9900 . ?
N4_3 C66_3 1.4560 . ?
N4_3 C33_3 1.5178 . ?
C33_3 C34_3 1.4502 . ?
C33_3 H33A_3 0.9900 . ?
C33_3 H33B_3 0.9900 . ?
C34_3 O5_3 1.3573 . ?
C34_3 H34A_3 0.9900 . ?
C34_3 H34B_3 0.9900 . ?
C61_3 C66_3 1.4963 . ?
C61_3 O5_3 1.5170 . ?
C61_3 H61A_3 0.9900 . ?
C61_3 H61B_3 0.9900 . ?
C66_3 H66A_3 0.9900 . ?
C66_3 H66B_3 0.9900 . ?
C4_3 H4A_3 0.9900 . ?
C4_3 H4B_3 0.9900 . ?
O4_3 C21_3 1.4544 . ?
O4_3 C20_3 1.4672 . ?
C5_3 C6_3 1.4368 . ?
C5_3 H5A_3 0.9900 . ?
C5_3 H5B_3 0.9900 . ?
N5_3 C44_3 1.3147 . ?
C6_3 C7_3 1.5364 . ?
C6_3 H6A_3 0.9900 . ?
C6_3 H6B_3 0.9900 . ?
O6_3 C37_3 1.4194 . ?
O6_3 C41_3 1.4714 . ?
N6_3 C45_3 1.3454 . ?
C7_3 C8_3 1.5577 . ?
C7_3 H7A_3 0.9900 . ?
C7_3 H7B_3 0.9900 . ?
C80_3 N12_3 1.5308 . ?
C80_3 C74_3 1.6713 . ?
C80_3 H80A_3 0.9900 . ?
C80_3 H80B_3 0.9900 . ?
C29_3 N12_3 1.5243 . ?
C29_3 C30_3 1.5928 . ?
C29_3 H29A_3 0.9900 . ?
C29_3 H29B_3 0.9900 . ?
C30_3 O12_3 1.5076 . ?
C30_3 H30A_3 0.9900 . ?
C30_3 H30B_3 0.9900 . ?
O12_3 C78_3 1.4383 . ?
N12_3 C79_3 1.6918 . ?
C79_3 C78_3 1.7494 . ?
C79_3 H79A_3 0.9900 . ?
C79_3 H79B_3 0.9900 . ?
C78_3 H78A_3 0.9899 . ?
C78_3 H78B_3 0.9900 . ?
O7_3 C47_3 1.3555 . ?
O7_3 C70_3 1.4093 . ?
N7_3 C56_3 1.2489 . ?
C8_3 C15_3 1.5112 . ?
C8_3 C9_3 1.5954 . ?
C8_3 H8_3 1.0000 . ?
O8_3 C54_3 1.3648 . ?
O8_3 C51_3 1.3763 . ?
N8_3 C57_3 1.3710 . ?
C9_3 C10_3 1.3557 . ?
C9_3 C14_3 1.3870 . ?
C75_3 C73_3 1.5357 . ?
C75_3 C24_3 1.5947 . ?
C75_3 H75A_3 0.9900 . ?
C75_3 H75B_3 0.9900 . ?
C24_3 N9_3 1.5494 . ?
C24_3 H24A_3 0.9900 . ?
C24_3 H24B_3 0.9900 . ?
O9_3 C53_3 1.4147 . ?
O9_3 C18_3 1.4304 . ?
C10_3 C11_3 1.3722 . ?
N10_3 C68_3 1.4097 . ?
C11_3 C12_3 1.3731 . ?
C11_3 H11_3 0.9500 . ?
N11_3 C67_3 1.3558 . ?
O11_3 C39_3 1.3583 . ?
O11_3 C71_3 1.3770 . ?
C12_3 C13_3 1.3397 . ?
C74_3 C28_3 1.4650 . ?
C74_3 H74A_3 0.9900 . ?
C74_3 H74B_3 0.9900 . ?
C13_3 C14_3 1.3878 . ?
C13_3 C27_3 1.5409 . ?
C14_3 H14_3 0.9500 . ?
C15_3 C16_3 1.2983 . ?
C15_3 C20_3 1.4205 . ?
C16_3 C17_3 1.4666 . ?
C16_3 H16_3 0.9500 . ?
C17_3 C18_3 1.3534 . ?
C18_3 C19_3 1.4162 . ?
C19_3 C20_3 1.3150 . ?
C19_3 H19_3 0.9500 . ?
C21_3 C22_3 1.2964 . ?
C21_3 C77_3 1.4711 . ?
C22_3 C23_3 1.3939 . ?
C22_3 H22_3 0.9500 . ?
C23_3 C25_3 1.4338 . ?
C25_3 C26_3 1.4133 . ?
C26_3 C77_3 1.3610 . ?
C26_3 H26_3 0.9500 . ?
C27_3 C36_3 1.5035 . ?
C27_3 C28_3 1.5271 . ?
C27_3 H27_3 1.0000 . ?
C28_3 H28A_3 0.9900 . ?
C28_3 H28B_3 0.9900 . ?
C35_3 C76_3 1.3206 . ?
C35_3 C36_3 1.4331 . ?
C35_3 H35_3 0.9500 . ?
C36_3 C37_3 1.4366 . ?
C37_3 C38_3 1.3264 . ?
C38_3 C39_3 1.4149 . ?
C38_3 H38_3 0.9500 . ?
C39_3 C76_3 1.3806 . ?
C40_3 C48_3 1.5310 . ?
C40_3 C76_3 1.6002 . ?
C40_3 C73_3 1.6401 . ?
C40_3 H40_3 1.0000 . ?
C41_3 C42_3 1.3834 . ?
C41_3 C46_3 1.4013 . ?
C42_3 C43_3 1.3839 . ?
C43_3 C44_3 1.4492 . ?
C43_3 H43_3 0.9500 . ?
C44_3 C45_3 1.4180 . ?
C45_3 C46_3 1.4080 . ?
C46_3 H46_3 0.9500 . ?
C47_3 C52_3 1.3795 . ?
C47_3 C48_3 1.3936 . ?
C48_3 C49_3 1.4366 . ?
C49_3 C50_3 1.4191 . ?
C49_3 H49_3 0.9500 . ?
C50_3 C51_3 1.3169 . ?
C51_3 C52_3 1.4500 . ?
C52_3 H52_3 0.9500 . ?
C53_3 C58_3 1.3930 . ?
C53_3 C54_3 1.4035 . ?
C54_3 C55_3 1.4589 . ?
C55_3 C56_3 1.4251 . ?
C55_3 H55_3 0.9500 . ?
C56_3 C57_3 1.4065 . ?
C57_3 C58_3 1.4717 . ?
C58_3 H58_3 0.9500 . ?
C67_3 C68_3 1.3849 . ?
C67_3 C72_3 1.4373 . ?
N9_3 C62_3 1.4559 . ?
N9_3 C65_3 1.5176 . ?
C65_3 C64_3 1.4499 . ?
C65_3 H65A_3 0.9900 . ?
C65_3 H65B_3 0.9900 . ?
C64_3 O10_3 1.3577 . ?
C64_3 H64A_3 0.9900 . ?
C64_3 H64B_3 0.9900 . ?
C63_3 C62_3 1.4962 . ?
C63_3 O10_3 1.5167 . ?
C63_3 H63A_3 0.9900 . ?
C63_3 H63B_3 0.9900 . ?
C62_3 H62A_3 0.9900 . ?
C62_3 H62B_3 0.9900 . ?
C68_3 C69_3 1.4304 . ?
C69_3 C70_3 1.2527 . ?
C69_3 H69_3 0.9500 . ?
C70_3 C71_3 1.5337 . ?
C71_3 C72_3 1.3892 . ?
C72_3 H72_3 0.9500 . ?
C73_3 H73A_3 0.9900 . ?
C73_3 H73B_3 0.9900 . ?
Se1_9 N3_9 1.7572 . ?
Se1_9 N2_9 1.7825 . ?
C1_9 C3_9 1.4380 . ?
C1_9 O1_9 1.4630 . ?
C1_9 H1A_9 0.9900 . ?
C1_9 H1B_9 0.9900 . ?
N1_9 C2_9 1.4312 . ?
N1_9 C5_9 1.4383 . ?
N1_9 C3_9 1.4762 . ?
O1_9 C4_9 1.3568 . ?
O2_9 C10_9 1.3806 . ?
O2_9 C77_9 1.4160 . ?
C2_9 C4_9 1.5600 . ?
C2_9 H2A_9 0.9900 . ?
C2_9 H2B_9 0.9900 . ?
Se2_9 N5_9 1.7605 . ?
Se2_9 N6_9 1.7892 . ?
N2_9 C23_9 1.3333 . ?
O3_9 C42_9 1.3986 . ?
O3_9 C12_9 1.4312 . ?
C3_9 H3A_9 0.9900 . ?
C3_9 H3B_9 0.9900 . ?
Se3_9 N7_9 1.7437 . ?
Se3_9 N8_9 1.7956 . ?
N3_9 C25_9 1.3434 . ?
Se4_9 N10_9 1.7916 . ?
Se4_9 N11_9 1.8100 . ?
C4_9 H4A_9 0.9900 . ?
C4_9 H4B_9 0.9900 . ?
N4_9 C30_9 1.3962 . ?
N4_9 C34_9 1.4741 . ?
N4_9 C31_9 1.5082 . ?
O4_9 C20_9 1.3556 . ?
O4_9 C21_9 1.4302 . ?
C5_9 C6_9 1.5115 . ?
C5_9 H5A_9 0.9900 . ?
C5_9 H5B_9 0.9900 . ?
O5_9 C32_9 1.3954 . ?
O5_9 C33_9 1.4187 . ?
N5_9 C44_9 1.3571 . ?
C6_9 C7_9 1.4284 . ?
C6_9 H6A_9 0.9900 . ?
C6_9 H6B_9 0.9900 . ?
O6_9 C41_9 1.3475 . ?
O6_9 C37_9 1.3763 . ?
N6_9 C45_9 1.3390 . ?
C7_9 C8_9 1.5141 . ?
C7_9 H7A_9 0.9900 . ?
C7_9 H7B_9 0.9900 . ?
O7_9 C70_9 1.4032 . ?
O7_9 C47_9 1.4433 . ?
N7_9 C56_9 1.3121 . ?
C8_9 C15_9 1.5142 . ?
C8_9 C9_9 1.5334 . ?
C8_9 H8_9 1.0000 . ?
O8_9 C54_9 1.3503 . ?
O8_9 C51_9 1.4070 . ?
N8_9 C57_9 1.2841 . ?
C9_9 C14_9 1.3860 . ?
C9_9 C10_9 1.3962 . ?
O9_9 C53_9 1.3669 . ?
O9_9 C18_9 1.4432 . ?
C10_9 C11_9 1.3932 . ?
N10_9 C68_9 1.3530 . ?
C11_9 C12_9 1.3603 . ?
C11_9 H11_9 0.9500 . ?
N11_9 C67_9 1.3377 . ?
O11_9 C39_9 1.3748 . ?
O11_9 C71_9 1.4237 . ?
C12_9 C13_9 1.3455 . ?
O12_9 C78_9 1.4155 . ?
O12_9 C79_9 1.4189 . ?
N12_9 C80_9 1.4287 . ?
N12_9 C24_9 1.4816 . ?
N12_9 C75_9 1.5241 . ?
C13_9 C14_9 1.4329 . ?
C13_9 C27_9 1.5142 . ?
C14_9 H14_9 0.9500 . ?
C15_9 C16_9 1.3512 . ?
C15_9 C20_9 1.3973 . ?
C16_9 C17_9 1.4530 . ?
C16_9 H16_9 0.9500 . ?
C17_9 C18_9 1.3875 . ?
C17_9 C59_9 1.4856 . ?
C18_9 C19_9 1.3559 . ?
C19_9 C20_9 1.3978 . ?
C19_9 H19_9 0.9500 . ?
C21_9 C22_9 1.3157 . ?
C21_9 C77_9 1.4105 . ?
C22_9 C23_9 1.4144 . ?
C22_9 H22_9 0.9500 . ?
C23_9 C25_9 1.4360 . ?
C25_9 C26_9 1.3917 . ?
C24_9 C78_9 1.4758 . ?
C24_9 H24A_9 0.9900 . ?
C24_9 H24B_9 0.9900 . ?
C26_9 C77_9 1.3175 . ?
C26_9 H26_9 0.9500 . ?
C27_9 C28_9 1.5195 . ?
C27_9 C36_9 1.5405 . ?
C27_9 H27_9 1.0000 . ?
C28_9 C29_9 1.5134 . ?
C28_9 H28A_9 0.9900 . ?
C28_9 H28B_9 0.9900 . ?
C35_9 C36_9 1.4019 . ?
C35_9 C76_9 1.4177 . ?
C35_9 H35_9 0.9500 . ?
C34_9 C33_9 1.4700 . ?
C34_9 H34A_9 0.9900 . ?
C34_9 H34B_9 0.9900 . ?
C33_9 H33A_9 0.9900 . ?
C33_9 H33B_9 0.9900 . ?
C32_9 C31_9 1.5605 . ?
C32_9 H32A_9 0.9900 . ?
C32_9 H32B_9 0.9900 . ?
C31_9 H31A_9 0.9900 . ?
C31_9 H31B_9 0.9900 . ?
C30_9 C29_9 1.5177 . ?
C30_9 H30A_9 0.9900 . ?
C30_9 H30B_9 0.9900 . ?
C29_9 H29A_9 0.9900 . ?
C29_9 H29B_9 0.9900 . ?
C36_9 C37_9 1.4290 . ?
C37_9 C38_9 1.4076 . ?
C38_9 C39_9 1.4118 . ?
C38_9 H38_9 0.9500 . ?
C39_9 C76_9 1.3909 . ?
C40_9 C76_9 1.4887 . ?
C40_9 C73_9 1.5678 . ?
C40_9 C48_9 1.5801 . ?
C40_9 H40_9 1.0000 . ?
C41_9 C46_9 1.3183 . ?
C41_9 C42_9 1.4800 . ?
C42_9 C43_9 1.3295 . ?
C43_9 C44_9 1.4559 . ?
C43_9 H43_9 0.9500 . ?
C44_9 C45_9 1.3752 . ?
C45_9 C46_9 1.5072 . ?
C46_9 H46_9 0.9500 . ?
C47_9 C52_9 1.3439 . ?
C47_9 C48_9 1.3677 . ?
C48_9 C49_9 1.4123 . ?
C49_9 C50_9 1.4234 . ?
C49_9 H49_9 0.9500 . ?
C50_9 C51_9 1.4248 . ?
C50_9 C59_9 1.5010 . ?
C51_9 C52_9 1.3476 . ?
C52_9 H52_9 0.9500 . ?
C53_9 C58_9 1.3573 . ?
C53_9 C54_9 1.4131 . ?
C54_9 C55_9 1.4079 . ?
C55_9 C56_9 1.4119 . ?
C55_9 H55_9 0.9500 . ?
C56_9 C57_9 1.5291 . ?
C57_9 C58_9 1.4169 . ?
C58_9 H58_9 0.9500 . ?
C59_9 C60_9 1.5745 . ?
C59_9 H59_9 1.0000 . ?
C60_9 C6_12 1.5407 . ?
C60_9 H60A_9 0.9900 . ?
C60_9 H60B_9 0.9900 . ?
C67_9 C68_9 1.4254 . ?
C67_9 C72_9 1.4324 . ?
C68_9 C69_9 1.3695 . ?
C69_9 C70_9 1.3809 . ?
C69_9 H69_9 0.9500 . ?
C70_9 C71_9 1.4187 . ?
C71_9 C72_9 1.3409 . ?
C72_9 H72_9 0.9500 . ?
C73_9 C74_9 1.5154 . ?
C73_9 H73A_9 0.9900 . ?
C73_9 H73B_9 0.9900 . ?
C74_9 C75_9 1.4874 . ?
C74_9 H74A_9 0.9900 . ?
C74_9 H74B_9 0.9900 . ?
C75_9 H75A_9 0.9900 . ?
C75_9 H75B_9 0.9900 . ?
C78_9 H78A_9 0.9900 . ?
C78_9 H78B_9 0.9900 . ?
C79_9 C80_9 1.5482 . ?
C79_9 H79A_9 0.9900 . ?
C79_9 H79B_9 0.9900 . ?
C80_9 H80A_9 0.9900 . ?
C80_9 H80B_9 0.9900 . ?
C6_12 C5_12 1.5486 . ?
C6_12 H6A_12 0.9900 . ?
C6_12 H6B_12 0.9900 . ?
C5_12 N1_12 1.5031 . ?
C5_12 H5A_12 0.9900 . ?
C5_12 H5B_12 0.9900 . ?
N1_12 C2_12 1.5204 . ?
N1_12 C3_12 1.5967 . ?
C2_12 C1_12 1.3953 . ?
C2_12 H2A_12 0.9900 . ?
C2_12 H2B_12 0.9900 . ?
C1_12 O1_12 1.6035 . ?
C1_12 H1A_12 0.9900 . ?
C1_12 H1B_12 0.9900 . ?
O1_12 C4_12 1.6996 . ?
C4_12 C3_12 1.5751 . ?
C4_12 H4A_12 0.9900 . ?
C4_12 H4B_12 0.9900 . ?
C3_12 H3A_12 0.9900 . ?
C3_12 H3B_12 0.9900 . ?
Se1_13 N2_13 1.8141 . ?
Se1_13 N3_13 1.8315 . ?
O2_13 C77_13 1.3963 . ?
O2_13 C10_13 1.4013 . ?
C2_13 C37_13 1.3775 . ?
C2_13 C39_13 1.3890 . ?
C2_13 H2_13 0.9500 . ?
Se2_13 N6_13 1.7711 . ?
Se2_13 N5_13 1.7970 . ?
N2_13 C23_13 1.3826 . ?
O3_13 C42_13 1.3906 . ?
O3_13 C12_13 1.4175 . ?
Se3_13 N7_13 1.7797 . ?
Se3_13 N8_13 1.7961 . ?
N3_13 C25_13 1.3008 . ?
Se4_13 N10_13 1.8082 . ?
Se4_13 N11_13 1.8182 . ?
O4_13 C21_13 1.4216 . ?
O4_13 C20_13 1.4604 . ?
N5_13 C44_13 1.3146 . ?
O6_13 C41_13 1.3454 . ?
O6_13 C37_13 1.3568 . ?
N6_13 C45_13 1.3182 . ?
C7_13 C8_13 1.5925 . ?
C7_13 C6_17 1.6315 . ?
C7_13 H7A_13 0.9900 . ?
C7_13 H7B_13 0.9900 . ?
O7_13 C70_13 1.3945 . ?
O7_13 C47_13 1.4388 . ?
N7_13 C56_13 1.3962 . ?
C8_13 C9_13 1.5490 . ?
C8_13 C15_13 1.5755 . ?
C8_13 H8_13 1.0000 . ?
O8_13 C51_13 1.4035 . ?
O8_13 C54_13 1.4091 . ?
N8_13 C57_13 1.2800 . ?
C9_13 C14_13 1.4026 . ?
C9_13 C10_13 1.4350 . ?
O9_13 C18_13 1.2949 . ?
O9_13 C53_13 1.4091 . ?
C10_13 C11_13 1.3045 . ?
N10_13 C68_13 1.2674 . ?
C11_13 C12_13 1.3950 . ?
C11_13 H11_13 0.9500 . ?
N11_13 C67_13 1.2618 . ?
O11_13 C71_13 1.4059 . ?
O11_13 C39_13 1.4148 . ?
C12_13 C13_13 1.3561 . ?
C13_13 C14_13 1.3684 . ?
C13_13 C27_13 1.5478 . ?
C14_13 H14_13 0.9500 . ?
C15_13 C20_13 1.3812 . ?
C15_13 C16_13 1.4019 . ?
C16_13 C17_13 1.3371 . ?
C16_13 H16_13 0.9500 . ?
C17_13 C18_13 1.4564 . ?
C17_13 C59_13 1.4748 . ?
C18_13 C19_13 1.4186 . ?
C19_13 C20_13 1.3817 . ?
C19_13 H19_13 0.9500 . ?
C21_13 C22_13 1.3465 . ?
C21_13 C77_13 1.3811 . ?
C22_13 C23_13 1.4535 . ?
C22_13 H22_13 0.9500 . ?
C23_13 C25_13 1.3882 . ?
C25_13 C26_13 1.3976 . ?
C26_13 C77_13 1.3574 . ?
C26_13 H26_13 0.9500 . ?
C27_13 C36_13 1.5338 . ?
C27_13 C28_13 1.6346 . ?
C27_13 H27_13 1.0000 . ?
C28_13 C6_8 1.6127 . ?
C28_13 H28A_13 0.9900 . ?
C28_13 H28B_13 0.9900 . ?
C35_13 C36_13 1.3589 . ?
C35_13 C76_13 1.3760 . ?
C35_13 H35_13 0.9500 . ?
C36_13 C37_13 1.3751 . ?
C39_13 C76_13 1.4903 . ?
C40_13 C76_13 1.4518 . ?
C40_13 C48_13 1.4756 . ?
C40_13 C73_13 1.6266 . ?
C40_13 H40_13 1.0000 . ?
C41_13 C46_13 1.3524 . ?
C41_13 C42_13 1.4609 . ?
C42_13 C43_13 1.4027 . ?
C43_13 C44_13 1.4176 . ?
C43_13 H43_13 0.9500 . ?
C44_13 C45_13 1.4327 . ?
C45_13 C46_13 1.4245 . ?
C46_13 H46_13 0.9500 . ?
C47_13 C48_13 1.3826 . ?
C47_13 C52_13 1.3897 . ?
C48_13 C49_13 1.4017 . ?
C49_13 C50_13 1.4296 . ?
C49_13 H49_13 0.9500 . ?
C50_13 C51_13 1.4441 . ?
C50_13 C59_13 1.5823 . ?
C51_13 C52_13 1.3381 . ?
C52_13 H52_13 0.9500 . ?
C53_13 C58_13 1.3523 . ?
C53_13 C54_13 1.4255 . ?
C54_13 C55_13 1.3466 . ?
C55_13 C56_13 1.3680 . ?
C55_13 H55_13 0.9500 . ?
C56_13 C57_13 1.4348 . ?
C57_13 C58_13 1.4480 . ?
C58_13 H58_13 0.9500 . ?
C59_13 C60_13 1.6117 . ?
C59_13 H59_13 1.0000 . ?
C60_13 H60A_13 0.9900 . ?
C60_13 H60B_13 0.9900 . ?
C67_13 C72_13 1.3783 . ?
C67_13 C68_13 1.5452 . ?
C68_13 C69_13 1.3993 . ?
C69_13 C70_13 1.3270 . ?
C69_13 H69_13 0.9500 . ?
C70_13 C71_13 1.4787 . ?
C71_13 C72_13 1.3616 . ?
C72_13 H72_13 0.9500 . ?
C73_13 C74_13 1.7106 . ?
C73_13 H73A_13 0.9900 . ?
C73_13 H73B_13 0.9900 . ?
C74_13 C5_15 1.5364 . ?
C74_13 H74A_13 0.9900 . ?
C74_13 H74B_13 0.9900 . ?
C5_14 N1_14 1.4262 . ?
C5_14 H5A_14 0.9900 . ?
C5_14 H5B_14 0.9900 . ?
N1_14 C3_14 1.4865 . ?
N1_14 C2_14 1.6134 . ?
C2_14 C1_14 1.5677 . ?
C2_14 H2A_14 0.9900 . ?
C2_14 H2B_14 0.9900 . ?
C1_14 O1_14 1.4456 . ?
C1_14 H1A_14 0.9900 . ?
C1_14 H1B_14 0.9900 . ?
O1_14 C4_14 1.4141 . ?
C4_14 C3_14 1.5827 . ?
C4_14 H4A_14 0.9900 . ?
C4_14 H4B_14 0.9900 . ?
C3_14 H3A_14 0.9900 . ?
C3_14 H3B_14 0.9900 . ?
C5_15 N1_15 1.6834 . ?
C5_15 H5A_15 0.9900 . ?
C5_15 H5B_15 0.9900 . ?
N1_15 C3_15 1.4940 . ?
N1_15 C2_15 1.5147 . ?
C2_15 C1_15 1.4717 . ?
C2_15 H2A_15 0.9900 . ?
C2_15 H2B_15 0.9900 . ?
C1_15 O1_15 1.3761 . ?
C1_15 H1A_15 0.9900 . ?
C1_15 H1B_15 0.9900 . ?
O1_15 C4_15 1.5275 . ?
C4_15 C3_15 1.4072 . ?
C4_15 H4A_15 0.9900 . ?
C4_15 H4B_15 0.9900 . ?
C3_15 H3A_15 0.9900 . ?
C3_15 H3B_15 0.9900 . ?
C6_17 C5_17 1.5430 . ?
C6_17 H6A_17 0.9900 . ?
C6_17 H6B_17 0.9900 . ?
C5_17 N1_17 1.5057 . ?
C5_17 H5A_17 0.9900 . ?
C5_17 H5B_17 0.9900 . ?
N1_17 C2_17 1.5482 . ?
N1_17 C3_17 1.6114 . ?
C2_17 C1_17 1.4031 . ?
C2_17 H2A_17 0.9900 . ?
C2_17 H2B_17 0.9900 . ?
C1_17 O1_17 1.5843 . ?
C1_17 H1A_17 0.9900 . ?
C1_17 H1B_17 0.9900 . ?
O1_17 C4_17 1.6744 . ?
C4_17 C3_17 1.5930 . ?
C4_17 H4A_17 0.9900 . ?
C4_17 H4B_17 0.9900 . ?
C3_17 H3A_17 0.9900 . ?
C3_17 H3B_17 0.9900 . ?
C6_18 C5_18 1.5786 . ?
C6_18 H6A_18 0.9900 . ?
C6_18 H6B_18 0.9900 . ?
C5_18 N1_18 1.5514 . ?
C5_18 H5A_18 0.9900 . ?
C5_18 H5B_18 0.9900 . ?
N1_18 C2_18 1.5167 . ?
N1_18 C3_18 1.6151 . ?
C2_18 C1_18 1.4000 . ?
C2_18 H2A_18 0.9900 . ?
C2_18 H2B_18 0.9900 . ?
C1_18 O1_18 1.5970 . ?
C1_18 H1A_18 0.9900 . ?
C1_18 H1B_18 0.9900 . ?
O1_18 C4_18 1.7110 . ?
C4_18 C3_18 1.5511 . ?
C4_18 H4A_18 0.9900 . ?
C4_18 H4B_18 0.9900 . ?
C3_18 H3_18 0.9900 . ?
C3_18 H6C_18 0.9900 . ?
C6_8 C5_8 1.5683 . ?
C6_8 H6A_8 0.9900 . ?
C6_8 H6AB_8 0.9900 . ?
C5_8 N1_8 1.4808 . ?
C5_8 H5A_8 0.9900 . ?
C5_8 H5AB_8 0.9900 . ?
N1_8 C2_8 1.4887 . ?
N1_8 C3_8 1.5695 . ?
C2_8 C1_8 1.4164 . ?
C2_8 H2A_8 0.9900 . ?
C2_8 H2AB_8 0.9900 . ?
C1_8 O1_8 1.6016 . ?
C1_8 H1A_8 0.9900 . ?
C1_8 H1B_8 0.9900 . ?
O1_8 C4_8 1.6784 . ?
C4_8 C3_8 1.5942 . ?
C4_8 H4A_8 0.9900 . ?
C4_8 H4AB_8 0.9900 . ?
C3_8 H3A_8 0.9900 . ?
C3_8 H3AB_8 0.9900 . ?
C6_7 C5_7 1.5164 . ?
C6_7 H6A_7 0.9900 . ?
C6_7 H6AB_7 0.9900 . ?
C5_7 N1_7 1.5055 . ?
C5_7 H5A_7 0.9900 . ?
C5_7 H5AB_7 0.9900 . ?
N1_7 C2_7 1.4973 . ?
N1_7 C3_7 1.5405 . ?
C2_7 C1_7 1.3997 . ?
C2_7 H2A_7 0.9900 . ?
C2_7 H2AB_7 0.9900 . ?
C1_7 O1_7 1.5898 . ?
C1_7 H1A_7 0.9900 . ?
C1_7 H1B_7 0.9900 . ?
O1_7 C4_7 1.7267 . ?
C4_7 C3_7 1.5902 . ?
C4_7 H4A_7 0.9900 . ?
C4_7 H4AB_7 0.9900 . ?
C3_7 H3A_7 0.9900 . ?
C3_7 H3AB_7 0.9900 . ?
C7_11 C6_11 1.5485 . ?
C7_11 H7A_11 0.9900 . ?
C7_11 H7AB_11 0.9900 . ?
C6_11 C5_11 1.5087 . ?
C6_11 H6AB_11 0.9900 . ?
C5_11 N1_11 1.4407 . ?
C5_11 H5A_11 0.9900 . ?
C5_11 H5AB_11 0.9900 . ?
N1_11 C2_11 1.5340 . ?
N1_11 C3_11 1.5371 . ?
C2_11 C1_11 1.4415 . ?
C2_11 H2A_11 0.9900 . ?
C2_11 H2AB_11 0.9900 . ?
C1_11 O1_11 1.3741 . ?
C1_11 H1A_11 0.9900 . ?
C1_11 H1B_11 0.9900 . ?
O1_11 C4_11 1.6839 . ?
C4_11 C3_11 1.4847 . ?
C4_11 H4A_11 0.9900 . ?
C4_11 H4AB_11 0.9900 . ?
C3_11 H3A_11 0.9900 . ?
C3_11 H3AB_11 0.9900 . ?
C1_10 C2_10 1.5381 . ?
C1_10 C6_10 1.5383 . ?
C1_10 H1A_10 0.9900 . ?
C1_10 H1AB_10 0.9900 . ?
C2_10 C3_10 1.5382 . ?
C2_10 H2A_10 0.9900 . ?
C2_10 H2AB_10 0.9900 . ?
C3_10 C4_10 1.5383 . ?
C3_10 H3A_10 0.9900 . ?
C3_10 H3AB_10 0.9900 . ?
C4_10 C5_10 1.5381 . ?
C4_10 H4A_10 0.9900 . ?
C4_10 H4AB_10 0.9900 . ?
C5_10 C6_10 1.5382 . ?
C5_10 H5A_10 0.9900 . ?
C5_10 H5AB_10 0.9900 . ?
C6_10 H6A_10 0.9900 . ?
C6_10 H6AB_10 0.9900 . ?
C1_19 C2_19 1.5381 . ?
C1_19 C6_19 1.5383 . ?
C1_19 H1A_19 0.9900 . ?
C1_19 H1AB_19 0.9900 . ?
C2_19 C3_19 1.5382 . ?
C2_19 H2A_19 0.9900 . ?
C2_19 H2AB_19 0.9900 . ?
C3_19 C4_19 1.5383 . ?
C3_19 H3A_19 0.9900 . ?
C3_19 H3AB_19 0.9900 . ?
C4_19 C5_19 1.5381 . ?
C4_19 H4A_19 0.9900 . ?
C4_19 H4AB_19 0.9900 . ?
C5_19 C6_19 1.5382 . ?
C5_19 H5A_19 0.9900 . ?
C5_19 H5AB_19 0.9900 . ?
C6_19 H6A_19 0.9900 . ?
C6_19 H6AB_19 0.9900 . ?
C1_20 C2_20 1.5381 . ?
C1_20 C6_20 1.5383 . ?
C1_20 H1A_20 0.9900 . ?
C1_20 H1AB_20 0.9900 . ?
C2_20 C3_20 1.5381 . ?
C2_20 H2A_20 0.9900 . ?
C2_20 H2AB_20 0.9900 . ?
C3_20 C4_20 1.5383 . ?
C3_20 H3A_20 0.9900 . ?
C3_20 H3AB_20 0.9900 . ?
C4_20 C5_20 1.5381 . ?
C4_20 H4A_20 0.9900 . ?
C4_20 H4AB_20 0.9900 . ?
C5_20 C6_20 1.5381 . ?
C5_20 H5A_20 0.9900 . ?
C5_20 H5AB_20 0.9900 . ?
C6_20 H6A_20 0.9900 . ?
C6_20 H6AB_20 0.9900 . ?
C1_21 C2_21 1.5381 . ?
C1_21 C6_21 1.5383 . ?
C1_21 H1A_21 0.9900 . ?
C1_21 H1AB_21 0.9900 . ?
C2_21 C3_21 1.5382 . ?
C2_21 H2A_21 0.9900 . ?
C2_21 H2AB_21 0.9900 . ?
C3_21 C4_21 1.5383 . ?
C3_21 H3A_21 0.9900 . ?
C3_21 H3AB_21 0.9900 . ?
C4_21 C5_21 1.5380 . ?
C4_21 H4A_21 0.9900 . ?
C4_21 H4AB_21 0.9900 . ?
C5_21 C6_21 1.5382 . ?
C5_21 H5A_21 0.9900 . ?
C5_21 H5AB_21 0.9900 . ?
C6_21 H6A_21 0.9900 . ?
C6_21 H6AB_21 0.9900 . ?
C1_22 C2_22 1.5381 . ?
C1_22 C6_22 1.5383 . ?
C1_22 H1A_22 0.9900 . ?
C1_22 H1AB_22 0.9900 . ?
C2_22 C3_22 1.5382 . ?
C2_22 H2A_22 0.9900 . ?
C2_22 H2AB_22 0.9900 . ?
C3_22 C4_22 1.5383 . ?
C3_22 H3A_22 0.9900 . ?
C3_22 H3AB_22 0.9900 . ?
C4_22 C5_22 1.5381 . ?
C4_22 H4A_22 0.9900 . ?
C4_22 H4AB_22 0.9900 . ?
C5_22 C6_22 1.5382 . ?
C5_22 H5A_22 0.9900 . ?
C5_22 H5AB_22 0.9900 . ?
C6_22 H6A_22 0.9900 . ?
C6_22 H6AB_22 0.9900 . ?
C1_23 C2_23 1.5381 . ?
C1_23 C6_23 1.5383 . ?
C1_23 H1A_23 0.9900 . ?
C1_23 H1AB_23 0.9900 . ?
C2_23 C3_23 1.5382 . ?
C2_23 H2A_23 0.9900 . ?
C2_23 H2AB_23 0.9900 . ?
C3_23 C4_23 1.5383 . ?
C3_23 H3A_23 0.9900 . ?
C3_23 H3AB_23 0.9900 . ?
C4_23 C5_23 1.5381 . ?
C4_23 H4A_23 0.9900 . ?
C4_23 H4AB_23 0.9900 . ?
C5_23 C6_23 1.5381 . ?
C5_23 H5A_23 0.9900 . ?
C5_23 H5AB_23 0.9900 . ?
C6_23 H6A_23 0.9900 . ?
C6_23 H6AB_23 0.9900 . ?
C1_24 C2_24 1.5381 . ?
C1_24 C6_24 1.5383 . ?
C1_24 H1A_24 0.9900 . ?
C1_24 H1AB_24 0.9900 . ?
C2_24 C3_24 1.5382 . ?
C2_24 H2A_24 0.9900 . ?
C2_24 H2AB_24 0.9900 . ?
C3_24 C4_24 1.5383 . ?
C3_24 H3A_24 0.9900 . ?
C3_24 H3AB_24 0.9900 . ?
C4_24 C5_24 1.5381 . ?
C4_24 H4A_24 0.9900 . ?
C4_24 H4AB_24 0.9900 . ?
C5_24 C6_24 1.5382 . ?
C5_24 H5A_24 0.9900 . ?
C5_24 H5AB_24 0.9900 . ?
C6_24 H6A_24 0.9900 . ?
C6_24 H6AB_24 0.9900 . ?
